data_1517225
loop_
_publ_author_name
'Yang, Xiaoping'
'Schipper, Desmond'
'Zhang, Lijie'
'Yang, Keqin'
'Huang, Shaoming'
'Jiang, Jijun'
'Su, Chengyong'
'Jones, Richard A.'

_publ_section_title
;
 Anion dependent self-assembly of 56-metal Cd-Ln nanoclusters with
 enhanced near-infrared luminescence properties.
;
_journal_issue 18
_journal_name_full Nanoscale
_journal_page_first 10569
_journal_page_last 10573
_journal_paper_doi 10.1039/c4nr03075c
_journal_volume 6
_journal_year 2014
_chemical_formula_moiety 'C1100 H1278 Br80 Cd88 Cl62 N80 O380 Yb24'
_chemical_formula_sum 'C1100 H1278 Br80 Cd88 Cl62 N80 O380 Yb24'
_chemical_formula_weight 44334.88
_chemical_name_systematic
; 
 ? 
;
_space_group_IT_number 2
_symmetry_cell_setting triclinic
_symmetry_space_group_name_Hall '-P 1'
_symmetry_space_group_name_H-M 'P -1'
_atom_sites_solution_hydrogens geom
_atom_sites_solution_primary direct
_atom_sites_solution_secondary difmap
_audit_creation_method SHELXL-97
_cell_angle_alpha 66.85(3)
_cell_angle_beta 86.45(3)
_cell_angle_gamma 77.32(3)
_cell_formula_units_Z 1
_cell_length_a 25.508(5)
_cell_length_b 42.215(8)
_cell_length_c 43.977(9)
_cell_measurement_reflns_used 63019
_cell_measurement_temperature 223(2)
_cell_measurement_theta_max 28.3533
_cell_measurement_theta_min 1.1835
_cell_volume 42465(18)
_computing_cell_refinement 'Collect software, Nonius B.V. 1998'
_computing_data_collection 'Collect software, Nonius B.V. 1998'
_computing_data_reduction
;
DENZO and Scalepack (Otwinoski and Minor, 1997)
;
_computing_molecular_graphics 'XP SHELXTL/PC, Siemens Analytical'
_computing_structure_refinement 'XL SHELXTL/PC, Siemens Analytical'
_computing_structure_solution
;

SIR97 - Altomare A., Burla M.C., Camalli M., Cascarano G.L., Giacovazzo C., 
Guagliardi A., Moliterni A.G.G., Polidori G.,Spagna R.
;
_diffrn_ambient_temperature 223(1)
_diffrn_detector_area_resol_mean 13.6612
_diffrn_measured_fraction_theta_full 0.971
_diffrn_measured_fraction_theta_max 0.971
_diffrn_measurement_device_type 'Mercury2 (2x2 bin mode)'
_diffrn_measurement_method dtprofit.ref
_diffrn_radiation_monochromator 'Graphite Monochromator'
_diffrn_radiation_source 'Sealed tube'
_diffrn_radiation_type MoK\a
_diffrn_radiation_wavelength 0.710747
_diffrn_reflns_av_R_equivalents 0.0000
_diffrn_reflns_av_sigmaI/netI 0.4343
_diffrn_reflns_limit_h_max 29
_diffrn_reflns_limit_h_min -29
_diffrn_reflns_limit_k_max 48
_diffrn_reflns_limit_k_min -45
_diffrn_reflns_limit_l_max 52
_diffrn_reflns_limit_l_min 0
_diffrn_reflns_number 145233
_diffrn_reflns_theta_full 25.00
_diffrn_reflns_theta_max 25.00
_diffrn_reflns_theta_min 2.99
_exptl_absorpt_coefficient_mu 4.426
_exptl_absorpt_correction_T_max 1.0000
_exptl_absorpt_correction_T_min 0.401660
_exptl_absorpt_correction_type multi-scan
_exptl_absorpt_process_details 'DENZO and Scalepack (Otwinoski and Minor, 1997)'
_exptl_crystal_colour Yellow
_exptl_crystal_density_diffrn 1.734
_exptl_crystal_density_method 'not measured'
_exptl_crystal_description Block
_exptl_crystal_F_000 21236
_exptl_crystal_size_max 0.23
_exptl_crystal_size_mid 0.20
_exptl_crystal_size_min 0.15
_refine_diff_density_max 2.279
_refine_diff_density_min -1.532
_refine_diff_density_rms 0.196
_refine_ls_extinction_method none
_refine_ls_goodness_of_fit_ref 1.104
_refine_ls_hydrogen_treatment constr
_refine_ls_matrix_type fullcycle
_refine_ls_number_parameters 8065
_refine_ls_number_reflns 145233
_refine_ls_number_restraints 5615
_refine_ls_restrained_S_all 1.140
_refine_ls_R_factor_all 0.2140
_refine_ls_R_factor_gt 0.0920
_refine_ls_shift/su_max 0.037
_refine_ls_shift/su_mean 0.001
_refine_ls_structure_factor_coef Fsqd
_refine_ls_weighting_details 'calc w=1/[\s^2^(Fo^2^)+(0.0323P)^2^+0.0000P] where P=(Fo^2^+2Fc^2^)/3'
_refine_ls_weighting_scheme calc
_refine_ls_wR_factor_gt 0.1949
_refine_ls_wR_factor_ref 0.2554
_reflns_number_gt 80541
_reflns_number_total 145233
_reflns_threshold_expression >2sigma(I)
_cod_data_source_file c4nr03075c6.cif
_cod_data_source_block complex-4
_cod_depositor_comments
;
The following automatic conversions were performed:

'_symmetry_cell_setting' value 'Triclinic' changed to 'triclinic'
according to
/usr/data/users/saulius/crontab/automatic-downloads/rss-feeds/RSC/lib/dictionaries/cif_core.dic
dictionary named 'cif_core.dic' version 2.4.2 from
2011-04-26.

'_exptl_absorpt_correction_type' value 'Multi-scan'
changed to 'multi-scan' according to
/usr/data/users/saulius/crontab/automatic-downloads/rss-feeds/RSC/lib/dictionaries/cif_core.dic
dictionary named 'cif_core.dic' version 2.4.2 from 2011-04-26.

Automatic conversion script
Id: cif_fix_values 2281 2013-09-26 08:29:07Z andrius 

 Adding full bibliography for 1517223--1517226.cif.
;
_cod_original_cell_volume 42464(15)
_cod_original_sg_symbol_Hall -P1
_cod_original_sg_symbol_H-M P-1
_cod_database_code 1517225

loop_
_symmetry_equiv_pos_as_xyz
'x, y, z'
'-x, -y, -z'

loop_
_atom_site_label
_atom_site_type_symbol
_atom_site_fract_x
_atom_site_fract_y
_atom_site_fract_z
_atom_site_U_iso_or_equiv
_atom_site_adp_type
_atom_site_occupancy
_atom_site_symmetry_multiplicity
_atom_site_calc_flag
_atom_site_refinement_flags
Yb1 Yb 0.72962(7) 0.85420(4) 0.62516(4) 0.0998(6) Uani 1 1 d U
Yb2 Yb 1.10527(7) 0.88827(4) 0.61341(4) 0.1147(7) Uani 1 1 d U
Yb3 Yb 0.80704(7) 0.85691(4) 0.83702(4) 0.0973(6) Uani 1 1 d U
Yb4 Yb 0.98972(7) 0.60765(4) 0.68430(4) 0.1020(6) Uani 1 1 d U
Yb5 Yb 1.25701(7) 0.65321(4) 0.80176(4) 0.1006(6) Uani 1 1 d U
Yb6 Yb 0.79219(6) 0.59992(3) 0.87961(4) 0.0815(5) Uani 1 1 d U
Yb7 Yb 0.81725(8) 0.38562(4) 0.65104(4) 0.1204(7) Uani 1 1 d U
Yb8 Yb 0.44730(8) 0.40209(4) 0.61640(5) 0.1349(8) Uani 1 1 d U
Yb9 Yb 0.59448(8) 0.15114(4) 0.66083(4) 0.1077(6) Uani 1 1 d U
Yb10 Yb 0.82129(6) 0.14585(4) 0.89193(4) 0.0802(5) Uani 1 1 d U
Yb11 Yb 0.51411(6) 0.33882(3) 0.87556(4) 0.0885(6) Uani 1 1 d U
Yb12 Yb 0.34437(6) 0.16014(3) 0.86211(4) 0.0856(5) Uani 1 1 d U
Cd1 Cd 0.80923(12) 0.85609(6) 0.55400(6) 0.0986(10) Uani 1 1 d U
Cd2 Cd 0.85744(12) 0.93321(6) 0.50733(6) 0.1102(10) Uani 1 1 d U
Cd3 Cd 0.98089(10) 0.86589(5) 0.58669(6) 0.0913(9) Uani 1 1 d U
Cd4 Cd 1.18570(11) 0.91433(6) 0.66371(7) 0.1042(10) Uani 1 1 d U
Cd5 Cd 1.13355(14) 0.99325(7) 0.67817(8) 0.1447(13) Uani 1 1 d U
Cd6 Cd 1.06522(11) 0.90224(6) 0.75560(7) 0.1003(10) Uani 1 1 d U
Cd7 Cd 0.94073(11) 0.95641(5) 0.75943(6) 0.0967(9) Uani 1 1 d U
Cd8 Cd 0.95526(10) 0.85391(6) 0.81978(6) 0.0838(8) Uani 1 1 d U
Cd9 Cd 0.66829(10) 0.86208(5) 0.81462(6) 0.0750(8) Uani 1 1 d U
Cd10 Cd 0.59883(10) 0.93503(6) 0.74715(6) 0.0947(9) Uani 1 1 d U
Cd11 Cd 0.69444(9) 0.85331(5) 0.71074(5) 0.0723(8) Uani 1 1 d U
Cd12 Cd 1.12472(10) 0.62906(6) 0.69607(6) 0.0938(9) Uani 1 1 d U
Cd13 Cd 1.29061(10) 0.55910(6) 0.72113(7) 0.0959(9) Uani 1 1 d U
Cd14 Cd 1.29336(9) 0.64135(6) 0.72566(6) 0.0863(8) Uani 1 1 d U
Cd15 Cd 1.15664(9) 0.65672(5) 0.86566(6) 0.0738(8) Uani 1 1 d U
Cd16 Cd 1.15968(9) 0.54993(5) 0.91287(5) 0.0697(7) Uani 1 1 d U
Cd17 Cd 1.03730(9) 0.60642(5) 0.92055(5) 0.0665(7) Uani 1 1 d U
Cd18 Cd 0.84397(9) 0.59769(5) 0.95560(5) 0.0623(7) Uani 1 1 d U
Cd19 Cd 0.92895(9) 0.51908(5) 1.00957(5) 0.0663(7) Uani 1 1 d U
Cd20 Cd 0.80902(9) 0.59937(5) 0.79446(5) 0.0583(7) Uani 1 1 d U
Cd21 Cd 0.85945(11) 0.50107(6) 0.77032(6) 0.0910(9) Uani 1 1 d U
Cd22 Cd 0.86146(10) 0.57971(5) 0.69959(6) 0.0754(8) Uani 1 1 d U
Cd23 Cd 0.35030(9) 0.25423(5) 0.85241(5) 0.0648(7) Uani 1 1 d U
Cd24 Cd 0.28450(10) 0.31352(6) 0.91322(6) 0.0818(8) Uani 1 1 d U
Cd25 Cd 0.36948(9) 0.36422(5) 0.85851(6) 0.0723(8) Uani 1 1 d U
Cd26 Cd 0.66582(8) 0.29182(5) 0.88523(5) 0.0617(7) Uani 1 1 d U
Cd27 Cd 0.78917(11) 0.23975(6) 0.97274(6) 0.0968(9) Uani 1 1 d U
Cd28 Cd 0.84872(9) 0.22082(5) 0.90563(6) 0.0728(8) Uani 1 1 d U
Cd29 Cd 0.73122(9) 0.09376(5) 0.87717(5) 0.0604(7) Uani 1 1 d U
Cd30 Cd 0.66369(9) 0.05755(5) 0.96759(5) 0.0666(7) Uani 1 1 d U
Cd31 Cd 0.58521(9) 0.05904(5) 0.90249(5) 0.0665(7) Uani 1 1 d U
Cd32 Cd 0.44544(10) 0.00629(6) 0.96221(6) 0.0916(9) Uani 1 1 d U
Cd33 Cd 0.39912(9) 0.06665(5) 0.88117(6) 0.0702(8) Uani 1 1 d U
Cd34 Cd 0.50091(15) 0.47405(7) 0.62109(7) 0.1383(13) Uani 1 1 d U
Cd35 Cd 0.5816(2) 0.51985(13) 0.56796(12) 0.294(3) Uani 1 1 d U
Cd36 Cd 0.67085(12) 0.42715(6) 0.64777(7) 0.1111(10) Uani 1 1 d U
Cd37 Cd 0.93105(12) 0.31535(6) 0.65376(7) 0.1161(11) Uani 1 1 d U
Cd38 Cd 0.9707(2) 0.28613(12) 0.58990(13) 0.266(2) Uani 1 1 d U
Cd39 Cd 0.84220(11) 0.22720(6) 0.65371(6) 0.0965(9) Uani 1 1 d U
Cd40 Cd 0.77648(12) 0.21935(7) 0.58929(6) 0.1070(10) Uani 1 1 d U
Cd41 Cd 0.72507(10) 0.16160(5) 0.68440(6) 0.0811(8) Uani 1 1 d U
Cd42 Cd 0.45788(11) 0.19292(6) 0.62331(6) 0.1014(9) Uani 1 1 d U
Cd43 Cd 0.44736(13) 0.26237(8) 0.54382(7) 0.1396(12) Uani 1 1 d U
Cd44 Cd 0.44391(11) 0.30834(6) 0.62550(6) 0.1018(10) Uani 1 1 d U
Br1 Br 0.87888(18) 0.40606(10) 0.88083(16) 0.202(2) Uani 1 1 d U
Br2 Br 1.12050(15) 0.10058(10) 0.94878(9) 0.1119(14) Uani 1 1 d U
Br3 Br 0.97344(19) -0.04000(9) 0.98502(12) 0.165(2) Uani 1 1 d U
Br4 Br 0.75766(14) -0.12566(7) 0.99317(8) 0.0909(12) Uani 1 1 d U
Br5 Br 0.44027(19) -0.11742(10) 0.88011(13) 0.166(2) Uani 1 1 d U
Br6 Br 0.11363(14) 0.06824(9) 0.85086(10) 0.1133(14) Uani 1 1 d U
Br7 Br 0.06209(14) 0.23646(9) 0.89281(10) 0.1093(14) Uani 1 1 d U
Br8 Br 0.0818(2) 0.43005(12) 0.78222(14) 0.212(3) Uani 1 1 d U
Br9 Br 0.39867(14) 0.50202(8) 0.91896(9) 0.0966(13) Uani 1 1 d U
Br10 Br 0.62359(17) 0.41224(11) 0.97941(10) 0.1350(16) Uani 1 1 d U
Br11 Br 1.0904(2) 0.44093(16) 0.65397(19) 0.264(3) Uani 1 1 d U
Br12 Br 1.2019(3) 0.17988(19) 0.7061(2) 0.306(4) Uani 1 1 d U
Br13 Br 0.9433(2) 0.03851(12) 0.66187(14) 0.204(2) Uani 1 1 d U
Br14 Br 0.78447(16) 0.00205(8) 0.63444(9) 0.1064(14) Uani 1 1 d U
Br15 Br 0.48439(19) 0.01365(10) 0.62136(11) 0.1500(18) Uani 1 1 d U
Br16 Br 0.1604(3) 0.2927(3) 0.5716(2) 0.403(5) Uani 1 1 d U
Br17 Br 0.2410(2) 0.43266(14) 0.48898(11) 0.198(2) Uani 1 1 d U
Br18 Br 0.2544(3) 0.58639(16) 0.53269(16) 0.307(4) Uani 1 1 d U
Br19 Br 0.5105(3) 0.64283(13) 0.64341(19) 0.315(4) Uani 1 1 d U
Br20 Br 0.8094(2) 0.58087(10) 0.57820(11) 0.177(2) Uani 1 1 d U
Br21 Br 0.9791(3) 0.50694(15) 0.57550(14) 0.232(3) Uani 1 1 d U
Br22 Br 1.1578(2) 0.51696(14) 0.59058(15) 0.230(3) Uani 1 1 d U
Br23 Br 1.4082(5) 0.6426(2) 0.5585(3) 0.194(5) Uani 0.50 1 d PU
Br41 Br 1.3370(6) 0.6530(3) 0.5489(3) 0.232(5) Uani 0.50 1 d PU
Br24 Br 1.56544(15) 0.64083(11) 0.77991(11) 0.1352(16) Uani 1 1 d U
Br25 Br 1.44560(15) 0.59600(11) 0.94481(10) 0.1345(16) Uani 1 1 d U
Br26 Br 1.24273(16) 0.56873(8) 1.05878(9) 0.1164(15) Uani 1 1 d U
Br27 Br 0.97826(17) 0.64024(12) 1.08292(12) 0.1591(19) Uani 1 1 d U
Br28 Br 0.56070(13) 0.58414(8) 1.00416(8) 0.0805(11) Uani 1 1 d U
Br29 Br 0.62799(14) 0.47403(8) 0.87104(9) 0.0958(12) Uani 1 1 d U
Br30 Br 0.57134(17) 0.55464(10) 0.72461(15) 0.185(2) Uani 1 1 d U
Br31 Br 0.5301(2) 0.89719(14) 0.48386(12) 0.206(2) Uani 1 1 d U
Br32 Br 0.9938(3) 0.82444(18) 0.41878(18) 0.304(4) Uani 1 1 d U
Br33 Br 1.12008(15) 0.95581(9) 0.43062(9) 0.1076(14) Uani 1 1 d U
Br34 Br 1.3836(2) 0.91851(16) 0.53517(12) 0.204(2) Uani 1 1 d U
Br35 Br 1.3605(2) 0.92572(16) 0.79583(14) 0.221(3) Uani 1 1 d U
Br36 Br 1.0639(3) 0.97771(16) 0.88668(15) 0.241(3) Uani 1 1 d U
Br37 Br 0.88783(14) 0.90227(8) 0.97014(9) 0.0978(13) Uani 1 1 d U
Br38 Br 0.60132(18) 0.85359(12) 0.97832(10) 0.1546(18) Uani 1 1 d U
Br39 Br 0.4031(3) 0.81718(17) 0.78290(18) 0.283(3) Uani 1 1 d U
Br40 Br 0.43950(19) 0.94718(11) 0.60371(12) 0.167(2) Uani 1 1 d U
Cl1 Cl 0.8428(3) 0.49875(17) 1.03118(16) 0.069(2) Uani 1 1 d U
Cl2 Cl 0.9885(3) 0.45847(18) 1.02513(17) 0.074(2) Uani 1 1 d U
Cl3 Cl 0.9080(4) 0.4488(2) 0.7594(2) 0.137(4) Uani 1 1 d U
Cl4 Cl 1.2268(3) 0.51043(17) 0.89376(18) 0.079(3) Uani 1 1 d U
Cl5 Cl 1.0549(3) 0.66364(18) 0.87344(18) 0.080(3) Uani 1 1 d U
Cl6 Cl 1.3805(3) 0.52151(19) 0.7340(2) 0.094(3) Uani 1 1 d U
Cl7 Cl 1.0619(3) 0.56380(18) 0.89266(17) 0.075(2) Uani 1 1 d U
Cl8 Cl 0.9893(9) 1.0090(6) 0.7528(5) 0.429(13) Uani 1 1 d U
Cl9 Cl 1.1047(6) 1.0539(4) 0.6461(4) 0.259(7) Uani 1 1 d U
Cl10 Cl 0.7909(4) 0.9733(2) 0.4650(2) 0.142(4) Uani 1 1 d U
Cl11 Cl 0.9876(3) 0.94114(19) 0.7143(2) 0.103(3) Uani 1 1 d U
Cl12 Cl 0.8547(3) 0.9967(2) 0.7496(2) 0.105(3) Uani 1 1 d U
Cl13 Cl 1.1014(4) 0.9698(2) 0.7326(2) 0.142(4) Uani 1 1 d U
Cl14 Cl 0.5468(4) 0.9829(2) 0.7616(2) 0.109(3) Uani 1 1 d U
Cl15 Cl 1.0325(3) 0.84396(18) 0.7838(2) 0.092(3) Uani 1 1 d U
Cl16 Cl 0.8597(10) 0.2244(6) 0.5567(6) 0.459(14) Uani 1 1 d U
Cl17 Cl 0.7238(4) 0.2318(3) 0.5401(2) 0.136(4) Uani 1 1 d U
Cl18 Cl 0.4459(5) 0.2396(3) 0.5051(3) 0.181(5) Uani 1 1 d U
Cl19 Cl 0.5391(3) 0.0080(2) 0.9645(2) 0.103(3) Uani 1 1 d U
Cl20 Cl 0.4609(7) 0.3100(5) 0.5597(4) 0.321(9) Uani 1 1 d U
Cl21 Cl 1.0116(7) 0.3189(5) 0.5366(5) 0.345(10) Uani 1 1 d U
Cl22 Cl 0.5280(8) 0.5726(5) 0.5218(5) 0.349(10) Uani 1 1 d U
Cl23 Cl 0.7731(3) 0.20268(19) 0.6972(2) 0.093(3) Uani 1 1 d U
Cl24 Cl 0.9242(6) 0.2398(3) 0.6059(3) 0.222(6) Uani 1 1 d U
Cl25 Cl 0.8438(4) 0.2157(2) 1.0242(2) 0.137(4) Uani 1 1 d U
Cl26 Cl 0.3585(3) -0.00129(17) 0.98478(18) 0.081(3) Uani 1 1 d U
Cl27 Cl 0.2541(3) 0.3400(2) 0.9525(2) 0.103(3) Uani 1 1 d U
Cl28 Cl 0.6380(3) 0.09835(16) 0.85688(16) 0.057(2) Uani 1 1 d U
Cl29 Cl 0.5714(3) 0.09355(17) 0.93948(18) 0.074(2) Uani 1 1 d U
Cl30 Cl 0.7788(4) 0.2704(2) 0.6058(2) 0.108(3) Uani 1 1 d U
Cl31 Cl 0.6973(4) 0.0735(2) 1.0091(2) 0.106(3) Uani 1 1 d U
N1 N 0.9028(9) 0.2557(6) 0.8703(6) 0.078(8) Uani 1 1 d U
N2 N 0.9768(11) 0.2944(7) 0.7005(7) 0.104(10) Uani 1 1 d U
N3 N 0.9070(10) 0.1195(6) 0.8651(6) 0.082(8) Uani 1 1 d U
N4 N 0.9157(11) 0.1891(8) 0.6778(7) 0.123(11) Uani 1 1 d U
N5 N 0.7701(8) 0.0355(5) 0.8826(5) 0.046(6) Uani 1 1 d U
N6 N 0.7908(10) 0.1119(6) 0.7005(6) 0.092(9) Uani 1 1 d U
N7 N 0.5970(7) 0.0088(4) 0.8890(4) 0.039(6) Uani 1 1 d U
N8 N 0.5991(9) 0.0858(5) 0.6982(5) 0.081(8) Uani 1 1 d U
N9 N 0.4088(7) 0.0499(5) 0.8371(5) 0.056(6) Uani 1 1 d U
N10 N 0.3769(4) 0.1790(7) 0.6440(7) 0.162(12) Uani 1 1 d DU
N11 N 0.2674(8) 0.1781(5) 0.8203(5) 0.079(8) Uani 1 1 d U
N12 N 0.3568(8) 0.3052(5) 0.6215(4) 0.113(9) Uani 1 1 d DU
N13 N 0.2719(7) 0.2915(4) 0.8239(4) 0.049(6) Uani 1 1 d U
N14 N 0.3473(8) 0.4210(5) 0.6235(5) 0.080(8) Uani 1 1 d U
N15 N 0.3341(4) 0.4118(3) 0.8143(4) 0.076(7) Uani 1 1 d DU
N16 N 0.4663(8) 0.4912(7) 0.6621(6) 0.150(12) Uani 1 1 d DU
N17 N 0.5475(8) 0.3976(5) 0.8568(5) 0.062(7) Uani 1 1 d U
N18 N 0.6627(10) 0.4742(6) 0.6659(6) 0.110(9) Uani 1 1 d U
N19 N 0.7119(7) 0.3361(4) 0.8797(4) 0.042(6) Uani 1 1 d U
N20 N 0.8534(9) 0.4115(6) 0.6877(5) 0.099(9) Uani 1 1 d U
N21 N 1.0030(9) 0.6300(6) 0.6215(5) 0.094(8) Uani 1 1 d U
N22 N 1.0084(9) 0.8462(5) 0.5453(5) 0.078(7) Uani 1 1 d U
N23 N 1.1685(9) 0.6367(6) 0.6450(6) 0.102(9) Uani 1 1 d U
N24 N 1.1767(9) 0.8540(6) 0.5861(6) 0.106(9) Uani 1 1 d U
N25 N 1.3271(9) 0.6864(6) 0.6823(5) 0.093(8) Uani 1 1 d U
N26 N 1.2587(11) 0.8759(7) 0.6952(6) 0.128(10) Uani 1 1 d U
N27 N 1.3185(8) 0.6907(5) 0.8118(5) 0.070(7) Uani 1 1 d U
N28 N 1.1285(10) 0.8951(6) 0.7908(6) 0.125(10) Uani 1 1 d U
N29 N 1.1882(8) 0.6611(5) 0.9091(5) 0.072(7) Uani 1 1 d U
N30 N 1.0075(9) 0.8504(6) 0.8571(6) 0.099(9) Uani 1 1 d U
N31 N 0.8201(8) 0.6474(5) 0.9689(5) 0.060(7) Uani 1 1 d U
N32 N 0.6218(9) 0.8205(6) 0.8459(6) 0.103(9) Uani 1 1 d U
N33 N 0.6900(7) 0.6285(4) 0.8722(4) 0.037(6) Uani 1 1 d U
N34 N 0.6108(9) 0.8408(5) 0.7202(5) 0.090(8) Uani 1 1 d U
N35 N 0.7285(8) 0.6043(5) 0.7736(5) 0.064(7) Uani 1 1 d U
N36 N 0.6575(6) 0.8240(4) 0.6245(2) 0.061(7) Uani 1 1 d DU
N37 N 0.7883(4) 0.6045(3) 0.6676(3) 0.062(7) Uani 1 1 d DU
N38 N 0.8305(9) 0.8072(5) 0.5407(5) 0.079(8) Uani 1 1 d U
N39 N 1.0325(7) 0.6239(4) 0.9619(4) 0.051(6) Uani 1 1 d U
N40 N 0.8157(8) 0.8232(5) 0.9002(5) 0.071(7) Uani 1 1 d U
O1 O 0.8015(9) 0.2999(5) 0.9628(6) 0.106(8) Uani 1 1 d U
O2 O 0.8414(7) 0.2588(4) 0.9303(4) 0.073(6) Uani 1 1 d U
O3 O 0.9926(9) 0.2779(6) 0.6424(5) 0.141(9) Uani 1 1 d U
O4 O 1.0599(15) 0.2436(10) 0.6091(9) 0.274(17) Uani 1 1 d DU
O5 O 0.9346(8) 0.1884(5) 0.9404(5) 0.087(7) Uani 1 1 d U
O6 O 0.8908(7) 0.1674(4) 0.9002(4) 0.057(5) Uani 1 1 d U
O7 O 0.8359(9) 0.1888(6) 0.6297(5) 0.108(8) Uani 1 1 d U
O8 O 0.8049(10) 0.1565(6) 0.5994(6) 0.125(9) Uani 1 1 d U
O9 O 0.8778(7) 0.0934(5) 0.9418(4) 0.077(6) Uani 1 1 d U
O10 O 0.8119(8) 0.0883(5) 0.9013(5) 0.083(6) Uani 1 1 d U
O11 O 0.6834(7) 0.1288(4) 0.6699(4) 0.067(6) Uani 1 1 d U
O12 O 0.6362(9) 0.1119(5) 0.6257(5) 0.085(7) Uani 1 1 d U
O13 O 0.7454(6) 0.0081(4) 0.9738(4) 0.049(5) Uani 1 1 d U
O14 O 0.6637(7) 0.0296(4) 0.9308(4) 0.092(7) Uani 1 1 d U
O15 O 0.5211(6) 0.1383(4) 0.6479(4) 0.062(5) Uani 1 1 d U
O16 O 0.4542(8) 0.1495(5) 0.5984(5) 0.120(8) Uani 1 1 d U
O17 O 0.4636(7) -0.0514(4) 0.9529(3) 0.091(7) Uani 1 1 d DU
O18 O 0.4384(6) 0.0096(4) 0.9095(4) 0.068(6) Uani 1 1 d U
O19 O 0.3951(8) 0.2336(5) 0.5821(5) 0.117(8) Uani 1 1 d U
O20 O 0.3534(9) 0.2900(5) 0.5340(5) 0.137(9) Uani 1 1 d U
O21 O 0.3125(7) 0.0451(4) 0.8921(4) 0.078(6) Uani 1 1 d U
O22 O 0.3174(5) 0.1100(4) 0.8613(3) 0.044(5) Uani 1 1 d U
O23 O 0.4021(7) 0.3699(4) 0.5986(4) 0.090(7) Uani 1 1 d U
O24 O 0.4029(9) 0.4328(5) 0.5548(5) 0.133(8) Uani 1 1 d U
O25 O 0.2552(6) 0.1619(4) 0.8932(4) 0.061(5) Uani 1 1 d U
O26 O 0.2963(6) 0.2159(4) 0.8589(4) 0.054(5) Uani 1 1 d U
O27 O 0.4292(8) 0.4622(4) 0.6088(4) 0.091(7) Uani 1 1 d U
O28 O 0.4615(17) 0.5282(11) 0.5673(10) 0.35(2) Uani 1 1 d U
O29 O 0.1981(8) 0.3343(5) 0.8817(5) 0.118(8) Uani 1 1 d U
O30 O 0.2902(7) 0.3554(4) 0.8633(4) 0.084(6) Uani 1 1 d U
O31 O 0.5523(8) 0.5101(5) 0.6166(5) 0.114(8) Uani 1 1 d U
O32 O 0.6105(8) 0.5602(4) 0.5890(5) 0.104(7) Uani 1 1 d U
O33 O 0.3385(7) 0.4075(4) 0.8869(4) 0.092(7) Uani 1 1 d U
O34 O 0.4391(6) 0.3829(4) 0.8716(4) 0.070(6) Uani 1 1 d U
O35 O 0.7537(7) 0.4386(4) 0.6437(4) 0.093(7) Uani 1 1 d U
O36 O 0.8437(8) 0.4441(5) 0.6090(5) 0.103(7) Uani 1 1 d U
O37 O 0.5194(6) 0.3489(4) 0.9292(4) 0.065(6) Uani 1 1 d U
O38 O 0.5973(7) 0.3326(4) 0.8977(4) 0.071(6) Uani 1 1 d U
O39 O 0.9092(6) 0.3705(4) 0.6565(4) 0.061(5) Uani 1 1 d U
O40 O 1.0031(10) 0.3547(6) 0.6243(6) 0.160(10) Uani 1 1 d U
O41 O 0.8797(8) 0.5371(5) 0.6703(5) 0.114(8) Uani 1 1 d U
O42 O 0.9282(6) 0.5895(4) 0.6642(3) 0.050(5) Uani 1 1 d U
O43 O 1.0617(8) 0.8853(4) 0.5730(5) 0.094(7) Uani 1 1 d U
O44 O 1.1193(7) 0.9312(4) 0.5562(4) 0.067(6) Uani 1 1 d U
O45 O 1.0392(8) 0.5482(5) 0.6783(5) 0.106(7) Uani 1 1 d U
O46 O 1.0792(7) 0.6015(5) 0.6767(5) 0.099(7) Uani 1 1 d U
O47 O 1.1917(7) 0.8974(4) 0.6224(4) 0.087(6) Uani 1 1 d U
O48 O 1.2421(9) 0.9473(5) 0.6196(5) 0.136(9) Uani 1 1 d U
O49 O 1.3005(9) 0.5691(6) 0.6634(6) 0.148(9) Uani 1 1 d U
O50 O 1.2959(8) 0.6145(5) 0.6922(5) 0.104(7) Uani 1 1 d U
O51 O 1.2072(9) 0.9511(5) 0.6857(5) 0.127(8) Uani 1 1 d U
O52 O 1.2142(10) 1.0036(6) 0.6974(6) 0.160(10) Uani 1 1 d U
O53 O 1.3937(7) 0.6195(4) 0.7374(4) 0.077(6) Uani 1 1 d U
O54 O 1.3263(6) 0.6539(4) 0.7672(4) 0.052(5) Uani 1 1 d U
O55 O 1.0145(7) 0.9224(4) 0.7921(4) 0.094(7) Uani 1 1 d U
O56 O 0.9364(8) 0.9502(5) 0.8194(5) 0.114(8) Uani 1 1 d U
O57 O 1.3352(6) 0.6133(4) 0.8404(4) 0.067(6) Uani 1 1 d U
O58 O 1.2510(7) 0.6437(4) 0.8576(4) 0.073(6) Uani 1 1 d U
O59 O 0.8835(6) 0.8692(4) 0.8502(4) 0.065(6) Uani 1 1 d U
O60 O 0.8017(7) 0.9005(4) 0.8664(4) 0.074(6) Uani 1 1 d U
O61 O 1.2287(8) 0.5651(5) 0.9421(5) 0.110(7) Uani 1 1 d U
O62 O 1.1279(6) 0.5909(4) 0.9367(4) 0.052(5) Uani 1 1 d U
O63 O 0.7223(7) 0.8619(4) 0.8543(4) 0.089(7) Uani 1 1 d U
O64 O 0.6255(7) 0.8954(4) 0.8507(4) 0.090(7) Uani 1 1 d U
O65 O 0.9673(7) 0.5351(4) 1.0485(4) 0.076(6) Uani 1 1 d U
O66 O 0.8927(7) 0.5738(4) 1.0018(4) 0.071(6) Uani 1 1 d U
O67 O 0.5895(6) 0.8837(4) 0.7869(4) 0.059(5) Uani 1 1 d U
O68 O 0.5163(7) 0.9167(4) 0.7384(4) 0.094(7) Uani 1 1 d U
O69 O 0.7687(6) 0.5830(4) 0.9922(4) 0.062(5) Uani 1 1 d U
O70 O 0.7613(7) 0.6036(4) 0.9299(4) 0.065(6) Uani 1 1 d U
O71 O 0.6618(6) 0.8687(4) 0.6576(4) 0.056(5) Uani 1 1 d U
O72 O 0.6525(8) 0.9038(5) 0.5973(5) 0.103(7) Uani 1 1 d U
O73 O 0.7368(6) 0.5493(4) 0.9012(4) 0.059(5) Uani 1 1 d U
O74 O 0.7586(6) 0.5843(3) 0.8409(3) 0.047(5) Uani 1 1 d U
O75 O 0.7261(7) 0.8496(4) 0.5741(4) 0.076(6) Uani 1 1 d U
O76 O 0.7393(8) 0.8803(5) 0.5118(5) 0.109(7) Uani 1 1 d U
O77 O 0.7715(8) 0.5018(5) 0.7675(5) 0.112(8) Uani 1 1 d U
O78 O 0.8073(7) 0.5418(4) 0.7278(4) 0.084(6) Uani 1 1 d U
O79 O 0.8627(8) 0.8767(5) 0.5117(5) 0.113(8) Uani 1 1 d U
O80 O 0.9079(11) 0.9157(7) 0.4676(7) 0.201(12) Uani 1 1 d U
O81 O 0.6996(6) 0.2665(4) 0.9450(4) 0.053(5) Uani 1 1 d U
O82 O 0.7133(8) 0.2397(5) 0.9940(5) 0.117(8) Uani 1 1 d U
O83 O 0.7488(6) 0.2554(4) 0.8786(4) 0.064(5) Uani 1 1 d U
O84 O 0.7918(5) 0.2075(3) 0.8773(3) 0.045(5) Uani 1 1 d U
O85 O 0.8071(6) 0.1948(4) 0.9517(4) 0.054(5) Uani 1 1 d U
O86 O 0.7959(6) 0.1525(4) 0.9421(4) 0.058(5) Uani 1 1 d U
O87 O 0.7244(6) 0.1480(4) 0.8934(4) 0.052(5) Uani 1 1 d U
O88 O 0.6982(6) 0.1005(3) 0.9234(3) 0.041(5) Uani 1 1 d U
O89 O 0.7966(6) 0.1635(4) 0.8380(4) 0.063(5) Uani 1 1 d U
O90 O 0.7408(7) 0.1334(4) 0.8287(4) 0.083(6) Uani 1 1 d U
O91 O 0.5019(6) 0.0815(4) 0.8796(4) 0.058(5) Uani 1 1 d U
O92 O 0.4281(7) 0.1170(4) 0.8603(4) 0.076(6) Uani 1 1 d U
O93 O 0.3831(6) 0.1929(4) 0.8139(4) 0.060(5) Uani 1 1 d U
O94 O 0.3918(6) 0.2456(4) 0.8090(4) 0.061(5) Uani 1 1 d U
O95 O 0.4000(6) 0.1845(4) 0.8804(4) 0.060(5) Uani 1 1 d U
O96 O 0.4191(7) 0.2268(4) 0.8897(4) 0.066(6) Uani 1 1 d U
O97 O 0.3050(6) 0.2622(4) 0.8993(4) 0.068(6) Uani 1 1 d U
O98 O 0.2667(9) 0.2595(5) 0.9443(5) 0.133(9) Uani 1 1 d U
O99 O 0.3615(6) 0.1191(4) 0.9184(4) 0.069(6) Uani 1 1 d U
O100 O 0.4070(6) 0.0651(4) 0.9317(4) 0.055(5) Uani 1 1 d U
O101 O 0.3724(7) 0.3179(4) 0.9098(4) 0.070(6) Uani 1 1 d U
O102 O 0.4599(6) 0.3033(4) 0.9146(4) 0.060(5) Uani 1 1 d U
O103 O 0.5548(7) 0.2801(4) 0.8830(4) 0.069(6) Uani 1 1 d U
O104 O 0.6301(6) 0.2444(4) 0.9029(4) 0.059(5) Uani 1 1 d U
O105 O 0.5566(7) 0.3443(4) 0.8260(4) 0.079(6) Uani 1 1 d U
O106 O 0.6414(7) 0.3130(4) 0.8315(4) 0.087(6) Uani 1 1 d U
O107 O 0.4471(7) 0.3340(4) 0.8454(4) 0.083(6) Uani 1 1 d U
O108 O 0.3867(6) 0.3058(3) 0.8405(4) 0.048(5) Uani 1 1 d U
O109 O 0.8431(7) 0.3763(4) 0.5995(4) 0.090(7) Uani 1 1 d U
O110 O 0.9069(9) 0.3339(5) 0.6011(5) 0.130(8) Uani 1 1 d U
O111 O 0.8488(6) 0.3217(3) 0.6684(4) 0.050(5) Uani 1 1 d U
O112 O 0.8575(8) 0.2732(5) 0.6685(5) 0.111(7) Uani 1 1 d U
O113 O 0.7142(7) 0.2032(4) 0.6297(4) 0.094(7) Uani 1 1 d U
O114 O 0.6334(7) 0.1992(4) 0.6544(4) 0.075(6) Uani 1 1 d U
O115 O 0.6788(7) 0.1550(4) 0.7294(4) 0.073(6) Uani 1 1 d U
O116 O 0.5982(7) 0.1489(4) 0.7128(4) 0.063(5) Uani 1 1 d U
O117 O 0.5339(9) 0.2999(5) 0.6236(5) 0.131(8) Uani 1 1 d U
O118 O 0.5156(8) 0.3507(5) 0.6254(5) 0.124(8) Uani 1 1 d U
O119 O 0.5046(9) 0.2176(6) 0.5810(5) 0.138(9) Uani 1 1 d U
O120 O 0.5841(7) 0.1877(4) 0.6021(4) 0.082(6) Uani 1 1 d U
O121 O 0.5143(7) 0.1950(4) 0.6581(5) 0.097(7) Uani 1 1 d U
O122 O 0.4603(7) 0.2447(4) 0.6453(4) 0.091(7) Uani 1 1 d U
O123 O 0.4425(8) 0.3065(5) 0.6770(5) 0.103(7) Uani 1 1 d U
O124 O 0.4333(7) 0.3619(4) 0.6685(4) 0.095(7) Uani 1 1 d U
O125 O 0.5085(8) 0.4140(5) 0.6490(4) 0.099(7) Uani 1 1 d U
O126 O 0.5836(8) 0.4312(5) 0.6534(5) 0.104(7) Uani 1 1 d U
O127 O 0.5129(8) 0.4265(5) 0.5752(5) 0.105(7) Uani 1 1 d U
O128 O 0.5425(11) 0.4665(7) 0.5828(7) 0.193(12) Uani 1 1 d U
O129 O 0.6885(7) 0.3825(5) 0.6984(4) 0.097(7) Uani 1 1 d U
O130 O 0.7729(7) 0.3636(4) 0.6997(4) 0.080(6) Uani 1 1 d U
O131 O 0.8709(8) 0.4820(5) 0.8229(5) 0.102(7) Uani 1 1 d U
O132 O 0.8236(7) 0.5349(4) 0.8074(4) 0.075(6) Uani 1 1 d U
O133 O 0.9001(6) 0.5794(3) 0.8042(3) 0.050(5) Uani 1 1 d U
O134 O 0.8599(6) 0.5900(4) 0.8470(4) 0.058(5) Uani 1 1 d U
O135 O 0.8426(6) 0.5456(4) 0.9151(4) 0.054(5) Uani 1 1 d U
O136 O 0.8826(6) 0.5428(4) 0.9600(4) 0.059(5) Uani 1 1 d U
O137 O 0.8625(6) 0.6185(4) 0.9012(3) 0.046(5) Uani 1 1 d U
O138 O 0.9436(6) 0.6159(4) 0.9179(4) 0.066(6) Uani 1 1 d U
O139 O 1.1642(6) 0.6006(3) 0.8676(4) 0.054(5) Uani 1 1 d U
O140 O 1.1685(6) 0.6369(4) 0.8173(4) 0.065(6) Uani 1 1 d U
O141 O 1.1420(7) 0.7119(4) 0.8307(4) 0.081(6) Uani 1 1 d U
O142 O 1.1974(6) 0.7088(4) 0.7885(4) 0.071(6) Uani 1 1 d U
O143 O 1.2873(7) 0.5841(5) 0.7582(4) 0.095(7) Uani 1 1 d U
O144 O 1.2700(7) 0.5955(4) 0.8036(4) 0.081(6) Uani 1 1 d U
O145 O 1.2425(8) 0.5198(5) 0.7388(5) 0.109(7) Uani 1 1 d U
O146 O 1.1971(7) 0.5723(4) 0.7148(4) 0.085(6) Uani 1 1 d U
O147 O 1.1853(7) 0.6556(4) 0.7124(4) 0.072(6) Uani 1 1 d U
O148 O 1.2248(7) 0.6656(4) 0.7493(4) 0.081(6) Uani 1 1 d U
O149 O 1.1051(7) 0.6092(4) 0.7482(4) 0.089(7) Uani 1 1 d U
O150 O 1.0217(7) 0.6150(5) 0.7281(4) 0.088(7) Uani 1 1 d U
O151 O 1.0604(7) 0.6799(4) 0.6791(4) 0.088(6) Uani 1 1 d U
O152 O 0.9830(7) 0.6680(4) 0.6668(4) 0.075(6) Uani 1 1 d U
O153 O 0.7985(7) 0.6582(4) 0.7884(4) 0.069(6) Uani 1 1 d U
O154 O 0.7872(7) 0.6559(4) 0.8393(4) 0.078(6) Uani 1 1 d U
O155 O 0.9862(7) 0.5562(4) 0.7323(4) 0.082(6) Uani 1 1 d U
O156 O 0.9116(7) 0.5382(4) 0.7425(4) 0.071(6) Uani 1 1 d U
O157 O 0.9039(6) 0.6200(4) 0.7029(4) 0.068(6) Uani 1 1 d U
O158 O 0.8406(6) 0.6154(4) 0.7391(4) 0.064(6) Uani 1 1 d U
O159 O 0.8998(8) 0.8414(4) 0.5910(4) 0.092(7) Uani 1 1 d U
O160 O 0.8221(7) 0.8366(4) 0.6083(4) 0.075(6) Uani 1 1 d U
O161 O 0.7715(7) 0.8643(4) 0.6636(4) 0.066(6) Uani 1 1 d U
O162 O 0.7654(6) 0.8794(4) 0.7054(4) 0.069(6) Uani 1 1 d U
O163 O 0.6168(7) 0.9656(4) 0.6956(4) 0.091(7) Uani 1 1 d U
O164 O 0.6437(6) 0.9110(4) 0.7073(4) 0.063(5) Uani 1 1 d U
O165 O 0.7110(7) 0.8386(4) 0.7680(4) 0.071(6) Uani 1 1 d U
O166 O 0.7507(7) 0.8380(4) 0.8095(4) 0.063(5) Uani 1 1 d U
O167 O 0.7433(6) 0.7964(4) 0.7163(4) 0.057(5) Uani 1 1 d U
O168 O 0.7550(6) 0.7990(4) 0.6663(4) 0.058(5) Uani 1 1 d U
O169 O 0.6781(7) 0.9158(4) 0.7783(4) 0.086(6) Uani 1 1 d U
O170 O 0.7583(7) 0.9128(4) 0.7994(4) 0.076(6) Uani 1 1 d U
O171 O 0.8580(6) 0.8012(4) 0.8456(4) 0.054(5) Uani 1 1 d U
O172 O 0.9468(7) 0.7985(4) 0.8344(4) 0.068(6) Uani 1 1 d U
O173 O 0.8560(7) 0.8662(4) 0.7905(4) 0.073(6) Uani 1 1 d U
O174 O 0.9113(7) 0.9017(4) 0.7759(4) 0.074(6) Uani 1 1 d U
O175 O 1.1118(8) 0.8884(4) 0.7172(5) 0.100(7) Uani 1 1 d U
O176 O 1.1219(8) 0.8827(5) 0.6696(5) 0.121(8) Uani 1 1 d U
O177 O 1.1179(8) 0.9636(4) 0.6460(4) 0.093(7) Uani 1 1 d U
O178 O 1.0826(7) 0.9463(4) 0.6118(4) 0.095(7) Uani 1 1 d U
O180 O 1.0955(8) 0.8306(4) 0.6415(5) 0.100(7) Uani 1 1 d U
O181 O 0.9328(7) 0.8962(4) 0.6147(4) 0.085(6) Uani 1 1 d U
O182 O 1.0164(8) 0.8968(5) 0.6268(5) 0.115(8) Uani 1 1 d U
O183 O 0.9391(9) 0.9179(5) 0.5437(5) 0.126(8) Uani 1 1 d U
O184 O 0.8990(8) 0.9725(5) 0.5155(5) 0.124(8) Uani 1 1 d U
O185 O 0.6555(5) 0.4749(4) 0.5927(3) 0.076(6) Uani 1 1 d DU
O187 O 1.0208(8) 0.8151(5) 0.6294(5) 0.111(7) Uani 1 1 d U
O188 O 0.7581(8) 0.9096(5) 0.5928(5) 0.109(7) Uani 1 1 d U
O189 O 0.6549(9) 0.4012(5) 0.6133(5) 0.133(9) Uani 1 1 d U
O190 O 0.6575(11) 0.5103(7) 0.5314(9) 0.34(2) Uani 1 1 d DU
O191 O 0.7418(8) 0.3779(5) 0.6333(5) 0.109(7) Uani 1 1 d U
O192 O 0.8044(7) 0.9137(4) 0.5485(4) 0.091(7) Uani 1 1 d U
C1 C 0.7918(12) 0.3129(8) 0.9875(7) 0.124(13) Uani 1 1 d U
H1A H 0.7979 0.3365 0.9793 0.186 Uiso 1 1 calc R
H1B H 0.8157 0.2981 1.0062 0.186 Uiso 1 1 calc R
H1C H 0.7553 0.3131 0.9943 0.186 Uiso 1 1 calc R
C2 C 0.8327(13) 0.3125(9) 0.9394(9) 0.092(12) Uani 1 1 d DU
C3 C 0.8472(13) 0.3468(8) 0.9254(8) 0.111(13) Uani 1 1 d DU
H3A H 0.8326 0.3640 0.9336 0.134 Uiso 1 1 calc R
C4 C 0.8804(14) 0.3534(8) 0.9015(9) 0.104(12) Uani 1 1 d U
C5 C 0.8981(14) 0.3407(9) 0.8768(9) 0.151(16) Uani 1 1 d DU
H5A H 0.9112 0.3520 0.8560 0.182 Uiso 1 1 calc R
C6 C 0.8903(13) 0.3046(8) 0.8930(8) 0.097(11) Uani 1 1 d DU
C7 C 0.8554(14) 0.2927(9) 0.9192(9) 0.100(12) Uani 1 1 d U
C8 C 0.9106(12) 0.2856(8) 0.8719(7) 0.089(11) Uani 1 1 d DU
H8A H 0.9339 0.2964 0.8560 0.107 Uiso 1 1 calc R
C9 C 0.9370(13) 0.2419(8) 0.8491(8) 0.118(13) Uani 1 1 d U
H9A H 0.9604 0.2197 0.8623 0.142 Uiso 1 1 calc R
H9B H 0.9593 0.2583 0.8365 0.142 Uiso 1 1 calc R
C10 C 0.9030(16) 0.2366(10) 0.8265(9) 0.183(19) Uani 1 1 d DU
H10K H 0.8834 0.2190 0.8404 0.220 Uiso 1 1 calc R
H10A H 0.9274 0.2255 0.8140 0.220 Uiso 1 1 calc R
C11 C 0.8617(15) 0.2656(10) 0.8013(9) 0.173(17) Uani 1 1 d DU
H11M H 0.8392 0.2812 0.8105 0.207 Uiso 1 1 calc R
H11A H 0.8396 0.2564 0.7910 0.207 Uiso 1 1 calc R
C12 C 0.912(2) 0.2856(12) 0.7741(11) 0.26(3) Uani 1 1 d DU
H12O H 0.8982 0.3109 0.7656 0.314 Uiso 1 1 calc R
H12A H 0.9434 0.2807 0.7879 0.314 Uiso 1 1 calc R
C13 C 0.9318(17) 0.2763(11) 0.7444(10) 0.20(2) Uani 1 1 d DU
H13J H 0.9558 0.2533 0.7512 0.236 Uiso 1 1 calc R
H13A H 0.9021 0.2770 0.7312 0.236 Uiso 1 1 calc R
C14 C 0.9585(13) 0.3030(8) 0.7275(8) 0.115(13) Uani 1 1 d U
H14A H 0.9881 0.3024 0.7406 0.138 Uiso 1 1 calc R
H14B H 0.9345 0.3260 0.7205 0.138 Uiso 1 1 calc R
C15 C 1.0244(14) 0.2708(8) 0.7074(8) 0.117(13) Uani 1 1 d U
H15A H 1.0409 0.2665 0.7274 0.140 Uiso 1 1 calc R
C16 C 1.0546 0.2508 0.6884 0.154 Uani 1 1 d U
C17 C 1.1046 0.2300 0.7014 0.216 Uani 1 1 d U
H17A H 1.1159 0.2271 0.7222 0.259 Uiso 1 1 calc R
C18 C 1.1379 0.2136 0.6832 0.363 Uani 1 1 d U
C19 C 1.1211 0.2180 0.6521 0.146 Uani 1 1 d U
H19A H 1.1434 0.2070 0.6399 0.175 Uiso 1 1 calc R
C20 C 1.0711 0.2388 0.6391 0.194 Uani 1 1 d U
C21 C 1.0378 0.2552 0.6572 0.129 Uani 1 1 d U
C22 C 1.091(2) 0.2173(14) 0.5942(14) 0.39(4) Uani 1 1 d DU
H22A H 1.0922 0.1936 0.6098 0.586 Uiso 1 1 calc R
H22B H 1.1268 0.2211 0.5894 0.586 Uiso 1 1 calc R
H22C H 1.0728 0.2211 0.5742 0.586 Uiso 1 1 calc R
C23 C 0.9547(12) 0.1995(7) 0.9659(7) 0.116(13) Uani 1 1 d U
H23A H 0.9858 0.1823 0.9775 0.174 Uiso 1 1 calc R
H23B H 0.9269 0.2009 0.9814 0.174 Uiso 1 1 calc R
H23C H 0.9640 0.2220 0.9550 0.174 Uiso 1 1 calc R
C24 C 0.9707(14) 0.1623(8) 0.9284(8) 0.077(10) Uani 1 1 d U
C25 C 1.0209(12) 0.1492(7) 0.9420(6) 0.058(9) Uani 1 1 d U
H25A H 1.0347 0.1570 0.9563 0.070 Uiso 1 1 calc R
C26 C 1.0488(13) 0.1238(8) 0.9327(8) 0.090(11) Uani 1 1 d U
C27 C 1.0297(11) 0.1120(7) 0.9131(6) 0.062(9) Uani 1 1 d U
H27A H 1.0508 0.0943 0.9075 0.075 Uiso 1 1 calc R
C28 C 0.9733(13) 0.1278(8) 0.9002(7) 0.077(10) Uani 1 1 d U
C29 C 0.9429(14) 0.1526(8) 0.9088(7) 0.072(10) Uani 1 1 d U
C30 C 0.9552(12) 0.1149(7) 0.8761(6) 0.071(10) Uani 1 1 d U
H30A H 0.9823 0.1018 0.8680 0.085 Uiso 1 1 calc R
C31 C 0.8946(11) 0.0999(7) 0.8480(6) 0.096(11) Uani 1 1 d DU
H31J H 0.8562 0.1057 0.8432 0.116 Uiso 1 1 calc R
H31A H 0.9050 0.0749 0.8614 0.116 Uiso 1 1 calc R
C32 C 0.9253(11) 0.1090(7) 0.8158(6) 0.089(11) Uani 1 1 d DU
H32A H 0.9634 0.1034 0.8211 0.107 Uiso 1 1 calc R
H32B H 0.9192 0.0943 0.8047 0.107 Uiso 1 1 calc R
C33 C 0.9105(9) 0.1449(6) 0.7937(5) 0.057(8) Uani 1 1 d DU
H33A H 0.9213 0.1596 0.8034 0.068 Uiso 1 1 calc R
H33B H 0.8718 0.1516 0.7905 0.068 Uiso 1 1 calc R
C34 C 0.9374(11) 0.1513(7) 0.7597(6) 0.102(12) Uani 1 1 d DU
H34A H 0.9757 0.1418 0.7638 0.123 Uiso 1 1 calc R
H34B H 0.9240 0.1376 0.7498 0.123 Uiso 1 1 calc R
C35 C 0.9303(13) 0.1870(8) 0.7356(8) 0.120(13) Uani 1 1 d U
H35A H 0.9454 0.2003 0.7452 0.143 Uiso 1 1 calc R
H35B H 0.8920 0.1969 0.7325 0.143 Uiso 1 1 calc R
C36 C 0.9542(12) 0.1940(7) 0.7008(7) 0.097(11) Uani 1 1 d U
H36A H 0.9886 0.1779 0.7029 0.117 Uiso 1 1 calc R
H36B H 0.9601 0.2179 0.6911 0.117 Uiso 1 1 calc R
C37 C 0.9345(15) 0.1572(10) 0.6772(9) 0.138(15) Uani 1 1 d DU
H37A H 0.9663 0.1443 0.6892 0.166 Uiso 1 1 calc R
C38 C 0.9108(15) 0.1404(9) 0.6598(9) 0.116(13) Uani 1 1 d DU
C39 C 0.9391(16) 0.1035(9) 0.6699(10) 0.172(18) Uani 1 1 d DU
H39A H 0.9663 0.0911 0.6860 0.207 Uiso 1 1 calc R
C40 C 0.9144(17) 0.0908(10) 0.6487(11) 0.143(15) Uani 1 1 d U
C41 C 0.8719(14) 0.1034(9) 0.6269(8) 0.106(12) Uani 1 1 d U
H41A H 0.8626 0.0894 0.6171 0.127 Uiso 1 1 calc R
C42 C 0.8419(15) 0.1383(10) 0.6194(9) 0.096(12) Uani 1 1 d U
C43 C 0.8664(13) 0.1550(8) 0.6375(8) 0.077(10) Uani 1 1 d U
C44 C 0.7849(13) 0.1378(8) 0.5818(8) 0.144(15) Uani 1 1 d U
H44A H 0.8146 0.1268 0.5723 0.216 Uiso 1 1 calc R
H44B H 0.7597 0.1544 0.5645 0.216 Uiso 1 1 calc R
H44C H 0.7674 0.1202 0.5971 0.216 Uiso 1 1 calc R
C45 C 0.8988(10) 0.0962(6) 0.9727(5) 0.065(9) Uani 1 1 d U
H45A H 0.8941 0.0762 0.9921 0.097 Uiso 1 1 calc R
H45B H 0.8791 0.1174 0.9747 0.097 Uiso 1 1 calc R
H45C H 0.9363 0.0968 0.9704 0.097 Uiso 1 1 calc R
C46 C 0.8833(15) 0.0576(9) 0.9434(9) 0.103(12) Uani 1 1 d U
C47 C 0.9258(14) 0.0324(9) 0.9630(8) 0.122(13) Uani 1 1 d U
H47A H 0.9485 0.0352 0.9770 0.147 Uiso 1 1 calc R
C48 C 0.9274(13) 0.0017(8) 0.9571(7) 0.088(11) Uani 1 1 d U
C49 C 0.8889(12) -0.0027(7) 0.9385(7) 0.076(10) Uani 1 1 d U
H49A H 0.8888 -0.0252 0.9397 0.091 Uiso 1 1 calc R
C50 C 0.8517(14) 0.0252(9) 0.9186(8) 0.089(11) Uani 1 1 d U
C51 C 0.8494(15) 0.0580(10) 0.9197(9) 0.104(12) Uani 1 1 d U
C52 C 0.8125(11) 0.0193(7) 0.9010(6) 0.057(9) Uani 1 1 d U
H52A H 0.8202 -0.0043 0.9039 0.068 Uiso 1 1 calc R
C53 C 0.7389(9) 0.0236(6) 0.8644(6) 0.045(8) Uani 1 1 d U
H53A H 0.7028 0.0381 0.8597 0.054 Uiso 1 1 calc R
H53B H 0.7365 -0.0007 0.8771 0.054 Uiso 1 1 calc R
C54 C 0.7675(9) 0.0270(5) 0.8334(6) 0.049(8) Uani 1 1 d U
H54A H 0.8037 0.0127 0.8389 0.058 Uiso 1 1 calc R
H54B H 0.7494 0.0177 0.8211 0.058 Uiso 1 1 calc R
C55 C 0.7709(9) 0.0630(5) 0.8124(5) 0.044(8) Uani 1 1 d U
H55Q H 0.7906 0.0713 0.8249 0.053 Uiso 1 1 calc R
H55A H 0.7346 0.0772 0.8089 0.053 Uiso 1 1 calc R
C56 C 0.7963(10) 0.0712(6) 0.7784(6) 0.059(8) Uani 1 1 d U
H56A H 0.8303 0.0545 0.7813 0.071 Uiso 1 1 calc R
H56B H 0.7732 0.0666 0.7646 0.071 Uiso 1 1 calc R
C57 C 0.8063(11) 0.1065(6) 0.7601(6) 0.075(10) Uani 1 1 d U
H57A H 0.8322 0.1108 0.7726 0.090 Uiso 1 1 calc R
H57B H 0.7732 0.1237 0.7580 0.090 Uiso 1 1 calc R
C58 C 0.8281(11) 0.1116(7) 0.7252(7) 0.083(10) Uani 1 1 d U
H58A H 0.8401 0.1337 0.7162 0.100 Uiso 1 1 calc R
H58B H 0.8594 0.0929 0.7276 0.100 Uiso 1 1 calc R
C59 C 0.7929(12) 0.0834(8) 0.6953(7) 0.081(10) Uani 1 1 d U
H59A H 0.8203 0.0642 0.7065 0.097 Uiso 1 1 calc R
C60 C 0.7597(12) 0.0783(7) 0.6752(7) 0.062(9) Uani 1 1 d U
C61 C 0.7776(11) 0.0494(7) 0.6639(7) 0.070(10) Uani 1 1 d U
H61A H 0.8108 0.0345 0.6716 0.084 Uiso 1 1 calc R
C62 C 0.7498(14) 0.0433(7) 0.6435(7) 0.072(10) Uani 1 1 d U
C63 C 0.7069(11) 0.0618(7) 0.6305(6) 0.065(9) Uani 1 1 d U
H63A H 0.6909 0.0582 0.6140 0.078 Uiso 1 1 calc R
C64 C 0.6826(13) 0.0883(8) 0.6412(7) 0.076(10) Uani 1 1 d U
C65 C 0.7087(12) 0.1034(8) 0.6608(7) 0.071(10) Uani 1 1 d U
C66 C 0.6131(11) 0.1113(7) 0.5976(6) 0.087(10) Uani 1 1 d U
H66A H 0.6376 0.0956 0.5896 0.131 Uiso 1 1 calc R
H66B H 0.6060 0.1346 0.5805 0.131 Uiso 1 1 calc R
H66C H 0.5801 0.1032 0.6034 0.131 Uiso 1 1 calc R
C67 C 0.7873(10) -0.0025(6) 0.9998(6) 0.074(9) Uani 1 1 d U
H67A H 0.8145 -0.0216 0.9986 0.110 Uiso 1 1 calc R
H67B H 0.7714 -0.0098 1.0211 0.110 Uiso 1 1 calc R
H67C H 0.8032 0.0172 0.9965 0.110 Uiso 1 1 calc R
C68 C 0.7273(9) -0.0177(6) 0.9651(5) 0.041(7) Uani 1 1 d U
C69 C 0.7498(11) -0.0544(7) 0.9807(6) 0.070(9) Uani 1 1 d U
H69A H 0.7770 -0.0628 0.9968 0.084 Uiso 1 1 calc R
C70 C 0.7302(11) -0.0764(7) 0.9714(6) 0.074(10) Uani 1 1 d U
C71 C 0.6890(9) -0.0646(6) 0.9483(5) 0.050(8) Uani 1 1 d U
H71A H 0.6749 -0.0809 0.9438 0.060 Uiso 1 1 calc R
C72 C 0.6676(11) -0.0282(7) 0.9310(7) 0.063(9) Uani 1 1 d U
C73 C 0.6883(12) -0.0075(7) 0.9431(7) 0.095(11) Uani 1 1 d U
C74 C 0.6272(9) -0.0197(5) 0.9083(5) 0.042(7) Uani 1 1 d U
H74A H 0.6201 -0.0395 0.9063 0.051 Uiso 1 1 calc R
C75 C 0.5604(10) 0.0118(6) 0.8639(6) 0.077(9) Uani 1 1 d U
H75A H 0.5588 -0.0114 0.8651 0.092 Uiso 1 1 calc R
H75B H 0.5246 0.0238 0.8669 0.092 Uiso 1 1 calc R
C76 C 0.5801(12) 0.0316(8) 0.8329(7) 0.098(11) Uani 1 1 d DU
H76A H 0.5643 0.0550 0.8208 0.117 Uiso 1 1 calc R
C77 C 0.6259(13) 0.0131(8) 0.8214(8) 0.157(16) Uani 1 1 d DU
C78 C 0.6388(13) 0.0435(8) 0.7892(8) 0.129(13) Uani 1 1 d DU
H78A H 0.6745 0.0352 0.7828 0.155 Uiso 1 1 calc R
H78B H 0.6407 0.0630 0.7952 0.155 Uiso 1 1 calc R
C79 C 0.6002(9) 0.0593(6) 0.7567(5) 0.062(8) Uani 1 1 d DU
H79A H 0.5810 0.0418 0.7568 0.075 Uiso 1 1 calc R
H79B H 0.5739 0.0798 0.7567 0.075 Uiso 1 1 calc R
C80 C 0.6341(9) 0.0698(6) 0.7257(5) 0.054(8) Uani 1 1 d DU
H80A H 0.6554 0.0860 0.7262 0.065 Uiso 1 1 calc R
H80B H 0.6583 0.0490 0.7246 0.065 Uiso 1 1 calc R
C81 C 0.5738(11) 0.0672(7) 0.6894(7) 0.104(11) Uani 1 1 d U
H81A H 0.5795 0.0438 0.7043 0.125 Uiso 1 1 calc R
C82 C 0.5373 0.0748 0.6606 0.088 Uani 1 1 d U
C83 C 0.5284 0.0462 0.6549 0.114 Uani 1 1 d U
H83A H 0.5465 0.0235 0.6678 0.137 Uiso 1 1 calc R
C84 C 0.4924 0.0516 0.6300 0.127 Uani 1 1 d U
C85 C 0.4653 0.0856 0.6108 0.114 Uani 1 1 d U
H85A H 0.4413 0.0892 0.5941 0.137 Uiso 1 1 calc R
C86 C 0.4743 0.1141 0.6165 0.113 Uani 1 1 d U
C87 C 0.5102 0.1087 0.6414 0.098 Uani 1 1 d U
C88 C 0.4103(13) 0.1573(9) 0.5696(8) 0.178(17) Uani 1 1 d U
H88A H 0.4157 0.1374 0.5634 0.266 Uiso 1 1 calc R
H88B H 0.4148 0.1778 0.5506 0.266 Uiso 1 1 calc R
H88C H 0.3747 0.1613 0.5776 0.266 Uiso 1 1 calc R
C89 C 0.4655(11) -0.0836(6) 0.9814(5) 0.112(12) Uani 1 1 d DU
H89A H 0.4743 -0.1032 0.9747 0.168 Uiso 1 1 calc R
H89B H 0.4312 -0.0832 0.9916 0.168 Uiso 1 1 calc R
H89C H 0.4925 -0.0860 0.9969 0.168 Uiso 1 1 calc R
C90 C 0.4494(15) -0.0600(7) 0.9241(5) 0.156(16) Uani 1 1 d DU
C91 C 0.4534(11) -0.0863(7) 0.9198(6) 0.078(10) Uani 1 1 d DU
H91A H 0.4623 -0.1093 0.9355 0.093 Uiso 1 1 calc R
C92 C 0.4413(15) -0.0749(10) 0.8844(10) 0.137(15) Uani 1 1 d U
C93 C 0.4294(11) -0.0464(9) 0.8596(8) 0.103(12) Uani 1 1 d U
H93A H 0.4208 -0.0450 0.8388 0.124 Uiso 1 1 calc R
C94 C 0.4302(11) -0.0142(7) 0.8671(7) 0.066(9) Uani 1 1 d U
C95 C 0.4409(11) -0.0228(7) 0.9024(7) 0.069(9) Uani 1 1 d DU
C96 C 0.4164(9) 0.0180(6) 0.8403(6) 0.054(8) Uani 1 1 d U
H96A H 0.4118 0.0156 0.8205 0.065 Uiso 1 1 calc R
C97 C 0.3932(10) 0.0768(6) 0.8064(6) 0.087(10) Uani 1 1 d DU
H97A H 0.3644 0.0947 0.8090 0.105 Uiso 1 1 calc R
H97B H 0.3801 0.0674 0.7922 0.105 Uiso 1 1 calc R
C98 C 0.4416(10) 0.0933(7) 0.7906(6) 0.109(12) Uani 1 1 d DU
H98B H 0.4676 0.0750 0.7863 0.131 Uiso 1 1 calc R
H98A H 0.4578 0.0977 0.8075 0.131 Uiso 1 1 calc R
C99 C 0.4369(12) 0.1274(7) 0.7584(6) 0.107(12) Uani 1 1 d DU
H99A H 0.4717 0.1333 0.7520 0.129 Uiso 1 1 calc R
H99B H 0.4127 0.1472 0.7612 0.129 Uiso 1 1 calc R
C100 C 0.4132(14) 0.1170(9) 0.7319(8) 0.147(15) Uani 1 1 d U
H10B H 0.4383 0.0993 0.7263 0.177 Uiso 1 1 calc R
H10C H 0.3789 0.1102 0.7379 0.177 Uiso 1 1 calc R
C101 C 0.4085(16) 0.1534(10) 0.7064(10) 0.189(19) Uani 1 1 d U
H10D H 0.4427 0.1604 0.7010 0.227 Uiso 1 1 calc R
H10E H 0.3827 0.1709 0.7118 0.227 Uiso 1 1 calc R
C102 C 0.3873(14) 0.1437(8) 0.6799(8) 0.143(15) Uani 1 1 d U
H10F H 0.3539 0.1359 0.6869 0.172 Uiso 1 1 calc R
H10G H 0.4132 0.1246 0.6769 0.172 Uiso 1 1 calc R
C103 C 0.3211(5) 0.1908(13) 0.6425(12) 0.39(4) Uani 1 1 d DU
H10H H 0.2949 0.1834 0.6577 0.462 Uiso 1 1 calc R
C104 C 0.3173(14) 0.2174(11) 0.6106(10) 0.157(16) Uani 1 1 d DU
C105 C 0.2613(19) 0.2356(9) 0.6019(9) 0.28(3) Uani 1 1 d DU
H10I H 0.2358 0.2258 0.6165 0.341 Uiso 1 1 calc R
C106 C 0.245(2) 0.2618(11) 0.5780(9) 0.29(3) Uani 1 1 d DU
C107 C 0.2573(15) 0.2903(10) 0.5493(9) 0.172(17) Uani 1 1 d DU
H10J H 0.2370 0.3112 0.5344 0.207 Uiso 1 1 calc R
C108 C 0.3181(14) 0.2727(9) 0.5528(8) 0.116(13) Uani 1 1 d DU
C109 C 0.3381(16) 0.2424(11) 0.5817(11) 0.162(17) Uani 1 1 d DU
C110 C 0.3282(15) 0.3184(10) 0.5000(9) 0.25(2) Uani 1 1 d DU
H11B H 0.2924 0.3296 0.5033 0.382 Uiso 1 1 calc R
H11C H 0.3268 0.3073 0.4849 0.382 Uiso 1 1 calc R
H11D H 0.3498 0.3358 0.4911 0.382 Uiso 1 1 calc R
C111 C 0.3046(10) 0.0074(6) 0.9100(6) 0.094(10) Uani 1 1 d U
H11E H 0.2669 0.0073 0.9102 0.141 Uiso 1 1 calc R
H11F H 0.3184 -0.0019 0.9323 0.141 Uiso 1 1 calc R
H11G H 0.3234 -0.0070 0.8987 0.141 Uiso 1 1 calc R
C112 C 0.2645(9) 0.0669(6) 0.8752(5) 0.041(7) Uani 1 1 d DU
C113 C 0.2177(9) 0.0545(6) 0.8730(6) 0.055(8) Uani 1 1 d DU
H11H H 0.2133 0.0314 0.8839 0.066 Uiso 1 1 calc R
C114 C 0.1818(11) 0.0810(7) 0.8532(7) 0.066(9) Uani 1 1 d U
C115 C 0.1840(11) 0.1159(7) 0.8348(6) 0.066(9) Uani 1 1 d U
H11I H 0.1551 0.1314 0.8212 0.080 Uiso 1 1 calc R
C116 C 0.2293(11) 0.1270(6) 0.8372(6) 0.049(8) Uani 1 1 d U
C117 C 0.2726(10) 0.1012(6) 0.8593(6) 0.043(7) Uani 1 1 d U
C118 C 0.2331(10) 0.1615(7) 0.8172(6) 0.069(9) Uani 1 1 d U
H11J H 0.2080 0.1736 0.7998 0.082 Uiso 1 1 calc R
C119 C 0.2636(9) 0.2143(5) 0.7904(5) 0.053(8) Uani 1 1 d U
H11K H 0.2263 0.2267 0.7866 0.063 Uiso 1 1 calc R
H11L H 0.2834 0.2284 0.7962 0.063 Uiso 1 1 calc R
C120 C 0.2848(10) 0.2111(6) 0.7594(6) 0.078(10) Uani 1 1 d U
H12B H 0.3197 0.1951 0.7636 0.093 Uiso 1 1 calc R
H12C H 0.2605 0.2020 0.7504 0.093 Uiso 1 1 calc R
C121 C 0.2896(10) 0.2464(6) 0.7359(6) 0.077(10) Uani 1 1 d U
H12D H 0.3135 0.2556 0.7451 0.093 Uiso 1 1 calc R
H12E H 0.2546 0.2624 0.7316 0.093 Uiso 1 1 calc R
C122 C 0.3129(12) 0.2434(7) 0.7022(7) 0.121(13) Uani 1 1 d DU
H12F H 0.3465 0.2261 0.7067 0.145 Uiso 1 1 calc R
H12G H 0.2876 0.2360 0.6922 0.145 Uiso 1 1 calc R
C123 C 0.3223(13) 0.2804(7) 0.6781(7) 0.129(13) Uani 1 1 d DU
H12H H 0.3517 0.2866 0.6860 0.154 Uiso 1 1 calc R
H12I H 0.2901 0.2986 0.6753 0.154 Uiso 1 1 calc R
C124 C 0.3368(12) 0.2744(6) 0.6445(6) 0.119(13) Uani 1 1 d DU
H12J H 0.3641 0.2530 0.6489 0.143 Uiso 1 1 calc R
H12K H 0.3051 0.2722 0.6351 0.143 Uiso 1 1 calc R
C125 C 0.3198(10) 0.3324(6) 0.5966(5) 0.122(13) Uani 1 1 d DU
H12L H 0.2860 0.3273 0.5970 0.146 Uiso 1 1 calc R
C126 C 0.3247(14) 0.3651(8) 0.5717(8) 0.086(11) Uani 1 1 d U
C127 C 0.2853(13) 0.3783(9) 0.5453(8) 0.109(12) Uani 1 1 d U
H12M H 0.2590 0.3678 0.5419 0.131 Uiso 1 1 calc R
C128 C 0.2973(14) 0.4111(10) 0.5261(8) 0.116(13) Uani 1 1 d U
C129 C 0.3262(14) 0.4342(9) 0.5247(8) 0.117(13) Uani 1 1 d U
H12N H 0.3211 0.4578 0.5103 0.140 Uiso 1 1 calc R
C130 C 0.3628(12) 0.4169(8) 0.5475(8) 0.082(10) Uani 1 1 d DU
C131 C 0.3595(14) 0.3825(8) 0.5726(7) 0.106(12) Uani 1 1 d DU
C132 C 0.4114(12) 0.4652(7) 0.5254(7) 0.143(14) Uani 1 1 d U
H13B H 0.3962 0.4656 0.5057 0.214 Uiso 1 1 calc R
H13C H 0.4492 0.4646 0.5227 0.214 Uiso 1 1 calc R
H13D H 0.3942 0.4860 0.5290 0.214 Uiso 1 1 calc R
C133 C 0.2391(9) 0.1305(6) 0.9134(6) 0.074(9) Uani 1 1 d U
H13E H 0.2223 0.1331 0.9327 0.111 Uiso 1 1 calc R
H13F H 0.2700 0.1114 0.9201 0.111 Uiso 1 1 calc R
H13G H 0.2141 0.1255 0.9013 0.111 Uiso 1 1 calc R
C134 C 0.2178(9) 0.1941(5) 0.8809(5) 0.034(7) Uani 1 1 d U
C135 C 0.1705(11) 0.1964(7) 0.8926(6) 0.061(9) Uani 1 1 d U
H13H H 0.1586 0.1773 0.9085 0.073 Uiso 1 1 calc R
C136 C 0.1373(10) 0.2314(7) 0.8787(7) 0.065(9) Uani 1 1 d U
C137 C 0.1536(12) 0.2599(8) 0.8615(7) 0.085(10) Uani 1 1 d U
H13I H 0.1318 0.2824 0.8542 0.102 Uiso 1 1 calc R
C138 C 0.2093(12) 0.2524(7) 0.8553(6) 0.066(9) Uani 1 1 d U
C139 C 0.2473(9) 0.2198(6) 0.8657(5) 0.040(7) Uani 1 1 d U
C140 C 0.2243(10) 0.2849(7) 0.8323(6) 0.068(9) Uani 1 1 d U
H14C H 0.1957 0.3037 0.8223 0.082 Uiso 1 1 calc R
C141 C 0.2762(9) 0.3282(5) 0.7987(5) 0.056(8) Uani 1 1 d U
H14D H 0.3057 0.3357 0.8050 0.068 Uiso 1 1 calc R
H14E H 0.2432 0.3452 0.7979 0.068 Uiso 1 1 calc R
C142 C 0.2863(11) 0.3260(6) 0.7639(6) 0.079(10) Uani 1 1 d U
H14F H 0.3162 0.3068 0.7655 0.095 Uiso 1 1 calc R
H14G H 0.2546 0.3218 0.7563 0.095 Uiso 1 1 calc R
C143 C 0.2985(10) 0.3604(6) 0.7401(6) 0.067(9) Uani 1 1 d U
H14H H 0.3335 0.3629 0.7452 0.081 Uiso 1 1 calc R
H14I H 0.2715 0.3802 0.7408 0.081 Uiso 1 1 calc R
C144 C 0.2979(11) 0.3579(6) 0.7055(6) 0.097(11) Uani 1 1 d DU
H14J H 0.3229 0.3370 0.7055 0.116 Uiso 1 1 calc R
H14K H 0.2622 0.3573 0.6997 0.116 Uiso 1 1 calc R
C145 C 0.3154(11) 0.3919(6) 0.6809(6) 0.089(10) Uani 1 1 d DU
H14L H 0.2904 0.4124 0.6819 0.107 Uiso 1 1 calc R
H14M H 0.3507 0.3922 0.6877 0.107 Uiso 1 1 calc R
C146 C 0.3172(11) 0.3943(7) 0.6471(7) 0.101(11) Uani 1 1 d U
H14N H 0.2806 0.4001 0.6386 0.121 Uiso 1 1 calc R
H14O H 0.3338 0.3712 0.6472 0.121 Uiso 1 1 calc R
C147 C 0.3133(13) 0.4499(8) 0.6104(8) 0.130(13) Uani 1 1 d DU
H14P H 0.2764 0.4516 0.6124 0.156 Uiso 1 1 calc R
C148 C 0.3370(15) 0.4801(9) 0.5919(7) 0.102(12) Uani 1 1 d DU
C149 C 0.296(2) 0.5037(14) 0.5753(9) 0.24(2) Uani 1 1 d DU
H14R H 0.2629 0.4991 0.5740 0.288 Uiso 1 1 calc R
C150 C 0.3095(15) 0.5394(9) 0.5585(7) 0.106(12) Uani 1 1 d DU
C151 C 0.3551(13) 0.5521(8) 0.5583(7) 0.105(12) Uani 1 1 d DU
H15B H 0.3567 0.5758 0.5480 0.126 Uiso 1 1 calc R
C152 C 0.4003(12) 0.5242(7) 0.5761(7) 0.109(12) Uani 1 1 d DU
C153 C 0.3845(11) 0.4904(7) 0.5925(6) 0.072(9) Uani 1 1 d DU
C154 C 0.452(2) 0.5605(15) 0.5629(14) 0.39(4) Uani 1 1 d U
H15C H 0.4400 0.5747 0.5404 0.592 Uiso 1 1 calc R
H15D H 0.4842 0.5664 0.5673 0.592 Uiso 1 1 calc R
H15E H 0.4246 0.5648 0.5776 0.592 Uiso 1 1 calc R
C155 C 0.1486(10) 0.3232(7) 0.9006(7) 0.113(12) Uani 1 1 d U
H15F H 0.1180 0.3324 0.8857 0.169 Uiso 1 1 calc R
H15G H 0.1420 0.3324 0.9176 0.169 Uiso 1 1 calc R
H15H H 0.1546 0.2980 0.9105 0.169 Uiso 1 1 calc R
C156 C 0.1919(12) 0.3641(6) 0.8504(6) 0.056(8) Uani 1 1 d U
C157 C 0.1399(16) 0.3778(10) 0.8324(10) 0.159(16) Uani 1 1 d U
H15I H 0.1089 0.3687 0.8368 0.191 Uiso 1 1 calc R
C158 C 0.1494(16) 0.4068(11) 0.8078(10) 0.137(15) Uani 1 1 d U
C159 C 0.1887(14) 0.4215(9) 0.7967(9) 0.137(15) Uani 1 1 d DU
H15J H 0.1866 0.4414 0.7772 0.164 Uiso 1 1 calc R
C160 C 0.2369(12) 0.4042(7) 0.8171(7) 0.106(12) Uani 1 1 d DU
C161 C 0.2443(11) 0.3720(6) 0.8463(6) 0.064(9) Uani 1 1 d DU
C162 C 0.2796(5) 0.4222(7) 0.8021(7) 0.109(12) Uani 1 1 d DU
H16A H 0.2710 0.4424 0.7828 0.131 Uiso 1 1 calc R
C163 C 0.3653(10) 0.4413(5) 0.8012(6) 0.103(11) Uani 1 1 d DU
H16B H 0.3425 0.4635 0.7873 0.123 Uiso 1 1 calc R
H16C H 0.3806 0.4445 0.8192 0.123 Uiso 1 1 calc R
C164 C 0.4074(11) 0.4284(8) 0.7821(5) 0.113(12) Uani 1 1 d DU
H16D H 0.4294 0.4077 0.7986 0.135 Uiso 1 1 calc R
H16E H 0.4292 0.4460 0.7747 0.135 Uiso 1 1 calc R
C165 C 0.4052(12) 0.4178(8) 0.7520(7) 0.140(14) Uani 1 1 d DU
H16N H 0.4011 0.3937 0.7640 0.168 Uiso 1 1 calc R
H16F H 0.3691 0.4307 0.7438 0.168 Uiso 1 1 calc R
C166 C 0.4283(16) 0.4144(6) 0.7202(6) 0.30(3) Uani 1 1 d DU
H16G H 0.4007 0.4171 0.7047 0.359 Uiso 1 1 calc R
H16H H 0.4547 0.3927 0.7244 0.359 Uiso 1 1 calc R
C167 C 0.4539(9) 0.4472(7) 0.7096(5) 0.110(12) Uani 1 1 d DU
H16M H 0.4519 0.4556 0.7273 0.132 Uiso 1 1 calc R
H16I H 0.4914 0.4412 0.7045 0.132 Uiso 1 1 calc R
C168 C 0.4220(7) 0.4758(6) 0.6787(6) 0.133(13) Uani 1 1 d DU
H16J H 0.4062 0.4657 0.6661 0.159 Uiso 1 1 calc R
H16K H 0.3944 0.4924 0.6842 0.159 Uiso 1 1 calc R
C169 C 0.4705(13) 0.5197(8) 0.6602(8) 0.154(15) Uani 1 1 d DU
H16L H 0.4474 0.5271 0.6743 0.185 Uiso 1 1 calc R
C170 C 0.5023(12) 0.5459(9) 0.6415(7) 0.110(12) Uani 1 1 d DU
C171 C 0.5042(19) 0.5764(10) 0.6494(10) 0.27(3) Uani 1 1 d DU
H17B H 0.4778 0.5779 0.6647 0.329 Uiso 1 1 calc R
C172 C 0.532(2) 0.6049(14) 0.6423(14) 1.12(16) Uani 1 1 d DU
C173 C 0.563(2) 0.5942(10) 0.6180(12) 0.27(3) Uani 1 1 d DU
H17C H 0.5814 0.6110 0.6041 0.327 Uiso 1 1 calc R
C174 C 0.5719(13) 0.5628(9) 0.6106(8) 0.116(12) Uani 1 1 d DU
C175 C 0.5364(14) 0.5388(8) 0.6162(8) 0.120(13) Uani 1 1 d DU
C176 C 0.6338(13) 0.5839(8) 0.5652(7) 0.156(15) Uani 1 1 d U
H17D H 0.6506 0.5961 0.5749 0.234 Uiso 1 1 calc R
H17E H 0.6070 0.6006 0.5491 0.234 Uiso 1 1 calc R
H17F H 0.6604 0.5720 0.5547 0.234 Uiso 1 1 calc R
C177 C 0.2837(8) 0.4227(5) 0.8918(5) 0.057(8) Uani 1 1 d U
H17G H 0.2773 0.4155 0.9150 0.086 Uiso 1 1 calc R
H17H H 0.2594 0.4149 0.8818 0.086 Uiso 1 1 calc R
H17I H 0.2780 0.4480 0.8817 0.086 Uiso 1 1 calc R
C178 C 0.3730(14) 0.4251(9) 0.8912(8) 0.102(12) Uani 1 1 d U
C179 C 0.3658(11) 0.4501(7) 0.9023(6) 0.061(9) Uani 1 1 d U
H17J H 0.3328 0.4581 0.9100 0.073 Uiso 1 1 calc R
C180 C 0.4085(13) 0.4636(6) 0.9020(6) 0.059(8) Uani 1 1 d U
C181 C 0.4601(13) 0.4568(7) 0.8917(7) 0.097(11) Uani 1 1 d DU
H18A H 0.4845 0.4707 0.8903 0.117 Uiso 1 1 calc R
C182 C 0.4736(10) 0.4259(6) 0.8832(5) 0.043(7) Uani 1 1 d DU
C183 C 0.4274(15) 0.4114(8) 0.8792(7) 0.105(12) Uani 1 1 d U
C184 C 0.5230(10) 0.4222(6) 0.8652(5) 0.057(8) Uani 1 1 d U
H18C H 0.5394 0.4414 0.8588 0.068 Uiso 1 1 calc R
C185 C 0.5950(10) 0.4030(7) 0.8362(6) 0.080(10) Uani 1 1 d U
H18D H 0.6172 0.3805 0.8377 0.096 Uiso 1 1 calc R
H18E H 0.6164 0.4154 0.8431 0.096 Uiso 1 1 calc R
C186 C 0.5736(11) 0.4242(7) 0.8019(6) 0.079(10) Uani 1 1 d U
H18F H 0.5502 0.4124 0.7956 0.095 Uiso 1 1 calc R
H18G H 0.5531 0.4472 0.8002 0.095 Uiso 1 1 calc R
C187 C 0.6185(11) 0.4281(7) 0.7809(6) 0.078(10) Uani 1 1 d U
H18H H 0.6382 0.4051 0.7824 0.093 Uiso 1 1 calc R
H18I H 0.6425 0.4389 0.7880 0.093 Uiso 1 1 calc R
C188 C 0.5995(12) 0.4511(7) 0.7448(7) 0.099(11) Uani 1 1 d U
H18J H 0.5838 0.4747 0.7436 0.119 Uiso 1 1 calc R
H18K H 0.5710 0.4420 0.7396 0.119 Uiso 1 1 calc R
C189 C 0.6420(13) 0.4543(8) 0.7171(8) 0.121(13) Uani 1 1 d U
H18L H 0.6593 0.4310 0.7183 0.145 Uiso 1 1 calc R
H18M H 0.6693 0.4654 0.7205 0.145 Uiso 1 1 calc R
C190 C 0.6142(12) 0.4769(8) 0.6818(7) 0.123(13) Uani 1 1 d U
H19B H 0.5890 0.4659 0.6760 0.147 Uiso 1 1 calc R
H19C H 0.5975 0.5010 0.6788 0.147 Uiso 1 1 calc R
C191 C 0.6818(17) 0.4956(9) 0.6515(9) 0.152(15) Uani 1 1 d U
C192 C 0.7299(15) 0.4994(9) 0.6354(9) 0.140(15) Uani 1 1 d DU
C193 C 0.7403(15) 0.5341(9) 0.6154(8) 0.128(14) Uani 1 1 d DU
H19D H 0.7165 0.5545 0.6146 0.154 Uiso 1 1 calc R
C194 C 0.7835(16) 0.5352(8) 0.5990(8) 0.108(12) Uani 1 1 d U
C195 C 0.8283(12) 0.5098(7) 0.5932(6) 0.085(10) Uani 1 1 d DU
H19E H 0.8594 0.5139 0.5815 0.102 Uiso 1 1 calc R
C196 C 0.8117(13) 0.4765(7) 0.6104(8) 0.105(12) Uani 1 1 d DU
C197 C 0.7644(14) 0.4709(8) 0.6282(7) 0.099(11) Uani 1 1 d DU
C198 C 0.8864(11) 0.4483(7) 0.5835(7) 0.121(12) Uani 1 1 d U
H19G H 0.8852 0.4729 0.5711 0.182 Uiso 1 1 calc R
H19H H 0.8803 0.4375 0.5689 0.182 Uiso 1 1 calc R
H19I H 0.9210 0.4371 0.5943 0.182 Uiso 1 1 calc R
C199 C 0.4776(9) 0.3498(6) 0.9521(6) 0.075(9) Uani 1 1 d U
H19J H 0.4930 0.3452 0.9732 0.113 Uiso 1 1 calc R
H19K H 0.4577 0.3321 0.9544 0.113 Uiso 1 1 calc R
H19L H 0.4539 0.3726 0.9441 0.113 Uiso 1 1 calc R
C200 C 0.5662(10) 0.3563(6) 0.9345(6) 0.049(8) Uani 1 1 d U
C201 C 0.5690(11) 0.3729(6) 0.9539(6) 0.062(9) Uani 1 1 d U
H20A H 0.5400 0.3781 0.9662 0.074 Uiso 1 1 calc R
C202 C 0.6172(14) 0.3823(7) 0.9549(7) 0.083(10) Uani 1 1 d U
C203 C 0.6593(12) 0.3778(7) 0.9364(7) 0.074(10) Uani 1 1 d U
H20B H 0.6897 0.3865 0.9364 0.089 Uiso 1 1 calc R
C204 C 0.6548(11) 0.3584(6) 0.9165(6) 0.047(8) Uani 1 1 d U
C205 C 0.6110(12) 0.3473(6) 0.9162(6) 0.055(8) Uani 1 1 d U
C206 C 0.6986(11) 0.3533(6) 0.8970(6) 0.062(8) Uani 1 1 d U
H20C H 0.7240 0.3660 0.8972 0.074 Uiso 1 1 calc R
C207 C 0.7600(9) 0.3398(6) 0.8605(6) 0.065(9) Uani 1 1 d U
H20D H 0.7788 0.3171 0.8607 0.077 Uiso 1 1 calc R
H20E H 0.7839 0.3490 0.8697 0.077 Uiso 1 1 calc R
C208 C 0.7424(9) 0.3644(6) 0.8267(5) 0.052(8) Uani 1 1 d U
H20F H 0.7268 0.3877 0.8263 0.063 Uiso 1 1 calc R
H20G H 0.7155 0.3564 0.8185 0.063 Uiso 1 1 calc R
C209 C 0.7937(9) 0.3655(5) 0.8045(5) 0.043(7) Uani 1 1 d DU
H20H H 0.8216 0.3712 0.8143 0.051 Uiso 1 1 calc R
H20I H 0.8072 0.3424 0.8039 0.051 Uiso 1 1 calc R
C210 C 0.7804(11) 0.3931(6) 0.7691(5) 0.082(10) Uani 1 1 d DU
H21A H 0.7485 0.3898 0.7608 0.098 Uiso 1 1 calc R
H21B H 0.7725 0.4165 0.7695 0.098 Uiso 1 1 calc R
C211 C 0.8239(11) 0.3909(6) 0.7467(6) 0.079(10) Uani 1 1 d U
H21C H 0.8296 0.3683 0.7448 0.095 Uiso 1 1 calc R
H21D H 0.8566 0.3919 0.7562 0.095 Uiso 1 1 calc R
C212 C 0.8139(10) 0.4202(6) 0.7122(6) 0.066(9) Uani 1 1 d U
H21E H 0.7774 0.4232 0.7047 0.080 Uiso 1 1 calc R
H21F H 0.8175 0.4422 0.7130 0.080 Uiso 1 1 calc R
C213 C 0.8971(11) 0.4155(7) 0.6917(7) 0.083(10) Uani 1 1 d U
H21G H 0.9002 0.4265 0.7060 0.100 Uiso 1 1 calc R
C214 C 0.9435(17) 0.4051(10) 0.6769(8) 0.139(16) Uani 1 1 d DU
C215 C 0.987(2) 0.4225(9) 0.6759(9) 0.20(2) Uani 1 1 d DU
H21H H 0.9847 0.4369 0.6876 0.242 Uiso 1 1 calc R
C216 C 1.031(2) 0.4173(11) 0.6573(12) 0.22(2) Uani 1 1 d DU
C217 C 1.036(2) 0.3975(13) 0.6395(11) 0.24(3) Uani 1 1 d DU
H21I H 1.0657 0.3941 0.6266 0.282 Uiso 1 1 calc R
C218 C 0.989(2) 0.3816(9) 0.6436(10) 0.156(17) Uani 1 1 d DU
C219 C 0.9457(17) 0.3843(10) 0.6635(10) 0.141(16) Uani 1 1 d DU
C220 C 1.0447(15) 0.3497(10) 0.6021(10) 0.24(2) Uani 1 1 d U
H22D H 1.0380 0.3330 0.5937 0.354 Uiso 1 1 calc R
H22E H 1.0789 0.3409 0.6136 0.354 Uiso 1 1 calc R
H22F H 1.0449 0.3718 0.5840 0.354 Uiso 1 1 calc R
C221 C 0.8570(12) 0.5062(8) 0.6797(7) 0.146(14) Uani 1 1 d DU
H22G H 0.8819 0.4881 0.6751 0.220 Uiso 1 1 calc R
H22H H 0.8241 0.5122 0.6673 0.220 Uiso 1 1 calc R
H22I H 0.8498 0.4978 0.7029 0.220 Uiso 1 1 calc R
C222 C 0.9136(12) 0.5430(8) 0.6454(7) 0.090(11) Uani 1 1 d U
C223 C 0.9237(13) 0.5228(10) 0.6254(8) 0.156(16) Uani 1 1 d DU
H22J H 0.9153 0.5011 0.6300 0.188 Uiso 1 1 calc R
C224 C 0.9498(19) 0.5433(11) 0.5964(9) 0.22(2) Uani 1 1 d DU
C225 C 0.9819(12) 0.5651(7) 0.5921(7) 0.090(11) Uani 1 1 d U
H22L H 1.0103 0.5673 0.5776 0.108 Uiso 1 1 calc R
C226 C 0.9675(13) 0.5852(8) 0.6127(9) 0.109(12) Uani 1 1 d DU
C227 C 0.9357(11) 0.5747(7) 0.6412(7) 0.076(10) Uani 1 1 d U
C228 C 0.9925(12) 0.6154(8) 0.6037(7) 0.108(12) Uani 1 1 d DU
H22M H 1.0018 0.6251 0.5817 0.130 Uiso 1 1 calc R
C229 C 1.0321(11) 0.6586(6) 0.6035(6) 0.084(10) Uani 1 1 d U
H22N H 1.0547 0.6533 0.5868 0.101 Uiso 1 1 calc R
H22O H 1.0542 0.6621 0.6186 0.101 Uiso 1 1 calc R
C230 C 0.9882(11) 0.6901(7) 0.5880(7) 0.091(11) Uani 1 1 d U
H23D H 0.9729 0.6885 0.5692 0.110 Uiso 1 1 calc R
H23E H 0.9600 0.6902 0.6039 0.110 Uiso 1 1 calc R
C231 C 1.0059(14) 0.7218(8) 0.5776(9) 0.163(16) Uani 1 1 d DU
H23M H 1.0217 0.7223 0.5569 0.196 Uiso 1 1 calc R
H23F H 1.0365 0.7143 0.5927 0.196 Uiso 1 1 calc R
C232 C 0.993(2) 0.7588(6) 0.5708(15) 0.48(5) Uani 1 1 d DU
H23O H 0.9672 0.7602 0.5875 0.577 Uiso 1 1 calc R
H23G H 0.9724 0.7684 0.5502 0.577 Uiso 1 1 calc R
C233 C 1.0213(12) 0.7881(8) 0.5669(8) 0.129(13) Uani 1 1 d DU
H23P H 1.0569 0.7843 0.5582 0.154 Uiso 1 1 calc R
H23H H 1.0238 0.7906 0.5877 0.154 Uiso 1 1 calc R
C234 C 0.9837(10) 0.8197(5) 0.5422(6) 0.088(10) Uani 1 1 d DU
H23I H 0.9860 0.8198 0.5200 0.106 Uiso 1 1 calc R
H23J H 0.9466 0.8217 0.5490 0.106 Uiso 1 1 calc R
C235 C 1.0337(11) 0.8632(7) 0.5174(7) 0.127(13) Uani 1 1 d DU
H23K H 1.0362 0.8554 0.5001 0.153 Uiso 1 1 calc R
C236 C 1.0570(13) 0.8929(7) 0.5136(10) 0.117(13) Uani 1 1 d DU
C237 C 1.0758(12) 0.9093(8) 0.4796(8) 0.103(12) Uani 1 1 d U
H23L H 1.0691 0.9035 0.4620 0.123 Uiso 1 1 calc R
C238 C 1.1040(14) 0.9337(9) 0.4773(9) 0.103(12) Uani 1 1 d U
C239 C 1.1193(13) 0.9417(8) 0.4992(9) 0.110(13) Uani 1 1 d U
H23N H 1.1403 0.9584 0.4945 0.131 Uiso 1 1 calc R
C240 C 1.1038(12) 0.9250(8) 0.5292(8) 0.105(12) Uani 1 1 d DU
C241 C 1.0709(11) 0.8984(7) 0.5407(7) 0.066(9) Uani 1 1 d DU
C242 C 1.1481(9) 0.9590(5) 0.5504(5) 0.062(8) Uani 1 1 d U
H24A H 1.1374 0.9775 0.5292 0.093 Uiso 1 1 calc R
H24B H 1.1860 0.9497 0.5509 0.093 Uiso 1 1 calc R
H24C H 1.1399 0.9683 0.5673 0.093 Uiso 1 1 calc R
C243 C 1.0266(11) 0.5114(7) 0.6923(7) 0.120(12) Uani 1 1 d U
H24D H 1.0547 0.4954 0.6868 0.180 Uiso 1 1 calc R
H24E H 0.9930 0.5123 0.6830 0.180 Uiso 1 1 calc R
H24F H 1.0242 0.5035 0.7159 0.180 Uiso 1 1 calc R
C244 C 1.0845(12) 0.5539(9) 0.6588(7) 0.111(12) Uani 1 1 d DU
C245 C 1.1018(14) 0.5325(8) 0.6394(8) 0.142(15) Uani 1 1 d DU
H24G H 1.0868 0.5136 0.6415 0.170 Uiso 1 1 calc R
C246 C 1.1396(16) 0.5418(10) 0.6191(9) 0.152(16) Uani 1 1 d DU
C247 C 1.1676(15) 0.5675(11) 0.6139(9) 0.160(17) Uani 1 1 d DU
H24H H 1.1966 0.5707 0.6000 0.193 Uiso 1 1 calc R
C248 C 1.1469(14) 0.5892(9) 0.6326(9) 0.110(12) Uani 1 1 d DU
C249 C 1.1049(14) 0.5828(9) 0.6579(8) 0.118(13) Uani 1 1 d DU
C250 C 1.1708(13) 0.6161(8) 0.6293(8) 0.124(13) Uani 1 1 d U
H25B H 1.1943 0.6208 0.6118 0.149 Uiso 1 1 calc R
C251 C 1.1990(9) 0.6673(6) 0.6346(6) 0.063(9) Uani 1 1 d U
H25C H 1.2134 0.6681 0.6541 0.075 Uiso 1 1 calc R
H25D H 1.2288 0.6633 0.6208 0.075 Uiso 1 1 calc R
C252 C 1.1607(12) 0.7025(8) 0.6154(7) 0.111(12) Uani 1 1 d U
H25E H 1.1549 0.7050 0.5928 0.133 Uiso 1 1 calc R
H25F H 1.1262 0.7038 0.6260 0.133 Uiso 1 1 calc R
C253 C 1.1873(17) 0.7305(12) 0.6156(10) 0.20(2) Uani 1 1 d U
H25P H 1.1852 0.7305 0.6377 0.241 Uiso 1 1 calc R
H25G H 1.2250 0.7243 0.6111 0.241 Uiso 1 1 calc R
C254 C 1.1655(19) 0.7660(13) 0.5924(12) 0.27(3) Uani 1 1 d DU
H25H H 1.1266 0.7714 0.5927 0.320 Uiso 1 1 calc R
H25I H 1.1767 0.7691 0.5701 0.320 Uiso 1 1 calc R
C255 C 1.1894(15) 0.7897(10) 0.6049(9) 0.166(16) Uani 1 1 d DU
H25J H 1.1800 0.7866 0.6275 0.199 Uiso 1 1 calc R
H25K H 1.2280 0.7869 0.6025 0.199 Uiso 1 1 calc R
C256 C 1.1583(14) 0.8238(8) 0.5795(9) 0.153(15) Uani 1 1 d U
H25L H 1.1199 0.8255 0.5823 0.183 Uiso 1 1 calc R
H25M H 1.1669 0.8252 0.5572 0.183 Uiso 1 1 calc R
C257 C 1.2237(14) 0.8605(10) 0.5771(8) 0.155(15) Uani 1 1 d U
H25N H 1.2436 0.8456 0.5676 0.186 Uiso 1 1 calc R
C258 C 1.2527(14) 0.8869(8) 0.5789(8) 0.111(12) Uani 1 1 d DU
C259 C 1.2960(13) 0.8861(8) 0.5562(7) 0.116(13) Uani 1 1 d DU
H25O H 1.3056 0.8733 0.5430 0.140 Uiso 1 1 calc R
C260 C 1.3192(14) 0.9120(8) 0.5612(9) 0.173(18) Uani 1 1 d DU
C261 C 1.3055(14) 0.9327(9) 0.5804(8) 0.140(15) Uani 1 1 d DU
H26A H 1.3253 0.9494 0.5785 0.168 Uiso 1 1 calc R
C262 C 1.2611(15) 0.9283(9) 0.6030(8) 0.128(14) Uani 1 1 d DU
C263 C 1.2337(10) 0.9041(7) 0.6003(6) 0.066(9) Uani 1 1 d DU
C264 C 1.2733(12) 0.9739(8) 0.6175(8) 0.153(15) Uani 1 1 d U
H26B H 1.2900 0.9814 0.5964 0.229 Uiso 1 1 calc R
H26C H 1.3005 0.9636 0.6348 0.229 Uiso 1 1 calc R
H26D H 1.2496 0.9938 0.6200 0.229 Uiso 1 1 calc R
C265 C 1.3022(13) 0.5414(8) 0.6530(8) 0.159(15) Uani 1 1 d U
H26E H 1.3259 0.5437 0.6348 0.239 Uiso 1 1 calc R
H26F H 1.2667 0.5422 0.6461 0.239 Uiso 1 1 calc R
H26G H 1.3149 0.5192 0.6710 0.239 Uiso 1 1 calc R
C266 C 1.3160(12) 0.6009(9) 0.6479(11) 0.127(14) Uani 1 1 d DU
C267 C 1.3349(14) 0.6103(15) 0.6154(14) 0.26(3) Uani 1 1 d DU
H26H H 1.3338 0.5949 0.6051 0.317 Uiso 1 1 calc R
C268 C 1.3565(15) 0.6425(14) 0.5957(11) 0.23(2) Uani 1 1 d DU
C269 C 1.3562(15) 0.6624(11) 0.6160(13) 0.20(2) Uani 1 1 d DU
H26I H 1.3713 0.6822 0.6074 0.242 Uiso 1 1 calc R
C270 C 1.3363(15) 0.6546(9) 0.6453(11) 0.157(17) Uani 1 1 d DU
C271 C 1.3169(11) 0.6223(9) 0.6630(7) 0.100(12) Uani 1 1 d DU
C272 C 1.3385(13) 0.6809(9) 0.6586(8) 0.130(13) Uani 1 1 d DU
H27B H 1.3537 0.6988 0.6435 0.156 Uiso 1 1 calc R
C273 C 1.3393(13) 0.7128(8) 0.6890(8) 0.126(13) Uani 1 1 d U
H27C H 1.3604 0.7267 0.6719 0.151 Uiso 1 1 calc R
H27D H 1.3573 0.7043 0.7105 0.151 Uiso 1 1 calc R
C274 C 1.2800(13) 0.7330(8) 0.6887(8) 0.131(13) Uani 1 1 d U
H27E H 1.2582 0.7175 0.7034 0.157 Uiso 1 1 calc R
H27F H 1.2640 0.7435 0.6666 0.157 Uiso 1 1 calc R
C275 C 1.2865(15) 0.7622(10) 0.7013(9) 0.185(18) Uani 1 1 d DU
H27G H 1.2899 0.7521 0.7252 0.222 Uiso 1 1 calc R
H27H H 1.3188 0.7707 0.6924 0.222 Uiso 1 1 calc R
C276 C 1.2402(15) 0.7909(10) 0.6907(10) 0.190(18) Uani 1 1 d DU
H27N H 1.2085 0.7816 0.6994 0.228 Uiso 1 1 calc R
H27I H 1.2371 0.8001 0.6668 0.228 Uiso 1 1 calc R
C277 C 1.2403(16) 0.8201(10) 0.7005(9) 0.179(18) Uani 1 1 d DU
H27O H 1.2456 0.8103 0.7244 0.215 Uiso 1 1 calc R
H27J H 1.2047 0.8352 0.6956 0.215 Uiso 1 1 calc R
C278 C 1.2815(13) 0.8441(7) 0.6854(8) 0.123(13) Uani 1 1 d U
H27K H 1.3173 0.8322 0.6949 0.148 Uiso 1 1 calc R
H27L H 1.2826 0.8514 0.6616 0.148 Uiso 1 1 calc R
C279 C 1.2865(15) 0.8832(9) 0.7151(9) 0.169(17) Uani 1 1 d DU
H27M H 1.3175 0.8662 0.7240 0.202 Uiso 1 1 calc R
C280 C 1.2788(13) 0.9126(9) 0.7259(8) 0.119(13) Uani 1 1 d DU
C281 C 1.3175(13) 0.9045(11) 0.7524(8) 0.190(19) Uani 1 1 d DU
H28A H 1.3391 0.8820 0.7619 0.228 Uiso 1 1 calc R
C282 C 1.3221(14) 0.9315(11) 0.7639(9) 0.20(2) Uani 1 1 d DU
C283 C 1.2846(14) 0.9636(9) 0.7456(8) 0.127(13) Uani 1 1 d DU
H28B H 1.2861 0.9815 0.7525 0.153 Uiso 1 1 calc R
C284 C 1.2443(15) 0.9751(10) 0.7187(9) 0.145(15) Uani 1 1 d DU
C285 C 1.2413(13) 0.9471(10) 0.7080(8) 0.116(13) Uani 1 1 d DU
C286 C 1.2031(18) 1.0330(12) 0.7103(11) 0.30(3) Uani 1 1 d U
H28C H 1.2361 1.0347 0.7183 0.445 Uiso 1 1 calc R
H28D H 1.1782 1.0278 0.7280 0.445 Uiso 1 1 calc R
H28E H 1.1880 1.0549 0.6927 0.445 Uiso 1 1 calc R
C287 C 1.4296(10) 0.6032(6) 0.7190(6) 0.097(11) Uani 1 1 d U
H28F H 1.4581 0.5860 0.7334 0.145 Uiso 1 1 calc R
H28G H 1.4444 0.6208 0.7016 0.145 Uiso 1 1 calc R
H28H H 1.4103 0.5919 0.7096 0.145 Uiso 1 1 calc R
C288 C 1.4167(13) 0.6320(7) 0.7541(7) 0.076(10) Uani 1 1 d U
C289 C 1.4729(13) 0.6296(7) 0.7573(7) 0.089(11) Uani 1 1 d U
H28I H 1.4977 0.6175 0.7471 0.107 Uiso 1 1 calc R
C290 C 1.4902(14) 0.6461(9) 0.7766(9) 0.121(13) Uani 1 1 d U
C291 C 1.4582(12) 0.6636(7) 0.7941(7) 0.082(10) Uani 1 1 d U
H29A H 1.4711 0.6719 0.8082 0.098 Uiso 1 1 calc R
C292 C 1.4010(14) 0.6672(8) 0.7872(8) 0.093(11) Uani 1 1 d U
C293 C 1.3779(11) 0.6515(7) 0.7700(7) 0.061(9) Uani 1 1 d U
C294 C 1.3686(12) 0.6877(8) 0.8029(7) 0.104(12) Uani 1 1 d U
H29B H 1.3866 0.7020 0.8080 0.125 Uiso 1 1 calc R
C295 C 1.2927(11) 0.7136(6) 0.8301(6) 0.088(10) Uani 1 1 d DU
H29C H 1.3158 0.7097 0.8485 0.105 Uiso 1 1 calc R
H29D H 1.2585 0.7079 0.8387 0.105 Uiso 1 1 calc R
C296 C 1.2840(12) 0.7529(6) 0.8051(7) 0.121(13) Uani 1 1 d DU
H29E H 1.3185 0.7595 0.7991 0.146 Uiso 1 1 calc R
H29F H 1.2658 0.7559 0.7852 0.146 Uiso 1 1 calc R
C297 C 1.2510(11) 0.7758(7) 0.8208(6) 0.082(10) Uani 1 1 d U
H29G H 1.2169 0.7687 0.8270 0.099 Uiso 1 1 calc R
H29H H 1.2694 0.7725 0.8408 0.099 Uiso 1 1 calc R
C298 C 1.2409(12) 0.8127(7) 0.7992(7) 0.104(11) Uani 1 1 d U
H29I H 1.2354 0.8146 0.7769 0.125 Uiso 1 1 calc R
H29J H 1.2731 0.8213 0.7994 0.125 Uiso 1 1 calc R
C299 C 1.1935(12) 0.8371(6) 0.8071(7) 0.113(12) Uani 1 1 d DU
H29K H 1.1982 0.8343 0.8298 0.136 Uiso 1 1 calc R
H29L H 1.1612 0.8290 0.8060 0.136 Uiso 1 1 calc R
C300 C 1.1838(10) 0.8772(6) 0.7849(6) 0.080(10) Uani 1 1 d DU
H30B H 1.2106 0.8875 0.7902 0.096 Uiso 1 1 calc R
H30C H 1.1869 0.8805 0.7618 0.096 Uiso 1 1 calc R
C301 C 1.1341(16) 0.9046(9) 0.8165(9) 0.155(16) Uani 1 1 d U
H30D H 1.1663 0.8989 0.8282 0.186 Uiso 1 1 calc R
C302 C 1.0842(17) 0.9248(8) 0.8237(8) 0.118(13) Uani 1 1 d DU
C303 C 1.103(2) 0.9402(9) 0.8464(9) 0.21(2) Uani 1 1 d DU
H30E H 1.1367 0.9401 0.8529 0.251 Uiso 1 1 calc R
C304 C 1.054(2) 0.9537(9) 0.8539(8) 0.180(19) Uani 1 1 d DU
C305 C 0.999(2) 0.9587(9) 0.8537(9) 0.176(19) Uani 1 1 d DU
H30F H 0.9752 0.9687 0.8660 0.212 Uiso 1 1 calc R
C306 C 0.9853(14) 0.9444(8) 0.8287(8) 0.106(12) Uani 1 1 d DU
C307 C 1.0297(15) 0.9283(7) 0.8159(6) 0.079(10) Uani 1 1 d DU
C308 C 0.8924(10) 0.9691(6) 0.8301(6) 0.096(11) Uani 1 1 d U
H30G H 0.8974 0.9640 0.8532 0.143 Uiso 1 1 calc R
H30H H 0.8601 0.9624 0.8270 0.143 Uiso 1 1 calc R
H30I H 0.8893 0.9939 0.8176 0.143 Uiso 1 1 calc R
C309 C 1.3836(10) 0.5874(6) 0.8358(6) 0.086(10) Uani 1 1 d U
H30J H 1.3986 0.5709 0.8571 0.128 Uiso 1 1 calc R
H30K H 1.4102 0.6001 0.8236 0.128 Uiso 1 1 calc R
H30L H 1.3727 0.5750 0.8239 0.128 Uiso 1 1 calc R
C310 C 1.3399(10) 0.6144(6) 0.8720(6) 0.052(8) Uani 1 1 d DU
C311 C 1.3848(10) 0.6024(6) 0.8914(6) 0.050(8) Uani 1 1 d U
H31B H 1.4153 0.5894 0.8858 0.060 Uiso 1 1 calc R
C312 C 1.3856(12) 0.6092(8) 0.9185(8) 0.095(11) Uani 1 1 d DU
C313 C 1.3372(13) 0.6244(8) 0.9316(8) 0.115(13) Uani 1 1 d DU
H31C H 1.3371 0.6275 0.9514 0.139 Uiso 1 1 calc R
C314 C 1.2889(13) 0.6344(7) 0.9109(8) 0.085(10) Uani 1 1 d U
C315 C 1.2886(9) 0.6330(6) 0.8793(7) 0.062(9) Uani 1 1 d DU
C316 C 1.2389(10) 0.6533(6) 0.9218(6) 0.073(9) Uani 1 1 d U
H31D H 1.2431 0.6603 0.9389 0.088 Uiso 1 1 calc R
C317 C 1.1461(10) 0.6810(6) 0.9257(6) 0.073(9) Uani 1 1 d U
H31E H 1.1574 0.6746 0.9483 0.087 Uiso 1 1 calc R
H31F H 1.1118 0.6744 0.9260 0.087 Uiso 1 1 calc R
C318 C 1.1398(12) 0.7216(7) 0.9060(7) 0.109(12) Uani 1 1 d U
H31G H 1.1675 0.7301 0.9127 0.131 Uiso 1 1 calc R
H31H H 1.1420 0.7272 0.8824 0.131 Uiso 1 1 calc R
C319 C 1.0851(17) 0.7375(9) 0.9144(10) 0.199(19) Uani 1 1 d DU
H31K H 1.0800 0.7251 0.9378 0.238 Uiso 1 1 calc R
H31I H 1.0583 0.7334 0.9024 0.238 Uiso 1 1 calc R
C320 C 1.0744(17) 0.7764(9) 0.9070(7) 0.20(2) Uani 1 1 d DU
H32H H 1.0382 0.7843 0.9131 0.245 Uiso 1 1 calc R
H32C H 1.0996 0.7813 0.9193 0.245 Uiso 1 1 calc R
C321 C 1.0806(11) 0.7942(7) 0.8721(7) 0.094(11) Uani 1 1 d DU
H32D H 1.0594 0.7858 0.8605 0.113 Uiso 1 1 calc R
H32E H 1.1180 0.7876 0.8670 0.113 Uiso 1 1 calc R
C322 C 1.0632(10) 0.8369(6) 0.8577(7) 0.088(10) Uani 1 1 d U
H32F H 1.0810 0.8452 0.8710 0.105 Uiso 1 1 calc R
H32G H 1.0761 0.8462 0.8353 0.105 Uiso 1 1 calc R
C323 C 0.9919(11) 0.8563(7) 0.8841(7) 0.103(11) Uani 1 1 d DU
H32I H 1.0168 0.8465 0.9017 0.123 Uiso 1 1 calc R
C324 C 0.9403(12) 0.8763(7) 0.8894(7) 0.074(10) Uani 1 1 d DU
C325 C 0.9373(11) 0.8802(6) 0.9202(7) 0.064(9) Uani 1 1 d U
H32K H 0.9671 0.8729 0.9343 0.076 Uiso 1 1 calc R
C326 C 0.8865(14) 0.8957(7) 0.9279(7) 0.080(10) Uani 1 1 d U
C327 C 0.8362(12) 0.9039(6) 0.9128(6) 0.066(9) Uani 1 1 d U
H32L H 0.8037 0.9137 0.9196 0.079 Uiso 1 1 calc R
C328 C 0.8436(12) 0.8954(7) 0.8880(7) 0.076(10) Uani 1 1 d U
C329 C 0.8885(12) 0.8769(6) 0.8760(6) 0.061(9) Uani 1 1 d U
C330 C 0.7531(10) 0.9264(7) 0.8632(6) 0.105(11) Uani 1 1 d U
H33C H 0.7570 0.9401 0.8756 0.157 Uiso 1 1 calc R
H33D H 0.7237 0.9148 0.8715 0.157 Uiso 1 1 calc R
H33E H 0.7461 0.9417 0.8403 0.157 Uiso 1 1 calc R
C331 C 1.2858(12) 0.5409(8) 0.9514(8) 0.168(16) Uani 1 1 d U
H33F H 1.3063 0.5499 0.9625 0.253 Uiso 1 1 calc R
H33G H 1.3036 0.5404 0.9317 0.253 Uiso 1 1 calc R
H33H H 1.2828 0.5175 0.9658 0.253 Uiso 1 1 calc R
C332 C 1.2079(11) 0.5732(6) 0.9703(6) 0.053(8) Uani 1 1 d DU
C333 C 1.2409(11) 0.5656(6) 0.9983(7) 0.070(9) Uani 1 1 d DU
H33I H 1.2773 0.5549 1.0014 0.084 Uiso 1 1 calc R
C334 C 1.2117(12) 0.5759(7) 1.0180(7) 0.070(9) Uani 1 1 d U
C335 C 1.1564(12) 0.5922(7) 1.0142(7) 0.073(10) Uani 1 1 d U
H33J H 1.1403 0.5997 1.0305 0.088 Uiso 1 1 calc R
C336 C 1.1273(12) 0.5970(7) 0.9892(8) 0.072(10) Uani 1 1 d U
C337 C 1.1537(12) 0.5867(7) 0.9644(7) 0.067(9) Uani 1 1 d U
C338 C 1.0708(9) 0.6159(5) 0.9851(5) 0.046(7) Uani 1 1 d U
H33K H 1.0592 0.6238 1.0018 0.055 Uiso 1 1 calc R
C339 C 0.9810(10) 0.6450(6) 0.9668(6) 0.071(9) Uani 1 1 d U
H33L H 0.9771 0.6413 0.9899 0.085 Uiso 1 1 calc R
H33M H 0.9512 0.6382 0.9599 0.085 Uiso 1 1 calc R
C340 C 0.9812(14) 0.6851(8) 0.9450(8) 0.145(14) Uani 1 1 d U
H34C H 1.0106 0.6923 0.9518 0.174 Uiso 1 1 calc R
H34D H 0.9843 0.6892 0.9218 0.174 Uiso 1 1 calc R
C341 C 0.9266(14) 0.7050(7) 0.9518(8) 0.148(15) Uani 1 1 d DU
H34E H 0.9215 0.6990 0.9753 0.178 Uiso 1 1 calc R
H34F H 0.8970 0.7004 0.9424 0.178 Uiso 1 1 calc R
C342 C 0.9324(11) 0.7435(7) 0.9339(7) 0.099(11) Uani 1 1 d DU
H34G H 0.9507 0.7471 0.9132 0.118 Uiso 1 1 calc R
H34H H 0.9515 0.7507 0.9476 0.118 Uiso 1 1 calc R
C343 C 0.8696(11) 0.7645(7) 0.9276(7) 0.089(10) Uani 1 1 d U
H34I H 0.8531 0.7603 0.9106 0.106 Uiso 1 1 calc R
H34J H 0.8499 0.7561 0.9478 0.106 Uiso 1 1 calc R
C344 C 0.8675(10) 0.8060(6) 0.9161(6) 0.091(10) Uani 1 1 d U
H34K H 0.8713 0.8118 0.9350 0.110 Uiso 1 1 calc R
H34L H 0.8959 0.8131 0.9009 0.110 Uiso 1 1 calc R
C345 C 0.7751(14) 0.8251(8) 0.9232(8) 0.126(13) Uani 1 1 d U
H34M H 0.7835 0.8136 0.9457 0.151 Uiso 1 1 calc R
C346 C 0.7227(12) 0.8439(7) 0.9128(7) 0.064(9) Uani 1 1 d U
C347 C 0.6920(12) 0.8421(7) 0.9419(7) 0.088(10) Uani 1 1 d U
H34N H 0.7088 0.8313 0.9627 0.106 Uiso 1 1 calc R
C348 C 0.6333(13) 0.8578(7) 0.9384(7) 0.085(10) Uani 1 1 d U
C349 C 0.6130(10) 0.8772(6) 0.9075(7) 0.056(8) Uani 1 1 d U
H34O H 0.5784 0.8911 0.9044 0.067 Uiso 1 1 calc R
C350 C 0.6420(12) 0.8768(7) 0.8815(7) 0.067(9) Uani 1 1 d U
C351 C 0.6994(10) 0.8607(6) 0.8803(6) 0.047(8) Uani 1 1 d U
C352 C 0.5682(10) 0.9126(7) 0.8464(6) 0.104(11) Uani 1 1 d U
H35C H 0.5602 0.9268 0.8593 0.157 Uiso 1 1 calc R
H35D H 0.5469 0.8950 0.8537 0.157 Uiso 1 1 calc R
H35E H 0.5601 0.9273 0.8235 0.157 Uiso 1 1 calc R
C353 C 0.9878(10) 0.5106(6) 1.0804(5) 0.080(10) Uani 1 1 d U
H35F H 1.0222 0.5143 1.0843 0.120 Uiso 1 1 calc R
H35G H 0.9917 0.4870 1.0815 0.120 Uiso 1 1 calc R
H35H H 0.9633 0.5139 1.0969 0.120 Uiso 1 1 calc R
C354 C 0.9465(12) 0.5691(7) 1.0457(7) 0.075(10) Uani 1 1 d U
C355 C 0.9672(11) 0.5835(7) 1.0655(7) 0.082(10) Uani 1 1 d U
H35J H 0.9921 0.5696 1.0826 0.099 Uiso 1 1 calc R
C356 C 0.9479(11) 0.6204(7) 1.0578(7) 0.064(9) Uani 1 1 d U
C357 C 0.9059(13) 0.6392(8) 1.0387(7) 0.094(11) Uani 1 1 d U
H35K H 0.8904 0.6613 1.0386 0.113 Uiso 1 1 calc R
C358 C 0.8835(11) 0.6267(7) 1.0184(7) 0.066(9) Uani 1 1 d U
C359 C 0.9060(13) 0.5899(8) 1.0210(7) 0.095(11) Uani 1 1 d U
C360 C 0.8421(11) 0.6480(7) 0.9935(6) 0.074(9) Uani 1 1 d U
H36C H 0.8269 0.6687 0.9965 0.089 Uiso 1 1 calc R
C361 C 0.7678(13) 0.6740(8) 0.9507(8) 0.136(14) Uani 1 1 d U
H36D H 0.7402 0.6617 0.9502 0.163 Uiso 1 1 calc R
H36E H 0.7540 0.6902 0.9614 0.163 Uiso 1 1 calc R
C362 C 0.7857(13) 0.6923(9) 0.9177(8) 0.138(14) Uani 1 1 d DU
H36N H 0.8106 0.6738 0.9132 0.166 Uiso 1 1 calc R
H36F H 0.8079 0.7067 0.9210 0.166 Uiso 1 1 calc R
C363 C 0.7580(16) 0.7159(10) 0.8837(8) 0.191(19) Uani 1 1 d DU
H36G H 0.7831 0.7263 0.8672 0.229 Uiso 1 1 calc R
H36H H 0.7381 0.7036 0.8756 0.229 Uiso 1 1 calc R
C364 C 0.7233(17) 0.7415(11) 0.8942(9) 0.24(2) Uani 1 1 d DU
H36I H 0.7209 0.7418 0.9153 0.291 Uiso 1 1 calc R
C365 C 0.6930(14) 0.7666(8) 0.8644(8) 0.126(13) Uani 1 1 d DU
H36J H 0.6998 0.7669 0.8433 0.151 Uiso 1 1 calc R
C366 C 0.6485(12) 0.7922(7) 0.8729(6) 0.102(11) Uani 1 1 d U
H36O H 0.6224 0.7792 0.8860 0.122 Uiso 1 1 calc R
H36K H 0.6640 0.8012 0.8866 0.122 Uiso 1 1 calc R
C367 C 0.5729(13) 0.8168(9) 0.8415(8) 0.129(13) Uani 1 1 d U
H36L H 0.5593 0.7985 0.8573 0.155 Uiso 1 1 calc R
C368 C 0.5396(12) 0.8414(8) 0.8119(7) 0.085(10) Uani 1 1 d DU
C369 C 0.4958(15) 0.8233(9) 0.8136(9) 0.149(16) Uani 1 1 d DU
H36M H 0.4918 0.8023 0.8306 0.179 Uiso 1 1 calc R
C370 C 0.4623(14) 0.8414(11) 0.7871(11) 0.142(15) Uani 1 1 d DU
C371 C 0.4686(15) 0.8712(10) 0.7627(9) 0.142(15) Uani 1 1 d DU
H37B H 0.4447 0.8814 0.7446 0.170 Uiso 1 1 calc R
C372 C 0.5097(14) 0.8872(8) 0.7634(8) 0.103(12) Uani 1 1 d DU
C373 C 0.5480(10) 0.8703(7) 0.7895(7) 0.052(8) Uani 1 1 d DU
C374 C 0.4734(11) 0.9397(7) 0.7180(7) 0.123(13) Uani 1 1 d U
H37C H 0.4404 0.9333 0.7275 0.185 Uiso 1 1 calc R
H37D H 0.4769 0.9384 0.6967 0.185 Uiso 1 1 calc R
H37E H 0.4731 0.9633 0.7157 0.185 Uiso 1 1 calc R
C375 C 0.7716(10) 0.5777(6) 1.0239(6) 0.085(10) Uani 1 1 d U
H37F H 0.7389 0.5719 1.0343 0.127 Uiso 1 1 calc R
H37G H 0.7768 0.5987 1.0258 0.127 Uiso 1 1 calc R
H37H H 0.8013 0.5586 1.0346 0.127 Uiso 1 1 calc R
C376 C 0.7208(10) 0.5866(6) 0.9787(7) 0.054(8) Uani 1 1 d U
C377 C 0.6691(10) 0.5839(5) 0.9952(6) 0.036(7) Uani 1 1 d U
H37I H 0.6682 0.5780 1.0179 0.043 Uiso 1 1 calc R
C378 C 0.6238(10) 0.5896(6) 0.9789(6) 0.036(7) Uani 1 1 d U
C379 C 0.6181(11) 0.6029(6) 0.9471(7) 0.054(8) Uani 1 1 d U
H37J H 0.5849 0.6094 0.9362 0.065 Uiso 1 1 calc R
C380 C 0.6627(11) 0.6063(6) 0.9318(6) 0.032(7) Uani 1 1 d U
C381 C 0.7105(11) 0.6016(6) 0.9449(6) 0.048(8) Uani 1 1 d U
C382 C 0.6615(10) 0.6216(6) 0.8994(7) 0.068(9) Uani 1 1 d U
H38A H 0.6258 0.6318 0.8928 0.082 Uiso 1 1 calc R
C383 C 0.6690(10) 0.6510(6) 0.8374(5) 0.069(9) Uani 1 1 d U
H38B H 0.6354 0.6455 0.8339 0.083 Uiso 1 1 calc R
H38C H 0.6946 0.6459 0.8218 0.083 Uiso 1 1 calc R
C384 C 0.6594(10) 0.6923(6) 0.8309(6) 0.062(8) Uani 1 1 d U
H38D H 0.6317 0.6979 0.8453 0.074 Uiso 1 1 calc R
H38E H 0.6923 0.6974 0.8360 0.074 Uiso 1 1 calc R
C385 C 0.6426(10) 0.7144(6) 0.7955(6) 0.073(9) Uani 1 1 d U
H38F H 0.6729 0.7124 0.7814 0.088 Uiso 1 1 calc R
H38G H 0.6143 0.7060 0.7892 0.088 Uiso 1 1 calc R
C386 C 0.6235(8) 0.7512(5) 0.7908(5) 0.035(7) Uani 1 1 d DU
H38H H 0.6445 0.7566 0.8051 0.042 Uiso 1 1 calc R
H38I H 0.5864 0.7547 0.7973 0.042 Uiso 1 1 calc R
C387 C 0.6274(11) 0.7767(6) 0.7550(5) 0.082(10) Uani 1 1 d DU
H38J H 0.6064 0.7718 0.7403 0.098 Uiso 1 1 calc R
H38K H 0.6645 0.7741 0.7482 0.098 Uiso 1 1 calc R
C388 C 0.6047(11) 0.8156(6) 0.7534(6) 0.086(10) Uani 1 1 d U
H38L H 0.5670 0.8184 0.7590 0.103 Uiso 1 1 calc R
H38M H 0.6242 0.8197 0.7693 0.103 Uiso 1 1 calc R
C389 C 0.5664(11) 0.8554(7) 0.7016(7) 0.080(10) Uani 1 1 d U
H38N H 0.5348 0.8487 0.7110 0.096 Uiso 1 1 calc R
C390 C 0.5629(13) 0.8800(7) 0.6693(8) 0.073(9) Uani 1 1 d U
C391 C 0.5129(13) 0.8994(8) 0.6539(8) 0.094(11) Uani 1 1 d U
H39C H 0.4817 0.8971 0.6660 0.113 Uiso 1 1 calc R
C392 C 0.5101(11) 0.9200(7) 0.6235(8) 0.065(9) Uani 1 1 d U
C393 C 0.5536(12) 0.9259(7) 0.6011(7) 0.078(10) Uani 1 1 d U
H39E H 0.5476 0.9436 0.5801 0.094 Uiso 1 1 calc R
C394 C 0.6047(11) 0.9049(7) 0.6109(7) 0.065(9) Uani 1 1 d U
C395 C 0.6106(11) 0.8842(7) 0.6459(8) 0.077(10) Uani 1 1 d U
C396 C 0.6412(11) 0.9297(7) 0.5634(6) 0.109(12) Uani 1 1 d U
H39F H 0.6223 0.9518 0.5637 0.163 Uiso 1 1 calc R
H39G H 0.6195 0.9216 0.5520 0.163 Uiso 1 1 calc R
H39H H 0.6744 0.9325 0.5521 0.163 Uiso 1 1 calc R
C419 C 0.7326(9) 0.5277(6) 0.9350(5) 0.069(9) Uani 1 1 d U
H41B H 0.7388 0.5035 0.9377 0.104 Uiso 1 1 calc R
H41C H 0.6973 0.5345 0.9424 0.104 Uiso 1 1 calc R
H41D H 0.7590 0.5305 0.9480 0.104 Uiso 1 1 calc R
C420 C 0.7112(10) 0.5428(7) 0.8769(7) 0.059(9) Uani 1 1 d U
C421 C 0.6854(9) 0.5176(6) 0.8869(6) 0.032(7) Uani 1 1 d U
H42A H 0.6843 0.5017 0.9087 0.038 Uiso 1 1 calc R
C422 C 0.6596(11) 0.5180(7) 0.8599(8) 0.085(10) Uani 1 1 d U
C423 C 0.6623(9) 0.5388(6) 0.8270(6) 0.051(8) Uani 1 1 d U
H42C H 0.6442 0.5373 0.8101 0.061 Uiso 1 1 calc R
C424 C 0.6959(10) 0.5626(6) 0.8221(6) 0.043(7) Uani 1 1 d U
C425 C 0.7178(10) 0.5642(6) 0.8480(7) 0.041(7) Uani 1 1 d U
C426 C 0.6926(9) 0.5838(5) 0.7869(6) 0.049(8) Uani 1 1 d U
H42D H 0.6660 0.5833 0.7737 0.059 Uiso 1 1 calc R
C427 C 0.7144(9) 0.6300(5) 0.7393(5) 0.055(8) Uani 1 1 d U
H42E H 0.6866 0.6231 0.7307 0.066 Uiso 1 1 calc R
H42F H 0.7458 0.6283 0.7259 0.066 Uiso 1 1 calc R
C428 C 0.6945(10) 0.6692(6) 0.7342(6) 0.058(8) Uani 1 1 d U
H42G H 0.6593 0.6721 0.7437 0.070 Uiso 1 1 calc R
H42H H 0.7187 0.6752 0.7463 0.070 Uiso 1 1 calc R
C429 C 0.6909(10) 0.6950(6) 0.6983(6) 0.074(9) Uani 1 1 d U
H42I H 0.6730 0.6867 0.6850 0.089 Uiso 1 1 calc R
H42J H 0.7267 0.6968 0.6900 0.089 Uiso 1 1 calc R
C430 C 0.6586(12) 0.7319(7) 0.6960(7) 0.106(11) Uani 1 1 d U
H43A H 0.6705 0.7375 0.7135 0.128 Uiso 1 1 calc R
H43B H 0.6206 0.7319 0.6984 0.128 Uiso 1 1 calc R
C431 C 0.6692(9) 0.7600(6) 0.6609(6) 0.063(9) Uani 1 1 d U
H43C H 0.7075 0.7594 0.6592 0.075 Uiso 1 1 calc R
H43D H 0.6590 0.7529 0.6440 0.075 Uiso 1 1 calc R
C432 C 0.6394(11) 0.7981(5) 0.6533(4) 0.095(11) Uani 1 1 d DU
H43E H 0.6014 0.7998 0.6503 0.114 Uiso 1 1 calc R
H43F H 0.6435 0.8037 0.6723 0.114 Uiso 1 1 calc R
C433 C 0.6212(8) 0.8292(6) 0.5988(5) 0.070(9) Uani 1 1 d DU
H43G H 0.5918 0.8185 0.6029 0.084 Uiso 1 1 calc R
C434 C 0.6327(14) 0.8523(7) 0.5656(6) 0.088(11) Uani 1 1 d DU
C435 C 0.5873(15) 0.8614(9) 0.5449(9) 0.140(14) Uani 1 1 d DU
H43I H 0.5553 0.8545 0.5528 0.168 Uiso 1 1 calc R
C436 C 0.5939(16) 0.8825(9) 0.5101(9) 0.124(14) Uani 1 1 d DU
C437 C 0.6378(14) 0.8869(8) 0.4993(8) 0.099(12) Uani 1 1 d U
H43J H 0.6408 0.8972 0.4764 0.119 Uiso 1 1 calc R
C438 C 0.6844(13) 0.8774(7) 0.5190(8) 0.088(10) Uani 1 1 d U
C439 C 0.6824(11) 0.8585(6) 0.5544(7) 0.063(9) Uani 1 1 d U
C440 C 0.7349(11) 0.8957(7) 0.4749(6) 0.107(11) Uani 1 1 d U
H44D H 0.7074 0.8876 0.4679 0.160 Uiso 1 1 calc R
H44E H 0.7686 0.8886 0.4660 0.160 Uiso 1 1 calc R
H44F H 0.7257 0.9210 0.4671 0.160 Uiso 1 1 calc R
C441 C 0.7550(12) 0.4723(7) 0.7985(7) 0.127(13) Uani 1 1 d U
H44G H 0.7174 0.4731 0.7968 0.191 Uiso 1 1 calc R
H44H H 0.7620 0.4759 0.8180 0.191 Uiso 1 1 calc R
H44I H 0.7754 0.4498 0.7999 0.191 Uiso 1 1 calc R
C442 C 0.7323(12) 0.5228(7) 0.7501(7) 0.066(9) Uani 1 1 d U
C443 C 0.6717(13) 0.5275(8) 0.7498(8) 0.090(11) Uani 1 1 d U
H44J H 0.6537 0.5141 0.7676 0.108 Uiso 1 1 calc R
C444 C 0.6480(10) 0.5502(7) 0.7246(7) 0.065(9) Uani 1 1 d U
C445 C 0.6635(12) 0.5744(7) 0.6968(7) 0.081(10) Uani 1 1 d U
H44L H 0.6406 0.5912 0.6797 0.097 Uiso 1 1 calc R
C446 C 0.7164(13) 0.5705(6) 0.6978(7) 0.058(8) Uani 1 1 d U
C447 C 0.7541(9) 0.5483(6) 0.7233(6) 0.038(7) Uani 1 1 d U
C448 C 0.7345(6) 0.5985(7) 0.6699(6) 0.111(12) Uani 1 1 d DU
H44M H 0.7099 0.6131 0.6527 0.133 Uiso 1 1 calc R
C449 C 0.7961(10) 0.6366(5) 0.6365(4) 0.097(11) Uani 1 1 d DU
H44N H 0.8321 0.6313 0.6287 0.117 Uiso 1 1 calc R
H44O H 0.7711 0.6396 0.6193 0.117 Uiso 1 1 calc R
C450 C 0.7885(11) 0.6710(7) 0.6403(6) 0.082(10) Uani 1 1 d U
H45D H 0.8045 0.6671 0.6613 0.098 Uiso 1 1 calc R
H45E H 0.7504 0.6808 0.6404 0.098 Uiso 1 1 calc R
C451 C 0.8144(11) 0.6970(7) 0.6123(7) 0.090(10) Uani 1 1 d U
H45F H 0.8507 0.6853 0.6098 0.107 Uiso 1 1 calc R
H45G H 0.7944 0.7035 0.5918 0.107 Uiso 1 1 calc R
C452 C 0.8167(10) 0.7289(6) 0.6169(6) 0.075(9) Uani 1 1 d U
H45H H 0.8352 0.7215 0.6380 0.090 Uiso 1 1 calc R
H45I H 0.7800 0.7400 0.6193 0.090 Uiso 1 1 calc R
C453 C 0.8430(11) 0.7583(7) 0.5911(6) 0.098(11) Uani 1 1 d DU
H45J H 0.8487 0.7745 0.6006 0.117 Uiso 1 1 calc R
H45K H 0.8776 0.7479 0.5849 0.117 Uiso 1 1 calc R
C454 C 0.8052(11) 0.7783(7) 0.5604(6) 0.108(12) Uani 1 1 d DU
H45L H 0.8032 0.7633 0.5487 0.129 Uiso 1 1 calc R
H45M H 0.7693 0.7869 0.5665 0.129 Uiso 1 1 calc R
C455 C 0.8587(13) 0.8065(9) 0.5169(9) 0.141(14) Uani 1 1 d DU
H45N H 0.8667 0.7836 0.5177 0.169 Uiso 1 1 calc R
C456 C 0.8838(16) 0.8287(15) 0.4882(10) 0.21(2) Uani 1 1 d DU
C457 C 0.914(2) 0.8176(12) 0.4676(13) 0.22(2) Uani 1 1 d DU
H45O H 0.9133 0.7963 0.4664 0.265 Uiso 1 1 calc R
C458 C 0.950(2) 0.8397(19) 0.4466(12) 0.25(3) Uani 1 1 d DU
C459 C 0.963(2) 0.8710(18) 0.4444(13) 0.30(3) Uani 1 1 d DU
H45P H 0.9904 0.8815 0.4325 0.361 Uiso 1 1 calc R
C460 C 0.924(2) 0.8834(14) 0.4648(14) 0.27(3) Uani 1 1 d DU
C461 C 0.889(2) 0.8624(17) 0.4880(14) 0.32(3) Uani 1 1 d DU
C462 C 0.9289(13) 0.9449(8) 0.4413(8) 0.169(16) Uani 1 1 d U
H46A H 0.9538 0.9355 0.4282 0.253 Uiso 1 1 calc R
H46B H 0.9469 0.9561 0.4515 0.253 Uiso 1 1 calc R
H46C H 0.8996 0.9618 0.4275 0.253 Uiso 1 1 calc R
C463 C 0.7266(11) 0.3291(7) 0.7418(6) 0.100(11) Uani 1 1 d U
H46D H 0.7618 0.3143 0.7483 0.150 Uiso 1 1 calc R
H46E H 0.7037 0.3164 0.7369 0.150 Uiso 1 1 calc R
H46F H 0.7120 0.3358 0.7596 0.150 Uiso 1 1 calc R
C464 C 0.7303(11) 0.3601(7) 0.7131(7) 0.086(10) Uani 1 1 d U
C465 C 0.5679(13) 0.3694(7) 0.6824(7) 0.147(15) Uani 1 1 d DU
H46G H 0.6023 0.3628 0.6934 0.220 Uiso 1 1 calc R
H46H H 0.5684 0.3565 0.6686 0.220 Uiso 1 1 calc R
H46I H 0.5406 0.3641 0.6985 0.220 Uiso 1 1 calc R
C466 C 0.5562(11) 0.4075(6) 0.6618(6) 0.079(10) Uani 1 1 d DU
C467 C 0.8483(14) 0.3685(9) 0.5509(8) 0.185(18) Uani 1 1 d DU
H46J H 0.8174 0.3873 0.5474 0.278 Uiso 1 1 calc R
H46K H 0.8388 0.3501 0.5460 0.278 Uiso 1 1 calc R
H46L H 0.8764 0.3772 0.5366 0.278 Uiso 1 1 calc R
C468 C 0.8681(14) 0.3536(9) 0.5872(8) 0.142(14) Uani 1 1 d DU
C469 C 0.7193(11) 0.3678(7) 0.5875(7) 0.107(12) Uani 1 1 d U
H46M H 0.7144 0.3440 0.5950 0.160 Uiso 1 1 calc R
H46N H 0.7564 0.3682 0.5824 0.160 Uiso 1 1 calc R
H46O H 0.6972 0.3823 0.5681 0.160 Uiso 1 1 calc R
C470 C 0.7030(10) 0.3823(7) 0.6154(7) 0.075(9) Uani 1 1 d U
C471 C 0.7682(11) 0.2922(7) 0.6787(6) 0.097(11) Uani 1 1 d U
H47B H 0.7686 0.2687 0.6808 0.146 Uiso 1 1 calc R
H47C H 0.7453 0.3088 0.6603 0.146 Uiso 1 1 calc R
H47D H 0.7549 0.2950 0.6986 0.146 Uiso 1 1 calc R
C472 C 0.8241(13) 0.2987(7) 0.6733(7) 0.099(11) Uani 1 1 d U
C473 C 0.7329(10) 0.4599(8) 0.5592(4) 0.30(3) Uani 1 1 d DU
H47E H 0.7223 0.4626 0.5376 0.446 Uiso 1 1 d R
H47F H 0.7535 0.4365 0.5706 0.446 Uiso 1 1 d R
H47G H 0.7544 0.4767 0.5570 0.446 Uiso 1 1 d R
C474 C 0.6801(10) 0.4880(8) 0.5541(9) 0.184(17) Uani 1 1 d DU
C475 C 0.5759(13) 0.4439(8) 0.5379(8) 0.153(15) Uani 1 1 d U
H47I H 0.5654 0.4247 0.5352 0.230 Uiso 1 1 calc R
H47J H 0.6142 0.4388 0.5411 0.230 Uiso 1 1 calc R
H47K H 0.5652 0.4651 0.5186 0.230 Uiso 1 1 calc R
C476 C 0.5495(13) 0.4489(8) 0.5673(8) 0.119(13) Uani 1 1 d U
C477 C 0.6015(14) 0.3265(8) 0.6190(8) 0.164(16) Uani 1 1 d U
H47L H 0.6106 0.3470 0.6200 0.246 Uiso 1 1 calc R
H47M H 0.6194 0.3219 0.6009 0.246 Uiso 1 1 calc R
H47N H 0.6128 0.3066 0.6393 0.246 Uiso 1 1 calc R
C478 C 0.5417(16) 0.3329(9) 0.6140(9) 0.153(15) Uani 1 1 d U
C479 C 0.4533(11) 0.3214(7) 0.7239(7) 0.110(12) Uani 1 1 d U
H47O H 0.4527 0.3428 0.7270 0.164 Uiso 1 1 calc R
H47P H 0.4876 0.3057 0.7312 0.164 Uiso 1 1 calc R
H47Q H 0.4255 0.3104 0.7366 0.164 Uiso 1 1 calc R
C480 C 0.4438(13) 0.3301(8) 0.6869(8) 0.115(12) Uani 1 1 d U
C481 C 0.6394(11) 0.2451(6) 0.6058(6) 0.118(12) Uani 1 1 d DU
H48A H 0.6395 0.2409 0.5859 0.177 Uiso 1 1 calc R
H48B H 0.6579 0.2637 0.6023 0.177 Uiso 1 1 calc R
H48C H 0.6030 0.2517 0.6117 0.177 Uiso 1 1 calc R
C482 C 0.6685(10) 0.2108(6) 0.6344(6) 0.071(9) Uani 1 1 d DU
C483 C 0.6101(12) 0.1507(8) 0.7662(7) 0.133(13) Uani 1 1 d U
H48D H 0.5740 0.1470 0.7683 0.200 Uiso 1 1 calc R
H48E H 0.6104 0.1726 0.7678 0.200 Uiso 1 1 calc R
H48F H 0.6326 0.1318 0.7835 0.200 Uiso 1 1 calc R
C484 C 0.6320(9) 0.1518(5) 0.7315(5) 0.039(7) Uani 1 1 d U
C485 C 0.5251(12) 0.2332(7) 0.6847(7) 0.114(12) Uani 1 1 d U
H48G H 0.5087 0.2568 0.6823 0.171 Uiso 1 1 calc R
H48H H 0.5626 0.2316 0.6800 0.171 Uiso 1 1 calc R
H48I H 0.5211 0.2172 0.7069 0.171 Uiso 1 1 calc R
C486 C 0.4993(13) 0.2240(8) 0.6618(8) 0.113(12) Uani 1 1 d U
C487 C 0.5799(11) 0.2221(7) 0.5503(6) 0.108(12) Uani 1 1 d DU
H48J H 0.6170 0.2104 0.5552 0.162 Uiso 1 1 calc R
H48K H 0.5765 0.2470 0.5442 0.162 Uiso 1 1 calc R
H48L H 0.5669 0.2181 0.5324 0.162 Uiso 1 1 calc R
C488 C 0.5466(12) 0.2076(8) 0.5812(7) 0.115(12) Uani 1 1 d DU
C489 C 0.7638(9) 0.1532(6) 0.9928(5) 0.075(9) Uani 1 1 d DU
H48M H 0.7528 0.1319 0.9958 0.113 Uiso 1 1 calc R
H48N H 0.7329 0.1709 0.9928 0.113 Uiso 1 1 calc R
H48O H 0.7883 0.1487 1.0104 0.113 Uiso 1 1 calc R
C490 C 0.7900(9) 0.1654(6) 0.9617(5) 0.055(8) Uani 1 1 d DU
C491 C 0.6174(12) 0.2604(8) 0.9702(7) 0.132(14) Uani 1 1 d U
H49B H 0.6050 0.2499 0.9922 0.198 Uiso 1 1 calc R
H49C H 0.6050 0.2507 0.9563 0.198 Uiso 1 1 calc R
H49D H 0.6035 0.2854 0.9616 0.198 Uiso 1 1 calc R
C492 C 0.6762(13) 0.2533(8) 0.9708(7) 0.107(12) Uani 1 1 d U
C493 C 0.7108(9) 0.2325(6) 0.8442(5) 0.061(8) Uani 1 1 d DU
H49E H 0.7211 0.2124 0.8383 0.092 Uiso 1 1 calc R
H49F H 0.7085 0.2537 0.8247 0.092 Uiso 1 1 calc R
H49G H 0.6764 0.2324 0.8544 0.092 Uiso 1 1 calc R
C494 C 0.7528(9) 0.2310(6) 0.8684(5) 0.061(8) Uani 1 1 d DU
C495 C 0.5525(11) 0.2229(7) 0.9106(7) 0.106(11) Uani 1 1 d U
H49H H 0.5149 0.2327 0.9052 0.159 Uiso 1 1 calc R
H49I H 0.5580 0.2135 0.9342 0.159 Uiso 1 1 calc R
H49J H 0.5644 0.2045 0.9027 0.159 Uiso 1 1 calc R
C496 C 0.5824(10) 0.2499(6) 0.8955(6) 0.068(9) Uani 1 1 d U
C497 C 0.4160(10) 0.2616(6) 0.9513(6) 0.089(10) Uani 1 1 d U
H49K H 0.4521 0.2500 0.9596 0.134 Uiso 1 1 calc R
H49L H 0.4013 0.2473 0.9432 0.134 Uiso 1 1 calc R
H49M H 0.3944 0.2652 0.9688 0.134 Uiso 1 1 calc R
C498 C 0.4166(10) 0.2977(6) 0.9229(6) 0.059(8) Uani 1 1 d U
C499 C 0.5920(10) 0.3353(7) 0.7825(6) 0.095(11) Uani 1 1 d U
H49N H 0.6241 0.3251 0.7743 0.142 Uiso 1 1 calc R
H49O H 0.5816 0.3600 0.7689 0.142 Uiso 1 1 calc R
H49P H 0.5636 0.3238 0.7822 0.142 Uiso 1 1 calc R
C500 C 0.6019(9) 0.3310(5) 0.8164(6) 0.043(7) Uani 1 1 d U
C501 C 0.6639(10) 0.1517(6) 0.9360(6) 0.088(10) Uani 1 1 d DU
H50A H 0.6724 0.1744 0.9299 0.132 Uiso 1 1 calc R
H50B H 0.6691 0.1388 0.9594 0.132 Uiso 1 1 calc R
H50C H 0.6271 0.1546 0.9299 0.132 Uiso 1 1 calc R
C502 C 0.7007(10) 0.1312(6) 0.9179(6) 0.075(9) Uani 1 1 d DU
C503 C 0.4747(9) 0.2874(6) 0.8240(6) 0.067(9) Uani 1 1 d U
H50D H 0.4578 0.2701 0.8218 0.101 Uiso 1 1 calc R
H50E H 0.5060 0.2756 0.8383 0.101 Uiso 1 1 calc R
H50F H 0.4851 0.3020 0.8026 0.101 Uiso 1 1 calc R
C504 C 0.4353(10) 0.3101(6) 0.8387(6) 0.062(8) Uani 1 1 d U
C505 C 0.3004(10) 0.2043(6) 0.9360(6) 0.086(10) Uani 1 1 d U
H50G H 0.2827 0.2006 0.9193 0.128 Uiso 1 1 calc R
H50H H 0.2857 0.1930 0.9572 0.128 Uiso 1 1 calc R
H50I H 0.3382 0.1945 0.9365 0.128 Uiso 1 1 calc R
C506 C 0.2914(10) 0.2449(6) 0.9275(6) 0.070(9) Uani 1 1 d U
C507 C 0.4539(10) 0.1669(6) 0.9320(6) 0.079(10) Uani 1 1 d U
H50J H 0.4696 0.1790 0.9423 0.119 Uiso 1 1 calc R
H50K H 0.4816 0.1500 0.9275 0.119 Uiso 1 1 calc R
H50L H 0.4285 0.1550 0.9465 0.119 Uiso 1 1 calc R
C508 C 0.4256(8) 0.1931(5) 0.9001(5) 0.021(6) Uani 1 1 d U
C509 C 0.3807(11) 0.0846(7) 0.9767(5) 0.103(11) Uani 1 1 d DU
H50M H 0.3599 0.1051 0.9795 0.154 Uiso 1 1 calc R
H50N H 0.4172 0.0806 0.9840 0.154 Uiso 1 1 calc R
H50O H 0.3658 0.0645 0.9894 0.154 Uiso 1 1 calc R
C510 C 0.3796(9) 0.0906(6) 0.9394(5) 0.054(8) Uani 1 1 d DU
C511 C 0.7481(9) 0.1886(5) 0.7851(5) 0.061(8) Uani 1 1 d U
H51A H 0.7665 0.2075 0.7806 0.092 Uiso 1 1 calc R
H51B H 0.7100 0.1976 0.7844 0.092 Uiso 1 1 calc R
H51C H 0.7570 0.1785 0.7689 0.092 Uiso 1 1 calc R
C512 C 0.7647(9) 0.1612(6) 0.8184(6) 0.051(8) Uani 1 1 d U
C513 C 0.4384(8) 0.2203(5) 0.7721(5) 0.043(7) Uani 1 1 d DU
H51D H 0.4529 0.2412 0.7632 0.065 Uiso 1 1 calc R
H51E H 0.4171 0.2193 0.7553 0.065 Uiso 1 1 calc R
H51F H 0.4672 0.1998 0.7795 0.065 Uiso 1 1 calc R
C514 C 0.4030(9) 0.2210(6) 0.8014(5) 0.054(8) Uani 1 1 d DU
C515 C 0.5055(9) 0.1420(5) 0.8541(5) 0.050(8) Uani 1 1 d U
H51G H 0.4806 0.1642 0.8443 0.075 Uiso 1 1 calc R
H51H H 0.5309 0.1388 0.8379 0.075 Uiso 1 1 calc R
H51I H 0.5243 0.1418 0.8725 0.075 Uiso 1 1 calc R
C516 C 0.4751(11) 0.1124(7) 0.8661(6) 0.073(9) Uani 1 1 d U
C517 C 0.9831(10) 0.5088(7) 0.7859(6) 0.096(11) Uani 1 1 d U
H51J H 0.9586 0.4948 0.7991 0.143 Uiso 1 1 calc R
H51K H 0.9953 0.5206 0.7979 0.143 Uiso 1 1 calc R
H51L H 1.0134 0.4937 0.7809 0.143 Uiso 1 1 calc R
C518 C 0.9535(10) 0.5371(6) 0.7525(6) 0.067(9) Uani 1 1 d U
C519 C 0.8430(10) 0.5043(7) 0.8609(6) 0.091(10) Uani 1 1 d U
H51M H 0.8174 0.5236 0.8630 0.136 Uiso 1 1 calc R
H51N H 0.8779 0.5039 0.8683 0.136 Uiso 1 1 calc R
H51O H 0.8325 0.4826 0.8743 0.136 Uiso 1 1 calc R
C520 C 0.8450(9) 0.5083(5) 0.8268(5) 0.037(7) Uani 1 1 d U
C521 C 0.9511(9) 0.5564(7) 0.8534(7) 0.121(13) Uani 1 1 d DU
H52B H 0.9553 0.5657 0.8696 0.181 Uiso 1 1 calc R
H52C H 0.9795 0.5602 0.8380 0.181 Uiso 1 1 calc R
H52D H 0.9523 0.5315 0.8643 0.181 Uiso 1 1 calc R
C522 C 0.8959(9) 0.5753(6) 0.8347(6) 0.063(9) Uani 1 1 d DU
C523 C 1.0319(10) 0.5945(7) 0.7863(6) 0.095(11) Uani 1 1 d U
H52E H 0.9940 0.5954 0.7855 0.143 Uiso 1 1 calc R
H52F H 1.0383 0.6085 0.7979 0.143 Uiso 1 1 calc R
H52G H 1.0506 0.5705 0.7976 0.143 Uiso 1 1 calc R
C524 C 1.0529(11) 0.6097(7) 0.7497(7) 0.094(11) Uani 1 1 d U
C525 C 0.8961(9) 0.6547(6) 0.7377(5) 0.062(8) Uani 1 1 d U
H52H H 0.8720 0.6573 0.7546 0.093 Uiso 1 1 calc R
H52I H 0.8937 0.6772 0.7196 0.093 Uiso 1 1 calc R
H52J H 0.9323 0.6460 0.7466 0.093 Uiso 1 1 calc R
C526 C 0.8803(10) 0.6278(6) 0.7248(6) 0.073(9) Uani 1 1 d U
C527 C 1.1427(9) 0.5315(6) 0.7455(6) 0.080(10) Uani 1 1 d DU
H52K H 1.1353 0.5135 0.7393 0.120 Uiso 1 1 calc R
H52L H 1.1154 0.5526 0.7361 0.120 Uiso 1 1 calc R
H52M H 1.1429 0.5236 0.7692 0.120 Uiso 1 1 calc R
C528 C 1.1986(10) 0.5394(7) 0.7326(7) 0.090(10) Uani 1 1 d DU
C529 C 0.9770(11) 0.7233(6) 0.6702(7) 0.117(12) Uani 1 1 d DU
H52N H 0.9992 0.7359 0.6759 0.176 Uiso 1 1 calc R
H52O H 0.9471 0.7205 0.6847 0.176 Uiso 1 1 calc R
H52P H 0.9640 0.7362 0.6477 0.176 Uiso 1 1 calc R
C530 C 1.0087(11) 0.6883(6) 0.6738(7) 0.086(10) Uani 1 1 d DU
C531 C 1.1288(10) 0.6818(6) 0.7405(6) 0.094(11) Uani 1 1 d U
H53C H 1.1033 0.6738 0.7317 0.142 Uiso 1 1 calc R
H53D H 1.1231 0.7071 0.7299 0.142 Uiso 1 1 calc R
H53E H 1.1242 0.6750 0.7639 0.142 Uiso 1 1 calc R
C532 C 1.1880(10) 0.6647(6) 0.7338(6) 0.055(8) Uani 1 1 d U
C533 C 1.2887(10) 0.5356(6) 0.8083(6) 0.094(11) Uani 1 1 d DU
H53F H 1.2976 0.5231 0.7939 0.141 Uiso 1 1 calc R
H53G H 1.2569 0.5298 0.8200 0.141 Uiso 1 1 calc R
H53H H 1.3179 0.5291 0.8238 0.141 Uiso 1 1 calc R
C534 C 1.2783(11) 0.5761(6) 0.7872(6) 0.085(10) Uani 1 1 d DU
C535 C 0.7997(9) 0.7096(5) 0.7972(5) 0.064(9) Uani 1 1 d DU
H53I H 0.7959 0.7165 0.8157 0.096 Uiso 1 1 calc R
H53J H 0.7712 0.7237 0.7812 0.096 Uiso 1 1 calc R
H53K H 0.8337 0.7129 0.7872 0.096 Uiso 1 1 calc R
C536 C 0.7970(10) 0.6699(5) 0.8093(6) 0.067(9) Uani 1 1 d DU
C537 C 0.9245(10) 0.6434(6) 0.8599(6) 0.076(9) Uani 1 1 d U
H53L H 0.8936 0.6491 0.8457 0.115 Uiso 1 1 calc R
H53M H 0.9533 0.6280 0.8541 0.115 Uiso 1 1 calc R
H53N H 0.9355 0.6646 0.8571 0.115 Uiso 1 1 calc R
C538 C 0.9097(10) 0.6245(6) 0.8966(7) 0.070(9) Uani 1 1 d U
C539 C 1.1366(10) 0.7606(6) 0.7778(6) 0.084(10) Uani 1 1 d U
H53O H 1.1077 0.7712 0.7880 0.126 Uiso 1 1 calc R
H53P H 1.1231 0.7593 0.7585 0.126 Uiso 1 1 calc R
H53Q H 1.1636 0.7745 0.7715 0.126 Uiso 1 1 calc R
C540 C 1.1618(10) 0.7226(6) 0.8028(6) 0.059(8) Uani 1 1 d U
C541 C 1.1558(9) 0.5795(5) 0.8286(5) 0.051(8) Uani 1 1 d U
H54C H 1.1542 0.5585 0.8478 0.077 Uiso 1 1 calc R
H54D H 1.1844 0.5743 0.8149 0.077 Uiso 1 1 calc R
H54E H 1.1223 0.5879 0.8163 0.077 Uiso 1 1 calc R
C542 C 1.1656(11) 0.6062(7) 0.8388(6) 0.080(10) Uani 1 1 d U
C543 C 0.8796(8) 0.4872(5) 0.9566(5) 0.049(8) Uani 1 1 d U
H54F H 0.8667 0.4799 0.9409 0.073 Uiso 1 1 calc R
H54G H 0.8609 0.4791 0.9769 0.073 Uiso 1 1 calc R
H54H H 0.9175 0.4774 0.9608 0.073 Uiso 1 1 calc R
C544 C 0.8694(9) 0.5294(6) 0.9420(5) 0.047(8) Uani 1 1 d U
C545 C 0.8304(10) 0.8983(6) 0.6684(6) 0.090(10) Uani 1 1 d U
H54I H 0.8333 0.9116 0.6814 0.135 Uiso 1 1 calc R
H54J H 0.8247 0.9139 0.6455 0.135 Uiso 1 1 calc R
H54K H 0.8630 0.8809 0.6710 0.135 Uiso 1 1 calc R
C546 C 0.7835(11) 0.8803(7) 0.6800(6) 0.074(9) Uani 1 1 d U
C547 C 0.8033(10) 0.8123(6) 0.7756(6) 0.083(10) Uani 1 1 d U
H54L H 0.7974 0.8102 0.7552 0.124 Uiso 1 1 calc R
H54M H 0.8137 0.7893 0.7927 0.124 Uiso 1 1 calc R
H54N H 0.8312 0.8251 0.7729 0.124 Uiso 1 1 calc R
C548 C 0.7522(9) 0.8319(6) 0.7848(6) 0.049(8) Uani 1 1 d U
C549 C 0.7965(12) 0.9555(7) 0.5728(7) 0.133(13) Uani 1 1 d U
H54O H 0.7820 0.9581 0.5926 0.199 Uiso 1 1 calc R
H54P H 0.7777 0.9745 0.5538 0.199 Uiso 1 1 calc R
H54Q H 0.8340 0.9561 0.5718 0.199 Uiso 1 1 calc R
C550 C 0.7893(11) 0.9183(7) 0.5731(7) 0.082(10) Uani 1 1 d U
C551 C 0.6689(9) 0.9489(6) 0.6532(5) 0.062(8) Uani 1 1 d DU
H55B H 0.6606 0.9739 0.6406 0.094 Uiso 1 1 calc R
H55C H 0.6538 0.9373 0.6421 0.094 Uiso 1 1 calc R
H55D H 0.7072 0.9405 0.6554 0.094 Uiso 1 1 calc R
C552 C 0.6449(11) 0.9409(7) 0.6878(6) 0.089(10) Uani 1 1 d DU
C553 C 0.8071(10) 0.7511(6) 0.7090(6) 0.082(10) Uani 1 1 d U
H55E H 0.8083 0.7409 0.7327 0.123 Uiso 1 1 calc R
H55F H 0.8404 0.7580 0.7011 0.123 Uiso 1 1 calc R
H55G H 0.8017 0.7340 0.7008 0.123 Uiso 1 1 calc R
C554 C 0.7611(9) 0.7832(6) 0.6968(5) 0.045(7) Uani 1 1 d U
C555 C 0.7141(11) 0.9657(7) 0.7594(6) 0.103(11) Uani 1 1 d U
H55H H 0.6810 0.9738 0.7467 0.154 Uiso 1 1 calc R
H55I H 0.7437 0.9687 0.7447 0.154 Uiso 1 1 calc R
H55J H 0.7138 0.9791 0.7727 0.154 Uiso 1 1 calc R
C556 C 0.7202(11) 0.9266(7) 0.7819(7) 0.085(10) Uani 1 1 d U
C557 C 0.8920(10) 0.8170(6) 0.6526(6) 0.069(9) Uani 1 1 d U
H55K H 0.9301 0.8156 0.6518 0.104 Uiso 1 1 calc R
H55L H 0.8851 0.7937 0.6639 0.104 Uiso 1 1 calc R
H55M H 0.8759 0.8315 0.6643 0.104 Uiso 1 1 calc R
C558 C 0.8692(11) 0.8323(6) 0.6190(7) 0.076(9) Uani 1 1 d U
C559 C 0.8424(10) 0.9197(6) 0.7377(6) 0.072(9) Uani 1 1 d U
H55N H 0.8111 0.9137 0.7320 0.107 Uiso 1 1 calc R
H55O H 0.8679 0.9217 0.7204 0.107 Uiso 1 1 calc R
H55P H 0.8322 0.9418 0.7402 0.107 Uiso 1 1 calc R
C560 C 0.8667(11) 0.8921(7) 0.7688(7) 0.075(9) Uani 1 1 d U
C561 C 0.9732(9) 0.9661(6) 0.5481(6) 0.071(9) Uani 1 1 d DU
H56C H 1.0100 0.9591 0.5430 0.107 Uiso 1 1 calc R
H56D H 0.9696 0.9579 0.5716 0.107 Uiso 1 1 calc R
H56E H 0.9623 0.9913 0.5384 0.107 Uiso 1 1 calc R
C562 C 0.9374(10) 0.9499(7) 0.5339(6) 0.085(10) Uani 1 1 d DU
C563 C 0.9467(12) 0.9297(8) 0.6425(7) 0.123(13) Uani 1 1 d U
H56F H 0.9678 0.9245 0.6619 0.184 Uiso 1 1 calc R
H56G H 0.9101 0.9288 0.6484 0.184 Uiso 1 1 calc R
H56H H 0.9484 0.9528 0.6266 0.184 Uiso 1 1 calc R
C564 C 0.9677(13) 0.9037(8) 0.6282(8) 0.116(12) Uani 1 1 d U
C565 C 1.0664(12) 0.7787(7) 0.6815(6) 0.139(14) Uani 1 1 d DU
H56I H 1.0393 0.7652 0.6848 0.209 Uiso 1 1 calc R
H56J H 1.0653 0.7871 0.6989 0.209 Uiso 1 1 calc R
H56K H 1.1012 0.7640 0.6818 0.209 Uiso 1 1 calc R
C566 C 1.0561(11) 0.8106(6) 0.6475(6) 0.083(10) Uani 1 1 d DU
C567 C 0.9120(10) 0.7488(5) 0.8469(6) 0.084(10) Uani 1 1 d DU
H56L H 0.8784 0.7416 0.8530 0.126 Uiso 1 1 calc R
H56M H 0.9382 0.7351 0.8645 0.126 Uiso 1 1 calc R
H56N H 0.9243 0.7451 0.8272 0.126 Uiso 1 1 calc R
C568 C 0.9043(9) 0.7886(5) 0.8402(5) 0.045(7) Uani 1 1 d DU
C569 C 1.0473(11) 0.8583(7) 0.7004(7) 0.109(12) Uani 1 1 d U
H56O H 1.0317 0.8551 0.7216 0.163 Uiso 1 1 calc R
H56P H 1.0596 0.8358 0.6990 0.163 Uiso 1 1 calc R
H56Q H 1.0209 0.8728 0.6832 0.163 Uiso 1 1 calc R
C570 C 1.0951(13) 0.8762(8) 0.6964(7) 0.103(11) Uani 1 1 d U
C571 C 1.0326(11) 0.9917(7) 0.6262(7) 0.108(12) Uani 1 1 d U
H57C H 1.0043 0.9907 0.6134 0.162 Uiso 1 1 calc R
H57D H 1.0422 1.0142 0.6161 0.162 Uiso 1 1 calc R
H57E H 1.0206 0.9882 0.6482 0.162 Uiso 1 1 calc R
C572 C 1.0807(14) 0.9633(8) 0.6278(8) 0.123(13) Uani 1 1 d U

loop_
_atom_site_aniso_label
_atom_site_aniso_U_11
_atom_site_aniso_U_22
_atom_site_aniso_U_33
_atom_site_aniso_U_23
_atom_site_aniso_U_13
_atom_site_aniso_U_12
Yb1 0.1470(17) 0.0637(11) 0.0928(13) -0.0332(10) -0.0031(12) -0.0236(11)
Yb2 0.1333(17) 0.0751(12) 0.1292(16) -0.0349(11) 0.0305(13) -0.0256(11)
Yb3 0.1174(16) 0.0753(11) 0.1193(15) -0.0604(11) 0.0082(12) -0.0192(10)
Yb4 0.1129(15) 0.0776(11) 0.1203(15) -0.0435(11) 0.0128(12) -0.0235(11)
Yb5 0.0918(14) 0.0678(11) 0.1301(16) -0.0291(10) 0.0105(12) -0.0132(10)
Yb6 0.0956(14) 0.0662(10) 0.0871(12) -0.0306(9) 0.0034(10) -0.0245(9)
Yb7 0.180(2) 0.0764(12) 0.1179(16) -0.0444(11) 0.0123(14) -0.0427(12)
Yb8 0.169(2) 0.0827(13) 0.1230(17) -0.0269(12) 0.0119(14) 0.0067(13)
Yb9 0.1546(18) 0.0725(11) 0.0975(14) -0.0412(10) 0.0121(12) -0.0140(11)
Yb10 0.0873(13) 0.0668(10) 0.1014(13) -0.0477(9) 0.0083(10) -0.0196(9)
Yb11 0.1006(14) 0.0554(10) 0.1170(14) -0.0454(10) 0.0247(11) -0.0151(9)
Yb12 0.0868(13) 0.0619(10) 0.1079(14) -0.0322(9) 0.0126(10) -0.0199(9)
Cd1 0.174(3) 0.0514(16) 0.078(2) -0.0295(14) 0.0163(19) -0.0357(17)
Cd2 0.178(3) 0.0616(17) 0.097(2) -0.0306(16) 0.025(2) -0.0422(18)
Cd3 0.116(2) 0.0512(15) 0.106(2) -0.0313(15) 0.0204(18) -0.0197(15)
Cd4 0.121(3) 0.0838(19) 0.112(2) -0.0409(17) 0.0133(19) -0.0289(18)
Cd5 0.186(3) 0.092(2) 0.168(3) -0.059(2) 0.003(3) -0.034(2)
Cd6 0.110(2) 0.0724(18) 0.118(2) -0.0392(17) 0.0279(19) -0.0200(16)
Cd7 0.116(2) 0.0498(16) 0.130(2) -0.0429(16) 0.0135(19) -0.0171(15)
Cd8 0.094(2) 0.0660(16) 0.103(2) -0.0477(15) 0.0161(17) -0.0174(15)
Cd9 0.094(2) 0.0576(15) 0.0866(19) -0.0407(14) 0.0082(16) -0.0207(14)
Cd10 0.106(2) 0.0621(17) 0.114(2) -0.0347(16) 0.0020(18) -0.0128(16)
Cd11 0.090(2) 0.0530(15) 0.0838(19) -0.0347(14) 0.0071(15) -0.0207(14)
Cd12 0.086(2) 0.0813(18) 0.114(2) -0.0355(17) 0.0122(17) -0.0241(16)
Cd13 0.090(2) 0.0797(18) 0.123(2) -0.0467(17) 0.0155(18) -0.0184(16)
Cd14 0.071(2) 0.0709(17) 0.111(2) -0.0259(16) 0.0081(16) -0.0219(15)
Cd15 0.0618(18) 0.0518(15) 0.104(2) -0.0313(14) 0.0113(15) -0.0060(13)
Cd16 0.0725(19) 0.0535(15) 0.0795(18) -0.0242(13) 0.0080(14) -0.0110(13)
Cd17 0.0648(18) 0.0600(15) 0.0808(18) -0.0347(13) 0.0106(14) -0.0139(13)
Cd18 0.0753(19) 0.0473(14) 0.0677(17) -0.0253(12) -0.0005(14) -0.0139(13)
Cd19 0.0768(19) 0.0531(15) 0.0677(17) -0.0228(13) 0.0009(14) -0.0126(13)
Cd20 0.0684(18) 0.0471(14) 0.0669(17) -0.0258(12) 0.0010(13) -0.0200(12)
Cd21 0.126(2) 0.0732(17) 0.097(2) -0.0442(16) 0.0167(18) -0.0506(17)
Cd22 0.099(2) 0.0642(16) 0.0824(19) -0.0386(14) 0.0167(16) -0.0400(15)
Cd23 0.0702(18) 0.0425(14) 0.0816(18) -0.0263(13) 0.0219(14) -0.0130(13)
Cd24 0.083(2) 0.0669(16) 0.102(2) -0.0438(15) 0.0288(16) -0.0169(14)
Cd25 0.079(2) 0.0458(14) 0.0884(19) -0.0281(13) 0.0164(15) -0.0061(13)
Cd26 0.0620(18) 0.0462(14) 0.0914(19) -0.0408(13) 0.0196(14) -0.0185(12)
Cd27 0.145(3) 0.0701(17) 0.099(2) -0.0574(16) 0.0107(19) -0.0251(17)
Cd28 0.088(2) 0.0615(16) 0.0863(19) -0.0413(14) 0.0133(15) -0.0303(14)
Cd29 0.0687(18) 0.0438(14) 0.0825(18) -0.0407(13) 0.0043(14) -0.0097(12)
Cd30 0.086(2) 0.0471(14) 0.0740(18) -0.0267(13) 0.0100(14) -0.0241(13)
Cd31 0.0740(19) 0.0427(14) 0.0853(19) -0.0282(13) -0.0065(15) -0.0090(13)
Cd32 0.086(2) 0.0518(15) 0.132(2) -0.0289(15) -0.0043(18) -0.0144(14)
Cd33 0.0754(19) 0.0441(14) 0.095(2) -0.0274(13) 0.0106(15) -0.0216(13)
Cd34 0.217(4) 0.0680(19) 0.103(2) -0.0107(17) 0.010(2) -0.021(2)
Cd35 0.366(6) 0.219(4) 0.245(5) -0.077(4) 0.076(5) -0.005(4)
Cd36 0.154(3) 0.0661(18) 0.112(2) -0.0386(17) 0.005(2) -0.0129(18)
Cd37 0.164(3) 0.0750(19) 0.135(3) -0.0672(18) 0.026(2) -0.0314(19)
Cd38 0.331(6) 0.219(4) 0.309(5) -0.160(4) 0.102(5) -0.101(4)
Cd39 0.130(3) 0.0611(16) 0.107(2) -0.0377(15) 0.0000(19) -0.0281(16)
Cd40 0.139(3) 0.095(2) 0.095(2) -0.0428(17) 0.0183(19) -0.0348(19)
Cd41 0.121(2) 0.0512(15) 0.0837(19) -0.0399(14) 0.0166(16) -0.0213(15)
Cd42 0.130(3) 0.0828(19) 0.095(2) -0.0360(16) 0.0033(19) -0.0273(18)
Cd43 0.167(3) 0.119(2) 0.120(3) -0.031(2) -0.017(2) -0.029(2)
Cd44 0.108(2) 0.0705(17) 0.113(2) -0.0281(16) -0.0039(19) -0.0049(16)
Br1 0.124(4) 0.073(3) 0.411(7) -0.091(4) 0.024(4) -0.035(3)
Br2 0.091(3) 0.129(3) 0.117(3) -0.038(3) 0.000(3) -0.042(3)
Br3 0.181(4) 0.074(3) 0.240(5) -0.050(3) -0.125(4) -0.010(3)
Br4 0.121(3) 0.043(2) 0.097(3) -0.0253(19) -0.009(2) 0.006(2)
Br5 0.193(5) 0.101(3) 0.246(5) -0.107(3) 0.080(4) -0.063(3)
Br6 0.087(3) 0.113(3) 0.156(4) -0.055(3) -0.001(3) -0.046(2)
Br7 0.072(3) 0.098(3) 0.150(4) -0.043(3) 0.027(3) -0.019(2)
Br8 0.138(4) 0.143(4) 0.295(6) -0.027(4) -0.074(4) 0.002(3)
Br9 0.116(3) 0.060(2) 0.124(3) -0.057(2) 0.006(2) -0.001(2)
Br10 0.161(4) 0.152(4) 0.143(4) -0.119(3) 0.009(3) -0.019(3)
Br11 0.220(6) 0.262(6) 0.444(8) -0.256(6) 0.147(5) -0.133(5)
Br12 0.258(7) 0.292(7) 0.391(8) -0.182(6) -0.021(6) -0.006(5)
Br13 0.237(5) 0.118(4) 0.270(6) -0.122(4) 0.014(5) 0.021(3)
Br14 0.145(4) 0.074(2) 0.129(3) -0.072(2) 0.035(3) -0.028(2)
Br15 0.205(5) 0.118(3) 0.163(4) -0.081(3) -0.010(3) -0.051(3)
Br16 0.305(8) 0.459(9) 0.352(8) -0.097(7) -0.023(7) 0.001(7)
Br17 0.194(5) 0.239(5) 0.111(4) -0.028(4) -0.014(3) -0.020(4)
Br18 0.259(6) 0.202(5) 0.266(6) 0.047(5) 0.052(5) 0.062(5)
Br19 0.450(8) 0.128(4) 0.392(7) -0.134(5) 0.267(6) -0.121(5)
Br20 0.335(6) 0.078(3) 0.138(4) -0.039(3) 0.011(4) -0.092(3)
Br21 0.345(7) 0.258(5) 0.234(5) -0.189(4) 0.160(5) -0.213(5)
Br22 0.275(6) 0.186(5) 0.274(6) -0.153(4) 0.138(5) -0.058(4)
Br23 0.209(8) 0.133(7) 0.205(8) -0.048(6) 0.098(7) -0.028(6)
Br41 0.294(10) 0.204(8) 0.192(8) -0.077(7) 0.003(8) -0.044(8)
Br24 0.083(3) 0.165(4) 0.182(4) -0.093(3) 0.010(3) -0.029(3)
Br25 0.096(3) 0.174(4) 0.113(3) -0.047(3) -0.006(3) -0.002(3)
Br26 0.147(4) 0.065(2) 0.154(4) -0.059(2) -0.062(3) -0.006(2)
Br27 0.123(4) 0.203(4) 0.226(5) -0.171(4) -0.015(3) -0.012(3)
Br28 0.085(3) 0.079(2) 0.090(3) -0.051(2) 0.014(2) -0.014(2)
Br29 0.102(3) 0.066(2) 0.126(3) -0.035(2) 0.012(2) -0.039(2)
Br30 0.118(4) 0.103(3) 0.362(6) -0.118(4) 0.060(4) -0.043(3)
Br31 0.242(6) 0.227(5) 0.133(4) -0.056(4) -0.074(4) -0.021(4)
Br32 0.369(8) 0.278(6) 0.299(7) -0.175(5) 0.197(6) -0.075(5)
Br33 0.131(3) 0.091(3) 0.110(3) -0.056(2) 0.045(3) -0.022(2)
Br34 0.182(5) 0.319(6) 0.156(4) -0.110(4) 0.062(4) -0.128(4)
Br35 0.221(5) 0.282(6) 0.221(5) -0.162(5) -0.023(4) -0.047(5)
Br36 0.293(6) 0.239(5) 0.246(6) -0.136(5) -0.040(5) -0.074(5)
Br37 0.107(3) 0.083(2) 0.122(3) -0.066(2) -0.010(2) -0.007(2)
Br38 0.147(4) 0.203(4) 0.126(4) -0.096(3) 0.021(3) -0.004(3)
Br39 0.221(6) 0.244(6) 0.353(7) -0.046(5) -0.034(5) -0.111(5)
Br40 0.165(4) 0.126(3) 0.211(5) -0.072(3) -0.087(4) 0.003(3)
Cl1 0.070(5) 0.067(5) 0.057(5) -0.010(4) 0.006(4) -0.013(4)
Cl2 0.075(5) 0.069(5) 0.069(5) -0.018(4) 0.018(4) -0.015(4)
Cl3 0.186(8) 0.109(6) 0.162(8) -0.099(6) 0.013(6) -0.037(6)
Cl4 0.088(6) 0.058(5) 0.077(5) -0.018(4) 0.012(5) -0.004(4)
Cl5 0.082(6) 0.064(5) 0.094(6) -0.033(4) 0.021(5) -0.021(4)
Cl6 0.074(6) 0.079(5) 0.113(6) -0.028(5) 0.005(5) -0.001(4)
Cl7 0.077(6) 0.074(5) 0.075(5) -0.036(4) 0.013(4) -0.013(4)
Cl8 0.409(15) 0.462(15) 0.424(15) -0.157(10) -0.015(10) -0.131(10)
Cl9 0.286(11) 0.228(10) 0.270(11) -0.086(8) -0.031(8) -0.079(8)
Cl10 0.177(8) 0.115(6) 0.134(7) -0.029(6) -0.018(6) -0.064(6)
Cl11 0.109(7) 0.071(5) 0.111(6) -0.016(5) -0.004(5) -0.015(5)
Cl12 0.113(7) 0.087(5) 0.117(6) -0.048(5) 0.000(5) -0.006(5)
Cl13 0.166(8) 0.105(6) 0.158(8) -0.041(6) 0.015(6) -0.058(6)
Cl14 0.124(7) 0.074(5) 0.132(7) -0.055(5) 0.019(5) 0.000(5)
Cl15 0.090(6) 0.064(5) 0.110(6) -0.028(4) 0.027(5) -0.011(4)
Cl16 0.455(17) 0.462(16) 0.459(16) -0.175(10) 0.014(10) -0.105(10)
Cl17 0.145(8) 0.163(7) 0.107(7) -0.060(6) 0.025(6) -0.042(6)
Cl18 0.189(9) 0.174(8) 0.176(8) -0.060(7) 0.005(7) -0.048(7)
Cl19 0.084(6) 0.100(6) 0.128(7) -0.042(5) 0.013(5) -0.034(5)
Cl20 0.309(12) 0.301(12) 0.358(12) -0.138(9) -0.028(9) -0.046(9)
Cl21 0.340(13) 0.328(12) 0.355(13) -0.124(9) 0.051(9) -0.077(9)
Cl22 0.357(13) 0.339(13) 0.326(13) -0.129(9) 0.008(9) -0.027(9)
Cl23 0.116(7) 0.071(5) 0.101(6) -0.036(4) 0.015(5) -0.033(5)
Cl24 0.238(10) 0.200(9) 0.248(10) -0.085(7) 0.012(8) -0.094(8)
Cl25 0.173(8) 0.123(7) 0.134(7) -0.072(6) 0.006(6) -0.031(6)
Cl26 0.094(6) 0.057(5) 0.091(6) -0.021(4) 0.018(5) -0.030(4)
Cl27 0.117(7) 0.095(6) 0.113(6) -0.066(5) 0.042(5) -0.016(5)
Cl28 0.051(5) 0.051(4) 0.063(5) -0.019(4) -0.003(4) -0.004(4)
Cl29 0.075(6) 0.060(5) 0.083(5) -0.034(4) 0.005(4) 0.001(4)
Cl30 0.138(7) 0.076(5) 0.118(7) -0.041(5) -0.010(6) -0.030(5)
Cl31 0.139(7) 0.085(5) 0.104(6) -0.034(5) -0.013(5) -0.044(5)
N1 0.074(12) 0.072(11) 0.091(12) -0.032(9) -0.002(9) -0.020(9)
N2 0.099(13) 0.100(12) 0.111(13) -0.034(9) 0.002(9) -0.030(9)
N3 0.072(12) 0.081(11) 0.101(12) -0.036(9) 0.003(9) -0.027(9)
N4 0.114(14) 0.128(13) 0.116(13) -0.046(10) 0.017(9) -0.015(9)
N5 0.032(10) 0.041(9) 0.055(10) -0.011(8) -0.001(8) -0.003(8)
N6 0.098(12) 0.088(12) 0.097(12) -0.042(9) 0.004(9) -0.023(9)
N7 0.045(10) 0.028(8) 0.043(9) -0.015(7) -0.001(8) -0.006(7)
N8 0.080(11) 0.073(11) 0.087(11) -0.029(8) -0.012(9) -0.010(8)
N9 0.049(10) 0.056(10) 0.062(10) -0.019(8) -0.010(8) -0.016(8)
N10 0.172(16) 0.165(15) 0.162(15) -0.074(10) 0.004(10) -0.044(10)
N11 0.075(11) 0.076(11) 0.083(11) -0.024(8) -0.008(9) -0.018(8)
N12 0.127(13) 0.117(12) 0.099(12) -0.048(9) 0.002(9) -0.022(9)
N13 0.059(10) 0.039(9) 0.051(10) -0.022(7) -0.003(8) -0.003(8)
N14 0.073(11) 0.081(11) 0.078(11) -0.030(8) 0.018(9) -0.007(8)
N15 0.073(11) 0.067(10) 0.087(11) -0.026(8) 0.005(9) -0.025(8)
N16 0.154(15) 0.139(14) 0.158(15) -0.060(10) 0.014(10) -0.036(10)
N17 0.080(11) 0.051(10) 0.061(10) -0.027(8) 0.006(8) -0.018(8)
N18 0.116(13) 0.109(12) 0.112(12) -0.053(9) 0.016(9) -0.024(9)
N19 0.043(10) 0.042(9) 0.046(9) -0.021(7) -0.005(8) -0.011(7)
N20 0.111(12) 0.107(12) 0.090(12) -0.046(9) 0.000(9) -0.031(9)
N21 0.095(12) 0.102(11) 0.090(12) -0.041(9) 0.007(9) -0.027(9)
N22 0.093(11) 0.067(10) 0.087(11) -0.027(8) 0.000(9) -0.047(8)
N23 0.099(12) 0.101(12) 0.103(12) -0.035(9) 0.011(9) -0.024(9)
N24 0.102(13) 0.110(12) 0.114(12) -0.053(9) 0.000(9) -0.023(9)
N25 0.100(12) 0.097(11) 0.091(12) -0.048(9) 0.000(9) -0.015(9)
N26 0.136(14) 0.128(13) 0.132(13) -0.062(10) -0.012(9) -0.025(9)
N27 0.073(11) 0.067(10) 0.081(11) -0.035(8) 0.012(8) -0.025(8)
N28 0.125(14) 0.120(13) 0.134(13) -0.055(9) 0.012(9) -0.026(9)
N29 0.071(11) 0.077(10) 0.067(11) -0.029(8) -0.006(8) -0.012(8)
N30 0.094(12) 0.092(11) 0.106(12) -0.043(9) 0.007(9) -0.001(9)
N31 0.070(11) 0.053(10) 0.057(10) -0.030(8) 0.007(8) -0.001(8)
N32 0.111(13) 0.100(12) 0.107(12) -0.051(9) 0.002(9) -0.017(9)
N33 0.041(10) 0.039(9) 0.040(9) -0.017(7) -0.016(7) -0.017(7)
N34 0.103(12) 0.081(11) 0.099(12) -0.052(9) -0.001(9) -0.010(9)
N35 0.070(11) 0.059(10) 0.068(10) -0.030(8) 0.025(8) -0.021(8)
N36 0.064(11) 0.055(10) 0.069(10) -0.031(8) 0.011(8) -0.013(8)
N37 0.082(11) 0.045(9) 0.078(11) -0.045(8) 0.012(8) -0.012(8)
N38 0.095(12) 0.066(10) 0.078(11) -0.027(8) 0.013(9) -0.023(8)
N39 0.056(10) 0.045(9) 0.054(10) -0.024(8) 0.001(8) -0.007(8)
N40 0.077(11) 0.067(10) 0.078(11) -0.037(8) -0.004(8) -0.016(8)
O1 0.121(12) 0.102(11) 0.111(11) -0.058(9) 0.000(9) -0.021(9)
O2 0.088(10) 0.070(9) 0.077(10) -0.046(8) 0.005(8) -0.015(8)
O3 0.167(13) 0.142(12) 0.131(12) -0.081(9) -0.015(9) -0.009(9)
O4 0.274(19) 0.274(19) 0.274(19) -0.124(11) 0.000(10) -0.026(10)
O5 0.087(11) 0.091(10) 0.090(10) -0.035(8) -0.017(8) -0.025(8)
O6 0.055(9) 0.048(8) 0.070(9) -0.039(7) 0.017(8) 0.013(7)
O7 0.124(12) 0.105(11) 0.115(11) -0.061(9) 0.001(9) -0.029(9)
O8 0.130(12) 0.130(12) 0.119(12) -0.051(9) 0.012(9) -0.033(9)
O9 0.076(10) 0.073(9) 0.080(10) -0.028(8) -0.014(8) -0.009(8)
O10 0.100(11) 0.071(9) 0.094(10) -0.044(8) 0.003(8) -0.025(8)
O11 0.056(10) 0.060(9) 0.074(10) -0.019(7) 0.005(8) -0.005(7)
O12 0.099(11) 0.076(10) 0.097(10) -0.046(8) 0.005(8) -0.027(8)
O13 0.051(9) 0.035(8) 0.061(9) -0.013(7) 0.006(7) -0.017(7)
O14 0.086(10) 0.093(10) 0.101(10) -0.037(8) 0.000(8) -0.026(8)
O15 0.063(9) 0.050(8) 0.074(9) -0.018(7) 0.010(8) -0.031(7)
O16 0.134(12) 0.122(11) 0.113(11) -0.064(9) -0.001(9) -0.009(8)
O17 0.092(10) 0.069(9) 0.109(10) -0.027(8) 0.016(8) -0.028(8)
O18 0.063(9) 0.061(9) 0.067(9) -0.008(7) -0.007(8) -0.014(7)
O19 0.130(12) 0.116(11) 0.108(11) -0.038(8) -0.017(9) -0.037(9)
O20 0.144(12) 0.136(12) 0.128(12) -0.054(9) -0.001(9) -0.018(9)
O21 0.102(10) 0.054(9) 0.081(10) -0.034(7) 0.029(8) -0.019(7)
O22 0.026(8) 0.052(8) 0.046(8) -0.009(7) 0.017(7) -0.015(7)
O23 0.075(10) 0.090(10) 0.102(10) -0.032(8) 0.001(8) -0.023(8)
O24 0.140(12) 0.124(11) 0.129(12) -0.056(9) 0.013(9) -0.003(9)
O25 0.062(9) 0.045(8) 0.071(9) -0.014(7) 0.012(7) -0.020(7)
O26 0.048(9) 0.053(8) 0.070(9) -0.033(7) 0.006(7) -0.015(7)
O27 0.105(11) 0.058(9) 0.089(10) -0.021(8) 0.008(8) 0.010(8)
O28 0.35(2) 0.35(2) 0.35(2) -0.139(13) 0.000(10) -0.074(11)
O29 0.116(11) 0.117(11) 0.128(11) -0.059(9) 0.016(9) -0.020(8)
O30 0.105(11) 0.070(9) 0.083(10) -0.034(8) -0.001(8) -0.018(8)
O31 0.140(12) 0.123(11) 0.091(11) -0.063(8) 0.037(9) -0.019(8)
O32 0.115(11) 0.077(10) 0.126(11) -0.049(8) 0.027(9) -0.023(8)
O33 0.095(11) 0.087(10) 0.101(10) -0.050(8) 0.018(8) -0.013(8)
O34 0.067(10) 0.066(9) 0.068(9) -0.025(7) 0.015(8) -0.004(7)
O35 0.101(11) 0.073(9) 0.111(11) -0.042(8) 0.008(8) -0.020(8)
O36 0.118(11) 0.091(10) 0.099(11) -0.029(8) 0.019(8) -0.037(8)
O37 0.074(10) 0.057(8) 0.068(9) -0.024(7) 0.001(8) -0.023(7)
O38 0.068(10) 0.090(9) 0.066(9) -0.031(7) 0.002(8) -0.037(8)
O39 0.067(9) 0.051(8) 0.074(9) -0.037(7) 0.012(7) -0.008(7)
O40 0.167(13) 0.152(13) 0.163(13) -0.060(9) 0.016(9) -0.044(9)
O41 0.123(12) 0.110(11) 0.119(11) -0.057(8) 0.015(9) -0.022(8)
O42 0.058(9) 0.049(8) 0.041(8) -0.021(7) 0.019(7) -0.006(7)
O43 0.108(11) 0.073(9) 0.110(11) -0.047(8) 0.012(8) -0.021(8)
O44 0.079(10) 0.046(8) 0.072(9) -0.014(7) 0.010(8) -0.027(7)
O45 0.102(11) 0.090(10) 0.114(11) -0.035(8) 0.006(8) -0.007(8)
O46 0.073(10) 0.099(10) 0.108(11) -0.028(8) 0.014(8) -0.009(8)
O47 0.085(10) 0.084(9) 0.094(10) -0.027(8) 0.013(8) -0.040(8)
O48 0.140(12) 0.131(12) 0.136(12) -0.052(9) 0.013(9) -0.032(9)
O49 0.148(13) 0.143(12) 0.156(13) -0.062(9) -0.005(9) -0.030(9)
O50 0.105(11) 0.115(10) 0.096(11) -0.038(8) -0.005(8) -0.035(8)
O51 0.134(12) 0.123(11) 0.137(12) -0.060(9) -0.002(9) -0.033(9)
O52 0.160(13) 0.164(13) 0.168(13) -0.075(9) 0.000(9) -0.039(9)
O53 0.074(10) 0.074(9) 0.083(10) -0.024(7) 0.004(8) -0.029(8)
O54 0.038(9) 0.050(8) 0.056(9) -0.010(7) -0.007(7) -0.004(7)
O55 0.100(11) 0.087(10) 0.104(10) -0.045(8) -0.001(8) -0.023(8)
O56 0.117(11) 0.111(11) 0.128(11) -0.054(8) 0.003(9) -0.036(8)
O57 0.065(9) 0.067(9) 0.068(9) -0.028(7) 0.000(8) -0.011(7)
O58 0.081(10) 0.085(9) 0.064(9) -0.036(7) -0.002(8) -0.023(8)
O59 0.066(9) 0.067(9) 0.064(9) -0.030(7) -0.013(7) -0.004(7)
O60 0.092(10) 0.061(9) 0.086(10) -0.053(7) 0.020(8) -0.009(7)
O61 0.098(11) 0.098(10) 0.127(11) -0.024(8) 0.000(9) -0.042(8)
O62 0.045(9) 0.047(8) 0.067(9) -0.028(7) 0.007(7) -0.007(7)
O63 0.085(10) 0.093(10) 0.094(10) -0.050(8) 0.024(8) -0.011(8)
O64 0.095(10) 0.079(9) 0.094(10) -0.035(8) -0.003(8) -0.010(8)
O65 0.078(10) 0.064(9) 0.079(10) -0.026(7) -0.004(8) -0.004(7)
O66 0.078(10) 0.069(9) 0.072(9) -0.032(7) -0.008(8) -0.015(7)
O67 0.063(9) 0.052(8) 0.079(9) -0.030(7) -0.007(7) -0.035(7)
O68 0.087(10) 0.087(10) 0.102(10) -0.039(8) 0.009(8) -0.004(8)
O69 0.071(9) 0.064(9) 0.056(9) -0.026(7) -0.001(7) -0.022(7)
O70 0.079(10) 0.065(9) 0.055(9) -0.033(7) 0.012(7) -0.011(7)
O71 0.062(9) 0.050(8) 0.055(9) -0.016(7) -0.005(7) -0.017(7)
O72 0.105(11) 0.105(10) 0.104(11) -0.047(8) -0.010(8) -0.013(8)
O73 0.067(9) 0.050(8) 0.064(9) -0.023(7) -0.003(7) -0.019(7)
O74 0.059(9) 0.041(8) 0.045(8) -0.024(7) 0.009(7) -0.006(7)
O75 0.087(10) 0.062(9) 0.079(10) -0.020(7) -0.001(8) -0.029(8)
O76 0.133(12) 0.107(10) 0.104(11) -0.053(8) -0.013(8) -0.030(8)
O77 0.122(11) 0.122(11) 0.091(11) -0.051(8) 0.001(8) -0.006(8)
O78 0.094(10) 0.089(10) 0.088(10) -0.048(8) -0.011(8) -0.027(8)
O79 0.122(11) 0.094(10) 0.118(11) -0.031(8) 0.000(9) -0.033(8)
O80 0.206(15) 0.194(14) 0.189(15) -0.064(10) 0.027(10) -0.045(10)
O81 0.055(9) 0.042(8) 0.063(9) -0.028(7) 0.006(7) 0.003(7)
O82 0.130(12) 0.106(11) 0.111(11) -0.050(8) -0.006(9) 0.001(8)
O83 0.059(9) 0.060(9) 0.078(9) -0.036(7) 0.016(8) -0.008(7)
O84 0.024(8) 0.038(8) 0.057(9) -0.011(7) 0.005(7) 0.010(6)
O85 0.060(9) 0.054(8) 0.066(9) -0.038(7) -0.003(7) -0.019(7)
O86 0.058(9) 0.059(8) 0.056(9) -0.033(7) -0.007(7) 0.011(7)
O87 0.062(9) 0.042(8) 0.068(9) -0.040(7) 0.009(7) -0.010(7)
O88 0.054(9) 0.029(7) 0.049(8) -0.025(6) 0.023(7) -0.013(6)
O89 0.046(9) 0.082(9) 0.055(9) -0.026(7) -0.003(7) -0.003(7)
O90 0.096(10) 0.075(9) 0.087(10) -0.054(8) 0.005(8) 0.004(8)
O91 0.052(9) 0.062(8) 0.064(9) -0.027(7) -0.019(7) -0.010(7)
O92 0.085(10) 0.077(9) 0.065(9) -0.025(7) 0.006(8) -0.021(8)
O93 0.059(9) 0.051(8) 0.064(9) -0.015(7) 0.015(7) -0.020(7)
O94 0.076(10) 0.047(8) 0.067(9) -0.022(7) 0.003(7) -0.023(7)
O95 0.056(9) 0.059(8) 0.066(9) -0.021(7) -0.004(7) -0.020(7)
O96 0.078(10) 0.049(8) 0.070(9) -0.019(7) 0.002(8) -0.019(7)
O97 0.073(10) 0.046(8) 0.079(9) -0.030(7) 0.020(8) 0.004(7)
O98 0.138(12) 0.133(11) 0.136(12) -0.059(9) 0.014(9) -0.037(9)
O99 0.063(9) 0.069(9) 0.078(9) -0.033(7) -0.002(8) -0.008(7)
O100 0.061(9) 0.050(8) 0.063(9) -0.026(7) -0.001(7) -0.022(7)
O101 0.075(10) 0.070(9) 0.069(9) -0.029(7) 0.010(8) -0.022(7)
O102 0.043(9) 0.048(8) 0.069(9) -0.004(7) 0.007(7) -0.008(7)
O103 0.080(10) 0.057(9) 0.072(9) -0.027(7) 0.005(8) -0.013(7)
O104 0.047(9) 0.040(8) 0.088(9) -0.018(7) -0.008(7) -0.016(7)
O105 0.076(10) 0.082(9) 0.078(10) -0.038(8) 0.013(8) -0.005(8)
O106 0.082(10) 0.086(10) 0.098(10) -0.042(8) 0.011(8) -0.020(8)
O107 0.088(10) 0.074(9) 0.097(10) -0.037(8) 0.009(8) -0.031(8)
O108 0.053(9) 0.018(7) 0.064(9) -0.011(6) 0.005(7) -0.001(7)
O109 0.109(11) 0.072(9) 0.082(10) -0.019(8) 0.008(8) -0.023(8)
O110 0.141(12) 0.123(11) 0.136(12) -0.065(9) 0.008(9) -0.022(9)
O111 0.061(9) 0.026(7) 0.078(9) -0.027(7) -0.001(7) -0.029(7)
O112 0.124(11) 0.099(10) 0.126(11) -0.048(8) -0.009(9) -0.048(8)
O113 0.098(11) 0.088(10) 0.098(10) -0.032(8) -0.006(8) -0.028(8)
O114 0.084(10) 0.071(9) 0.080(10) -0.038(7) 0.012(8) -0.021(8)
O115 0.080(10) 0.065(9) 0.079(10) -0.040(7) 0.018(8) -0.010(7)
O116 0.077(10) 0.063(9) 0.061(9) -0.037(7) -0.011(7) -0.013(7)
O117 0.134(12) 0.121(11) 0.142(12) -0.060(9) 0.020(9) -0.027(9)
O118 0.127(12) 0.112(11) 0.128(11) -0.049(9) 0.006(9) -0.008(8)
O119 0.132(12) 0.142(12) 0.130(12) -0.051(9) 0.003(9) -0.015(9)
O120 0.088(10) 0.080(9) 0.087(10) -0.039(8) 0.014(8) -0.025(8)
O121 0.098(11) 0.076(9) 0.103(10) -0.036(8) 0.012(8) 0.011(8)
O122 0.092(10) 0.093(10) 0.094(10) -0.049(8) -0.009(8) -0.006(8)
O123 0.116(11) 0.097(10) 0.096(11) -0.042(8) -0.004(8) -0.015(8)
O124 0.110(11) 0.075(9) 0.091(10) -0.026(8) 0.014(8) -0.017(8)
O125 0.105(11) 0.094(10) 0.089(10) -0.029(8) -0.018(8) -0.013(8)
O126 0.110(11) 0.087(10) 0.123(11) -0.039(8) 0.004(9) -0.038(8)
O127 0.095(11) 0.117(11) 0.102(11) -0.043(8) 0.028(8) -0.026(8)
O128 0.195(15) 0.179(14) 0.207(15) -0.069(10) 0.019(10) -0.059(10)
O129 0.091(11) 0.096(10) 0.107(11) -0.041(8) -0.009(8) -0.022(8)
O130 0.093(10) 0.076(9) 0.080(10) -0.033(7) 0.020(8) -0.037(8)
O131 0.110(11) 0.092(10) 0.111(11) -0.058(8) 0.004(8) -0.003(8)
O132 0.079(10) 0.066(9) 0.070(9) -0.025(7) 0.003(8) -0.001(7)
O133 0.056(9) 0.038(8) 0.042(8) -0.010(6) 0.017(7) -0.002(7)
O134 0.056(9) 0.056(8) 0.051(9) -0.017(7) 0.001(7) 0.004(7)
O135 0.058(9) 0.057(8) 0.061(9) -0.037(7) 0.003(7) -0.015(7)
O136 0.065(9) 0.051(8) 0.068(9) -0.028(7) -0.008(7) -0.015(7)
O137 0.053(9) 0.051(8) 0.036(8) -0.016(7) -0.003(7) -0.018(7)
O138 0.071(10) 0.065(9) 0.065(9) -0.034(7) 0.006(8) -0.005(7)
O139 0.061(9) 0.033(8) 0.063(9) -0.017(7) -0.001(7) -0.003(7)
O140 0.057(9) 0.058(8) 0.075(9) -0.018(7) 0.010(8) -0.015(7)
O141 0.091(10) 0.062(9) 0.092(10) -0.028(7) 0.011(8) -0.025(8)
O142 0.067(10) 0.058(9) 0.081(10) -0.026(7) 0.017(8) -0.006(7)
O143 0.087(10) 0.096(10) 0.098(10) -0.029(8) -0.003(8) -0.026(8)
O144 0.078(10) 0.057(9) 0.098(10) -0.029(7) 0.007(8) 0.005(7)
O145 0.094(11) 0.111(10) 0.123(11) -0.048(8) -0.001(8) -0.017(8)
O146 0.085(10) 0.081(9) 0.089(10) -0.027(8) -0.002(8) -0.025(8)
O147 0.079(10) 0.069(9) 0.075(9) -0.028(7) -0.014(8) -0.024(8)
O148 0.084(10) 0.078(9) 0.088(10) -0.040(8) 0.013(8) -0.019(8)
O149 0.088(10) 0.092(10) 0.077(10) -0.028(8) -0.001(8) -0.006(8)
O150 0.092(10) 0.102(10) 0.081(10) -0.043(8) -0.015(8) -0.022(8)
O151 0.089(10) 0.071(9) 0.097(10) -0.029(8) 0.007(8) -0.013(8)
O152 0.085(10) 0.060(9) 0.088(10) -0.046(7) 0.013(8) -0.002(7)
O153 0.087(10) 0.057(9) 0.077(9) -0.036(7) 0.001(8) -0.022(7)
O154 0.094(10) 0.065(9) 0.094(10) -0.039(7) -0.012(8) -0.040(8)
O155 0.084(10) 0.071(9) 0.088(10) -0.033(8) 0.016(8) -0.011(8)
O156 0.076(10) 0.076(9) 0.070(9) -0.037(7) 0.003(8) -0.017(8)
O157 0.061(9) 0.067(9) 0.080(9) -0.025(7) 0.024(8) -0.037(7)
O158 0.066(9) 0.070(9) 0.061(9) -0.038(7) 0.001(7) 0.000(7)
O159 0.115(11) 0.069(9) 0.107(10) -0.052(8) 0.010(8) -0.018(8)
O160 0.096(10) 0.045(8) 0.104(10) -0.039(7) -0.003(8) -0.031(7)
O161 0.082(10) 0.053(8) 0.073(9) -0.033(7) -0.005(8) -0.015(7)
O162 0.064(10) 0.063(9) 0.081(10) -0.028(7) 0.008(8) -0.016(7)
O163 0.093(10) 0.074(9) 0.097(10) -0.026(8) -0.005(8) -0.011(8)
O164 0.072(9) 0.061(9) 0.047(9) -0.015(7) 0.013(7) -0.014(7)
O165 0.076(10) 0.076(9) 0.074(9) -0.036(7) 0.004(8) -0.028(8)
O166 0.079(10) 0.058(8) 0.062(9) -0.028(7) -0.005(8) -0.025(7)
O167 0.056(9) 0.053(8) 0.051(9) -0.017(7) -0.001(7) 0.000(7)
O168 0.075(9) 0.041(8) 0.061(9) -0.024(7) 0.000(7) -0.009(7)
O169 0.092(10) 0.073(9) 0.098(10) -0.039(8) 0.000(8) -0.015(8)
O170 0.085(10) 0.072(9) 0.084(10) -0.032(7) -0.004(8) -0.033(8)
O171 0.056(9) 0.047(8) 0.059(9) -0.024(7) 0.008(7) -0.007(7)
O172 0.072(10) 0.066(9) 0.079(9) -0.034(7) 0.009(8) -0.028(7)
O173 0.079(10) 0.071(9) 0.074(9) -0.035(7) 0.035(8) -0.026(7)
O174 0.079(10) 0.060(9) 0.078(10) -0.025(7) 0.004(8) -0.008(7)
O175 0.104(11) 0.079(10) 0.102(11) -0.010(8) 0.002(8) -0.035(8)
O176 0.130(12) 0.126(11) 0.107(11) -0.054(9) 0.006(9) -0.015(9)
O177 0.109(11) 0.081(10) 0.094(10) -0.033(8) -0.003(8) -0.031(8)
O178 0.101(11) 0.083(10) 0.097(10) -0.037(8) -0.003(8) -0.010(8)
O180 0.106(11) 0.081(10) 0.116(11) -0.044(8) 0.005(8) -0.014(8)
O181 0.083(10) 0.080(9) 0.089(10) -0.027(8) 0.007(8) -0.021(8)
O182 0.105(11) 0.112(11) 0.125(11) -0.041(8) 0.014(9) -0.027(8)
O183 0.133(12) 0.114(11) 0.133(12) -0.050(9) 0.014(9) -0.030(9)
O184 0.123(12) 0.117(11) 0.132(12) -0.042(8) 0.013(9) -0.041(9)
O185 0.067(10) 0.057(9) 0.082(10) -0.016(7) -0.011(8) 0.011(7)
O187 0.106(11) 0.094(10) 0.116(11) -0.032(8) -0.006(9) -0.001(8)
O188 0.121(11) 0.099(10) 0.110(11) -0.049(8) 0.018(9) -0.020(8)
O189 0.147(12) 0.130(11) 0.134(12) -0.049(9) -0.006(9) -0.055(9)
O190 0.34(2) 0.35(2) 0.34(2) -0.140(12) 0.029(10) -0.059(11)
O191 0.104(11) 0.107(10) 0.116(11) -0.028(8) -0.011(8) -0.045(8)
O192 0.097(10) 0.088(10) 0.087(10) -0.024(8) 0.002(8) -0.039(8)
C1 0.139(17) 0.124(16) 0.127(16) -0.071(11) -0.002(10) -0.022(10)
C2 0.091(15) 0.095(14) 0.089(14) -0.034(10) 0.008(10) -0.023(10)
C3 0.120(16) 0.107(15) 0.110(15) -0.049(10) 0.006(10) -0.018(10)
C4 0.103(15) 0.092(14) 0.111(15) -0.031(10) 0.018(10) -0.032(10)
C5 0.151(19) 0.146(18) 0.159(18) -0.057(11) -0.001(10) -0.038(10)
C6 0.101(15) 0.103(14) 0.090(14) -0.040(10) 0.009(10) -0.024(10)
C7 0.102(15) 0.091(14) 0.108(15) -0.036(10) -0.006(10) -0.027(10)
C8 0.091(14) 0.080(13) 0.108(14) -0.039(10) -0.008(9) -0.030(10)
C9 0.116(16) 0.127(16) 0.119(16) -0.050(10) -0.004(10) -0.034(10)
C10 0.18(2) 0.18(2) 0.18(2) -0.065(12) 0.009(10) -0.044(11)
C11 0.169(19) 0.172(19) 0.181(19) -0.070(11) 0.008(10) -0.042(10)
C12 0.26(3) 0.26(3) 0.26(3) -0.099(14) 0.011(10) -0.061(12)
C13 0.20(2) 0.20(2) 0.20(2) -0.085(12) -0.001(10) -0.041(11)
C14 0.119(16) 0.111(15) 0.117(16) -0.046(10) 0.007(10) -0.027(10)
C15 0.119(16) 0.116(15) 0.121(16) -0.048(10) 0.005(10) -0.032(10)
C16 0.154 0.154 0.154 -0.060 0.004 -0.033
C17 0.216 0.216 0.216 -0.084 0.006 -0.046
C18 0.363 0.363 0.363 -0.141 0.010 -0.077
C19 0.146 0.146 0.146 -0.057 0.004 -0.031
C20 0.194 0.194 0.194 -0.076 0.005 -0.041
C21 0.129 0.129 0.129 -0.050 0.004 -0.028
C22 0.39(4) 0.40(4) 0.38(4) -0.155(18) 0.007(11) -0.076(13)
C23 0.120(16) 0.113(15) 0.117(15) -0.046(10) 0.007(10) -0.026(10)
C24 0.078(14) 0.071(13) 0.079(13) -0.028(9) 0.001(10) -0.013(9)
C25 0.067(13) 0.058(12) 0.058(12) -0.029(9) -0.009(9) -0.016(9)
C26 0.087(15) 0.094(14) 0.089(14) -0.038(10) 0.007(10) -0.016(10)
C27 0.065(13) 0.065(12) 0.061(12) -0.026(9) 0.001(9) -0.016(9)
C28 0.076(14) 0.080(13) 0.081(13) -0.032(9) -0.007(9) -0.022(9)
C29 0.072(14) 0.080(13) 0.066(13) -0.031(9) -0.006(9) -0.011(9)
C30 0.076(13) 0.067(12) 0.074(13) -0.038(9) -0.010(9) -0.002(9)
C31 0.100(15) 0.101(14) 0.100(14) -0.053(10) 0.002(10) -0.019(10)
C32 0.093(14) 0.084(13) 0.083(13) -0.029(9) 0.009(10) -0.014(9)
C33 0.054(12) 0.054(11) 0.056(12) -0.015(9) 0.000(9) -0.011(9)
C34 0.103(15) 0.095(14) 0.104(14) -0.033(10) 0.006(10) -0.022(10)
C35 0.125(16) 0.113(15) 0.127(16) -0.053(10) 0.006(10) -0.026(10)
C36 0.104(15) 0.098(14) 0.096(14) -0.039(10) -0.007(10) -0.029(10)
C37 0.141(18) 0.140(17) 0.145(17) -0.060(11) 0.000(10) -0.044(10)
C38 0.111(16) 0.111(15) 0.121(16) -0.043(10) 0.009(10) -0.019(10)
C39 0.18(2) 0.17(2) 0.18(2) -0.074(12) 0.007(10) -0.036(11)
C40 0.143(18) 0.135(17) 0.149(18) -0.061(11) 0.010(10) -0.016(10)
C41 0.111(15) 0.111(15) 0.101(15) -0.047(10) 0.000(10) -0.023(10)
C42 0.096(15) 0.097(15) 0.096(15) -0.037(10) 0.002(10) -0.023(10)
C43 0.076(13) 0.079(13) 0.069(13) -0.022(9) 0.017(9) -0.020(9)
C44 0.149(18) 0.147(17) 0.142(17) -0.060(11) 0.008(10) -0.037(10)
C45 0.075(13) 0.075(12) 0.054(12) -0.035(9) -0.021(9) -0.010(9)
C46 0.107(15) 0.095(14) 0.114(15) -0.038(10) -0.007(10) -0.037(10)
C47 0.120(16) 0.115(15) 0.129(16) -0.039(10) -0.005(10) -0.033(10)
C48 0.087(14) 0.091(14) 0.094(14) -0.047(10) -0.010(9) -0.009(10)
C49 0.077(13) 0.065(12) 0.088(13) -0.037(9) -0.011(9) -0.001(9)
C50 0.097(14) 0.085(13) 0.088(14) -0.033(10) -0.013(10) -0.025(10)
C51 0.107(15) 0.098(15) 0.105(15) -0.036(10) -0.004(10) -0.023(10)
C52 0.055(12) 0.049(11) 0.061(12) -0.020(9) 0.001(9) -0.005(9)
C53 0.050(12) 0.047(11) 0.045(11) -0.026(9) -0.016(9) -0.007(9)
C54 0.057(12) 0.038(11) 0.057(11) -0.024(9) -0.010(9) -0.008(9)
C55 0.052(11) 0.038(10) 0.046(11) -0.021(8) 0.008(9) -0.010(8)
C56 0.063(12) 0.051(11) 0.059(12) -0.019(9) 0.021(9) -0.011(9)
C57 0.080(13) 0.065(12) 0.078(13) -0.028(9) 0.004(9) -0.013(9)
C58 0.094(14) 0.076(13) 0.086(13) -0.042(10) 0.004(10) -0.011(9)
C59 0.089(14) 0.083(13) 0.085(13) -0.043(10) 0.001(9) -0.025(10)
C60 0.063(13) 0.064(12) 0.062(12) -0.029(9) 0.003(9) -0.011(9)
C61 0.062(13) 0.064(12) 0.078(13) -0.019(9) 0.000(9) -0.014(9)
C62 0.081(14) 0.074(13) 0.072(13) -0.042(9) 0.007(9) -0.009(9)
C63 0.067(13) 0.067(12) 0.057(12) -0.027(9) 0.003(9) -0.002(9)
C64 0.079(13) 0.076(13) 0.069(13) -0.025(9) -0.001(9) -0.015(9)
C65 0.064(13) 0.074(12) 0.065(13) -0.013(9) -0.002(9) -0.018(9)
C66 0.093(14) 0.084(13) 0.087(13) -0.036(10) -0.015(9) -0.013(9)
C67 0.077(13) 0.070(12) 0.079(13) -0.034(9) -0.010(9) -0.015(9)
C68 0.032(11) 0.044(10) 0.043(11) -0.019(8) 0.000(8) -0.001(8)
C69 0.070(13) 0.068(12) 0.064(12) -0.020(9) 0.008(9) -0.013(9)
C70 0.072(13) 0.080(12) 0.071(13) -0.033(9) 0.007(9) -0.011(9)
C71 0.053(12) 0.046(11) 0.056(11) -0.024(8) 0.005(9) -0.013(8)
C72 0.066(13) 0.061(12) 0.069(12) -0.032(9) -0.004(9) -0.014(9)
C73 0.097(14) 0.092(13) 0.094(14) -0.030(10) 0.001(9) -0.028(10)
C74 0.046(11) 0.041(10) 0.049(11) -0.021(8) -0.015(9) -0.016(8)
C75 0.085(13) 0.064(12) 0.083(13) -0.032(9) -0.010(9) -0.012(9)
C76 0.093(14) 0.106(14) 0.087(14) -0.043(10) 0.016(10) 0.000(9)
C77 0.161(18) 0.154(18) 0.162(18) -0.068(11) 0.003(10) -0.031(10)
C78 0.126(16) 0.129(16) 0.131(16) -0.048(10) 0.008(10) -0.032(10)
C79 0.072(12) 0.056(11) 0.056(12) -0.025(9) 0.013(9) -0.005(9)
C80 0.067(12) 0.049(11) 0.064(12) -0.042(9) -0.006(9) -0.005(8)
C81 0.111(15) 0.104(14) 0.106(14) -0.050(10) -0.012(9) -0.020(9)
C82 0.088 0.088 0.088 -0.034 0.002 -0.019
C83 0.114 0.114 0.114 -0.044 0.003 -0.024
C84 0.127 0.127 0.127 -0.049 0.003 -0.027
C85 0.114 0.114 0.114 -0.045 0.003 -0.024
C86 0.113 0.113 0.113 -0.044 0.003 -0.024
C87 0.098 0.098 0.098 -0.038 0.003 -0.021
C88 0.179(19) 0.178(19) 0.179(19) -0.075(11) -0.009(10) -0.031(10)
C89 0.110(15) 0.107(14) 0.112(15) -0.041(10) 0.015(10) -0.017(10)
C90 0.149(19) 0.161(19) 0.150(19) -0.054(11) 0.003(10) -0.027(10)
C91 0.080(13) 0.066(12) 0.094(13) -0.032(9) 0.000(9) -0.026(9)
C92 0.137(17) 0.128(17) 0.146(17) -0.049(11) 0.008(10) -0.036(10)
C93 0.092(15) 0.108(14) 0.100(14) -0.034(10) 0.005(10) -0.016(10)
C94 0.070(13) 0.054(11) 0.074(12) -0.028(9) 0.008(9) -0.012(9)
C95 0.069(12) 0.062(12) 0.078(12) -0.038(9) 0.025(9) -0.002(9)
C96 0.048(12) 0.065(11) 0.054(11) -0.024(9) -0.025(9) -0.011(9)
C97 0.086(14) 0.091(13) 0.088(13) -0.038(9) 0.002(9) -0.018(9)
C98 0.116(15) 0.107(14) 0.102(14) -0.041(10) 0.002(10) -0.019(10)
C99 0.107(15) 0.106(14) 0.100(14) -0.033(10) 0.008(10) -0.021(10)
C100 0.147(18) 0.148(17) 0.143(17) -0.049(11) -0.001(10) -0.038(10)
C101 0.19(2) 0.19(2) 0.19(2) -0.078(12) -0.002(10) -0.039(11)
C102 0.147(17) 0.140(17) 0.141(17) -0.054(11) 0.006(10) -0.027(10)
C103 0.39(4) 0.38(4) 0.39(4) -0.152(18) 0.007(11) -0.083(13)
C104 0.161(18) 0.159(18) 0.154(18) -0.067(11) 0.008(10) -0.031(10)
C105 0.28(3) 0.28(3) 0.29(3) -0.106(15) 0.002(11) -0.066(12)
C106 0.27(3) 0.29(3) 0.29(3) -0.107(15) 0.011(10) -0.055(12)
C107 0.163(19) 0.177(19) 0.169(19) -0.061(11) 0.001(10) -0.033(10)
C108 0.118(16) 0.116(15) 0.113(15) -0.043(10) 0.009(10) -0.027(10)
C109 0.158(19) 0.166(19) 0.167(19) -0.070(11) 0.004(10) -0.034(10)
C110 0.26(3) 0.26(3) 0.25(3) -0.098(13) 0.009(10) -0.046(11)
C111 0.106(14) 0.082(13) 0.092(13) -0.035(9) 0.014(9) -0.015(9)
C112 0.047(11) 0.038(10) 0.035(11) -0.014(8) -0.003(9) -0.002(8)
C113 0.042(12) 0.056(11) 0.060(12) -0.011(9) -0.003(9) -0.016(9)
C114 0.071(13) 0.059(12) 0.067(12) -0.027(9) 0.010(9) -0.010(9)
C115 0.063(12) 0.066(12) 0.073(12) -0.025(9) 0.003(9) -0.024(9)
C116 0.046(12) 0.047(11) 0.048(11) -0.014(8) -0.009(9) -0.003(9)
C117 0.060(12) 0.052(11) 0.035(11) -0.033(8) -0.004(8) -0.016(9)
C118 0.072(13) 0.076(12) 0.070(12) -0.041(9) -0.003(9) -0.013(9)
C119 0.051(12) 0.044(11) 0.051(11) -0.007(8) 0.017(9) -0.011(8)
C120 0.077(13) 0.067(12) 0.075(13) -0.020(9) 0.003(9) -0.003(9)
C121 0.078(13) 0.073(12) 0.082(13) -0.025(9) -0.001(9) -0.028(9)
C122 0.120(16) 0.124(15) 0.120(15) -0.041(10) 0.011(10) -0.042(10)
C123 0.127(16) 0.130(16) 0.124(16) -0.047(10) 0.002(10) -0.023(10)
C124 0.124(16) 0.117(15) 0.119(15) -0.050(10) 0.004(10) -0.026(10)
C125 0.115(16) 0.124(15) 0.124(15) -0.051(10) 0.009(10) -0.018(10)
C126 0.092(14) 0.078(13) 0.086(14) -0.037(10) 0.014(10) -0.009(9)
C127 0.107(15) 0.116(15) 0.106(15) -0.046(10) -0.002(10) -0.021(10)
C128 0.123(16) 0.119(15) 0.109(16) -0.052(10) 0.009(10) -0.019(10)
C129 0.121(16) 0.120(16) 0.110(16) -0.044(10) 0.003(10) -0.028(10)
C130 0.075(13) 0.083(13) 0.079(13) -0.026(9) 0.018(9) -0.017(9)
C131 0.105(15) 0.109(15) 0.106(15) -0.049(10) 0.008(10) -0.012(10)
C132 0.136(17) 0.136(16) 0.144(16) -0.048(10) 0.013(10) -0.020(10)
C133 0.078(13) 0.077(12) 0.071(12) -0.026(9) 0.009(9) -0.033(9)
C134 0.017(10) 0.032(10) 0.038(11) 0.000(8) 0.001(8) -0.003(8)
C135 0.064(12) 0.059(11) 0.060(12) -0.020(9) 0.003(9) -0.019(9)
C136 0.060(12) 0.064(12) 0.070(12) -0.025(9) 0.000(9) -0.011(9)
C137 0.080(14) 0.090(13) 0.089(14) -0.036(9) -0.002(9) -0.023(10)
C138 0.062(12) 0.069(12) 0.066(12) -0.026(9) 0.005(9) -0.013(9)
C139 0.047(11) 0.033(10) 0.039(11) -0.012(8) -0.012(8) -0.007(9)
C140 0.071(13) 0.070(12) 0.069(12) -0.034(9) 0.007(9) -0.014(9)
C141 0.052(12) 0.057(11) 0.059(12) -0.021(9) -0.006(9) -0.010(9)
C142 0.077(13) 0.079(12) 0.080(13) -0.034(9) 0.013(9) -0.012(9)
C143 0.069(12) 0.060(11) 0.065(12) -0.012(9) 0.012(9) -0.024(9)
C144 0.100(14) 0.098(14) 0.092(14) -0.038(10) 0.011(10) -0.024(9)
C145 0.091(14) 0.084(13) 0.088(13) -0.035(10) 0.006(9) -0.007(9)
C146 0.100(14) 0.099(14) 0.097(14) -0.036(10) 0.003(10) -0.012(9)
C147 0.126(16) 0.134(16) 0.123(16) -0.049(10) 0.017(10) -0.020(10)
C148 0.102(15) 0.100(14) 0.099(15) -0.039(10) 0.001(10) -0.010(10)
C149 0.24(3) 0.24(3) 0.24(3) -0.091(13) 0.013(10) -0.047(11)
C150 0.111(15) 0.107(14) 0.100(15) -0.048(10) 0.002(10) -0.008(10)
C151 0.104(15) 0.105(14) 0.099(15) -0.035(10) 0.010(10) -0.020(10)
C152 0.111(15) 0.100(14) 0.098(14) -0.030(10) 0.017(10) -0.006(10)
C153 0.069(13) 0.072(12) 0.073(13) -0.024(9) 0.001(9) -0.021(9)
C154 0.39(4) 0.40(4) 0.40(4) -0.153(18) 0.004(11) -0.086(13)
C155 0.107(15) 0.117(14) 0.113(15) -0.043(10) 0.007(10) -0.024(10)
C156 0.058(12) 0.059(11) 0.051(11) -0.026(9) -0.004(9) -0.004(9)
C157 0.160(19) 0.158(18) 0.158(19) -0.063(11) 0.009(10) -0.032(10)
C158 0.133(17) 0.132(17) 0.137(17) -0.047(11) 0.010(10) -0.024(10)
C159 0.141(18) 0.129(17) 0.140(17) -0.054(11) 0.004(10) -0.025(10)
C160 0.114(15) 0.105(14) 0.109(15) -0.050(10) 0.005(10) -0.025(10)
C161 0.066(12) 0.066(12) 0.062(12) -0.028(9) 0.011(9) -0.015(9)
C162 0.110(15) 0.112(14) 0.106(14) -0.046(10) -0.007(10) -0.015(10)
C163 0.102(14) 0.090(14) 0.106(14) -0.026(10) -0.005(10) -0.021(10)
C164 0.123(15) 0.106(14) 0.113(15) -0.045(10) 0.006(10) -0.029(10)
C165 0.146(17) 0.137(16) 0.151(17) -0.057(10) 0.003(10) -0.054(10)
C166 0.30(3) 0.30(3) 0.30(3) -0.115(15) 0.009(11) -0.069(12)
C167 0.118(15) 0.104(14) 0.119(15) -0.055(10) 0.013(10) -0.026(10)
C168 0.130(16) 0.127(16) 0.142(16) -0.052(10) -0.002(10) -0.028(10)
C169 0.151(18) 0.153(17) 0.158(18) -0.060(11) 0.006(10) -0.034(10)
C170 0.120(15) 0.103(14) 0.107(15) -0.036(10) 0.000(10) -0.034(10)
C171 0.27(3) 0.27(3) 0.28(3) -0.108(14) 0.018(10) -0.056(12)
C172 1.11(16) 1.10(16) 1.11(16) -0.40(6) 0.033(12) -0.24(4)
C173 0.28(3) 0.26(3) 0.28(3) -0.104(14) 0.011(10) -0.064(12)
C174 0.125(15) 0.117(15) 0.108(15) -0.054(10) 0.018(10) -0.014(10)
C175 0.116(16) 0.118(15) 0.121(16) -0.047(10) 0.013(10) -0.015(10)
C176 0.154(18) 0.149(17) 0.155(17) -0.048(11) 0.019(10) -0.037(10)
C177 0.051(12) 0.061(11) 0.059(12) -0.024(9) 0.006(9) -0.010(9)
C178 0.098(15) 0.104(14) 0.106(15) -0.036(10) -0.007(10) -0.030(10)
C179 0.055(12) 0.057(12) 0.067(12) -0.026(9) 0.009(9) -0.004(9)
C180 0.060(12) 0.041(11) 0.073(12) -0.024(9) 0.008(9) -0.005(9)
C181 0.105(14) 0.088(14) 0.102(14) -0.040(10) 0.008(10) -0.023(10)
C182 0.042(11) 0.042(10) 0.042(11) -0.014(8) 0.001(9) -0.010(9)
C183 0.113(15) 0.101(14) 0.107(15) -0.044(10) 0.002(10) -0.024(10)
C184 0.059(12) 0.053(11) 0.047(11) -0.015(8) 0.012(9) 0.000(9)
C185 0.076(13) 0.087(13) 0.077(13) -0.031(9) 0.008(9) -0.019(9)
C186 0.075(13) 0.082(13) 0.081(13) -0.033(9) 0.011(9) -0.019(9)
C187 0.080(13) 0.078(12) 0.073(13) -0.026(9) -0.003(9) -0.019(9)
C188 0.105(14) 0.089(13) 0.108(14) -0.041(10) 0.008(10) -0.030(10)
C189 0.122(16) 0.119(15) 0.125(15) -0.050(10) 0.003(10) -0.025(10)
C190 0.126(16) 0.123(15) 0.121(15) -0.053(10) -0.001(10) -0.018(10)
C191 0.157(18) 0.151(18) 0.147(18) -0.061(11) 0.008(10) -0.028(10)
C192 0.142(17) 0.136(17) 0.147(17) -0.058(11) -0.001(10) -0.030(10)
C193 0.129(16) 0.126(16) 0.127(16) -0.046(10) 0.017(10) -0.031(10)
C194 0.115(15) 0.104(15) 0.109(15) -0.048(10) 0.014(10) -0.021(10)
C195 0.080(13) 0.080(13) 0.088(13) -0.019(9) -0.006(9) -0.026(10)
C196 0.110(15) 0.101(14) 0.108(15) -0.048(10) 0.004(10) -0.017(10)
C197 0.104(15) 0.102(14) 0.093(14) -0.037(10) 0.003(10) -0.025(10)
C198 0.122(15) 0.117(15) 0.131(15) -0.054(10) 0.021(10) -0.030(10)
C199 0.079(13) 0.067(12) 0.084(13) -0.040(9) 0.010(9) -0.007(9)
C200 0.050(12) 0.055(11) 0.052(11) -0.027(9) -0.001(9) -0.016(9)
C201 0.063(13) 0.062(12) 0.060(12) -0.024(9) 0.005(9) -0.012(9)
C202 0.095(14) 0.077(13) 0.089(14) -0.043(10) 0.000(10) -0.023(10)
C203 0.073(13) 0.072(12) 0.081(13) -0.031(9) 0.010(9) -0.020(9)
C204 0.040(12) 0.057(11) 0.050(11) -0.025(9) 0.000(9) -0.010(9)
C205 0.059(12) 0.054(11) 0.058(12) -0.029(9) -0.005(9) -0.011(9)
C206 0.078(12) 0.053(11) 0.066(12) -0.033(9) 0.001(9) -0.018(9)
C207 0.069(12) 0.071(12) 0.060(12) -0.027(9) 0.006(9) -0.023(9)
C208 0.048(12) 0.049(11) 0.060(11) -0.019(9) 0.003(9) -0.014(9)
C209 0.043(11) 0.045(10) 0.040(11) -0.015(8) 0.014(9) -0.014(8)
C210 0.083(13) 0.078(13) 0.085(13) -0.035(9) 0.002(9) -0.014(9)
C211 0.092(13) 0.070(12) 0.087(13) -0.042(9) 0.006(9) -0.019(9)
C212 0.075(12) 0.053(11) 0.074(12) -0.025(9) 0.003(9) -0.019(9)
C213 0.078(13) 0.086(13) 0.087(13) -0.044(9) 0.011(9) -0.003(9)
C214 0.144(18) 0.140(17) 0.145(18) -0.068(11) 0.015(10) -0.032(10)
C215 0.21(2) 0.20(2) 0.20(2) -0.089(12) 0.020(10) -0.039(11)
C216 0.23(3) 0.22(3) 0.24(3) -0.102(13) 0.011(10) -0.059(11)
C217 0.23(3) 0.24(3) 0.24(3) -0.094(14) 0.013(10) -0.051(12)
C218 0.168(19) 0.149(18) 0.166(19) -0.070(11) -0.004(10) -0.043(11)
C219 0.137(18) 0.148(18) 0.142(18) -0.062(11) 0.020(10) -0.033(10)
C220 0.23(2) 0.24(2) 0.24(2) -0.100(13) 0.012(10) -0.036(11)
C221 0.146(17) 0.147(17) 0.150(17) -0.056(11) 0.018(10) -0.046(10)
C222 0.089(14) 0.095(13) 0.084(13) -0.032(10) 0.015(9) -0.027(9)
C223 0.167(19) 0.155(18) 0.155(18) -0.072(11) 0.005(10) -0.026(10)
C224 0.23(2) 0.22(2) 0.22(2) -0.094(13) 0.020(10) -0.044(11)
C225 0.086(14) 0.091(13) 0.103(14) -0.042(10) 0.009(9) -0.031(10)
C226 0.115(15) 0.105(14) 0.114(15) -0.054(10) 0.021(10) -0.021(10)
C227 0.082(13) 0.062(12) 0.083(13) -0.024(9) 0.008(9) -0.022(9)
C228 0.116(15) 0.111(14) 0.107(15) -0.047(10) 0.014(10) -0.036(10)
C229 0.087(13) 0.075(12) 0.096(13) -0.038(9) 0.010(9) -0.024(9)
C230 0.087(14) 0.085(13) 0.095(14) -0.019(9) 0.000(9) -0.036(10)
C231 0.157(19) 0.163(18) 0.168(18) -0.064(11) 0.020(10) -0.036(10)
C232 0.48(5) 0.48(5) 0.48(5) -0.19(2) 0.020(11) -0.099(15)
C233 0.131(16) 0.126(15) 0.139(16) -0.057(10) 0.004(10) -0.038(10)
C234 0.094(14) 0.080(13) 0.097(13) -0.034(9) 0.002(9) -0.028(9)
C235 0.128(16) 0.131(15) 0.125(15) -0.064(10) 0.029(10) -0.013(10)
C236 0.117(16) 0.107(15) 0.126(16) -0.042(10) 0.009(10) -0.029(10)
C237 0.100(15) 0.106(14) 0.099(15) -0.044(10) 0.013(10) -0.012(10)
C238 0.103(15) 0.094(15) 0.114(15) -0.042(10) 0.003(10) -0.019(10)
C239 0.114(16) 0.112(15) 0.104(16) -0.044(10) 0.002(10) -0.024(10)
C240 0.105(15) 0.103(14) 0.106(15) -0.040(10) 0.002(10) -0.022(10)
C241 0.074(13) 0.064(12) 0.070(12) -0.032(9) -0.007(9) -0.020(9)
C242 0.071(12) 0.065(11) 0.061(12) -0.031(9) -0.004(9) -0.021(9)
C243 0.119(15) 0.119(15) 0.124(15) -0.049(10) 0.016(10) -0.027(10)
C244 0.113(15) 0.109(15) 0.110(15) -0.041(10) 0.010(10) -0.025(10)
C245 0.145(18) 0.138(17) 0.147(18) -0.062(11) 0.007(10) -0.027(10)
C246 0.156(19) 0.153(18) 0.148(19) -0.063(11) 0.021(10) -0.033(10)
C247 0.163(19) 0.165(19) 0.163(19) -0.069(11) 0.004(10) -0.042(11)
C248 0.108(15) 0.106(15) 0.119(15) -0.044(10) 0.012(10) -0.030(10)
C249 0.121(16) 0.121(15) 0.120(16) -0.048(10) -0.003(10) -0.036(10)
C250 0.124(16) 0.123(15) 0.125(16) -0.052(10) 0.007(10) -0.021(10)
C251 0.057(12) 0.078(12) 0.057(12) -0.024(9) 0.000(9) -0.024(9)
C252 0.104(15) 0.104(14) 0.114(15) -0.037(10) 0.020(10) -0.017(10)
C253 0.20(2) 0.20(2) 0.21(2) -0.078(12) 0.004(10) -0.046(11)
C254 0.26(3) 0.27(3) 0.27(3) -0.102(14) 0.008(10) -0.057(12)
C255 0.173(19) 0.168(18) 0.168(19) -0.071(11) -0.002(10) -0.044(10)
C256 0.160(18) 0.143(17) 0.169(18) -0.073(11) 0.003(10) -0.037(10)
C257 0.152(18) 0.159(18) 0.148(18) -0.056(11) 0.010(10) -0.031(10)
C258 0.116(16) 0.112(15) 0.110(15) -0.050(10) 0.002(10) -0.023(10)
C259 0.115(15) 0.118(15) 0.112(15) -0.040(10) 0.015(10) -0.030(10)
C260 0.17(2) 0.18(2) 0.17(2) -0.068(12) 0.004(10) -0.034(11)
C261 0.143(17) 0.134(17) 0.139(17) -0.049(11) 0.008(10) -0.032(10)
C262 0.125(17) 0.130(16) 0.129(16) -0.051(10) 0.000(10) -0.026(10)
C263 0.066(13) 0.063(12) 0.063(12) -0.020(9) 0.005(9) -0.009(9)
C264 0.153(18) 0.151(17) 0.159(17) -0.056(11) 0.003(10) -0.047(10)
C265 0.167(18) 0.160(18) 0.162(18) -0.072(11) -0.004(10) -0.037(10)
C266 0.127(17) 0.122(16) 0.128(17) -0.043(11) 0.005(10) -0.028(10)
C267 0.27(3) 0.27(3) 0.26(3) -0.106(14) 0.014(10) -0.056(12)
C268 0.24(3) 0.22(2) 0.23(2) -0.091(13) 0.010(10) -0.053(11)
C269 0.20(2) 0.20(2) 0.20(2) -0.081(12) 0.019(10) -0.042(11)
C270 0.158(19) 0.157(19) 0.152(19) -0.051(11) 0.000(10) -0.039(10)
C271 0.104(15) 0.099(14) 0.103(15) -0.040(10) -0.001(10) -0.030(10)
C272 0.132(16) 0.127(16) 0.130(16) -0.048(10) 0.006(10) -0.031(10)
C273 0.129(16) 0.122(15) 0.129(16) -0.050(10) -0.002(10) -0.028(10)
C274 0.135(16) 0.126(16) 0.137(16) -0.051(10) 0.010(10) -0.040(10)
C275 0.19(2) 0.19(2) 0.19(2) -0.077(12) -0.002(10) -0.044(11)
C276 0.19(2) 0.18(2) 0.20(2) -0.075(12) -0.002(10) -0.036(11)
C277 0.18(2) 0.180(19) 0.18(2) -0.075(12) 0.002(10) -0.028(11)
C278 0.127(16) 0.119(15) 0.129(16) -0.053(10) -0.011(10) -0.020(10)
C279 0.171(19) 0.170(18) 0.170(19) -0.071(11) 0.003(10) -0.036(10)
C280 0.119(16) 0.117(15) 0.120(15) -0.044(10) 0.000(10) -0.030(10)
C281 0.19(2) 0.19(2) 0.19(2) -0.078(12) -0.001(10) -0.049(11)
C282 0.20(2) 0.20(2) 0.20(2) -0.086(12) 0.003(10) -0.039(11)
C283 0.130(16) 0.129(16) 0.130(16) -0.056(10) -0.007(10) -0.027(10)
C284 0.150(18) 0.145(17) 0.145(17) -0.057(11) 0.007(10) -0.037(10)
C285 0.118(16) 0.117(15) 0.116(15) -0.046(10) 0.008(10) -0.028(10)
C286 0.30(3) 0.29(3) 0.30(3) -0.121(14) 0.007(10) -0.060(12)
C287 0.094(14) 0.098(13) 0.101(14) -0.041(10) 0.005(9) -0.019(9)
C288 0.074(13) 0.079(12) 0.075(13) -0.028(9) -0.002(9) -0.018(9)
C289 0.082(14) 0.089(13) 0.090(14) -0.032(10) 0.007(10) -0.014(9)
C290 0.110(16) 0.127(16) 0.124(16) -0.044(10) 0.000(10) -0.033(10)
C291 0.074(14) 0.079(13) 0.094(13) -0.032(9) -0.004(10) -0.022(9)
C292 0.091(14) 0.096(14) 0.092(14) -0.037(10) 0.004(10) -0.019(10)
C293 0.059(12) 0.055(11) 0.069(12) -0.024(9) 0.005(9) -0.013(9)
C294 0.105(15) 0.097(14) 0.112(15) -0.040(10) -0.001(10) -0.024(10)
C295 0.081(13) 0.084(13) 0.094(13) -0.028(9) -0.002(9) -0.024(9)
C296 0.119(16) 0.119(15) 0.119(15) -0.040(10) 0.014(10) -0.027(10)
C297 0.081(13) 0.073(12) 0.088(13) -0.024(9) 0.009(9) -0.019(9)
C298 0.108(15) 0.098(14) 0.108(14) -0.041(10) -0.006(10) -0.022(10)
C299 0.112(15) 0.112(14) 0.109(15) -0.031(10) 0.009(10) -0.032(10)
C300 0.076(13) 0.072(12) 0.091(13) -0.027(9) 0.007(9) -0.023(9)
C301 0.153(18) 0.155(18) 0.157(18) -0.059(11) 0.007(10) -0.038(10)
C302 0.115(16) 0.114(15) 0.129(16) -0.049(10) 0.003(10) -0.027(10)
C303 0.21(2) 0.22(2) 0.20(2) -0.085(13) 0.005(10) -0.039(11)
C304 0.18(2) 0.19(2) 0.18(2) -0.084(12) -0.005(10) -0.038(11)
C305 0.18(2) 0.18(2) 0.18(2) -0.075(12) 0.006(10) -0.032(11)
C306 0.106(15) 0.103(14) 0.107(15) -0.037(10) -0.001(10) -0.025(10)
C307 0.081(13) 0.073(13) 0.082(13) -0.025(9) 0.000(9) -0.027(9)
C308 0.097(14) 0.096(13) 0.101(14) -0.050(10) 0.009(9) -0.015(9)
C309 0.089(13) 0.083(13) 0.084(13) -0.043(9) 0.006(9) 0.004(9)
C310 0.051(12) 0.044(11) 0.058(11) -0.020(8) 0.002(9) -0.006(9)
C311 0.047(12) 0.054(11) 0.051(11) -0.024(9) -0.005(9) -0.006(9)
C312 0.096(14) 0.101(14) 0.086(14) -0.038(10) -0.002(10) -0.017(10)
C313 0.118(15) 0.111(15) 0.115(15) -0.038(10) 0.001(10) -0.031(10)
C314 0.088(14) 0.081(13) 0.087(13) -0.031(9) 0.013(10) -0.026(9)
C315 0.056(12) 0.058(11) 0.065(12) -0.014(9) 0.008(9) -0.020(9)
C316 0.069(13) 0.072(12) 0.077(13) -0.028(9) -0.007(9) -0.011(9)
C317 0.069(13) 0.083(12) 0.061(12) -0.030(9) 0.009(9) -0.004(9)
C318 0.108(15) 0.107(14) 0.107(14) -0.051(10) 0.014(10) 0.004(9)
C319 0.21(2) 0.19(2) 0.20(2) -0.078(12) 0.003(10) -0.041(11)
C320 0.21(2) 0.20(2) 0.20(2) -0.086(12) 0.004(10) -0.043(11)
C321 0.096(14) 0.082(13) 0.100(14) -0.027(9) 0.002(10) -0.028(9)
C322 0.094(14) 0.087(13) 0.092(13) -0.044(9) 0.005(9) -0.024(9)
C323 0.098(14) 0.102(14) 0.104(14) -0.032(10) -0.006(10) -0.025(10)
C324 0.065(13) 0.075(12) 0.073(13) -0.027(9) 0.010(9) -0.001(9)
C325 0.068(13) 0.058(12) 0.068(12) -0.029(9) 0.003(9) -0.015(9)
C326 0.089(14) 0.078(13) 0.080(13) -0.038(9) -0.002(9) -0.018(9)
C327 0.070(13) 0.069(12) 0.062(12) -0.031(9) -0.004(9) -0.008(9)
C328 0.076(13) 0.068(12) 0.084(13) -0.036(9) 0.001(9) -0.002(9)
C329 0.062(12) 0.061(11) 0.053(12) -0.018(9) 0.010(9) -0.011(9)
C330 0.101(14) 0.103(14) 0.111(14) -0.042(10) -0.003(10) -0.021(9)
C331 0.163(19) 0.165(18) 0.176(18) -0.065(11) 0.008(10) -0.038(10)
C332 0.058(12) 0.043(11) 0.060(12) -0.021(8) 0.015(9) -0.015(9)
C333 0.072(13) 0.067(12) 0.076(13) -0.037(9) -0.002(9) -0.004(9)
C334 0.066(13) 0.059(12) 0.075(13) -0.018(9) 0.010(9) -0.008(9)
C335 0.082(13) 0.072(12) 0.078(13) -0.033(9) -0.009(9) -0.030(9)
C336 0.072(13) 0.070(12) 0.070(13) -0.023(9) 0.006(9) -0.015(9)
C337 0.069(13) 0.063(12) 0.071(12) -0.026(9) 0.012(9) -0.021(9)
C338 0.046(11) 0.045(10) 0.048(11) -0.024(8) 0.007(9) -0.002(8)
C339 0.074(13) 0.065(12) 0.075(12) -0.025(9) 0.004(9) -0.021(9)
C340 0.137(17) 0.140(17) 0.147(17) -0.049(11) 0.015(10) -0.026(10)
C341 0.146(17) 0.145(17) 0.145(17) -0.053(11) 0.012(10) -0.021(10)
C342 0.097(14) 0.095(14) 0.110(14) -0.040(10) -0.008(10) -0.030(10)
C343 0.094(14) 0.083(13) 0.087(13) -0.029(9) 0.006(9) -0.025(9)
C344 0.088(14) 0.090(13) 0.091(13) -0.034(9) 0.007(9) -0.013(9)
C345 0.129(16) 0.127(16) 0.121(16) -0.050(10) 0.011(10) -0.025(10)
C346 0.074(13) 0.056(12) 0.071(12) -0.034(9) 0.004(9) -0.014(9)
C347 0.091(14) 0.090(13) 0.083(13) -0.033(9) 0.000(10) -0.019(9)
C348 0.092(14) 0.082(13) 0.085(13) -0.048(10) 0.023(9) -0.003(9)
C349 0.051(12) 0.064(11) 0.050(12) -0.018(9) 0.001(9) -0.015(9)
C350 0.074(13) 0.070(12) 0.068(12) -0.035(9) -0.015(9) -0.017(9)
C351 0.043(11) 0.046(11) 0.049(11) -0.008(8) -0.003(9) -0.020(9)
C352 0.097(14) 0.109(14) 0.107(14) -0.042(10) 0.007(9) -0.019(9)
C353 0.084(13) 0.074(12) 0.077(13) -0.027(9) -0.002(9) -0.011(9)
C354 0.074(13) 0.077(12) 0.078(13) -0.036(9) -0.003(9) -0.013(9)
C355 0.075(13) 0.083(13) 0.086(13) -0.029(9) -0.008(9) -0.019(9)
C356 0.068(13) 0.066(12) 0.076(12) -0.043(9) -0.009(9) -0.019(9)
C357 0.100(15) 0.096(14) 0.097(14) -0.048(10) -0.010(10) -0.018(10)
C358 0.064(13) 0.071(12) 0.063(12) -0.032(9) 0.000(9) -0.007(9)
C359 0.098(14) 0.091(13) 0.093(14) -0.029(9) 0.010(10) -0.027(10)
C360 0.085(13) 0.069(12) 0.079(13) -0.041(9) -0.005(9) -0.013(9)
C361 0.135(17) 0.136(16) 0.135(16) -0.051(10) -0.002(10) -0.029(10)
C362 0.139(17) 0.135(16) 0.141(17) -0.055(11) 0.002(10) -0.031(10)
C363 0.19(2) 0.19(2) 0.19(2) -0.080(12) 0.004(10) -0.041(11)
C364 0.25(3) 0.24(3) 0.25(3) -0.100(13) 0.004(10) -0.055(11)
C365 0.136(16) 0.119(15) 0.124(16) -0.057(10) 0.003(10) -0.014(10)
C366 0.104(14) 0.105(14) 0.095(14) -0.039(10) -0.002(10) -0.018(10)
C367 0.128(16) 0.128(16) 0.129(16) -0.051(10) 0.001(10) -0.022(10)
C368 0.082(14) 0.092(13) 0.079(13) -0.031(9) -0.002(9) -0.017(10)
C369 0.144(18) 0.149(18) 0.149(18) -0.047(11) -0.001(10) -0.042(10)
C370 0.127(17) 0.144(17) 0.148(18) -0.043(11) 0.010(10) -0.044(10)
C371 0.139(18) 0.135(17) 0.140(18) -0.048(11) 0.006(10) -0.019(10)
C372 0.103(15) 0.103(14) 0.102(15) -0.037(10) -0.001(10) -0.023(10)
C373 0.052(12) 0.047(11) 0.061(12) -0.023(9) -0.001(9) -0.016(9)
C374 0.127(16) 0.126(15) 0.117(15) -0.046(10) -0.006(10) -0.026(10)
C375 0.090(13) 0.075(12) 0.092(13) -0.033(9) 0.002(9) -0.021(9)
C376 0.060(12) 0.051(11) 0.060(12) -0.029(9) -0.001(9) -0.013(9)
C377 0.038(11) 0.026(10) 0.045(11) -0.027(8) 0.005(9) 0.012(8)
C378 0.032(11) 0.042(10) 0.036(11) -0.015(8) -0.006(9) -0.011(8)
C379 0.056(12) 0.050(11) 0.057(12) -0.017(9) -0.006(9) -0.018(9)
C380 0.030(11) 0.048(11) 0.018(10) -0.010(8) -0.011(9) -0.008(9)
C381 0.050(12) 0.042(11) 0.048(11) -0.018(8) 0.007(9) -0.005(9)
C382 0.063(12) 0.062(12) 0.078(12) -0.027(9) 0.011(9) -0.014(9)
C383 0.069(12) 0.072(12) 0.063(12) -0.026(9) 0.011(9) -0.013(9)
C384 0.064(12) 0.064(11) 0.060(12) -0.025(9) 0.010(9) -0.021(9)
C385 0.079(13) 0.064(12) 0.073(12) -0.025(9) 0.011(9) -0.012(9)
C386 0.037(11) 0.029(10) 0.039(11) -0.016(8) -0.014(8) 0.006(8)
C387 0.082(13) 0.084(13) 0.081(13) -0.035(9) 0.000(9) -0.015(9)
C388 0.089(14) 0.090(13) 0.088(13) -0.044(9) 0.002(9) -0.021(9)
C389 0.091(13) 0.080(12) 0.081(13) -0.043(9) -0.014(9) -0.016(9)
C390 0.081(13) 0.066(12) 0.083(13) -0.031(9) 0.002(9) -0.032(9)
C391 0.091(14) 0.097(14) 0.095(14) -0.037(10) 0.004(10) -0.021(10)
C392 0.075(13) 0.058(12) 0.069(12) -0.030(9) -0.012(9) -0.014(9)
C393 0.082(13) 0.074(12) 0.085(13) -0.035(9) -0.006(9) -0.019(9)
C394 0.072(13) 0.069(12) 0.060(12) -0.031(9) -0.006(9) -0.014(9)
C395 0.077(13) 0.067(12) 0.089(13) -0.034(9) 0.009(9) -0.015(9)
C396 0.114(15) 0.107(14) 0.100(14) -0.043(10) 0.008(10) -0.011(9)
C419 0.071(12) 0.064(12) 0.070(12) -0.023(9) -0.005(9) -0.014(9)
C420 0.063(12) 0.058(11) 0.057(12) -0.020(9) 0.001(9) -0.017(9)
C421 0.041(11) 0.033(10) 0.034(11) -0.022(8) -0.003(8) -0.017(8)
C422 0.076(13) 0.088(13) 0.081(13) -0.021(9) -0.004(9) -0.021(9)
C423 0.052(12) 0.058(11) 0.051(11) -0.028(9) 0.016(9) -0.018(9)
C424 0.034(11) 0.039(10) 0.046(11) -0.007(8) -0.003(9) -0.009(9)
C425 0.051(12) 0.042(11) 0.035(11) -0.019(9) 0.002(9) -0.013(8)
C426 0.049(11) 0.044(10) 0.057(11) -0.030(9) 0.010(9) 0.003(8)
C427 0.045(12) 0.054(11) 0.067(12) -0.018(9) -0.001(9) -0.020(9)
C428 0.057(12) 0.051(11) 0.065(12) -0.023(9) 0.000(9) -0.009(9)
C429 0.078(13) 0.066(12) 0.082(13) -0.032(9) 0.001(9) -0.019(9)
C430 0.111(15) 0.099(14) 0.113(14) -0.051(10) -0.004(10) -0.012(10)
C431 0.052(12) 0.063(11) 0.062(12) -0.020(9) 0.009(9) -0.001(9)
C432 0.102(14) 0.096(13) 0.093(14) -0.046(10) 0.006(9) -0.015(9)
C433 0.082(13) 0.059(11) 0.074(12) -0.033(9) 0.007(9) -0.013(9)
C434 0.095(14) 0.091(13) 0.089(14) -0.041(10) -0.004(10) -0.028(10)
C435 0.140(17) 0.140(17) 0.138(17) -0.058(11) 0.003(10) -0.020(10)
C436 0.125(17) 0.118(16) 0.126(16) -0.047(10) 0.009(10) -0.023(10)
C437 0.098(15) 0.098(14) 0.102(15) -0.039(10) 0.002(10) -0.024(10)
C438 0.095(14) 0.089(13) 0.082(13) -0.033(9) 0.005(10) -0.025(9)
C439 0.063(12) 0.063(12) 0.056(12) -0.014(9) -0.004(9) -0.014(9)
C440 0.114(15) 0.105(14) 0.100(14) -0.039(10) 0.011(10) -0.024(10)
C441 0.142(16) 0.126(15) 0.131(16) -0.071(10) 0.000(10) -0.022(10)
C442 0.077(13) 0.062(12) 0.071(12) -0.044(9) 0.004(9) -0.006(9)
C443 0.093(14) 0.091(13) 0.092(14) -0.042(10) 0.004(10) -0.020(9)
C444 0.056(12) 0.063(12) 0.066(12) -0.019(9) -0.003(9) -0.004(9)
C445 0.081(14) 0.085(13) 0.084(13) -0.041(9) 0.010(10) -0.017(9)
C446 0.079(13) 0.048(11) 0.059(12) -0.038(9) 0.002(9) -0.004(9)
C447 0.047(11) 0.043(10) 0.043(11) -0.032(8) -0.014(8) -0.015(8)
C448 0.119(15) 0.118(14) 0.108(15) -0.056(10) -0.003(10) -0.027(10)
C449 0.099(14) 0.108(14) 0.089(14) -0.045(10) -0.004(9) -0.016(9)
C450 0.096(13) 0.078(12) 0.080(13) -0.041(9) -0.003(9) -0.015(9)
C451 0.108(14) 0.092(13) 0.085(13) -0.046(10) -0.003(9) -0.030(10)
C452 0.072(13) 0.069(12) 0.081(13) -0.029(9) 0.015(9) -0.014(9)
C453 0.111(14) 0.086(13) 0.107(14) -0.047(10) -0.005(10) -0.024(9)
C454 0.121(15) 0.109(14) 0.111(14) -0.059(10) 0.003(10) -0.029(10)
C455 0.145(17) 0.135(16) 0.147(17) -0.059(11) 0.007(10) -0.034(10)
C456 0.21(2) 0.20(2) 0.21(2) -0.078(13) 0.022(10) -0.046(11)
C457 0.23(3) 0.22(2) 0.22(2) -0.094(13) 0.012(10) -0.049(11)
C458 0.26(3) 0.25(3) 0.25(3) -0.108(14) 0.021(10) -0.045(11)
C459 0.30(3) 0.30(3) 0.30(3) -0.114(16) 0.020(11) -0.066(12)
C460 0.28(3) 0.26(3) 0.28(3) -0.105(14) 0.018(10) -0.061(12)
C461 0.31(3) 0.32(3) 0.32(3) -0.123(16) 0.017(11) -0.069(12)
C462 0.175(19) 0.169(18) 0.165(18) -0.067(11) 0.006(10) -0.039(10)
C463 0.097(14) 0.088(13) 0.110(14) -0.036(10) 0.013(10) -0.018(9)
C464 0.082(13) 0.085(13) 0.082(13) -0.025(9) 0.011(9) -0.015(9)
C465 0.155(17) 0.155(17) 0.137(17) -0.066(11) -0.002(10) -0.026(10)
C466 0.079(13) 0.079(12) 0.080(13) -0.030(9) -0.008(9) -0.017(9)
C467 0.19(2) 0.20(2) 0.18(2) -0.084(12) 0.000(10) -0.034(10)
C468 0.133(17) 0.142(16) 0.140(16) -0.049(10) 0.016(10) -0.024(10)
C469 0.109(15) 0.109(14) 0.111(14) -0.054(10) -0.007(10) -0.018(10)
C470 0.064(13) 0.077(12) 0.080(13) -0.024(9) -0.002(9) -0.017(9)
C471 0.089(14) 0.095(13) 0.105(14) -0.034(9) 0.006(10) -0.023(10)
C472 0.095(14) 0.100(14) 0.096(14) -0.038(10) 0.006(10) -0.010(9)
C473 0.30(3) 0.30(3) 0.30(3) -0.119(14) 0.002(10) -0.063(12)
C474 0.18(2) 0.184(19) 0.183(19) -0.076(11) 0.004(10) -0.027(10)
C475 0.148(18) 0.152(17) 0.152(18) -0.050(11) 0.008(10) -0.036(10)
C476 0.122(16) 0.116(15) 0.119(15) -0.047(10) -0.002(10) -0.023(10)
C477 0.168(19) 0.156(18) 0.175(19) -0.075(11) 0.003(10) -0.029(10)
C478 0.149(18) 0.153(17) 0.158(18) -0.061(11) 0.011(10) -0.037(10)
C479 0.112(15) 0.108(14) 0.110(15) -0.046(10) 0.005(10) -0.020(10)
C480 0.117(15) 0.114(15) 0.112(15) -0.044(10) 0.003(10) -0.022(10)
C481 0.118(15) 0.117(15) 0.114(15) -0.043(10) 0.017(10) -0.025(10)
C482 0.076(13) 0.068(12) 0.074(12) -0.031(9) -0.009(9) -0.013(9)
C483 0.139(16) 0.129(16) 0.137(16) -0.063(10) 0.005(10) -0.019(10)
C484 0.041(11) 0.028(10) 0.042(11) -0.011(8) -0.004(8) 0.000(8)
C485 0.127(15) 0.112(15) 0.108(15) -0.046(10) -0.005(10) -0.029(10)
C486 0.120(15) 0.114(15) 0.110(15) -0.045(10) -0.013(10) -0.026(10)
C487 0.110(15) 0.113(14) 0.101(14) -0.040(10) 0.007(10) -0.028(10)
C488 0.115(15) 0.119(15) 0.110(15) -0.045(10) -0.004(10) -0.019(10)
C489 0.070(13) 0.076(12) 0.072(12) -0.022(9) 0.011(9) -0.013(9)
C490 0.069(12) 0.049(11) 0.060(12) -0.035(9) -0.009(9) -0.011(9)
C491 0.134(16) 0.131(16) 0.135(16) -0.054(10) 0.003(10) -0.034(10)
C492 0.114(15) 0.103(14) 0.111(15) -0.053(10) 0.005(10) -0.018(10)
C493 0.058(12) 0.066(11) 0.063(12) -0.028(9) 0.010(9) -0.015(9)
C494 0.068(12) 0.065(11) 0.049(11) -0.027(9) 0.004(9) -0.004(9)
C495 0.102(14) 0.099(14) 0.120(15) -0.039(10) 0.011(10) -0.037(10)
C496 0.066(12) 0.065(12) 0.075(12) -0.026(9) -0.005(9) -0.019(9)
C497 0.089(14) 0.093(13) 0.085(13) -0.037(9) 0.006(9) -0.013(9)
C498 0.067(12) 0.052(11) 0.059(12) -0.022(9) 0.002(9) -0.014(9)
C499 0.086(14) 0.098(13) 0.095(14) -0.035(10) -0.002(9) -0.014(9)
C500 0.044(11) 0.047(10) 0.041(11) -0.026(8) 0.013(8) -0.003(8)
C501 0.087(13) 0.081(13) 0.090(13) -0.030(9) 0.021(9) -0.017(9)
C502 0.080(13) 0.079(12) 0.062(12) -0.024(9) 0.010(9) -0.017(9)
C503 0.062(12) 0.069(12) 0.075(12) -0.032(9) 0.009(9) -0.014(9)
C504 0.051(12) 0.063(11) 0.060(12) -0.009(9) 0.006(9) -0.021(9)
C505 0.083(13) 0.082(13) 0.082(13) -0.023(9) 0.019(9) -0.021(9)
C506 0.074(13) 0.063(12) 0.070(12) -0.027(9) 0.006(9) -0.011(9)
C507 0.082(13) 0.078(12) 0.077(13) -0.025(9) 0.001(9) -0.024(9)
C508 0.018(7) 0.021(7) 0.023(7) -0.007(5) 0.005(4) -0.005(4)
C509 0.106(14) 0.090(13) 0.113(14) -0.037(10) 0.001(10) -0.026(9)
C510 0.047(11) 0.058(11) 0.046(11) -0.011(8) 0.008(9) -0.010(9)
C511 0.065(12) 0.051(11) 0.069(12) -0.027(9) 0.015(9) -0.011(9)
C512 0.053(12) 0.049(11) 0.051(11) -0.026(8) 0.011(9) -0.003(8)
C513 0.040(11) 0.046(10) 0.037(11) -0.014(8) 0.000(8) -0.001(8)
C514 0.054(12) 0.055(11) 0.054(11) -0.018(9) -0.004(9) -0.016(9)
C515 0.046(11) 0.051(11) 0.058(11) -0.027(9) 0.006(9) -0.009(9)
C516 0.076(13) 0.074(12) 0.070(12) -0.029(9) 0.006(9) -0.016(9)
C517 0.098(14) 0.100(13) 0.090(14) -0.040(10) 0.003(9) -0.019(9)
C518 0.073(12) 0.064(11) 0.075(12) -0.047(9) 0.018(9) -0.003(9)
C519 0.089(14) 0.090(13) 0.087(13) -0.025(9) 0.006(9) -0.027(9)
C520 0.035(11) 0.047(10) 0.034(10) -0.017(8) -0.010(8) -0.010(8)
C521 0.116(15) 0.128(15) 0.119(15) -0.045(10) -0.010(10) -0.031(10)
C522 0.059(12) 0.060(11) 0.062(12) -0.017(9) -0.011(9) -0.006(9)
C523 0.081(14) 0.100(13) 0.097(14) -0.030(9) 0.002(9) -0.021(9)
C524 0.093(14) 0.103(13) 0.089(14) -0.038(10) -0.002(9) -0.023(9)
C525 0.063(12) 0.064(11) 0.065(12) -0.022(9) -0.001(9) -0.029(9)
C526 0.077(13) 0.066(12) 0.079(13) -0.028(9) -0.001(9) -0.021(9)
C527 0.075(13) 0.074(12) 0.092(13) -0.028(9) -0.009(9) -0.023(9)
C528 0.082(13) 0.089(13) 0.092(13) -0.025(9) 0.012(9) -0.025(9)
C529 0.118(15) 0.118(15) 0.112(15) -0.045(10) 0.010(10) -0.019(10)
C530 0.085(13) 0.086(13) 0.088(13) -0.034(9) 0.005(9) -0.022(9)
C531 0.088(14) 0.089(13) 0.099(14) -0.024(9) -0.001(9) -0.026(9)
C532 0.055(12) 0.053(11) 0.048(11) -0.014(8) 0.008(9) -0.009(9)
C533 0.087(14) 0.087(13) 0.099(14) -0.024(9) 0.013(9) -0.025(9)
C534 0.083(13) 0.090(13) 0.084(13) -0.037(9) -0.002(9) -0.017(9)
C535 0.069(12) 0.057(11) 0.064(12) -0.013(9) -0.009(9) -0.026(9)
C536 0.081(13) 0.059(11) 0.066(12) -0.028(9) 0.000(9) -0.017(9)
C537 0.080(13) 0.075(12) 0.070(12) -0.025(9) -0.014(9) -0.010(9)
C538 0.071(13) 0.062(12) 0.082(12) -0.032(9) 0.008(9) -0.017(9)
C539 0.086(13) 0.075(12) 0.089(13) -0.030(9) 0.000(9) -0.017(9)
C540 0.062(12) 0.055(11) 0.057(12) -0.022(9) 0.004(9) -0.003(9)
C541 0.041(11) 0.044(11) 0.062(11) -0.010(8) 0.003(9) -0.017(9)
C542 0.081(13) 0.079(12) 0.081(13) -0.037(9) 0.006(9) -0.010(9)
C543 0.046(11) 0.052(11) 0.052(11) -0.024(8) -0.005(9) -0.008(8)
C544 0.039(11) 0.055(11) 0.038(11) -0.012(8) 0.007(8) -0.004(8)
C545 0.099(14) 0.085(13) 0.091(13) -0.042(9) 0.008(9) -0.015(9)
C546 0.072(13) 0.076(12) 0.072(12) -0.029(9) 0.000(9) -0.014(9)
C547 0.083(13) 0.071(12) 0.090(13) -0.026(9) 0.005(9) -0.021(9)
C548 0.041(11) 0.046(10) 0.053(11) -0.012(8) 0.006(9) -0.011(8)
C549 0.144(16) 0.130(16) 0.131(16) -0.057(10) 0.012(10) -0.032(10)
C550 0.082(13) 0.074(12) 0.089(13) -0.030(9) 0.005(9) -0.021(9)
C551 0.068(12) 0.056(11) 0.064(12) -0.023(9) -0.003(9) -0.014(9)
C552 0.094(14) 0.076(13) 0.099(13) -0.039(9) -0.002(9) -0.011(9)
C553 0.087(13) 0.079(12) 0.086(13) -0.033(9) -0.002(9) -0.025(9)
C554 0.050(11) 0.043(10) 0.045(11) -0.026(8) 0.006(9) -0.002(8)
C555 0.102(14) 0.100(14) 0.104(14) -0.036(10) -0.005(9) -0.025(10)
C556 0.085(13) 0.083(13) 0.089(13) -0.033(9) 0.000(9) -0.022(9)
C557 0.074(13) 0.070(12) 0.061(12) -0.022(9) -0.002(9) -0.012(9)
C558 0.088(13) 0.057(12) 0.092(13) -0.039(9) 0.003(9) -0.015(9)
C559 0.074(13) 0.073(12) 0.074(12) -0.037(9) 0.001(9) -0.013(9)
C560 0.076(13) 0.078(12) 0.072(12) -0.033(9) 0.000(9) -0.014(9)
C561 0.073(13) 0.066(12) 0.082(13) -0.029(9) -0.009(9) -0.028(9)
C562 0.085(13) 0.081(13) 0.078(13) -0.025(9) 0.001(9) -0.011(9)
C563 0.125(16) 0.131(15) 0.121(16) -0.055(10) 0.006(10) -0.033(10)
C564 0.113(15) 0.115(15) 0.118(15) -0.047(10) 0.000(10) -0.017(10)
C565 0.147(17) 0.130(16) 0.142(16) -0.052(10) 0.008(10) -0.035(10)
C566 0.091(13) 0.079(12) 0.092(13) -0.038(9) -0.012(9) -0.029(9)
C567 0.095(13) 0.080(13) 0.083(13) -0.038(9) -0.010(9) -0.016(9)
C568 0.041(11) 0.051(11) 0.034(11) -0.011(8) 0.006(8) -0.004(8)
C569 0.113(15) 0.101(14) 0.111(15) -0.037(10) 0.012(10) -0.029(10)
C570 0.100(14) 0.106(14) 0.100(14) -0.043(10) 0.002(10) -0.009(10)
C571 0.104(15) 0.110(14) 0.107(14) -0.040(10) 0.012(10) -0.023(10)
C572 0.124(16) 0.120(15) 0.120(15) -0.041(10) 0.001(10) -0.028(10)

loop_
_atom_type_symbol
_atom_type_description
_atom_type_scat_dispersion_real
_atom_type_scat_dispersion_imag
_atom_type_scat_source
C C 0.0033 0.0016 'International Tables Vol C Tables 4.2.6.8 and 6.1.1.4'
H H 0.0000 0.0000 'International Tables Vol C Tables 4.2.6.8 and 6.1.1.4'
N N 0.0061 0.0033 'International Tables Vol C Tables 4.2.6.8 and 6.1.1.4'
O O 0.0106 0.0060 'International Tables Vol C Tables 4.2.6.8 and 6.1.1.4'
Cd Cd -0.8075 1.2024 'International Tables Vol C Tables 4.2.6.8 and 6.1.1.4'
Yb Yb -0.3850 5.5486 'International Tables Vol C Tables 4.2.6.8 and 6.1.1.4'
Br Br -0.2901 2.4595 'International Tables Vol C Tables 4.2.6.8 and 6.1.1.4'
Cl Cl 0.1484 0.1585 'International Tables Vol C Tables 4.2.6.8 and 6.1.1.4'

loop_
_geom_angle_atom_site_label_1
_geom_angle_atom_site_label_2
_geom_angle_atom_site_label_3
_geom_angle
_geom_angle_site_symmetry_1
_geom_angle_site_symmetry_3
O161 Yb1 O168 76.6(5) . .
O161 Yb1 O71 74.9(6) . .
O168 Yb1 O71 90.1(5) . .
O161 Yb1 O75 152.0(6) . .
O168 Yb1 O75 109.9(5) . .
O71 Yb1 O75 130.8(6) . .
O161 Yb1 O188 76.7(6) . .
O168 Yb1 O188 144.6(6) . .
O71 Yb1 O188 104.9(6) . .
O75 Yb1 O188 84.5(6) . .
O161 Yb1 N36 136.6(5) . .
O168 Yb1 N36 75.7(5) . .
O71 Yb1 N36 72.4(5) . .
O75 Yb1 N36 70.1(5) . .
O188 Yb1 N36 139.2(5) . .
O161 Yb1 O160 84.2(6) . .
O168 Yb1 O160 80.0(5) . .
O71 Yb1 O160 158.5(6) . .
O75 Yb1 O160 70.7(6) . .
O188 Yb1 O160 74.6(6) . .
N36 Yb1 O160 122.4(5) . .
O161 Yb1 O72 111.5(6) . .
O168 Yb1 O72 145.4(6) . .
O71 Yb1 O72 61.8(6) . .
O75 Yb1 O72 79.2(6) . .
O188 Yb1 O72 67.4(6) . .
N36 Yb1 O72 76.6(6) . .
O160 Yb1 O72 133.2(6) . .
O161 Yb1 Cd1 114.1(4) . .
O168 Yb1 Cd1 107.8(4) . .
O71 Yb1 Cd1 161.3(4) . .
O75 Yb1 Cd1 38.0(4) . .
O188 Yb1 Cd1 63.6(4) . .
N36 Yb1 Cd1 105.9(3) . .
O160 Yb1 Cd1 37.2(4) . .
O72 Yb1 Cd1 99.4(4) . .
O161 Yb1 Cd11 45.5(4) . .
O168 Yb1 Cd11 67.5(4) . .
O71 Yb1 Cd11 34.9(4) . .
O75 Yb1 Cd11 162.5(4) . .
O188 Yb1 Cd11 107.7(4) . .
N36 Yb1 Cd11 92.8(3) . .
O160 Yb1 Cd11 124.0(4) . .
O72 Yb1 Cd11 93.6(4) . .
Cd1 Yb1 Cd11 159.24(8) . .
O43 Yb2 O182 74.8(7) . .
O43 Yb2 O180 83.6(7) . .
O182 Yb2 O180 78.8(7) . .
O43 Yb2 O178 109.6(6) . .
O182 Yb2 O178 74.6(7) . .
O180 Yb2 O178 145.5(6) . .
O43 Yb2 O47 137.5(7) . .
O182 Yb2 O47 144.3(7) . .
O180 Yb2 O47 113.6(6) . .
O178 Yb2 O47 78.6(6) . .
O43 Yb2 O176 156.7(7) . .
O182 Yb2 O176 84.6(7) . .
O180 Yb2 O176 81.7(7) . .
O178 Yb2 O176 74.4(6) . .
O47 Yb2 O176 65.5(7) . .
O43 Yb2 O44 64.6(6) . .
O182 Yb2 O44 111.2(6) . .
O180 Yb2 O44 141.2(6) . .
O178 Yb2 O44 70.4(6) . .
O47 Yb2 O44 80.8(6) . .
O176 Yb2 O44 135.1(6) . .
O43 Yb2 N24 74.4(7) . .
O182 Yb2 N24 142.9(7) . .
O180 Yb2 N24 77.7(7) . .
O178 Yb2 N24 136.0(7) . .
O47 Yb2 N24 72.2(7) . .
O176 Yb2 N24 119.4(7) . .
O44 Yb2 N24 72.9(6) . .
O43 Yb2 C241 19.2(5) . .
O182 Yb2 C241 89.7(5) . .
O180 Yb2 C241 98.4(5) . .
O178 Yb2 C241 103.1(5) . .
O47 Yb2 C241 119.3(5) . .
O176 Yb2 C241 174.2(5) . .
O44 Yb2 C241 46.5(5) . .
N24 Yb2 C241 66.0(5) . .
O43 Yb2 Cd4 165.0(5) . .
O182 Yb2 Cd4 110.6(5) . .
O180 Yb2 Cd4 110.9(5) . .
O178 Yb2 Cd4 60.5(5) . .
O47 Yb2 Cd4 34.1(4) . .
O176 Yb2 Cd4 36.3(5) . .
O44 Yb2 Cd4 100.5(4) . .
N24 Yb2 Cd4 104.4(5) . .
C241 Yb2 Cd4 146.8(5) . .
O43 Yb2 Cd3 32.8(5) . .
O182 Yb2 Cd3 47.2(5) . .
O180 Yb2 Cd3 64.8(5) . .
O178 Yb2 Cd3 109.3(5) . .
O47 Yb2 Cd3 168.5(4) . .
O176 Yb2 Cd3 123.9(5) . .
O44 Yb2 Cd3 93.9(4) . .
N24 Yb2 Cd3 96.6(5) . .
C241 Yb2 Cd3 51.7(5) . .
Cd4 Yb2 Cd3 157.25(8) . .
O63 Yb3 O173 142.1(6) . .
O63 Yb3 O59 134.8(6) . .
O173 Yb3 O59 76.2(6) . .
O63 Yb3 O171 118.9(6) . .
O173 Yb3 O171 76.7(5) . .
O59 Yb3 O171 86.7(5) . .
O63 Yb3 O166 66.9(6) . .
O173 Yb3 O166 84.0(6) . .
O59 Yb3 O166 158.3(6) . .
O171 Yb3 O166 80.2(5) . .
O63 Yb3 O170 74.0(6) . .
O173 Yb3 O170 77.5(6) . .
O59 Yb3 O170 104.1(5) . .
O171 Yb3 O170 148.7(5) . .
O166 Yb3 O170 79.7(5) . .
O63 Yb3 N40 75.3(6) . .
O173 Yb3 N40 141.5(6) . .
O59 Yb3 N40 77.2(6) . .
O171 Yb3 N40 74.4(6) . .
O166 Yb3 N40 115.1(6) . .
O170 Yb3 N40 136.3(6) . .
O63 Yb3 O60 77.6(6) . .
O173 Yb3 O60 117.7(6) . .
O59 Yb3 O60 59.3(5) . .
O171 Yb3 O60 134.5(5) . .
O166 Yb3 O60 140.4(5) . .
O170 Yb3 O60 74.1(5) . .
N40 Yb3 O60 69.5(6) . .
O63 Yb3 Cd9 36.2(5) . .
O173 Yb3 Cd9 107.6(4) . .
O59 Yb3 Cd9 164.0(4) . .
O171 Yb3 Cd9 109.3(4) . .
O166 Yb3 Cd9 34.2(4) . .
O170 Yb3 Cd9 62.7(4) . .
N40 Yb3 Cd9 105.6(5) . .
O60 Yb3 Cd9 106.4(4) . .
O63 Yb3 Cd8 169.7(5) . .
O173 Yb3 Cd8 46.2(4) . .
O59 Yb3 Cd8 35.0(4) . .
O171 Yb3 Cd8 65.5(4) . .
O166 Yb3 Cd8 123.4(4) . .
O170 Yb3 Cd8 107.3(4) . .
N40 Yb3 Cd8 98.0(5) . .
O60 Yb3 Cd8 92.9(4) . .
Cd9 Yb3 Cd8 153.52(7) . .
O42 Yb4 O46 130.2(6) . .
O42 Yb4 O150 148.3(6) . .
O46 Yb4 O150 75.9(7) . .
O42 Yb4 O157 66.1(5) . .
O46 Yb4 O157 163.6(7) . .
O150 Yb4 O157 88.1(6) . .
O42 Yb4 O152 117.6(6) . .
O46 Yb4 O152 88.6(6) . .
O150 Yb4 O152 74.8(6) . .
O157 Yb4 O152 83.7(6) . .
O42 Yb4 O155 83.3(6) . .
O46 Yb4 O155 101.4(6) . .
O150 Yb4 O155 72.5(6) . .
O157 Yb4 O155 76.7(6) . .
O152 Yb4 O155 142.2(6) . .
O42 Yb4 N21 74.3(6) . .
O46 Yb4 N21 73.3(7) . .
O150 Yb4 N21 136.7(7) . .
O157 Yb4 N21 118.1(7) . .
O152 Yb4 N21 74.7(6) . .
O155 Yb4 N21 143.2(6) . .
O42 Yb4 O45 73.0(6) . .
O46 Yb4 O45 64.5(6) . .
O150 Yb4 O45 113.4(6) . .
O157 Yb4 O45 127.1(6) . .
O152 Yb4 O45 147.0(6) . .
O155 Yb4 O45 66.3(6) . .
N21 Yb4 O45 79.2(6) . .
O42 Yb4 C249 108.1(6) . .
O46 Yb4 C249 22.1(6) . .
O150 Yb4 C249 96.3(6) . .
O157 Yb4 C249 173.3(7) . .
O152 Yb4 C249 102.3(7) . .
O155 Yb4 C249 99.8(6) . .
N21 Yb4 C249 61.5(5) . .
O45 Yb4 C249 46.5(7) . .
O42 Yb4 Cd22 35.2(3) . .
O46 Yb4 Cd22 156.0(5) . .
O150 Yb4 Cd22 113.5(5) . .
O157 Yb4 Cd22 36.5(4) . .
O152 Yb4 Cd22 114.8(4) . .
O155 Yb4 Cd22 63.5(4) . .
N21 Yb4 Cd22 106.9(5) . .
O45 Yb4 Cd22 91.8(4) . .
C249 Yb4 Cd22 136.9(7) . .
O42 Yb4 Cd12 159.8(4) . .
O46 Yb4 Cd12 30.2(5) . .
O150 Yb4 Cd12 50.1(5) . .
O157 Yb4 Cd12 133.9(4) . .
O152 Yb4 Cd12 68.5(4) . .
O155 Yb4 Cd12 103.1(4) . .
N21 Yb4 Cd12 90.0(5) . .
O45 Yb4 Cd12 91.8(4) . .
C249 Yb4 Cd12 52.2(6) . .
Cd22 Yb4 Cd12 163.05(7) . .
O54 Yb5 O148 70.4(6) . .
O54 Yb5 O58 133.6(6) . .
O148 Yb5 O58 156.0(6) . .
O54 Yb5 O144 80.5(6) . .
O148 Yb5 O144 80.4(6) . .
O58 Yb5 O144 101.9(6) . .
O54 Yb5 O142 113.8(5) . .
O148 Yb5 O142 77.0(6) . .
O58 Yb5 O142 89.6(6) . .
O144 Yb5 O142 146.7(6) . .
O54 Yb5 O140 145.6(5) . .
O148 Yb5 O140 81.6(6) . .
O58 Yb5 O140 76.0(6) . .
O144 Yb5 O140 75.4(6) . .
O142 Yb5 O140 77.3(5) . .
O54 Yb5 O57 77.1(5) . .
O148 Yb5 O57 138.7(5) . .
O58 Yb5 O57 61.4(5) . .
O144 Yb5 O57 69.5(6) . .
O142 Yb5 O57 141.1(6) . .
O140 Yb5 O57 115.6(5) . .
O54 Yb5 N27 73.0(6) . .
O148 Yb5 N27 121.5(6) . .
O58 Yb5 N27 73.8(6) . .
O144 Yb5 N27 135.1(6) . .
O142 Yb5 N27 78.0(6) . .
O140 Yb5 N27 140.8(6) . .
O57 Yb5 N27 69.7(6) . .
O54 Yb5 Cd14 39.0(4) . .
O148 Yb5 Cd14 36.9(4) . .
O58 Yb5 Cd14 162.2(4) . .
O144 Yb5 Cd14 63.1(4) . .
O142 Yb5 Cd14 108.2(4) . .
O140 Yb5 Cd14 107.1(4) . .
O57 Yb5 Cd14 102.6(4) . .
N27 Yb5 Cd14 109.3(4) . .
O54 Yb5 Cd15 170.9(4) . .
O148 Yb5 Cd15 117.4(4) . .
O58 Yb5 Cd15 38.7(4) . .
O144 Yb5 Cd15 104.9(4) . .
O142 Yb5 Cd15 65.7(4) . .
O140 Yb5 Cd15 43.4(4) . .
O57 Yb5 Cd15 97.7(4) . .
N27 Yb5 Cd15 98.3(4) . .
Cd14 Yb5 Cd15 150.03(8) . .
O134 Yb6 O154 78.6(6) . .
O134 Yb6 O74 72.1(5) . .
O154 Yb6 O74 88.6(5) . .
O134 Yb6 O135 78.6(5) . .
O154 Yb6 O135 150.7(6) . .
O74 Yb6 O135 101.6(5) . .
O134 Yb6 O70 150.5(6) . .
O154 Yb6 O70 109.9(6) . .
O74 Yb6 O70 134.4(6) . .
O135 Yb6 O70 82.5(5) . .
O134 Yb6 O137 80.8(5) . .
O154 Yb6 O137 80.1(5) . .
O74 Yb6 O137 152.2(5) . .
O135 Yb6 O137 78.3(5) . .
O70 Yb6 O137 73.4(5) . .
O134 Yb6 N33 136.9(5) . .
O154 Yb6 N33 75.4(6) . .
O74 Yb6 N33 73.5(5) . .
O135 Yb6 N33 133.8(5) . .
O70 Yb6 N33 71.8(5) . .
O137 Yb6 N33 126.7(5) . .
O134 Yb6 O73 112.9(5) . .
O154 Yb6 O73 140.2(5) . .
O74 Yb6 O73 61.9(5) . .
O135 Yb6 O73 66.8(5) . .
O70 Yb6 O73 79.3(5) . .
O137 Yb6 O73 137.9(4) . .
N33 Yb6 O73 71.0(5) . .
O134 Yb6 Cd18 110.7(4) . .
O154 Yb6 Cd18 108.2(4) . .
O74 Yb6 Cd18 163.1(3) . .
O135 Yb6 Cd18 63.8(4) . .
O70 Yb6 Cd18 40.0(4) . .
O137 Yb6 Cd18 37.9(3) . .
N33 Yb6 Cd18 109.8(4) . .
O73 Yb6 Cd18 102.9(3) . .
O134 Yb6 Cd20 42.1(4) . .
O154 Yb6 Cd20 67.8(4) . .
O74 Yb6 Cd20 35.2(4) . .
O135 Yb6 Cd20 105.5(4) . .
O70 Yb6 Cd20 167.3(4) . .
O137 Yb6 Cd20 117.5(3) . .
N33 Yb6 Cd20 95.8(4) . .
O73 Yb6 Cd20 94.7(3) . .
Cd18 Yb6 Cd20 152.46(7) . .
O191 Yb7 O39 147.7(6) . .
O191 Yb7 O130 77.9(7) . .
O39 Yb7 O130 114.5(6) . .
O191 Yb7 O35 76.1(7) . .
O39 Yb7 O35 132.9(6) . .
O130 Yb7 O35 83.2(6) . .
O191 Yb7 O111 85.7(6) . .
O39 Yb7 O111 69.5(5) . .
O130 Yb7 O111 77.3(5) . .
O35 Yb7 O111 155.8(6) . .
O191 Yb7 O109 75.5(7) . .
O39 Yb7 O109 78.1(6) . .
O130 Yb7 O109 142.4(6) . .
O35 Yb7 O109 115.0(6) . .
O111 Yb7 O109 74.6(5) . .
O191 Yb7 N20 143.8(7) . .
O39 Yb7 N20 67.9(6) . .
O130 Yb7 N20 77.6(7) . .
O35 Yb7 N20 74.9(7) . .
O111 Yb7 N20 114.1(6) . .
O109 Yb7 N20 137.2(7) . .
O191 Yb7 O36 110.5(6) . .
O39 Yb7 O36 78.8(6) . .
O130 Yb7 O36 142.0(6) . .
O35 Yb7 O36 64.4(6) . .
O111 Yb7 O36 138.5(5) . .
O109 Yb7 O36 73.3(6) . .
N20 Yb7 O36 75.3(7) . .
O191 Yb7 Cd37 110.9(5) . .
O39 Yb7 Cd37 38.3(4) . .
O130 Yb7 Cd37 105.8(4) . .
O35 Yb7 Cd37 169.4(5) . .
O111 Yb7 Cd37 34.8(4) . .
O109 Yb7 Cd37 61.1(4) . .
N20 Yb7 Cd37 101.1(5) . .
O36 Yb7 Cd37 105.2(4) . .
O191 Yb7 Cd36 45.4(5) . .
O39 Yb7 Cd36 166.7(4) . .
O130 Yb7 Cd36 65.0(4) . .
O35 Yb7 Cd36 34.8(4) . .
O111 Yb7 Cd36 121.8(4) . .
O109 Yb7 Cd36 110.7(4) . .
N20 Yb7 Cd36 99.7(5) . .
O36 Yb7 Cd36 94.0(4) . .
Cd37 Yb7 Cd36 154.66(8) . .
O124 Yb8 O23 83.5(6) . .
O124 Yb8 O27 116.9(6) . .
O23 Yb8 O27 132.4(6) . .
O124 Yb8 O118 74.2(7) . .
O23 Yb8 O118 79.5(7) . .
O27 Yb8 O118 145.2(7) . .
O124 Yb8 O125 80.4(6) . .
O23 Yb8 O125 159.0(6) . .
O27 Yb8 O125 67.7(6) . .
O118 Yb8 O125 83.2(7) . .
O124 Yb8 O127 147.1(7) . .
O23 Yb8 O127 110.1(6) . .
O27 Yb8 O127 76.6(6) . .
O118 Yb8 O127 79.0(7) . .
O125 Yb8 O127 77.8(7) . .
O124 Yb8 N14 77.2(6) . .
O23 Yb8 N14 71.7(7) . .
O27 Yb8 N14 72.1(7) . .
O118 Yb8 N14 141.2(7) . .
O125 Yb8 N14 117.2(7) . .
O127 Yb8 N14 135.0(6) . .
O124 Yb8 O24 140.3(7) . .
O23 Yb8 O24 61.8(6) . .
O27 Yb8 O24 79.3(6) . .
O118 Yb8 O24 114.1(7) . .
O125 Yb8 O24 137.5(6) . .
O127 Yb8 O24 68.9(7) . .
N14 Yb8 O24 74.2(7) . .
O124 Yb8 Cd34 111.5(5) . .
O23 Yb8 Cd34 162.8(4) . .
O27 Yb8 Cd34 33.7(5) . .
O118 Yb8 Cd34 112.0(5) . .
O125 Yb8 Cd34 38.1(4) . .
O127 Yb8 Cd34 61.9(5) . .
N14 Yb8 Cd34 102.6(5) . .
O24 Yb8 Cd34 101.1(5) . .
O124 Yb8 Cd44 62.2(4) . .
O23 Yb8 Cd44 36.6(4) . .
O27 Yb8 Cd44 167.6(5) . .
O118 Yb8 Cd44 47.1(5) . .
O125 Yb8 Cd44 122.6(4) . .
O127 Yb8 Cd44 111.0(5) . .
N14 Yb8 Cd44 96.1(5) . .
O24 Yb8 Cd44 94.1(5) . .
Cd34 Yb8 Cd44 158.47(9) . .
O15 Yb9 O11 140.2(6) . .
O15 Yb9 O116 115.1(6) . .
O11 Yb9 O116 83.1(6) . .
O15 Yb9 O114 142.2(6) . .
O11 Yb9 O114 74.3(6) . .
O116 Yb9 O114 76.5(6) . .
O15 Yb9 O121 67.3(6) . .
O11 Yb9 O121 152.5(7) . .
O116 Yb9 O121 81.3(6) . .
O114 Yb9 O121 80.1(6) . .
O15 Yb9 O120 79.0(6) . .
O11 Yb9 O120 105.2(6) . .
O116 Yb9 O120 147.1(5) . .
O114 Yb9 O120 75.5(6) . .
O121 Yb9 O120 77.4(6) . .
O15 Yb9 N8 74.5(6) . .
O11 Yb9 N8 76.8(6) . .
O116 Yb9 N8 75.6(6) . .
O114 Yb9 N8 141.7(6) . .
O121 Yb9 N8 120.4(6) . .
O120 Yb9 N8 137.1(6) . .
O15 Yb9 O12 78.7(6) . .
O11 Yb9 O12 66.4(7) . .
O116 Yb9 O12 139.3(6) . .
O114 Yb9 O12 117.1(6) . .
O121 Yb9 O12 136.7(7) . .
O120 Yb9 O12 70.4(6) . .
N8 Yb9 O12 71.8(6) . .
O15 Yb9 C65 120.2(7) . .
O11 Yb9 C65 20.6(7) . .
O116 Yb9 C65 98.4(7) . .
O114 Yb9 C65 91.3(7) . .
O121 Yb9 C65 171.2(7) . .
O120 Yb9 C65 98.9(6) . .
N8 Yb9 C65 67.7(7) . .
O12 Yb9 C65 46.6(7) . .
O15 Yb9 Cd42 38.2(4) . .
O11 Yb9 Cd42 165.2(4) . .
O116 Yb9 Cd42 111.1(4) . .
O114 Yb9 Cd42 104.1(4) . .
O121 Yb9 Cd42 34.8(5) . .
O120 Yb9 Cd42 60.6(4) . .
N8 Yb9 Cd42 110.1(5) . .
O12 Yb9 Cd42 102.6(5) . .
C65 Yb9 Cd42 149.0(6) . .
O15 Yb9 Cd41 173.2(4) . .
O11 Yb9 Cd41 33.2(5) . .
O116 Yb9 Cd41 65.9(4) . .
O114 Yb9 Cd41 44.4(4) . .
O121 Yb9 Cd41 119.3(5) . .
O120 Yb9 Cd41 103.7(4) . .
N8 Yb9 Cd41 99.7(5) . .
O12 Yb9 Cd41 96.2(5) . .
C65 Yb9 Cd41 53.5(6) . .
Cd42 Yb9 Cd41 148.46(7) . .
O6 Yb10 O89 114.7(6) . .
O6 Yb10 O10 132.7(6) . .
O89 Yb10 O10 89.3(6) . .
O6 Yb10 O86 79.8(5) . .
O89 Yb10 O86 144.3(5) . .
O10 Yb10 O86 104.5(6) . .
O6 Yb10 O84 71.4(5) . .
O89 Yb10 O84 79.6(5) . .
O10 Yb10 O84 155.8(6) . .
O86 Yb10 O84 74.6(5) . .
O6 Yb10 O87 148.5(5) . .
O89 Yb10 O87 76.0(5) . .
O10 Yb10 O87 74.0(6) . .
O86 Yb10 O87 76.5(5) . .
O84 Yb10 O87 82.4(5) . .
O6 Yb10 O9 75.5(6) . .
O89 Yb10 O9 143.2(6) . .
O10 Yb10 O9 62.9(6) . .
O86 Yb10 O9 70.2(5) . .
O84 Yb10 O9 135.0(6) . .
O87 Yb10 O9 114.7(5) . .
O6 Yb10 N3 72.8(7) . .
O89 Yb10 N3 75.4(7) . .
O10 Yb10 N3 75.2(7) . .
O86 Yb10 N3 139.6(7) . .
O84 Yb10 N3 121.6(6) . .
O87 Yb10 N3 137.8(7) . .
O9 Yb10 N3 74.5(6) . .
O6 Yb10 Cd28 38.9(4) . .
O89 Yb10 Cd28 109.2(4) . .
O10 Yb10 Cd28 161.5(5) . .
O86 Yb10 Cd28 60.6(4) . .
O84 Yb10 Cd28 36.7(4) . .
O87 Yb10 Cd28 110.1(3) . .
O9 Yb10 Cd28 100.0(4) . .
N3 Yb10 Cd28 108.3(5) . .
O6 Yb10 Cd29 167.1(4) . .
O89 Yb10 Cd29 65.7(4) . .
O10 Yb10 Cd29 35.9(5) . .
O86 Yb10 Cd29 107.5(4) . .
O84 Yb10 Cd29 120.5(4) . .
O87 Yb10 Cd29 44.2(3) . .
O9 Yb10 Cd29 96.6(4) . .
N3 Yb10 Cd29 95.3(6) . .
Cd28 Yb10 Cd29 154.00(7) . .
O38 Yb11 O107 161.7(6) . .
O38 Yb11 O34 126.0(6) . .
O107 Yb11 O34 71.3(6) . .
O38 Yb11 O105 87.3(6) . .
O107 Yb11 O105 78.7(6) . .
O34 Yb11 O105 115.0(6) . .
O38 Yb11 O103 78.6(6) . .
O107 Yb11 O103 86.6(6) . .
O34 Yb11 O103 151.7(6) . .
O105 Yb11 O103 75.9(6) . .
O38 Yb11 O102 112.4(5) . .
O107 Yb11 O102 73.3(6) . .
O34 Yb11 O102 81.8(5) . .
O105 Yb11 O102 140.4(6) . .
O103 Yb11 O102 74.9(5) . .
O38 Yb11 O37 60.8(5) . .
O107 Yb11 O37 135.9(6) . .
O34 Yb11 O37 76.2(5) . .
O105 Yb11 O37 143.4(6) . .
O103 Yb11 O37 111.3(5) . .
O102 Yb11 O37 73.3(5) . .
O38 Yb11 N17 66.0(6) . .
O107 Yb11 N17 120.3(6) . .
O34 Yb11 N17 73.1(6) . .
O105 Yb11 N17 75.1(6) . .
O103 Yb11 N17 134.8(6) . .
O102 Yb11 N17 143.8(6) . .
O37 Yb11 N17 75.7(5) . .
O38 Yb11 Cd25 161.0(4) . .
O107 Yb11 Cd25 37.2(4) . .
O34 Yb11 Cd25 37.3(4) . .
O105 Yb11 Cd25 107.8(4) . .
O103 Yb11 Cd25 115.7(4) . .
O102 Yb11 Cd25 63.2(4) . .
O37 Yb11 Cd25 101.0(4) . .
N17 Yb11 Cd25 105.9(4) . .
O38 Yb11 Cd26 33.9(4) . .
O107 Yb11 Cd26 128.0(4) . .
O34 Yb11 Cd26 158.0(4) . .
O105 Yb11 Cd26 65.4(4) . .
O103 Yb11 Cd26 49.9(4) . .
O102 Yb11 Cd26 112.2(3) . .
O37 Yb11 Cd26 91.3(4) . .
N17 Yb11 Cd26 86.4(4) . .
Cd25 Yb11 Cd26 164.36(6) . .
O95 Yb12 O93 76.7(6) . .
O95 Yb12 O26 72.2(5) . .
O93 Yb12 O26 83.8(5) . .
O95 Yb12 O22 150.9(5) . .
O93 Yb12 O22 115.3(5) . .
O26 Yb12 O22 133.0(5) . .
O95 Yb12 O99 78.5(5) . .
O93 Yb12 O99 145.0(5) . .
O26 Yb12 O99 111.4(5) . .
O22 Yb12 O99 78.0(5) . .
O95 Yb12 O92 84.9(6) . .
O93 Yb12 O92 78.1(5) . .
O26 Yb12 O92 153.5(5) . .
O22 Yb12 O92 72.8(5) . .
O99 Yb12 O92 75.5(5) . .
O95 Yb12 N11 140.3(6) . .
O93 Yb12 N11 79.4(6) . .
O26 Yb12 N11 74.1(6) . .
O22 Yb12 N11 68.6(6) . .
O99 Yb12 N11 134.2(6) . .
O92 Yb12 N11 120.4(6) . .
O95 Yb12 O25 109.6(5) . .
O93 Yb12 O25 140.7(5) . .
O26 Yb12 O25 63.1(5) . .
O22 Yb12 O25 78.6(5) . .
O99 Yb12 O25 71.5(5) . .
O92 Yb12 O25 139.9(5) . .
N11 Yb12 O25 71.9(6) . .
O95 Yb12 C139 88.6(4) . .
O93 Yb12 C139 99.2(4) . .
O26 Yb12 C139 20.3(4) . .
O22 Yb12 C139 113.7(4) . .
O99 Yb12 C139 104.5(4) . .
O92 Yb12 C139 173.4(4) . .
N11 Yb12 C139 64.5(5) . .
O25 Yb12 C139 44.2(4) . .
O95 Yb12 Cd33 111.8(4) . .
O93 Yb12 Cd33 108.3(4) . .
O26 Yb12 Cd33 167.7(4) . .
O22 Yb12 Cd33 40.3(3) . .
O99 Yb12 Cd33 59.6(4) . .
O92 Yb12 Cd33 36.9(4) . .
N11 Yb12 Cd33 105.6(5) . .
O25 Yb12 Cd33 104.9(3) . .
C139 Yb12 Cd33 148.6(4) . .
O95 Yb12 Cd23 44.2(4) . .
O93 Yb12 Cd23 64.6(4) . .
O26 Yb12 Cd23 32.8(4) . .
O22 Yb12 Cd23 164.5(3) . .
O99 Yb12 Cd23 111.3(4) . .
O92 Yb12 Cd23 120.8(4) . .
N11 Yb12 Cd23 96.7(5) . .
O25 Yb12 Cd23 92.4(3) . .
C139 Yb12 Cd23 52.9(4) . .
Cd33 Yb12 Cd23 155.07(7) . .
O160 Cd1 O79 131.9(7) . .
O160 Cd1 O75 76.7(6) . .
O79 Cd1 O75 150.5(7) . .
O160 Cd1 N38 106.4(6) . .
O79 Cd1 N38 82.0(7) . .
O75 Cd1 N38 97.8(7) . .
O160 Cd1 O192 90.9(6) . .
O79 Cd1 O192 76.3(7) . .
O75 Cd1 O192 99.2(6) . .
N38 Cd1 O192 158.0(7) . .
O160 Cd1 O76 141.9(7) . .
O79 Cd1 O76 84.2(7) . .
O75 Cd1 O76 66.3(6) . .
N38 Cd1 O76 87.7(7) . .
O192 Cd1 O76 86.6(6) . .
O160 Cd1 Yb1 42.4(5) . .
O79 Cd1 Yb1 157.2(5) . .
O75 Cd1 Yb1 39.2(4) . .
N38 Cd1 Yb1 120.3(5) . .
O192 Cd1 Yb1 81.6(5) . .
O76 Cd1 Yb1 99.9(5) . .
O192 Cd2 O79 77.9(7) . .
O192 Cd2 O184 109.5(7) . .
O79 Cd2 O184 147.6(7) . .
O192 Cd2 O80 140.3(8) . .
O79 Cd2 O80 62.6(8) . .
O184 Cd2 O80 106.3(9) . .
O192 Cd2 Cl10 99.7(5) . .
O79 Cd2 Cl10 109.4(6) . .
O184 Cd2 Cl10 100.5(6) . .
O80 Cd2 Cl10 90.2(7) . .
O192 Cd2 O183 94.7(7) . .
O79 Cd2 O183 95.0(7) . .
O184 Cd2 O183 53.7(6) . .
O80 Cd2 O183 92.7(8) . .
Cl10 Cd2 O183 153.7(5) . .
O192 Cd2 C562 104.8(5) . .
O79 Cd2 C562 120.9(5) . .
O184 Cd2 C562 27.2(5) . .
O80 Cd2 C562 99.0(7) . .
Cl10 Cd2 C562 127.3(5) . .
O183 Cd2 C562 26.6(5) . .
O181 Cd3 N22 161.2(7) . .
O181 Cd3 O187 101.0(7) . .
N22 Cd3 O187 95.9(7) . .
O181 Cd3 O43 107.3(6) . .
N22 Cd3 O43 79.7(7) . .
O187 Cd3 O43 92.8(7) . .
O181 Cd3 O183 78.1(7) . .
N22 Cd3 O183 84.9(7) . .
O187 Cd3 O183 179.1(7) . .
O43 Cd3 O183 87.8(7) . .
O181 Cd3 O159 84.2(6) . .
N22 Cd3 O159 88.0(7) . .
O187 Cd3 O159 89.4(7) . .
O43 Cd3 O159 167.6(6) . .
O183 Cd3 O159 90.2(7) . .
O181 Cd3 Yb2 86.0(5) . .
N22 Cd3 Yb2 106.3(5) . .
O187 Cd3 Yb2 75.2(5) . .
O43 Cd3 Yb2 30.7(5) . .
O183 Cd3 Yb2 105.0(5) . .
O159 Cd3 Yb2 159.8(4) . .
O47 Cd4 O176 72.2(7) . .
O47 Cd4 O177 102.4(6) . .
O176 Cd4 O177 87.0(7) . .
O47 Cd4 N26 99.7(8) . .
O176 Cd4 N26 106.5(8) . .
O177 Cd4 N26 156.8(8) . .
O47 Cd4 O51 148.0(7) . .
O176 Cd4 O51 138.1(7) . .
O177 Cd4 O51 74.9(7) . .
N26 Cd4 O51 82.6(8) . .
O47 Cd4 O48 69.1(7) . .
O176 Cd4 O48 139.0(7) . .
O177 Cd4 O48 88.3(7) . .
N26 Cd4 O48 93.1(8) . .
O51 Cd4 O48 78.9(7) . .
O47 Cd4 Yb2 38.0(5) . .
O176 Cd4 Yb2 39.7(5) . .
O177 Cd4 Yb2 81.0(5) . .
N26 Cd4 Yb2 121.5(6) . .
O51 Cd4 Yb2 155.8(5) . .
O48 Cd4 Yb2 99.3(5) . .
O51 Cd5 O177 75.4(7) . .
O51 Cd5 Cl9 138.5(7) . .
O177 Cd5 Cl9 106.7(6) . .
O51 Cd5 Cl13 96.6(6) . .
O177 Cd5 Cl13 112.6(5) . .
Cl9 Cd5 Cl13 118.7(5) . .
O51 Cd5 O52 64.6(7) . .
O177 Cd5 O52 134.9(7) . .
Cl9 Cd5 O52 91.1(6) . .
Cl13 Cd5 O52 92.7(6) . .
N28 Cd6 O175 102.1(8) . .
N28 Cd6 O55 79.9(8) . .
O175 Cd6 O55 174.4(6) . .
N28 Cd6 Cl11 151.3(7) . .
O175 Cd6 Cl11 91.7(5) . .
O55 Cd6 Cl11 84.3(5) . .
N28 Cd6 Cl15 101.2(7) . .
O175 Cd6 Cl15 96.7(5) . .
O55 Cd6 Cl15 88.0(5) . .
Cl11 Cd6 Cl15 102.0(3) . .
N28 Cd6 Cl13 73.4(7) . .
O175 Cd6 Cl13 90.6(5) . .
O55 Cd6 Cl13 84.9(5) . .
Cl11 Cd6 Cl13 81.6(3) . .
Cl15 Cd6 Cl13 171.8(3) . .
O55 Cd7 Cl12 151.9(5) . .
O55 Cd7 O174 84.4(6) . .
Cl12 Cd7 O174 99.5(5) . .
O55 Cd7 Cl11 86.8(5) . .
Cl12 Cd7 Cl11 121.1(3) . .
O174 Cd7 Cl11 86.0(4) . .
O55 Cd7 O56 64.0(6) . .
Cl12 Cd7 O56 88.2(5) . .
O174 Cd7 O56 89.1(6) . .
Cl11 Cd7 O56 150.7(5) . .
O55 Cd7 Cl8 83.0(7) . .
Cl12 Cd7 Cl8 89.9(5) . .
O174 Cd7 Cl8 166.9(6) . .
Cl11 Cd7 Cl8 96.9(5) . .
O56 Cd7 Cl8 82.2(6) . .
N30 Cd8 O172 103.2(7) . .
N30 Cd8 O174 131.1(7) . .
O172 Cd8 O174 125.6(6) . .
N30 Cd8 O59 88.1(7) . .
O172 Cd8 O59 95.6(6) . .
O174 Cd8 O59 84.6(6) . .
N30 Cd8 Cl15 92.2(6) . .
O172 Cd8 Cl15 90.0(5) . .
O174 Cd8 Cl15 90.9(5) . .
O59 Cd8 Cl15 174.2(4) . .
N30 Cd8 Yb3 119.4(6) . .
O172 Cd8 Yb3 75.5(4) . .
O174 Cd8 Yb3 75.2(4) . .
O59 Cd8 Yb3 34.3(4) . .
Cl15 Cd8 Yb3 147.3(2) . .
O166 Cd9 O67 140.6(6) . .
O166 Cd9 O169 92.4(6) . .
O67 Cd9 O169 77.6(6) . .
O166 Cd9 N32 110.9(7) . .
O67 Cd9 N32 79.9(7) . .
O169 Cd9 N32 155.7(7) . .
O166 Cd9 O63 69.8(6) . .
O67 Cd9 O63 147.7(6) . .
O169 Cd9 O63 93.5(6) . .
N32 Cd9 O63 100.7(7) . .
O166 Cd9 O64 132.2(6) . .
O67 Cd9 O64 85.1(6) . .
O169 Cd9 O64 84.2(6) . .
N32 Cd9 O64 84.9(7) . .
O63 Cd9 O64 63.0(6) . .
O166 Cd9 Yb3 38.1(4) . .
O67 Cd9 Yb3 158.9(4) . .
O169 Cd9 Yb3 81.3(5) . .
N32 Cd9 Yb3 121.2(6) . .
O63 Cd9 Yb3 35.4(4) . .
O64 Cd9 Yb3 94.7(4) . .
O163 Cd10 O67 149.8(6) . .
O163 Cd10 O169 107.9(7) . .
O67 Cd10 O169 76.3(6) . .
O163 Cd10 Cl14 99.5(5) . .
O67 Cd10 Cl14 108.4(5) . .
O169 Cd10 Cl14 104.9(5) . .
O163 Cd10 O164 53.6(5) . .
O67 Cd10 O164 97.2(5) . .
O169 Cd10 O164 90.3(6) . .
Cl14 Cd10 O164 152.6(4) . .
O163 Cd10 O68 100.3(6) . .
O67 Cd10 O68 67.7(6) . .
O169 Cd10 O68 143.4(6) . .
Cl14 Cd10 O68 92.6(5) . .
O164 Cd10 O68 88.0(6) . .
O163 Cd10 C552 27.5(5) . .
O67 Cd10 C552 123.6(5) . .
O169 Cd10 C552 96.9(6) . .
Cl14 Cd10 C552 127.0(5) . .
O164 Cd10 C552 26.5(5) . .
O68 Cd10 C552 97.6(6) . .
O162 Cd11 N34 162.8(7) . .
O162 Cd11 O71 106.6(6) . .
N34 Cd11 O71 77.7(7) . .
O162 Cd11 O167 98.2(5) . .
N34 Cd11 O167 98.0(6) . .
O71 Cd11 O167 95.0(5) . .
O162 Cd11 O165 81.9(6) . .
N34 Cd11 O165 92.4(7) . .
O71 Cd11 O165 169.4(6) . .
O167 Cd11 O165 89.9(5) . .
O162 Cd11 O164 82.3(5) . .
N34 Cd11 O164 81.3(6) . .
O71 Cd11 O164 86.9(5) . .
O167 Cd11 O164 177.8(5) . .
O165 Cd11 O164 88.0(5) . .
O162 Cd11 Yb1 85.3(4) . .
N34 Cd11 Yb1 105.5(5) . .
O71 Cd11 Yb1 34.6(4) . .
O167 Cd11 Yb1 71.1(4) . .
O165 Cd11 Yb1 155.3(4) . .
O164 Cd11 Yb1 111.1(4) . .
O149 Cd12 O46 101.5(7) . .
O149 Cd12 O151 97.5(6) . .
O46 Cd12 O151 93.6(7) . .
O149 Cd12 N23 163.1(7) . .
O46 Cd12 N23 80.3(7) . .
O151 Cd12 N23 99.2(7) . .
O149 Cd12 O147 84.6(6) . .
O46 Cd12 O147 171.0(6) . .
O151 Cd12 O147 92.2(6) . .
N23 Cd12 O147 92.0(7) . .
O149 Cd12 O146 82.7(6) . .
O46 Cd12 O146 86.5(6) . .
O151 Cd12 O146 179.7(7) . .
N23 Cd12 O146 80.6(7) . .
O147 Cd12 O146 87.6(6) . .
O149 Cd12 Yb4 83.8(5) . .
O46 Cd12 Yb4 30.8(5) . .
O151 Cd12 Yb4 71.2(5) . .
N23 Cd12 Yb4 104.3(6) . .
O147 Cd12 Yb4 158.2(4) . .
O146 Cd12 Yb4 109.0(4) . .
O145 Cd13 O50 148.9(7) . .
O145 Cd13 O143 108.1(7) . .
O50 Cd13 O143 74.1(7) . .
O145 Cd13 O146 56.6(6) . .
O50 Cd13 O146 92.5(6) . .
O143 Cd13 O146 92.4(6) . .
O145 Cd13 O49 103.4(8) . .
O50 Cd13 O49 70.2(7) . .
O143 Cd13 O49 144.2(7) . .
O146 Cd13 O49 90.9(7) . .
O145 Cd13 Cl6 100.2(5) . .
O50 Cd13 Cl6 110.1(5) . .
O143 Cd13 Cl6 99.8(5) . .
O146 Cd13 Cl6 156.5(5) . .
O49 Cd13 Cl6 90.7(6) . .
O145 Cd13 C528 27.3(6) . .
O50 Cd13 C528 122.1(6) . .
O143 Cd13 C528 99.3(6) . .
O146 Cd13 C528 29.6(6) . .
O49 Cd13 C528 100.9(6) . .
Cl6 Cd13 C528 127.5(6) . .
O50 Cd14 O148 131.9(7) . .
O50 Cd14 O143 73.7(7) . .
O148 Cd14 O143 94.4(6) . .
O50 Cd14 O54 155.5(6) . .
O148 Cd14 O54 70.2(6) . .
O143 Cd14 O54 96.8(6) . .
O50 Cd14 N25 87.9(7) . .
O148 Cd14 N25 109.8(7) . .
O143 Cd14 N25 155.6(7) . .
O54 Cd14 N25 93.4(6) . .
O50 Cd14 O53 91.2(6) . .
O148 Cd14 O53 135.1(6) . .
O143 Cd14 O53 85.5(6) . .
O54 Cd14 O53 65.2(5) . .
N25 Cd14 O53 78.8(7) . .
O50 Cd14 C532 106.0(5) . .
O148 Cd14 C532 26.2(5) . .
O143 Cd14 C532 90.8(5) . .
O54 Cd14 C532 96.4(5) . .
N25 Cd14 C532 109.9(5) . .
O53 Cd14 C532 160.6(5) . .
O50 Cd14 Yb5 153.1(5) . .
O148 Cd14 Yb5 38.3(5) . .
O143 Cd14 Yb5 81.8(5) . .
O54 Cd14 Yb5 37.4(4) . .
N25 Cd14 Yb5 118.6(5) . .
O53 Cd14 Yb5 97.9(4) . .
C532 Cd14 Yb5 62.7(5) . .
O141 Cd15 N29 100.6(7) . .
O141 Cd15 O139 141.4(6) . .
N29 Cd15 O139 116.6(6) . .
O141 Cd15 O58 96.3(6) . .
N29 Cd15 O58 79.2(7) . .
O139 Cd15 O58 81.8(5) . .
O141 Cd15 O140 89.9(6) . .
N29 Cd15 O140 151.7(6) . .
O139 Cd15 O140 52.3(5) . .
O58 Cd15 O140 73.6(5) . .
O141 Cd15 Cl5 88.5(5) . .
N29 Cd15 Cl5 105.2(6) . .
O139 Cd15 Cl5 91.2(4) . .
O58 Cd15 Cl5 172.9(4) . .
O140 Cd15 Cl5 101.2(4) . .
O141 Cd15 Yb5 78.1(5) . .
N29 Cd15 Yb5 114.6(5) . .
O139 Cd15 Yb5 77.4(4) . .
O58 Cd15 Yb5 37.6(4) . .
O140 Cd15 Yb5 41.9(4) . .
Cl5 Cd15 Yb5 139.6(2) . .
O139 Cd16 O62 81.2(5) . .
O139 Cd16 Cl4 95.6(4) . .
O62 Cd16 Cl4 157.2(4) . .
O139 Cd16 Cl1 168.8(4) . 2_767
O62 Cd16 Cl1 88.9(4) . 2_767
Cl4 Cd16 Cl1 91.6(2) . 2_767
O139 Cd16 Cl7 83.5(4) . .
O62 Cd16 Cl7 84.5(4) . .
Cl4 Cd16 Cl7 117.7(3) . .
Cl1 Cd16 Cl7 100.8(2) 2_767 .
O139 Cd16 O61 87.8(6) . .
O62 Cd16 O61 62.4(6) . .
Cl4 Cd16 O61 95.0(5) . .
Cl1 Cd16 O61 83.1(4) 2_767 .
Cl7 Cd16 O61 146.8(5) . .
N39 Cd17 O62 79.8(6) . .
N39 Cd17 O138 90.5(6) . .
O62 Cd17 O138 166.4(5) . .
N39 Cd17 Cl7 156.1(5) . .
O62 Cd17 Cl7 85.9(4) . .
O138 Cd17 Cl7 99.9(4) . .
N39 Cd17 Cl5 98.4(5) . .
O62 Cd17 Cl5 89.2(4) . .
O138 Cd17 Cl5 101.7(4) . .
Cl7 Cd17 Cl5 100.4(2) . .
O66 Cd18 O136 74.5(6) . .
O66 Cd18 O137 134.7(6) . .
O136 Cd18 O137 89.7(5) . .
O66 Cd18 N31 85.2(6) . .
O136 Cd18 N31 159.7(6) . .
O137 Cd18 N31 105.5(6) . .
O66 Cd18 O70 146.3(6) . .
O136 Cd18 O70 98.6(5) . .
O137 Cd18 O70 77.0(5) . .
N31 Cd18 O70 98.0(6) . .
O66 Cd18 O69 84.6(6) . .
O136 Cd18 O69 97.6(5) . .
O137 Cd18 O69 140.3(5) . .
N31 Cd18 O69 79.4(6) . .
O70 Cd18 O69 63.3(5) . .
O66 Cd18 Yb6 154.9(4) . .
O136 Cd18 Yb6 80.4(4) . .
O137 Cd18 Yb6 42.3(4) . .
N31 Cd18 Yb6 119.9(5) . .
O70 Cd18 Yb6 39.6(4) . .
O69 Cd18 Yb6 100.5(4) . .
O66 Cd19 O136 73.9(6) . .
O66 Cd19 O65 70.2(6) . .
O136 Cd19 O65 142.2(5) . .
O66 Cd19 Cl2 166.3(5) . .
O136 Cd19 Cl2 117.2(4) . .
O65 Cd19 Cl2 97.0(4) . .
O66 Cd19 Cl1 92.6(5) . .
O136 Cd19 Cl1 82.6(4) . .
O65 Cd19 Cl1 110.4(5) . .
Cl2 Cd19 Cl1 96.6(2) . .
O66 Cd19 Cl2 88.3(5) . 2_767
O136 Cd19 Cl2 86.1(4) . 2_767
O65 Cd19 Cl2 81.2(4) . 2_767
Cl2 Cd19 Cl2 84.8(2) . 2_767
Cl1 Cd19 Cl2 167.9(3) . 2_767
N35 Cd20 O74 77.9(6) . .
N35 Cd20 O133 156.3(6) . .
O74 Cd20 O133 114.6(5) . .
N35 Cd20 O153 97.6(6) . .
O74 Cd20 O153 94.2(5) . .
O133 Cd20 O153 101.3(5) . .
N35 Cd20 O158 87.1(6) . .
O74 Cd20 O158 164.9(5) . .
O133 Cd20 O158 79.1(5) . .
O153 Cd20 O158 89.1(5) . .
N35 Cd20 O132 86.6(6) . .
O74 Cd20 O132 82.0(5) . .
O133 Cd20 O132 76.0(5) . .
O153 Cd20 O132 173.7(6) . .
O158 Cd20 O132 96.0(5) . .
N35 Cd20 O134 144.3(6) . .
O74 Cd20 O134 66.8(5) . .
O133 Cd20 O134 54.5(5) . .
O153 Cd20 O134 80.2(5) . .
O158 Cd20 O134 128.3(5) . .
O132 Cd20 O134 93.6(5) . .
N35 Cd20 C522 161.3(5) . .
O74 Cd20 C522 87.5(5) . .
O133 Cd20 C522 28.6(5) . .
O153 Cd20 C522 95.1(5) . .
O158 Cd20 C522 106.9(5) . .
O132 Cd20 C522 79.8(5) . .
O134 Cd20 C522 26.7(5) . .
N35 Cd20 Yb6 109.0(5) . .
O74 Cd20 Yb6 35.8(4) . .
O133 Cd20 Yb6 90.2(4) . .
O153 Cd20 Yb6 73.3(4) . .
O158 Cd20 Yb6 157.2(4) . .
O132 Cd20 Yb6 100.9(4) . .
O134 Cd20 Yb6 35.9(3) . .
C522 Cd20 Yb6 61.8(5) . .
O131 Cd21 O156 112.9(7) . .
O131 Cd21 O78 142.8(7) . .
O156 Cd21 O78 75.7(6) . .
O131 Cd21 O77 99.8(7) . .
O156 Cd21 O77 134.2(7) . .
O78 Cd21 O77 59.2(6) . .
O131 Cd21 Cl3 101.0(5) . .
O156 Cd21 Cl3 98.4(5) . .
O78 Cd21 Cl3 113.8(5) . .
O77 Cd21 Cl3 106.0(5) . .
O131 Cd21 O132 53.3(6) . .
O156 Cd21 O132 93.5(6) . .
O78 Cd21 O132 91.1(6) . .
O77 Cd21 O132 80.8(6) . .
Cl3 Cd21 O132 154.3(4) . .
O131 Cd21 C520 27.7(5) . .
O156 Cd21 C520 104.7(5) . .
O78 Cd21 C520 116.0(5) . .
O77 Cd21 C520 89.5(5) . .
Cl3 Cd21 C520 128.7(4) . .
O132 Cd21 C520 25.6(4) . .
N37 Cd22 O42 103.8(5) . .
N37 Cd22 O156 154.6(5) . .
O42 Cd22 O156 96.5(6) . .
N37 Cd22 O157 112.2(5) . .
O42 Cd22 O157 67.3(6) . .
O156 Cd22 O157 89.5(6) . .
N37 Cd22 O78 80.0(5) . .
O42 Cd22 O78 146.1(6) . .
O156 Cd22 O78 74.6(6) . .
O157 Cd22 O78 143.1(6) . .
N37 Cd22 O41 85.1(6) . .
O42 Cd22 O41 67.9(6) . .
O156 Cd22 O41 88.6(6) . .
O157 Cd22 O41 134.6(6) . .
O78 Cd22 O41 79.1(6) . .
N37 Cd22 Yb4 126.5(2) . .
O42 Cd22 Yb4 35.6(4) . .
O156 Cd22 Yb4 78.7(4) . .
O157 Cd22 Yb4 37.5(4) . .
O78 Cd22 Yb4 153.2(4) . .
O41 Cd22 Yb4 98.1(5) . .
O94 Cd23 O96 98.3(6) . .
O94 Cd23 O26 93.7(5) . .
O96 Cd23 O26 108.6(6) . .
O94 Cd23 N13 96.8(6) . .
O96 Cd23 N13 163.2(6) . .
O26 Cd23 N13 77.7(6) . .
O94 Cd23 O97 178.7(5) . .
O96 Cd23 O97 81.8(6) . .
O26 Cd23 O97 85.0(5) . .
N13 Cd23 O97 83.3(6) . .
O94 Cd23 O108 90.9(5) . .
O96 Cd23 O108 84.3(5) . .
O26 Cd23 O108 165.5(5) . .
N13 Cd23 O108 88.1(6) . .
O97 Cd23 O108 90.5(5) . .
O94 Cd23 Yb12 73.0(4) . .
O96 Cd23 Yb12 84.7(4) . .
O26 Cd23 Yb12 34.2(4) . .
N13 Cd23 Yb12 106.9(4) . .
O97 Cd23 Yb12 105.7(4) . .
O108 Cd23 Yb12 158.9(3) . .
O30 Cd24 O98 148.8(7) . .
O30 Cd24 O101 75.4(6) . .
O98 Cd24 O101 117.0(7) . .
O30 Cd24 Cl27 110.0(5) . .
O98 Cd24 Cl27 96.5(6) . .
O101 Cd24 Cl27 100.0(5) . .
O30 Cd24 O97 99.7(6) . .
O98 Cd24 O97 53.7(6) . .
O101 Cd24 O97 92.0(6) . .
Cl27 Cd24 O97 150.0(4) . .
O30 Cd24 O29 68.7(7) . .
O98 Cd24 O29 93.1(7) . .
O101 Cd24 O29 143.8(6) . .
Cl27 Cd24 O29 95.6(5) . .
O97 Cd24 O29 90.4(6) . .
O30 Cd24 C506 126.8(5) . .
O98 Cd24 C506 26.6(5) . .
O101 Cd24 C506 102.8(5) . .
Cl27 Cd24 C506 122.3(5) . .
O97 Cd24 C506 27.6(5) . .
O29 Cd24 C506 95.8(6) . .
O30 Cd25 N15 83.5(5) . .
O30 Cd25 O107 131.0(6) . .
N15 Cd25 O107 110.6(6) . .
O30 Cd25 O34 153.5(6) . .
N15 Cd25 O34 100.2(5) . .
O107 Cd25 O34 72.5(6) . .
O30 Cd25 O101 76.7(6) . .
N15 Cd25 O101 158.3(6) . .
O107 Cd25 O101 89.4(6) . .
O34 Cd25 O101 93.7(6) . .
O30 Cd25 O33 87.4(6) . .
N15 Cd25 O33 81.3(7) . .
O107 Cd25 O33 139.7(6) . .
O34 Cd25 O33 67.5(6) . .
O101 Cd25 O33 88.9(6) . .
O30 Cd25 Yb11 154.6(4) . .
N15 Cd25 Yb11 120.9(3) . .
O107 Cd25 Yb11 37.8(4) . .
O34 Cd25 Yb11 38.0(4) . .
O101 Cd25 Yb11 80.1(4) . .
O33 Cd25 Yb11 102.5(4) . .
O104 Cd26 O106 98.4(6) . .
O104 Cd26 N19 166.1(6) . .
O106 Cd26 N19 95.4(6) . .
O104 Cd26 O38 101.3(6) . .
O106 Cd26 O38 94.4(6) . .
N19 Cd26 O38 78.9(6) . .
O104 Cd26 O83 88.0(5) . .
O106 Cd26 O83 93.8(6) . .
N19 Cd26 O83 89.7(6) . .
O38 Cd26 O83 166.5(6) . .
O104 Cd26 O81 82.6(5) . .
O106 Cd26 O81 176.3(6) . .
N19 Cd26 O81 83.5(5) . .
O38 Cd26 O81 88.8(5) . .
O83 Cd26 O81 82.8(5) . .
O104 Cd26 Yb11 81.4(4) . .
O106 Cd26 Yb11 71.7(5) . .
N19 Cd26 Yb11 104.4(4) . .
O38 Cd26 Yb11 32.9(4) . .
O83 Cd26 Yb11 160.4(4) . .
O81 Cd26 Yb11 111.9(3) . .
O82 Cd27 O2 151.3(7) . .
O82 Cd27 O85 107.6(7) . .
O2 Cd27 O85 75.5(6) . .
O82 Cd27 Cl25 98.0(6) . .
O2 Cd27 Cl25 108.7(5) . .
O85 Cd27 Cl25 105.4(4) . .
O82 Cd27 O81 51.4(6) . .
O2 Cd27 O81 100.4(6) . .
O85 Cd27 O81 94.0(5) . .
Cl25 Cd27 O81 148.1(4) . .
O82 Cd27 O1 102.1(8) . .
O2 Cd27 O1 68.6(7) . .
O85 Cd27 O1 144.0(7) . .
Cl25 Cd27 O1 89.8(6) . .
O81 Cd27 O1 88.9(6) . .
O85 Cd28 O2 78.1(6) . .
O85 Cd28 O84 88.9(5) . .
O2 Cd28 O84 135.1(6) . .
O85 Cd28 N1 159.1(7) . .
O2 Cd28 N1 83.2(8) . .
O84 Cd28 N1 111.1(7) . .
O85 Cd28 O6 94.7(5) . .
O2 Cd28 O6 151.2(6) . .
O84 Cd28 O6 71.6(5) . .
N1 Cd28 O6 97.3(7) . .
O85 Cd28 O5 85.0(6) . .
O2 Cd28 O5 86.0(6) . .
O84 Cd28 O5 135.9(5) . .
N1 Cd28 O5 84.4(7) . .
O6 Cd28 O5 65.4(6) . .
O85 Cd28 Yb10 78.8(4) . .
O2 Cd28 Yb10 156.3(5) . .
O84 Cd28 Yb10 39.0(3) . .
N1 Cd28 Yb10 120.5(7) . .
O6 Cd28 Yb10 37.0(4) . .
O5 Cd28 Yb10 97.2(4) . .
O90 Cd29 O88 129.7(5) . .
O90 Cd29 O10 98.9(7) . .
O88 Cd29 O10 82.6(6) . .
O90 Cd29 N5 113.6(6) . .
O88 Cd29 N5 116.3(6) . .
O10 Cd29 N5 82.1(7) . .
O90 Cd29 Cl28 86.5(5) . .
O88 Cd29 Cl28 91.4(4) . .
O10 Cd29 Cl28 173.6(5) . .
N5 Cd29 Cl28 98.9(6) . .
O90 Cd29 O87 80.8(5) . .
O88 Cd29 O87 51.7(5) . .
O10 Cd29 O87 71.8(5) . .
N5 Cd29 O87 152.1(7) . .
Cl28 Cd29 O87 106.0(4) . .
O90 Cd29 Yb10 75.0(5) . .
O88 Cd29 Yb10 77.5(4) . .
O10 Cd29 Yb10 37.0(4) . .
N5 Cd29 Yb10 117.5(5) . .
Cl28 Cd29 Yb10 143.28(16) . .
O87 Cd29 Yb10 40.6(3) . .
O14 Cd30 O88 85.4(5) . .
O14 Cd30 Cl31 158.8(5) . .
O88 Cd30 Cl31 93.2(4) . .
O14 Cd30 O13 65.6(6) . .
O88 Cd30 O13 94.8(5) . .
Cl31 Cd30 O13 93.5(4) . .
O14 Cd30 Cl29 83.8(5) . .
O88 Cd30 Cl29 84.2(4) . .
Cl31 Cd30 Cl29 117.2(3) . .
O13 Cd30 Cl29 149.3(4) . .
O14 Cd30 Cl26 88.6(5) . 2_657
O88 Cd30 Cl26 169.0(4) . 2_657
Cl31 Cd30 Cl26 89.1(3) . 2_657
O13 Cd30 Cl26 74.3(4) . 2_657
Cl29 Cd30 Cl26 104.4(2) . 2_657
O91 Cd31 O14 171.3(6) . .
O91 Cd31 N7 93.4(6) . .
O14 Cd31 N7 82.7(6) . .
O91 Cd31 Cl29 94.3(4) . .
O14 Cd31 Cl29 86.6(5) . .
N7 Cd31 Cl29 157.1(4) . .
O91 Cd31 Cl28 99.8(4) . .
O14 Cd31 Cl28 88.5(5) . .
N7 Cd31 Cl28 101.8(4) . .
Cl29 Cd31 Cl28 98.2(2) . .
O18 Cd32 O100 75.6(5) . .
O18 Cd32 Cl26 104.2(5) . .
O100 Cd32 Cl26 88.3(4) . .
O18 Cd32 Cl19 100.3(5) . .
O100 Cd32 Cl19 101.9(4) . .
Cl26 Cd32 Cl19 155.2(3) . .
O18 Cd32 O17 61.8(5) . .
O100 Cd32 O17 136.3(5) . .
Cl26 Cd32 O17 92.9(4) . .
Cl19 Cd32 O17 95.1(4) . .
O100 Cd33 O92 89.7(6) . .
O100 Cd33 O18 78.3(6) . .
O92 Cd33 O18 134.6(6) . .
O100 Cd33 N9 160.9(6) . .
O92 Cd33 N9 101.4(6) . .
O18 Cd33 N9 82.9(6) . .
O100 Cd33 O22 101.3(5) . .
O92 Cd33 O22 77.5(5) . .
O18 Cd33 O22 147.6(5) . .
N9 Cd33 O22 96.3(6) . .
O100 Cd33 O21 94.5(6) . .
O92 Cd33 O21 140.1(6) . .
O18 Cd33 O21 84.9(5) . .
N9 Cd33 O21 87.0(6) . .
O22 Cd33 O21 62.8(5) . .
O100 Cd33 Yb12 82.5(4) . .
O92 Cd33 Yb12 42.3(4) . .
O18 Cd33 Yb12 160.6(4) . .
N9 Cd33 Yb12 116.2(4) . .
O22 Cd33 Yb12 39.9(3) . .
O21 Cd33 Yb12 98.9(3) . .
O128 Cd34 O27 94.1(9) . .
O128 Cd34 O31 85.2(9) . .
O27 Cd34 O31 152.1(7) . .
O128 Cd34 N16 167.1(9) . .
O27 Cd34 N16 97.1(7) . .
O31 Cd34 N16 82.0(6) . .
O128 Cd34 O125 90.9(9) . .
O27 Cd34 O125 73.7(6) . .
O31 Cd34 O125 134.2(7) . .
N16 Cd34 O125 98.4(7) . .
O128 Cd34 O126 81.7(9) . .
O27 Cd34 O126 128.1(6) . .
O31 Cd34 O126 79.5(7) . .
N16 Cd34 O126 96.4(8) . .
O125 Cd34 O126 54.8(6) . .
O128 Cd34 O28 73.3(12) . .
O27 Cd34 O28 75.1(10) . .
O31 Cd34 O28 78.0(10) . .
N16 Cd34 O28 103.3(11) . .
O125 Cd34 O28 143.7(10) . .
O126 Cd34 O28 147.5(11) . .
O128 Cd34 Cd35 48.6(8) . .
O27 Cd34 Cd35 126.3(5) . .
O31 Cd34 Cd35 39.0(5) . .
N16 Cd34 Cd35 118.8(4) . .
O125 Cd34 Cd35 131.0(5) . .
O126 Cd34 Cd35 88.5(5) . .
O28 Cd34 Cd35 59.4(9) . .
O128 Cd34 Yb8 79.1(8) . .
O27 Cd34 Yb8 37.6(4) . .
O31 Cd34 Yb8 162.9(5) . .
N16 Cd34 Yb8 113.8(4) . .
O125 Cd34 Yb8 40.5(5) . .
O126 Cd34 Yb8 91.6(4) . .
O28 Cd34 Yb8 103.5(9) . .
Cd35 Cd34 Yb8 127.06(14) . .
O31 Cd35 O185 86.9(6) . .
O31 Cd35 O32 71.1(7) . .
O185 Cd35 O32 92.4(6) . .
O31 Cd35 O128 75.1(9) . .
O185 Cd35 O128 78.7(8) . .
O32 Cd35 O128 145.4(8) . .
O31 Cd35 O190 149.0(8) . .
O185 Cd35 O190 62.8(5) . .
O32 Cd35 O190 101.8(11) . .
O128 Cd35 O190 103.4(11) . .
O31 Cd35 Cl22 116.0(7) . .
O185 Cd35 Cl22 156.3(6) . .
O32 Cd35 Cl22 89.6(6) . .
O128 Cd35 Cl22 111.8(8) . .
O190 Cd35 Cl22 93.7(6) . .
O31 Cd35 C175 25.6(7) . .
O185 Cd35 C175 105.4(6) . .
O32 Cd35 C175 53.8(8) . .
O128 Cd35 C175 96.1(8) . .
O190 Cd35 C175 154.0(10) . .
Cl22 Cd35 C175 94.8(6) . .
O31 Cd35 C474 124.6(8) . .
O185 Cd35 C474 38.0(8) . .
O32 Cd35 C474 99.0(9) . .
O128 Cd35 C474 94.2(8) . .
O190 Cd35 C474 24.7(8) . .
Cl22 Cd35 C474 118.4(8) . .
C175 Cd35 C474 138.2(8) . .
O31 Cd35 Cd34 39.7(6) . .
O185 Cd35 Cd34 90.4(4) . .
O32 Cd35 Cd34 110.4(5) . .
O128 Cd35 Cd34 37.5(7) . .
O190 Cd35 Cd34 138.8(8) . .
Cl22 Cd35 Cd34 111.0(5) . .
C175 Cd35 Cd34 58.7(8) . .
C474 Cd35 Cd34 121.8(8) . .
O126 Cd36 O35 162.7(6) . .
O126 Cd36 O129 92.0(7) . .
O35 Cd36 O129 93.8(7) . .
O126 Cd36 O189 80.3(8) . .
O35 Cd36 O189 113.7(7) . .
O129 Cd36 O189 105.2(7) . .
O126 Cd36 N18 88.2(8) . .
O35 Cd36 N18 74.9(7) . .
O129 Cd36 N18 96.8(7) . .
O189 Cd36 N18 155.4(8) . .
O126 Cd36 O185 90.2(6) . .
O35 Cd36 O185 84.2(6) . .
O129 Cd36 O185 177.8(6) . .
O189 Cd36 O185 74.8(6) . .
N18 Cd36 O185 83.6(7) . .
O126 Cd36 C470 105.5(5) . .
O35 Cd36 C470 90.5(5) . .
O129 Cd36 C470 92.6(5) . .
O189 Cd36 C470 27.8(6) . .
N18 Cd36 C470 163.1(6) . .
O185 Cd36 C470 86.4(5) . .
O126 Cd36 Yb7 159.2(5) . .
O35 Cd36 Yb7 37.0(4) . .
O129 Cd36 Yb7 73.1(5) . .
O189 Cd36 Yb7 89.5(6) . .
N18 Cd36 Yb7 107.6(6) . .
O185 Cd36 Yb7 104.6(3) . .
C470 Cd36 Yb7 61.9(5) . .
O111 Cd37 O3 140.0(7) . .
O111 Cd37 N2 103.8(9) . .
O3 Cd37 N2 83.2(10) . .
O111 Cd37 O110 91.8(7) . .
O3 Cd37 O110 83.8(8) . .
N2 Cd37 O110 164.3(10) . .
O111 Cd37 O39 74.5(5) . .
O3 Cd37 O39 145.5(8) . .
N2 Cd37 O39 89.8(8) . .
O110 Cd37 O39 96.0(7) . .
O111 Cd37 Yb7 40.8(3) . .
O3 Cd37 Yb7 165.5(6) . .
N2 Cd37 Yb7 111.2(8) . .
O110 Cd37 Yb7 81.6(5) . .
O39 Cd37 Yb7 37.7(4) . .
O3 Cd38 Cl24 95.5(7) . .
O3 Cd38 O110 75.3(7) . .
Cl24 Cd38 O110 104.0(6) . .
O3 Cd38 Cl21 128.8(8) . .
Cl24 Cd38 Cl21 132.5(6) . .
O110 Cd38 Cl21 103.2(7) . .
O3 Cd38 O4 69.1(10) . .
Cl24 Cd38 O4 92.0(9) . .
O110 Cd38 O4 142.1(10) . .
Cl21 Cd38 O4 89.8(9) . .
N4 Cd39 O7 85.0(10) . .
N4 Cd39 O112 96.0(10) . .
O7 Cd39 O112 168.3(7) . .
N4 Cd39 Cl30 156.9(7) . .
O7 Cd39 Cl30 82.6(6) . .
O112 Cd39 Cl30 92.4(5) . .
N4 Cd39 Cl23 99.6(7) . .
O7 Cd39 Cl23 90.9(5) . .
O112 Cd39 Cl23 100.4(5) . .
Cl30 Cd39 Cl23 100.0(3) . .
N4 Cd39 Cl24 73.6(7) . .
O7 Cd39 Cl24 78.9(6) . .
O112 Cd39 Cl24 90.2(6) . .
Cl30 Cd39 Cl24 84.8(4) . .
Cl23 Cd39 Cl24 168.1(3) . .
O7 Cd40 O113 84.7(7) . .
O7 Cd40 Cl17 156.6(6) . .
O113 Cd40 Cl17 100.7(5) . .
O7 Cd40 O8 65.0(8) . .
O113 Cd40 O8 86.7(7) . .
Cl17 Cd40 O8 92.4(7) . .
O7 Cd40 Cl16 81.1(8) . .
O113 Cd40 Cl16 165.3(7) . .
Cl17 Cd40 Cl16 91.0(6) . .
O8 Cd40 Cl16 83.8(8) . .
O7 Cd40 Cl30 84.8(6) . .
O113 Cd40 Cl30 87.9(5) . .
Cl17 Cd40 Cl30 117.9(3) . .
O8 Cd40 Cl30 149.6(7) . .
Cl16 Cd40 Cl30 94.6(6) . .
O115 Cd41 O11 93.4(6) . .
O115 Cd41 N6 102.8(7) . .
O11 Cd41 N6 82.2(8) . .
O115 Cd41 O113 134.3(6) . .
O11 Cd41 O113 88.8(6) . .
N6 Cd41 O113 122.6(8) . .
O115 Cd41 Cl23 89.3(5) . .
O11 Cd41 Cl23 176.2(5) . .
N6 Cd41 Cl23 99.6(7) . .
O113 Cd41 Cl23 87.4(5) . .
O115 Cd41 C482 108.9(6) . .
O11 Cd41 C482 81.0(5) . .
N6 Cd41 C482 144.8(7) . .
O113 Cd41 C482 26.8(6) . .
Cl23 Cd41 C482 95.7(6) . .
O115 Cd41 O114 83.8(6) . .
O11 Cd41 O114 70.0(6) . .
N6 Cd41 O114 151.9(8) . .
O113 Cd41 O114 54.3(6) . .
Cl23 Cd41 O114 107.8(4) . .
C482 Cd41 O114 27.8(6) . .
O115 Cd41 Yb9 77.6(5) . .
O11 Cd41 Yb9 34.0(4) . .
N6 Cd41 Yb9 114.9(7) . .
O113 Cd41 Yb9 79.4(5) . .
Cl23 Cd41 Yb9 144.9(2) . .
C482 Cd41 Yb9 59.6(6) . .
O114 Cd41 Yb9 39.2(4) . .
O119 Cd42 O121 92.2(8) . .
O119 Cd42 N10 148.8(9) . .
O121 Cd42 N10 116.8(9) . .
O119 Cd42 O19 74.2(8) . .
O121 Cd42 O19 136.6(7) . .
N10 Cd42 O19 76.6(8) . .
O119 Cd42 O15 97.8(7) . .
O121 Cd42 O15 68.0(6) . .
N10 Cd42 O15 103.4(7) . .
O19 Cd42 O15 153.1(6) . .
O119 Cd42 O16 86.4(8) . .
O121 Cd42 O16 133.7(6) . .
N10 Cd42 O16 81.5(9) . .
O19 Cd42 O16 87.2(7) . .
O15 Cd42 O16 66.4(6) . .
O119 Cd42 Yb9 80.9(6) . .
O121 Cd42 Yb9 38.7(4) . .
N10 Cd42 Yb9 128.7(6) . .
O19 Cd42 Yb9 154.7(5) . .
O15 Cd42 Yb9 35.1(4) . .
O16 Cd42 Yb9 95.9(5) . .
O19 Cd43 O119 75.4(7) . .
O19 Cd43 Cl18 101.9(6) . .
O119 Cd43 Cl18 99.2(6) . .
O19 Cd43 O20 66.7(7) . .
O119 Cd43 O20 142.0(8) . .
Cl18 Cd43 O20 91.7(6) . .
O19 Cd43 Cl20 105.3(7) . .
O119 Cd43 Cl20 98.2(7) . .
Cl18 Cd43 Cl20 150.6(5) . .
O20 Cd43 Cl20 89.0(7) . .
O123 Cd44 O117 93.1(8) . .
O123 Cd44 N12 97.8(7) . .
O117 Cd44 N12 164.2(8) . .
O123 Cd44 O23 96.8(6) . .
O117 Cd44 O23 111.3(7) . .
N12 Cd44 O23 78.9(6) . .
O123 Cd44 O122 92.0(6) . .
O117 Cd44 O122 84.2(7) . .
N12 Cd44 O122 83.9(6) . .
O23 Cd44 O122 161.6(6) . .
O123 Cd44 Cl20 172.4(6) . .
O117 Cd44 Cl20 79.3(6) . .
N12 Cd44 Cl20 89.8(7) . .
O23 Cd44 Cl20 85.5(6) . .
O122 Cd44 Cl20 87.9(5) . .
O123 Cd44 Yb8 74.4(5) . .
O117 Cd44 Yb8 85.5(5) . .
N12 Cd44 Yb8 108.5(5) . .
O23 Cd44 Yb8 35.2(4) . .
O122 Cd44 Yb8 162.5(4) . .
Cl20 Cd44 Yb8 104.1(4) . .
Br41 Br23 C268 62.3(11) . .
Br23 Br41 C268 64.4(12) . .
Cd16 Cl1 Cd19 121.3(3) 2_767 .
Cd19 Cl2 Cd19 95.2(2) . 2_767
Cd15 Cl5 Cd17 108.3(3) . .
Cd17 Cl7 Cd16 89.7(3) . .
Cd7 Cl11 Cd6 88.4(3) . .
Cd5 Cl13 Cd6 119.4(4) . .
Cd8 Cl15 Cd6 108.0(3) . .
Cd43 Cl20 Cd44 122.8(7) . .
Cd41 Cl23 Cd39 113.6(3) . .
Cd38 Cl24 Cd39 126.8(5) . .
Cd32 Cl26 Cd30 126.7(3) . 2_657
Cd29 Cl28 Cd31 111.8(2) . .
Cd31 Cl29 Cd30 88.1(2) . .
Cd40 Cl30 Cd39 88.1(3) . .
C8 N1 C9 117(3) . .
C8 N1 Cd28 124(2) . .
C9 N1 Cd28 117.9(19) . .
C15 N2 C14 112(3) . .
C15 N2 Cd37 125(2) . .
C14 N2 Cd37 123(2) . .
C30 N3 C31 122(3) . .
C30 N3 Yb10 122(2) . .
C31 N3 Yb10 112.4(18) . .
C37 N4 C36 107(3) . .
C37 N4 Cd39 128(3) . .
C36 N4 Cd39 125(2) . .
C52 N5 C53 130(2) . .
C52 N5 Cd29 118.2(19) . .
C53 N5 Cd29 111.3(14) . .
C59 N6 C58 120(3) . .
C59 N6 Cd41 128(2) . .
C58 N6 Cd41 111.1(18) . .
C74 N7 C75 125.8(14) . .
C74 N7 Cd31 117.7(10) . .
C75 N7 Cd31 115.2(10) . .
C81 N8 C80 120.2(15) . .
C81 N8 Yb9 120.1(12) . .
C80 N8 Yb9 119.3(12) . .
C96 N9 C97 119.6(15) . .
C96 N9 Cd33 123.2(11) . .
C97 N9 Cd33 115.6(11) . .
C103 N10 C102 103(2) . .
C103 N10 Cd42 146(2) . .
C102 N10 Cd42 110.0(12) . .
C118 N11 C119 111.6(15) . .
C118 N11 Yb12 131.8(12) . .
C119 N11 Yb12 116.2(11) . .
C125 N12 C124 117.6(15) . .
C125 N12 Cd44 122.2(14) . .
C124 N12 Cd44 120.1(11) . .
C140 N13 C141 118.7(14) . .
C140 N13 Cd23 122.8(11) . .
C141 N13 Cd23 117.5(10) . .
C147 N14 C146 107.3(18) . .
C147 N14 Yb8 133.3(15) . .
C146 N14 Yb8 119.4(10) . .
C162 N15 C163 114.1(16) . .
C162 N15 Cd25 126.8(12) . .
C163 N15 Cd25 116.8(10) . .
C169 N16 C168 122(2) . .
C169 N16 Cd34 117.4(17) . .
C168 N16 Cd34 114.8(15) . .
C184 N17 C185 118.4(15) . .
C184 N17 Yb11 120.5(12) . .
C185 N17 Yb11 121.1(10) . .
C191 N18 C190 126(2) . .
C191 N18 Cd36 117(2) . .
C190 N18 Cd36 107.7(13) . .
C206 N19 C207 119.7(16) . .
C206 N19 Cd26 118.4(12) . .
C207 N19 Cd26 121.3(10) . .
C213 N20 C212 111.4(16) . .
C213 N20 Yb7 132.8(15) . .
C212 N20 Yb7 115.5(12) . .
C228 N21 C229 112.2(17) . .
C228 N21 Yb4 124.3(14) . .
C229 N21 Yb4 122.9(12) . .
C235 N22 C234 112.3(14) . .
C235 N22 Cd3 126.3(12) . .
C234 N22 Cd3 118.5(12) . .
C250 N23 C251 123.8(18) . .
C250 N23 Cd12 124.6(16) . .
C251 N23 Cd12 111.4(12) . .
C257 N24 C256 119(2) . .
C257 N24 Yb2 125.6(17) . .
C256 N24 Yb2 115.1(13) . .
C272 N25 C273 126(2) . .
C272 N25 Cd14 115.3(17) . .
C273 N25 Cd14 118.1(13) . .
C279 N26 C278 121(2) . .
C279 N26 Cd4 123.7(16) . .
C278 N26 Cd4 114.1(13) . .
C294 N27 C295 123.6(17) . .
C294 N27 Yb5 121.1(14) . .
C295 N27 Yb5 115.2(10) . .
C301 N28 C300 106.1(19) . .
C301 N28 Cd6 138.1(17) . .
C300 N28 Cd6 115.6(14) . .
C316 N29 C317 113.3(15) . .
C316 N29 Cd15 132.3(13) . .
C317 N29 Cd15 113.9(11) . .
C323 N30 C322 112.3(17) . .
C323 N30 Cd8 125.1(14) . .
C322 N30 Cd8 122.1(13) . .
C360 N31 C361 124.1(17) . .
C360 N31 Cd18 120.0(12) . .
C361 N31 Cd18 114.4(12) . .
C367 N32 C366 111.4(18) . .
C367 N32 Cd9 130.5(15) . .
C366 N32 Cd9 117.9(14) . .
C382 N33 C383 126.4(15) . .
C382 N33 Yb6 116.8(12) . .
C383 N33 Yb6 116.7(9) . .
C389 N34 C388 115.5(17) . .
C389 N34 Cd11 130.2(14) . .
C388 N34 Cd11 113.9(12) . .
C426 N35 C427 113.8(14) . .
C426 N35 Cd20 128.0(12) . .
C427 N35 Cd20 117.7(10) . .
C433 N36 C432 103.8(15) . .
C433 N36 Yb1 131.3(10) . .
C432 N36 Yb1 124.5(11) . .
C448 N37 C449 112.9(9) . .
C448 N37 Cd22 134.7(10) . .
C449 N37 Cd22 112.3(9) . .
C455 N38 C454 122.0(19) . .
C455 N38 Cd1 122.4(17) . .
C454 N38 Cd1 115.5(11) . .
C338 N39 C339 114.4(14) . .
C338 N39 Cd17 127.5(11) . .
C339 N39 Cd17 118.0(10) . .
C345 N40 C344 112.0(17) . .
C345 N40 Yb3 126.2(14) . .
C344 N40 Yb3 120.5(11) . .
C2 O1 C1 120(3) . .
C2 O1 Cd27 116(2) . .
C1 O1 Cd27 121(2) . .
C7 O2 Cd27 123.0(19) . .
C7 O2 Cd28 131(2) . .
Cd27 O2 Cd28 104.9(7) . .
C21 O3 Cd37 136.2(14) . .
C21 O3 Cd38 119.5(13) . .
Cd37 O3 Cd38 104.1(9) . .
C20 O4 C22 120(4) . .
C20 O4 Cd38 110(2) . .
C22 O4 Cd38 128(3) . .
C24 O5 C23 121(2) . .
C24 O5 Cd28 113.8(18) . .
C23 O5 Cd28 123.7(16) . .
C29 O6 Yb10 132.5(18) . .
C29 O6 Cd28 121.5(19) . .
Yb10 O6 Cd28 104.1(6) . .
C43 O7 Cd40 128(2) . .
C43 O7 Cd39 127(2) . .
Cd40 O7 Cd39 104.2(9) . .
C42 O8 C44 114(3) . .
C42 O8 Cd40 119(3) . .
C44 O8 Cd40 127(2) . .
C46 O9 C45 116(2) . .
C46 O9 Yb10 118(2) . .
C45 O9 Yb10 125.6(13) . .
C51 O10 Cd29 130(2) . .
C51 O10 Yb10 123(2) . .
Cd29 O10 Yb10 107.1(8) . .
C65 O11 Cd41 123.4(18) . .
C65 O11 Yb9 122.3(19) . .
Cd41 O11 Yb9 112.8(8) . .
C64 O12 C66 122(2) . .
C64 O12 Yb9 110.0(19) . .
C66 O12 Yb9 127.6(17) . .
C68 O13 C67 121.9(17) . .
C68 O13 Cd30 106.6(13) . .
C67 O13 Cd30 121.3(13) . .
C73 O14 Cd31 130.0(13) . .
C73 O14 Cd30 116.2(12) . .
Cd31 O14 Cd30 101.5(7) . .
C87 O15 Yb9 134.5(9) . .
C87 O15 Cd42 115.3(9) . .
Yb9 O15 Cd42 106.7(6) . .
C86 O16 C88 114.1(13) . .
C86 O16 Cd42 119.1(11) . .
C88 O16 Cd42 122.6(12) . .
C89 O17 C90 104.1(15) . .
C89 O17 Cd32 117.8(9) . .
C90 O17 Cd32 132.2(11) . .
C95 O18 Cd33 131.5(11) . .
C95 O18 Cd32 121.6(11) . .
Cd33 O18 Cd32 103.1(7) . .
C109 O19 Cd43 125.9(19) . .
C109 O19 Cd42 131.5(19) . .
Cd43 O19 Cd42 102.1(8) . .
C108 O20 C110 113(2) . .
C108 O20 Cd43 118.3(16) . .
C110 O20 Cd43 124.6(13) . .
C112 O21 C111 109.5(14) . .
C112 O21 Cd33 120.7(9) . .
C111 O21 Cd33 128.5(10) . .
C117 O22 Yb12 136.9(10) . .
C117 O22 Cd33 121.6(11) . .
Yb12 O22 Cd33 99.8(5) . .
C131 O23 Yb8 129.4(13) . .
C131 O23 Cd44 122.0(12) . .
Yb8 O23 Cd44 108.2(7) . .
C130 O24 C132 111.9(17) . .
C130 O24 Yb8 117.0(12) . .
C132 O24 Yb8 131.1(12) . .
C134 O25 C133 121.0(14) . .
C134 O25 Yb12 115.3(10) . .
C133 O25 Yb12 120.8(10) . .
C139 O26 Cd23 126.9(10) . .
C139 O26 Yb12 119.2(10) . .
Cd23 O26 Yb12 113.0(6) . .
C153 O27 Cd34 119.8(12) . .
C153 O27 Yb8 130.3(12) . .
Cd34 O27 Yb8 108.7(7) . .
C154 O28 C152 94(3) . .
C154 O28 Cd34 127(3) . .
C152 O28 Cd34 93.2(18) . .
C156 O29 C155 120.1(16) . .
C156 O29 Cd24 119.5(12) . .
C155 O29 Cd24 117.4(11) . .
C161 O30 Cd25 134.9(12) . .
C161 O30 Cd24 116.1(12) . .
Cd25 O30 Cd24 108.0(7) . .
C175 O31 Cd35 103.2(17) . .
C175 O31 Cd34 123.8(18) . .
Cd35 O31 Cd34 101.2(8) . .
C176 O32 C174 134(2) . .
C176 O32 Cd35 111.3(14) . .
C174 O32 Cd35 101.2(16) . .
C178 O33 C177 111.4(18) . .
C178 O33 Cd25 119.5(16) . .
C177 O33 Cd25 127.1(10) . .
C183 O34 Cd25 117.9(16) . .
C183 O34 Yb11 136.5(16) . .
Cd25 O34 Yb11 104.8(6) . .
C197 O35 Cd36 124.2(14) . .
C197 O35 Yb7 123.6(15) . .
Cd36 O35 Yb7 108.2(7) . .
C196 O36 C198 116.1(16) . .
C196 O36 Yb7 115.2(12) . .
C198 O36 Yb7 128.6(10) . .
C200 O37 C199 117.9(15) . .
C200 O37 Yb11 115.0(12) . .
C199 O37 Yb11 127.0(10) . .
C205 O38 Yb11 129.7(13) . .
C205 O38 Cd26 117.1(13) . .
Yb11 O38 Cd26 113.2(7) . .
C219 O39 Yb7 134(2) . .
C219 O39 Cd37 121(2) . .
Yb7 O39 Cd37 104.0(6) . .
C220 O40 C218 133(3) . .
C222 O41 C221 117.5(19) . .
C222 O41 Cd22 118.2(14) . .
C221 O41 Cd22 124.3(11) . .
C227 O42 Cd22 119.9(13) . .
C227 O42 Yb4 127.4(12) . .
Cd22 O42 Yb4 109.2(6) . .
C241 O43 Yb2 127.9(13) . .
C241 O43 Cd3 114.7(12) . .
Yb2 O43 Cd3 116.5(8) . .
C240 O44 C242 119.5(15) . .
C240 O44 Yb2 117.6(12) . .
C242 O44 Yb2 122.5(9) . .
C244 O45 C243 119.0(18) . .
C244 O45 Yb4 109.6(14) . .
C243 O45 Yb4 131.3(10) . .
C249 O46 Cd12 120.3(15) . .
C249 O46 Yb4 120.5(15) . .
Cd12 O46 Yb4 119.1(8) . .
C263 O47 Cd4 119.4(13) . .
C263 O47 Yb2 128.9(12) . .
Cd4 O47 Yb2 108.0(7) . .
C262 O48 C264 115(2) . .
C262 O48 Cd4 107.8(18) . .
C264 O48 Cd4 132.2(12) . .
C266 O49 C265 131(2) . .
C266 O49 Cd13 107(2) . .
C265 O49 Cd13 120.0(13) . .
C271 O50 Cd14 128.3(17) . .
C271 O50 Cd13 118.0(16) . .
Cd14 O50 Cd13 109.2(8) . .
C285 O51 Cd5 116.3(16) . .
C285 O51 Cd4 134.3(17) . .
Cd5 O51 Cd4 105.2(9) . .
C284 O52 C286 111(2) . .
C284 O52 Cd5 113.6(18) . .
C286 O52 Cd5 114.3(18) . .
C288 O53 C287 114.4(18) . .
C288 O53 Cd14 118.2(14) . .
C287 O53 Cd14 124.4(11) . .
C293 O54 Yb5 134.2(12) . .
C293 O54 Cd14 119.7(13) . .
Yb5 O54 Cd14 103.6(6) . .
C307 O55 Cd7 122.7(15) . .
C307 O55 Cd6 129.4(17) . .
Cd7 O55 Cd6 100.4(7) . .
C306 O56 C308 125(2) . .
C306 O56 Cd7 105.2(16) . .
C308 O56 Cd7 120.3(11) . .
C310 O57 C309 108.7(13) . .
C310 O57 Yb5 119.8(10) . .
C309 O57 Yb5 131.3(9) . .
C315 O58 Yb5 128.9(12) . .
C315 O58 Cd15 127.3(12) . .
Yb5 O58 Cd15 103.8(6) . .
C329 O59 Yb3 123.7(13) . .
C329 O59 Cd8 124.2(13) . .
Yb3 O59 Cd8 110.7(6) . .
C328 O60 C330 121.4(12) . .
C328 O60 Yb3 119.1(12) . .
C330 O60 Yb3 119.1(11) . .
C332 O61 C331 109.0(16) . .
C332 O61 Cd16 113.9(10) . .
C331 O61 Cd16 119.9(12) . .
C337 O62 Cd17 133.2(13) . .
C337 O62 Cd16 117.5(12) . .
Cd17 O62 Cd16 99.9(6) . .
C351 O63 Yb3 136.5(13) . .
C351 O63 Cd9 114.5(12) . .
Yb3 O63 Cd9 108.4(7) . .
C350 O64 C352 114.6(17) . .
C350 O64 Cd9 109.3(13) . .
C352 O64 Cd9 120.6(10) . .
C354 O65 C353 115.9(16) . .
C354 O65 Cd19 114.1(13) . .
C353 O65 Cd19 123.5(10) . .
C359 O66 Cd19 122.7(14) . .
C359 O66 Cd18 128.5(14) . .
Cd19 O66 Cd18 108.2(7) . .
C373 O67 Cd9 131.3(13) . .
C373 O67 Cd10 123.9(13) . .
Cd9 O67 Cd10 104.6(6) . .
C372 O68 C374 121(2) . .
C372 O68 Cd10 111.4(17) . .
C374 O68 Cd10 123.5(12) . .
C375 O69 C376 119.0(16) . .
C375 O69 Cd18 121.1(11) . .
C376 O69 Cd18 118.8(12) . .
C381 O70 Yb6 131.0(11) . .
C381 O70 Cd18 127.2(11) . .
Yb6 O70 Cd18 100.3(6) . .
C395 O71 Yb1 122.7(13) . .
C395 O71 Cd11 126.9(13) . .
Yb1 O71 Cd11 110.5(6) . .
C394 O72 C396 103.6(16) . .
C394 O72 Yb1 120.4(12) . .
C396 O72 Yb1 133.9(11) . .
C419 O73 C420 118.4(15) . .
C419 O73 Yb6 124.2(9) . .
C420 O73 Yb6 117.4(12) . .
C425 O74 Cd20 127.5(10) . .
C425 O74 Yb6 123.0(11) . .
Cd20 O74 Yb6 109.0(6) . .
C439 O75 Cd1 123.0(13) . .
C439 O75 Yb1 127.1(12) . .
Cd1 O75 Yb1 102.8(7) . .
C438 O76 C440 98.9(17) . .
C438 O76 Cd1 122.7(13) . .
C440 O76 Cd1 137.8(12) . .
C442 O77 C441 112.8(17) . .
C442 O77 Cd21 135.2(14) . .
C441 O77 Cd21 110.9(11) . .
C447 O78 Cd21 129.2(11) . .
C447 O78 Cd22 125.3(11) . .
Cd21 O78 Cd22 103.8(7) . .
C461 O79 Cd1 132(3) . .
C461 O79 Cd2 124(3) . .
Cd1 O79 Cd2 102.7(8) . .
C460 O80 C462 114(3) . .
C460 O80 Cd2 133(3) . .
C462 O80 Cd2 113.2(14) . .
C492 O81 Cd27 92.6(15) . .
C492 O81 Cd26 129.8(15) . .
Cd27 O81 Cd26 134.2(6) . .
C492 O82 Cd27 109.7(14) . .
C494 O83 Cd26 125.2(10) . .
C494 O84 Cd28 109.3(10) . .
C494 O84 Yb10 142.3(11) . .
Cd28 O84 Yb10 104.3(5) . .
C490 O85 Cd28 129.4(9) . .
C490 O85 Cd27 129.5(9) . .
Cd28 O85 Cd27 100.4(6) . .
C490 O86 Yb10 158.2(11) . .
C502 O87 Yb10 124.6(12) . .
C502 O87 Cd29 84.7(11) . .
Yb10 O87 Cd29 95.2(5) . .
C502 O88 Cd29 102.7(10) . .
C502 O88 Cd30 132.5(10) . .
Cd29 O88 Cd30 124.7(6) . .
C512 O89 Yb10 145.1(11) . .
C512 O90 Cd29 132.9(11) . .
C516 O91 Cd31 132.8(13) . .
C516 O92 Cd33 111.8(12) . .
C516 O92 Yb12 136.6(12) . .
Cd33 O92 Yb12 100.8(6) . .
C514 O93 Yb12 140.4(10) . .
C514 O94 Cd23 133.4(10) . .
C508 O95 Yb12 161.5(10) . .
C508 O96 Cd23 110.8(10) . .
C506 O97 Cd23 140.8(11) . .
C506 O97 Cd24 87.9(11) . .
Cd23 O97 Cd24 130.0(7) . .
C506 O98 Cd24 95.4(12) . .
C510 O99 Yb12 153.0(11) . .
C510 O100 Cd33 119.9(10) . .
C510 O100 Cd32 133.8(10) . .
Cd33 O100 Cd32 103.0(6) . .
C498 O101 Cd24 135.8(11) . .
C498 O101 Cd25 120.9(11) . .
Cd24 O101 Cd25 99.7(6) . .
C498 O102 Yb11 148.7(11) . .
C496 O103 Yb11 159.9(12) . .
C496 O104 Cd26 115.2(12) . .
C500 O105 Yb11 137.8(11) . .
C500 O106 Cd26 133.4(12) . .
C504 O107 Cd25 107.4(12) . .
C504 O107 Yb11 136.5(11) . .
Cd25 O107 Yb11 105.0(7) . .
C504 O108 Cd23 131.9(11) . .
C468 O109 Yb7 145.1(14) . .
C468 O110 Cd37 128.7(16) . .
C468 O110 Cd38 132.5(16) . .
Cd37 O110 Cd38 96.1(8) . .
C472 O111 Cd37 120.8(14) . .
C472 O111 Yb7 130.6(14) . .
Cd37 O111 Yb7 104.4(5) . .
C472 O112 Cd39 131.0(14) . .
C482 O113 Cd40 140.6(12) . .
C482 O113 Cd41 88.6(11) . .
Cd40 O113 Cd41 130.7(8) . .
C482 O114 Yb9 127.8(11) . .
C482 O114 Cd41 75.1(10) . .
Yb9 O114 Cd41 96.5(5) . .
C484 O115 Cd41 123.0(11) . .
C484 O116 Yb9 137.7(11) . .
C478 O117 Cd44 102.2(17) . .
C478 O118 Yb8 146.9(19) . .
C488 O119 Cd42 119.8(15) . .
C488 O119 Cd43 133.2(16) . .
Cd42 O119 Cd43 107.0(9) . .
C488 O120 Yb9 138.4(12) . .
C486 O121 Cd42 108.9(15) . .
C486 O121 Yb9 140.6(15) . .
Cd42 O121 Yb9 106.4(7) . .
C486 O122 Cd44 125.8(15) . .
C480 O123 Cd44 129.8(15) . .
C480 O124 Yb8 143.3(15) . .
C466 O125 Cd34 96.5(11) . .
C466 O125 Yb8 149.7(12) . .
Cd34 O125 Yb8 101.4(7) . .
C466 O126 Cd36 130.2(12) . .
C466 O126 Cd34 87.1(11) . .
Cd36 O126 Cd34 134.9(8) . .
C476 O127 Yb8 143.2(14) . .
C476 O128 Cd34 143(2) . .
C476 O128 Cd35 122.7(18) . .
Cd34 O128 Cd35 93.9(11) . .
C464 O129 Cd36 134.7(13) . .
C464 O130 Yb7 147.5(13) . .
C520 O131 Cd21 97.9(10) . .
C520 O132 Cd20 140.1(12) . .
C520 O132 Cd21 79.3(11) . .
Cd20 O132 Cd21 129.2(7) . .
C522 O133 Cd20 92.4(10) . .
C522 O134 Yb6 162.1(11) . .
C522 O134 Cd20 81.4(11) . .
Yb6 O134 Cd20 102.0(6) . .
C544 O135 Yb6 145.2(10) . .
C544 O136 Cd18 122.7(10) . .
C544 O136 Cd19 132.4(10) . .
Cd18 O136 Cd19 103.2(6) . .
C538 O137 Cd18 111.1(12) . .
C538 O137 Yb6 144.2(12) . .
Cd18 O137 Yb6 99.8(5) . .
C538 O138 Cd17 136.4(12) . .
C542 O139 Cd15 100.6(13) . .
C542 O139 Cd16 130.7(13) . .
Cd15 O139 Cd16 128.4(7) . .
C542 O140 Yb5 120.4(12) . .
C542 O140 Cd15 86.0(12) . .
Yb5 O140 Cd15 94.7(6) . .
C540 O141 Cd15 124.6(10) . .
C540 O142 Yb5 136.5(11) . .
C534 O143 Cd13 136.7(12) . .
C534 O143 Cd14 119.7(12) . .
Cd13 O143 Cd14 103.0(7) . .
C534 O144 Yb5 146.3(11) . .
C528 O145 Cd13 98.2(12) . .
C528 O146 Cd13 87.3(11) . .
C528 O146 Cd12 135.8(11) . .
Cd13 O146 Cd12 134.7(7) . .
C532 O147 Cd12 135.6(12) . .
C532 O148 Cd14 98.8(11) . .
C532 O148 Yb5 144.7(12) . .
Cd14 O148 Yb5 104.8(7) . .
C524 O149 Cd12 107.2(13) . .
C524 O150 Yb4 156.3(14) . .
C530 O151 Cd12 135.9(11) . .
C530 O152 Yb4 135.4(11) . .
C536 O153 Cd20 129.1(10) . .
C536 O154 Yb6 138.3(11) . .
C518 O155 Yb4 144.4(11) . .
C518 O156 Cd21 123.1(12) . .
C518 O156 Cd22 130.2(12) . .
Cd21 O156 Cd22 105.9(7) . .
C526 O157 Cd22 103.1(12) . .
C526 O157 Yb4 141.0(12) . .
Cd22 O157 Yb4 106.0(6) . .
C526 O158 Cd20 133.8(12) . .
C558 O159 Cd3 123.8(11) . .
C558 O160 Cd1 117.5(13) . .
C558 O160 Yb1 136.2(12) . .
Cd1 O160 Yb1 100.4(7) . .
C546 O161 Yb1 159.6(11) . .
C546 O162 Cd11 103.9(14) . .
C552 O163 Cd10 100.2(10) . .
C552 O164 Cd11 131.8(11) . .
C552 O164 Cd10 89.6(11) . .
Cd11 O164 Cd10 135.3(6) . .
C548 O165 Cd11 133.5(11) . .
C548 O166 Cd9 107.2(11) . .
C548 O166 Yb3 137.0(11) . .
Cd9 O166 Yb3 107.8(6) . .
C554 O167 Cd11 133.8(10) . .
C554 O168 Yb1 142.7(10) . .
C556 O169 Cd9 117.8(12) . .
C556 O169 Cd10 141.0(12) . .
Cd9 O169 Cd10 101.0(7) . .
C556 O170 Yb3 143.7(13) . .
C568 O171 Yb3 136.7(10) . .
C568 O172 Cd8 125.0(10) . .
C560 O173 Yb3 134.2(12) . .
C560 O174 Cd8 106.0(11) . .
C560 O174 Cd7 134.8(11) . .
Cd8 O174 Cd7 118.2(7) . .
C570 O175 Cd6 127.4(13) . .
C570 O176 Cd4 116.6(15) . .
C570 O176 Yb2 135.5(14) . .
Cd4 O176 Yb2 104.1(8) . .
C572 O177 Cd4 116.1(15) . .
C572 O177 Cd5 140.2(15) . .
Cd4 O177 Cd5 102.1(7) . .
C572 O178 Yb2 143.8(15) . .
C566 O180 Yb2 139.7(11) . .
C564 O181 Cd3 104.1(15) . .
C564 O182 Yb2 169.0(15) . .
C562 O183 Cd3 137.9(15) . .
C562 O183 Cd2 87.6(11) . .
Cd3 O183 Cd2 132.7(9) . .
C562 O184 Cd2 96.8(11) . .
C474 O185 Cd35 84.2(6) . .
C474 O185 Cd36 142.3(6) . .
Cd35 O185 Cd36 132.3(5) . .
C566 O187 Cd3 128.9(13) . .
C550 O188 Yb1 136.1(13) . .
C470 O189 Cd36 96.3(12) . .
C474 O190 Cd35 89(2) . .
C470 O191 Yb7 160.8(13) . .
C550 O192 Cd2 139.2(13) . .
C550 O192 Cd1 112.4(12) . .
Cd2 O192 Cd1 103.1(7) . .
O1 C1 H1A 109.5 . .
O1 C1 H1B 109.5 . .
H1A C1 H1B 109.5 . .
O1 C1 H1C 109.5 . .
H1A C1 H1C 109.5 . .
H1B C1 H1C 109.5 . .
O1 C2 C3 131(4) . .
O1 C2 C7 120(3) . .
C3 C2 C7 109(3) . .
C4 C3 C2 120(3) . .
C4 C3 H3A 120.1 . .
C2 C3 H3A 120.1 . .
C3 C4 C5 137(4) . .
C3 C4 Br1 110(3) . .
C5 C4 Br1 106(3) . .
C4 C5 C6 100(3) . .
C4 C5 H5A 129.9 . .
C6 C5 H5A 129.9 . .
C7 C6 C8 123(3) . .
C7 C6 C5 126(3) . .
C8 C6 C5 109(3) . .
C6 C7 O2 124(3) . .
C6 C7 C2 123(3) . .
O2 C7 C2 113(3) . .
N1 C8 C6 134(3) . .
N1 C8 H8A 113.2 . .
C6 C8 H8A 113.2 . .
N1 C9 C10 109(3) . .
N1 C9 H9A 110.0 . .
C10 C9 H9A 110.0 . .
N1 C9 H9B 110.0 . .
C10 C9 H9B 110.0 . .
H9A C9 H9B 108.4 . .
C9 C10 C11 125(4) . .
C9 C10 H10K 106.0 . .
C11 C10 H10K 106.0 . .
C9 C10 H10A 106.0 . .
C11 C10 H10A 106.0 . .
H10K C10 H10A 106.3 . .
C10 C11 C12 94(3) . .
C10 C11 H11M 112.9 . .
C12 C11 H11M 112.9 . .
C10 C11 H11A 112.9 . .
C12 C11 H11A 112.9 . .
H11M C11 H11A 110.3 . .
C13 C12 C11 122(4) . .
C13 C12 H12O 106.8 . .
C11 C12 H12O 106.8 . .
C13 C12 H12A 106.8 . .
C11 C12 H12A 106.8 . .
H12O C12 H12A 106.7 . .
C14 C13 C12 101(4) . .
C14 C13 H13J 111.6 . .
C12 C13 H13J 111.6 . .
C14 C13 H13A 111.6 . .
C12 C13 H13A 111.6 . .
H13J C13 H13A 109.4 . .
C13 C14 N2 101(3) . .
C13 C14 H14A 111.6 . .
N2 C14 H14A 111.6 . .
C13 C14 H14B 111.6 . .
N2 C14 H14B 111.6 . .
H14A C14 H14B 109.4 . .
N2 C15 C16 130(3) . .
N2 C15 H15A 114.8 . .
C16 C15 H15A 114.8 . .
C21 C16 C17 120.0 . .
C21 C16 C15 123.0(14) . .
C17 C16 C15 116.5(14) . .
C18 C17 C16 120.0 . .
C18 C17 H17A 120.0 . .
C16 C17 H17A 120.0 . .
C17 C18 C19 120.0 . .
C17 C18 Br12 116.4(2) . .
C19 C18 Br12 122.9(2) . .
C18 C19 C20 120.0 . .
C18 C19 H19A 120.0 . .
C20 C19 H19A 120.0 . .
O4 C20 C21 123.6(17) . .
O4 C20 C19 116.2(17) . .
C21 C20 C19 120.0 . .
O3 C21 C20 117.9(9) . .
O3 C21 C16 121.8(9) . .
C20 C21 C16 120.0 . .
O4 C22 H22A 109.5 . .
O4 C22 H22B 109.4 . .
H22A C22 H22B 109.5 . .
O4 C22 H22C 109.5 . .
H22A C22 H22C 109.5 . .
H22B C22 H22C 109.5 . .
O5 C23 H23A 109.5 . .
O5 C23 H23B 109.5 . .
H23A C23 H23B 109.5 . .
O5 C23 H23C 109.5 . .
H23A C23 H23C 109.5 . .
H23B C23 H23C 109.5 . .
C25 C24 C29 131(3) . .
C25 C24 O5 116(3) . .
C29 C24 O5 112(3) . .
C26 C25 C24 113(3) . .
C26 C25 H25A 123.6 . .
C24 C25 H25A 123.6 . .
C27 C26 C25 124(3) . .
C27 C26 Br2 114(3) . .
C25 C26 Br2 121(3) . .
C26 C27 C28 118(3) . .
C26 C27 H27A 120.9 . .
C28 C27 H27A 120.9 . .
C29 C28 C27 121(3) . .
C29 C28 C30 124(3) . .
C27 C28 C30 115(3) . .
C28 C29 O6 126(3) . .
C28 C29 C24 112(3) . .
O6 C29 C24 122(3) . .
N3 C30 C28 129(3) . .
N3 C30 H30A 115.6 . .
C28 C30 H30A 115.7 . .
N3 C31 C32 108(2) . .
N3 C31 H31J 110.1 . .
C32 C31 H31J 110.1 . .
N3 C31 H31A 110.1 . .
C32 C31 H31A 110.1 . .
H31J C31 H31A 108.4 . .
C33 C32 C31 114(2) . .
C33 C32 H32A 108.7 . .
C31 C32 H32A 108.7 . .
C33 C32 H32B 108.7 . .
C31 C32 H32B 108.7 . .
H32A C32 H32B 107.6 . .
C32 C33 C34 111(2) . .
C32 C33 H33A 109.3 . .
C34 C33 H33A 109.3 . .
C32 C33 H33B 109.3 . .
C34 C33 H33B 109.3 . .
H33A C33 H33B 108.0 . .
C35 C34 C33 118(2) . .
C35 C34 H34A 107.8 . .
C33 C34 H34A 107.8 . .
C35 C34 H34B 107.8 . .
C33 C34 H34B 107.8 . .
H34A C34 H34B 107.1 . .
C34 C35 C36 119(3) . .
C34 C35 H35A 107.5 . .
C36 C35 H35A 107.5 . .
C34 C35 H35B 107.5 . .
C36 C35 H35B 107.5 . .
H35A C35 H35B 107.0 . .
C35 C36 N4 111(3) . .
C35 C36 H36A 109.5 . .
N4 C36 H36A 109.5 . .
C35 C36 H36B 109.5 . .
N4 C36 H36B 109.5 . .
H36A C36 H36B 108.0 . .
N4 C37 C38 127(4) . .
N4 C37 H37A 116.4 . .
C38 C37 H37A 116.4 . .
C43 C38 C37 128(4) . .
C43 C38 C39 122(4) . .
C37 C38 C39 110(4) . .
C38 C39 C40 104(3) . .
C38 C39 H39A 128.1 . .
C40 C39 H39A 128.1 . .
C41 C40 C39 137(4) . .
C41 C40 Br13 112(3) . .
C39 C40 Br13 110(3) . .
C40 C41 C42 119(4) . .
C40 C41 H41A 120.7 . .
C42 C41 H41A 120.7 . .
O8 C42 C41 132(4) . .
O8 C42 C43 119(4) . .
C41 C42 C43 109(3) . .
O7 C43 C38 123(3) . .
O7 C43 C42 108(3) . .
C38 C43 C42 129(3) . .
O8 C44 H44A 109.5 . .
O8 C44 H44B 109.5 . .
H44A C44 H44B 109.5 . .
O8 C44 H44C 109.5 . .
H44A C44 H44C 109.5 . .
H44B C44 H44C 109.5 . .
O9 C45 H45A 109.5 . .
O9 C45 H45B 109.5 . .
H45A C45 H45B 109.5 . .
O9 C45 H45C 109.5 . .
H45A C45 H45C 109.5 . .
H45B C45 H45C 109.5 . .
C51 C46 C47 133(4) . .
C51 C46 O9 109(3) . .
C47 C46 O9 116(3) . .
C46 C47 C48 106(3) . .
C46 C47 H47A 127.0 . .
C48 C47 H47A 127.0 . .
C49 C48 C47 125(3) . .
C49 C48 Br3 116(2) . .
C47 C48 Br3 117(3) . .
C50 C49 C48 122(3) . .
C50 C49 H49A 119.2 . .
C48 C49 H49A 119.2 . .
C49 C50 C51 118(3) . .
C49 C50 C52 119(3) . .
C51 C50 C52 122(3) . .
C46 C51 C50 115(4) . .
C46 C51 O10 122(4) . .
C50 C51 O10 123(4) . .
N5 C52 C50 141(3) . .
N5 C52 H52A 109.4 . .
C50 C52 H52A 109.4 . .
N5 C53 C54 106(2) . .
N5 C53 H53A 110.6 . .
C54 C53 H53A 110.6 . .
N5 C53 H53B 110.6 . .
C54 C53 H53B 110.6 . .
H53A C53 H53B 108.7 . .
C55 C54 C53 113.9(19) . .
C55 C54 H54A 108.8 . .
C53 C54 H54A 108.8 . .
C55 C54 H54B 108.8 . .
C53 C54 H54B 108.8 . .
H54A C54 H54B 107.7 . .
C54 C55 C56 120.2(19) . .
C54 C55 H55Q 107.3 . .
C56 C55 H55Q 107.3 . .
C54 C55 H55A 107.3 . .
C56 C55 H55A 107.3 . .
H55Q C55 H55A 106.9 . .
C57 C56 C55 119(2) . .
C57 C56 H56A 107.6 . .
C55 C56 H56A 107.6 . .
C57 C56 H56B 107.6 . .
C55 C56 H56B 107.6 . .
H56A C56 H56B 107.1 . .
C56 C57 C58 113(2) . .
C56 C57 H57A 109.0 . .
C58 C57 H57A 109.0 . .
C56 C57 H57B 109.0 . .
C58 C57 H57B 109.0 . .
H57A C57 H57B 107.8 . .
N6 C58 C57 117(2) . .
N6 C58 H58A 108.0 . .
C57 C58 H58A 108.0 . .
N6 C58 H58B 108.0 . .
C57 C58 H58B 108.0 . .
H58A C58 H58B 107.2 . .
N6 C59 C60 128(3) . .
N6 C59 H59A 116.2 . .
C60 C59 H59A 116.2 . .
C59 C60 C61 120(3) . .
C59 C60 C65 123(3) . .
C61 C60 C65 117(3) . .
C62 C61 C60 124(3) . .
C62 C61 H61A 117.9 . .
C60 C61 H61A 117.9 . .
C63 C62 C61 124(3) . .
C63 C62 Br14 122(3) . .
C61 C62 Br14 114(3) . .
C62 C63 C64 118(3) . .
C62 C63 H63A 121.2 . .
C64 C63 H63A 121.2 . .
O12 C64 C63 120(3) . .
O12 C64 C65 109(3) . .
C63 C64 C65 127(3) . .
O11 C65 C60 127(3) . .
O11 C65 C64 124(3) . .
C60 C65 C64 107(3) . .
O11 C65 Yb9 37.0(13) . .
C60 C65 Yb9 157(2) . .
C64 C65 Yb9 87.0(19) . .
O12 C66 H66A 109.5 . .
O12 C66 H66B 109.5 . .
H66A C66 H66B 109.5 . .
O12 C66 H66C 109.5 . .
H66A C66 H66C 109.5 . .
H66B C66 H66C 109.5 . .
O13 C67 H67A 109.5 . .
O13 C67 H67B 109.5 . .
H67A C67 H67B 109.5 . .
O13 C67 H67C 109.5 . .
H67A C67 H67C 109.5 . .
H67B C67 H67C 109.5 . .
C73 C68 C69 118(2) . .
C73 C68 O13 120.0(19) . .
C69 C68 O13 122(2) . .
C70 C69 C68 118(3) . .
C70 C69 H69A 121.2 . .
C68 C69 H69A 121.2 . .
C69 C70 C71 122(2) . .
C69 C70 Br4 118(2) . .
C71 C70 Br4 119.3(19) . .
C70 C71 C72 122(2) . .
C70 C71 H71A 119.2 . .
C72 C71 H71A 119.2 . .
C74 C72 C73 131(3) . .
C74 C72 C71 116(2) . .
C73 C72 C71 112(3) . .
C68 C73 C72 128(3) . .
C68 C73 O14 115(2) . .
C72 C73 O14 117(2) . .
N7 C74 C72 136(2) . .
N7 C74 H74A 112.2 . .
C72 C74 H74A 112.2 . .
C76 C75 N7 107(2) . .
C76 C75 H75A 110.3 . .
N7 C75 H75A 110.3 . .
C76 C75 H75B 110.3 . .
N7 C75 H75B 110.3 . .
H75A C75 H75B 108.5 . .
C75 C76 C77 116(3) . .
C75 C76 H76A 122.0 . .
C77 C76 H76A 122.0 . .
C76 C77 C78 101(2) . .
C77 C78 C79 121(3) . .
C77 C78 H78A 107.1 . .
C79 C78 H78A 107.1 . .
C77 C78 H78B 107.1 . .
C79 C78 H78B 107.1 . .
H78A C78 H78B 106.8 . .
C80 C79 C78 110(2) . .
C80 C79 H79A 109.8 . .
C78 C79 H79A 109.8 . .
C80 C79 H79B 109.8 . .
C78 C79 H79B 109.8 . .
H79A C79 H79B 108.2 . .
N8 C80 C79 107.9(17) . .
N8 C80 H80A 110.1 . .
C79 C80 H80A 110.1 . .
N8 C80 H80B 110.1 . .
C79 C80 H80B 110.1 . .
H80A C80 H80B 108.4 . .
N8 C81 C82 135(2) . .
N8 C81 H81A 112.7 . .
C82 C81 H81A 112.7 . .
C87 C82 C83 120.0 . .
C87 C82 C81 122.1(11) . .
C83 C82 C81 117.8(11) . .
C84 C83 C82 120.0 . .
C84 C83 H83A 120.0 . .
C82 C83 H83A 120.0 . .
C83 C84 C85 120.0 . .
C83 C84 Br15 119.02(14) . .
C85 C84 Br15 120.89(14) . .
C86 C85 C84 120.0 . .
C86 C85 H85A 120.0 . .
C84 C85 H85A 120.0 . .
O16 C86 C85 127.7(8) . .
O16 C86 C87 112.1(8) . .
C85 C86 C87 120.0 . .
C86 C87 C82 120.0 . .
C86 C87 O15 121.6(6) . .
C82 C87 O15 118.4(6) . .
O16 C88 H88A 109.5 . .
O16 C88 H88B 109.5 . .
H88A C88 H88B 109.5 . .
O16 C88 H88C 109.5 . .
H88A C88 H88C 109.5 . .
H88B C88 H88C 109.5 . .
O17 C89 H89A 109.4 . .
O17 C89 H89B 109.5 . .
H89A C89 H89B 109.5 . .
O17 C89 H89C 109.5 . .
H89A C89 H89C 109.5 . .
H89B C89 H89C 109.5 . .
C91 C90 C95 134(2) . .
C91 C90 O17 134(2) . .
C95 C90 O17 89.9(17) . .
C90 C91 C92 105(3) . .
C90 C91 H91A 127.4 . .
C92 C91 H91A 127.4 . .
C93 C92 C91 138(4) . .
C93 C92 Br5 119(3) . .
C91 C92 Br5 103(2) . .
C92 C93 C94 113(3) . .
C92 C93 H93A 123.5 . .
C94 C93 H93A 123.5 . .
C96 C94 C95 132(3) . .
C96 C94 C93 114(3) . .
C95 C94 C93 114(2) . .
C90 C95 C94 116(2) . .
C90 C95 O18 132(2) . .
C94 C95 O18 112(2) . .
N9 C96 C94 133(2) . .
N9 C96 H96A 113.3 . .
C94 C96 H96A 113.3 . .
N9 C97 C98 109.7(19) . .
N9 C97 H97A 109.7 . .
C98 C97 H97A 109.7 . .
N9 C97 H97B 109.7 . .
C98 C97 H97B 109.7 . .
H97A C97 H97B 108.2 . .
C97 C98 C99 123(2) . .
C97 C98 H98B 106.5 . .
C99 C98 H98B 106.5 . .
C97 C98 H98A 106.5 . .
C99 C98 H98A 106.5 . .
H98B C98 H98A 106.5 . .
C98 C99 C100 103(2) . .
C98 C99 H99A 111.2 . .
C100 C99 H99A 111.2 . .
C98 C99 H99B 111.2 . .
C100 C99 H99B 111.2 . .
H99A C99 H99B 109.1 . .
C101 C100 C99 91(3) . .
C101 C100 H10B 113.4 . .
C99 C100 H10B 113.4 . .
C101 C100 H10C 113.4 . .
C99 C100 H10C 113.4 . .
H10B C100 H10C 110.7 . .
C100 C101 C102 93(3) . .
C100 C101 H10D 113.2 . .
C102 C101 H10D 113.2 . .
C100 C101 H10E 113.2 . .
C102 C101 H10E 113.2 . .
H10D C101 H10E 110.5 . .
C101 C102 N10 110(3) . .
C101 C102 H10F 109.8 . .
N10 C102 H10F 109.8 . .
C101 C102 H10G 109.8 . .
N10 C102 H10G 109.8 . .
H10F C102 H10G 108.2 . .
N10 C103 C104 97(3) . .
N10 C103 H10H 131.3 . .
C104 C103 H10H 131.3 . .
C103 C104 C109 154(4) . .
C103 C104 C105 110.1(11) . .
C109 C104 C105 94(4) . .
C106 C105 C104 127(5) . .
C106 C105 H10I 116.4 . .
C104 C105 H10I 116.4 . .
C105 C106 C107 147(7) . .
C105 C106 Br16 124(4) . .
C107 C106 Br16 88(3) . .
C106 C107 C108 93(4) . .
C106 C107 H10J 133.7 . .
C108 C107 H10J 133.7 . .
O20 C108 C109 118(3) . .
O20 C108 C107 121(3) . .
C109 C108 C107 120(3) . .
O19 C109 C108 110(4) . .
O19 C109 C104 111(3) . .
C108 C109 C104 139(4) . .
O20 C110 H11B 109.5 . .
O20 C110 H11C 109.5 . .
H11B C110 H11C 109.5 . .
O20 C110 H11D 109.5 . .
H11B C110 H11D 109.5 . .
H11C C110 H11D 109.5 . .
O21 C111 H11E 109.5 . .
O21 C111 H11F 109.5 . .
H11E C111 H11F 109.5 . .
O21 C111 H11G 109.5 . .
H11E C111 H11G 109.5 . .
H11F C111 H11G 109.5 . .
C117 C112 O21 108.5(19) . .
C117 C112 C113 127(2) . .
O21 C112 C113 124(2) . .
C114 C113 C112 109(2) . .
C114 C113 H11H 125.5 . .
C112 C113 H11H 125.5 . .
C113 C114 C115 131(3) . .
C113 C114 Br6 113(2) . .
C115 C114 Br6 116(2) . .
C116 C115 C114 119(3) . .
C116 C115 H11I 120.7 . .
C114 C115 H11I 120.7 . .
C115 C116 C118 119(3) . .
C115 C116 C117 117(2) . .
C118 C116 C117 124(3) . .
O22 C117 C112 123(2) . .
O22 C117 C116 120(2) . .
C112 C117 C116 117(2) . .
N11 C118 C116 127(2) . .
N11 C118 H11J 116.6 . .
C116 C118 H11J 116.6 . .
C120 C119 N11 113.8(17) . .
C120 C119 H11K 108.8 . .
N11 C119 H11K 108.8 . .
C120 C119 H11L 108.8 . .
N11 C119 H11L 108.8 . .
H11K C119 H11L 107.7 . .
C121 C120 C119 108(2) . .
C121 C120 H12B 110.2 . .
C119 C120 H12B 110.2 . .
C121 C120 H12C 110.2 . .
C119 C120 H12C 110.2 . .
H12B C120 H12C 108.5 . .
C120 C121 C122 108(2) . .
C120 C121 H12D 110.1 . .
C122 C121 H12D 110.1 . .
C120 C121 H12E 110.1 . .
C122 C121 H12E 110.1 . .
H12D C121 H12E 108.4 . .
C123 C122 C121 108(2) . .
C123 C122 H12F 110.0 . .
C121 C122 H12F 110.0 . .
C123 C122 H12G 110.0 . .
C121 C122 H12G 110.0 . .
H12F C122 H12G 108.4 . .
C122 C123 C124 102(2) . .
C122 C123 H12H 111.4 . .
C124 C123 H12H 111.4 . .
C122 C123 H12I 111.4 . .
C124 C123 H12I 111.4 . .
H12H C123 H12I 109.2 . .
N12 C124 C123 107(2) . .
N12 C124 H12J 110.2 . .
C123 C124 H12J 110.2 . .
N12 C124 H12K 110.2 . .
C123 C124 H12K 110.2 . .
H12J C124 H12K 108.5 . .
C126 C125 N12 133(3) . .
C126 C125 H12L 113.6 . .
N12 C125 H12L 113.6 . .
C131 C126 C125 124(4) . .
C131 C126 C127 122(3) . .
C125 C126 C127 114(3) . .
C128 C127 C126 101(3) . .
C128 C127 H12M 129.5 . .
C126 C127 H12M 129.5 . .
C129 C128 C127 145(4) . .
C129 C128 Br17 111(3) . .
C127 C128 Br17 104(3) . .
C130 C129 C128 105(3) . .
C130 C129 H12N 127.6 . .
C128 C129 H12N 127.6 . .
C129 C130 O24 123(3) . .
C129 C130 C131 122(3) . .
O24 C130 C131 114(3) . .
C126 C131 C130 124(3) . .
C126 C131 O23 125(3) . .
C130 C131 O23 112(3) . .
O24 C132 H13B 109.5 . .
O24 C132 H13C 109.5 . .
H13B C132 H13C 109.5 . .
O24 C132 H13D 109.5 . .
H13B C132 H13D 109.5 . .
H13C C132 H13D 109.5 . .
O25 C133 H13E 109.5 . .
O25 C133 H13F 109.5 . .
H13E C133 H13F 109.5 . .
O25 C133 H13G 109.5 . .
H13E C133 H13G 109.5 . .
H13F C133 H13G 109.5 . .
C135 C134 C139 131(2) . .
C135 C134 O25 120(2) . .
C139 C134 O25 106.2(19) . .
C134 C135 C136 113(2) . .
C134 C135 H13H 123.4 . .
C136 C135 H13H 123.4 . .
C137 C136 C135 126(3) . .
C137 C136 Br7 117(2) . .
C135 C136 Br7 116(2) . .
C136 C137 C138 111(3) . .
C136 C137 H13I 124.6 . .
C138 C137 H13I 124.6 . .
C137 C138 C139 130(3) . .
C137 C138 C140 109(3) . .
C139 C138 C140 121(3) . .
O26 C139 C134 128(2) . .
O26 C139 C138 126(2) . .
C134 C139 C138 105(2) . .
O26 C139 Yb12 40.6(8) . .
C134 C139 Yb12 88.6(14) . .
C138 C139 Yb12 159.2(18) . .
N13 C140 C138 129(2) . .
N13 C140 H14C 115.3 . .
C138 C140 H14C 115.3 . .
N13 C141 C142 108.0(17) . .
N13 C141 H14D 110.1 . .
C142 C141 H14D 110.1 . .
N13 C141 H14E 110.1 . .
C142 C141 H14E 110.1 . .
H14D C141 H14E 108.4 . .
C143 C142 C141 108(2) . .
C143 C142 H14F 110.0 . .
C141 C142 H14F 110.0 . .
C143 C142 H14G 110.0 . .
C141 C142 H14G 110.0 . .
H14F C142 H14G 108.4 . .
C142 C143 C144 104(2) . .
C142 C143 H14H 110.9 . .
C144 C143 H14H 110.9 . .
C142 C143 H14I 110.9 . .
C144 C143 H14I 110.9 . .
H14H C143 H14I 109.0 . .
C145 C144 C143 105(2) . .
C145 C144 H14J 110.8 . .
C143 C144 H14J 110.8 . .
C145 C144 H14K 110.8 . .
C143 C144 H14K 110.8 . .
H14J C144 H14K 108.9 . .
C146 C145 C144 113(2) . .
C146 C145 H14L 109.0 . .
C144 C145 H14L 109.0 . .
C146 C145 H14M 109.0 . .
C144 C145 H14M 109.0 . .
H14L C145 H14M 107.8 . .
C145 C146 N14 115(2) . .
C145 C146 H14N 108.4 . .
N14 C146 H14N 108.4 . .
C145 C146 H14O 108.4 . .
N14 C146 H14O 108.4 . .
H14N C146 H14O 107.5 . .
N14 C147 C148 114(3) . .
N14 C147 H14P 122.8 . .
C148 C147 H14P 122.8 . .
C149 C148 C153 118(4) . .
C149 C148 C147 103(4) . .
C153 C148 C147 137(4) . .
C148 C149 C150 112(4) . .
C148 C149 H14R 123.8 . .
C150 C149 H14R 123.8 . .
C151 C150 C149 133(4) . .
C151 C150 Br18 101(2) . .
C149 C150 Br18 126(3) . .
C150 C151 C152 112(3) . .
C150 C151 H15B 123.8 . .
C152 C151 H15B 123.8 . .
C151 C152 C153 112(3) . .
C151 C152 O28 121(2) . .
C153 C152 O28 124(2) . .
C148 C153 O27 115(3) . .
C148 C153 C152 132(3) . .
O27 C153 C152 112(2) . .
O28 C154 H15C 109.5 . .
O28 C154 H15D 109.5 . .
H15C C154 H15D 109.5 . .
O28 C154 H15E 109.4 . .
H15C C154 H15E 109.5 . .
H15D C154 H15E 109.5 . .
O29 C155 H15F 109.5 . .
O29 C155 H15G 109.5 . .
H15F C155 H15G 109.5 . .
O29 C155 H15H 109.5 . .
H15F C155 H15H 109.5 . .
H15G C155 H15H 109.5 . .
C161 C156 O29 102(2) . .
C161 C156 C157 138(3) . .
O29 C156 C157 120(3) . .
C158 C157 C156 101(3) . .
C158 C157 H15I 129.6 . .
C156 C157 H15I 129.6 . .
C159 C158 C157 138(4) . .
C159 C158 Br8 116(3) . .
C157 C158 Br8 106(3) . .
C158 C159 C160 114(3) . .
C158 C159 H15J 123.2 . .
C160 C159 H15J 123.2 . .
C159 C160 C162 110(2) . .
C159 C160 C161 127(3) . .
C162 C160 C161 124(3) . .
O30 C161 C156 132(2) . .
O30 C161 C160 125(3) . .
C156 C161 C160 102(2) . .
N15 C162 C160 126(2) . .
N15 C162 H16A 117.0 . .
C160 C162 H16A 117.1 . .
C164 C163 N15 102.5(13) . .
C164 C163 H16B 111.3 . .
N15 C163 H16B 111.3 . .
C164 C163 H16C 111.3 . .
N15 C163 H16C 111.3 . .
H16B C163 H16C 109.2 . .
C163 C164 C165 132(2) . .
C163 C164 H16D 104.1 . .
C165 C164 H16D 104.1 . .
C163 C164 H16E 104.1 . .
C165 C164 H16E 104.1 . .
H16D C164 H16E 105.5 . .
C166 C165 C164 152(3) . .
C166 C165 H16N 98.7 . .
C164 C165 H16N 98.7 . .
C166 C165 H16F 98.7 . .
C164 C165 H16F 98.7 . .
H16N C165 H16F 103.9 . .
C165 C166 C167 95(2) . .
C165 C166 H16G 112.8 . .
C167 C166 H16G 112.8 . .
C165 C166 H16H 112.8 . .
C167 C166 H16H 112.8 . .
H16G C166 H16H 110.3 . .
C168 C167 C166 107.0(9) . .
C168 C167 H16M 110.3 . .
C166 C167 H16M 110.3 . .
C168 C167 H16I 110.3 . .
C166 C167 H16I 110.3 . .
H16M C167 H16I 108.6 . .
N16 C168 C167 97.4(14) . .
N16 C168 H16J 112.3 . .
C167 C168 H16J 112.3 . .
N16 C168 H16K 112.3 . .
C167 C168 H16K 112.3 . .
H16J C168 H16K 109.9 . .
N16 C169 C170 137(3) . .
N16 C169 H16L 111.3 . .
C170 C169 H16L 111.3 . .
C175 C170 C169 117(3) . .
C175 C170 C171 120(3) . .
C169 C170 C171 123(4) . .
C172 C171 C170 143(4) . .
C172 C171 H17B 108.3 . .
C170 C171 H17B 108.3 . .
C171 C172 C173 89(4) . .
C171 C172 Br19 130(4) . .
C173 C172 Br19 131(4) . .
C174 C173 C172 134(4) . .
C174 C173 H17C 113.2 . .
C172 C173 H17C 113.2 . .
O32 C174 C175 114(3) . .
O32 C174 C173 116(4) . .
C175 C174 C173 128(4) . .
O31 C175 C174 122(3) . .
O31 C175 C170 123(3) . .
C174 C175 C170 101(3) . .
O31 C175 Cd35 51.3(13) . .
C174 C175 Cd35 91(2) . .
C170 C175 Cd35 168(3) . .
O32 C176 H17D 109.5 . .
O32 C176 H17E 109.5 . .
H17D C176 H17E 109.5 . .
O32 C176 H17F 109.5 . .
H17D C176 H17F 109.5 . .
H17E C176 H17F 109.5 . .
O33 C177 H17G 109.5 . .
O33 C177 H17H 109.5 . .
H17G C177 H17H 109.5 . .
O33 C177 H17I 109.5 . .
H17G C177 H17I 109.5 . .
H17H C177 H17I 109.5 . .
C179 C178 O33 131(3) . .
C179 C178 C183 122(3) . .
O33 C178 C183 107(3) . .
C178 C179 C180 116(3) . .
C178 C179 H17J 122.1 . .
C180 C179 H17J 122.1 . .
C179 C180 C181 133(3) . .
C179 C180 Br9 117(2) . .
C181 C180 Br9 110(2) . .
C180 C181 C182 115(3) . .
C180 C181 H18A 122.6 . .
C182 C181 H18A 122.6 . .
C184 C182 C181 116(2) . .
C184 C182 C183 122(2) . .
C181 C182 C183 116(3) . .
O34 C183 C182 117(3) . .
O34 C183 C178 125(3) . .
C182 C183 C178 117(3) . .
N17 C184 C182 131(2) . .
N17 C184 H18C 114.3 . .
C182 C184 H18C 114.3 . .
N17 C185 C186 105(2) . .
N17 C185 H18D 110.6 . .
C186 C185 H18D 110.6 . .
N17 C185 H18E 110.6 . .
C186 C185 H18E 110.6 . .
H18D C185 H18E 108.8 . .
C187 C186 C185 107(2) . .
C187 C186 H18F 110.3 . .
C185 C186 H18F 110.3 . .
C187 C186 H18G 110.3 . .
C185 C186 H18G 110.3 . .
H18F C186 H18G 108.6 . .
C186 C187 C188 110(2) . .
C186 C187 H18H 109.6 . .
C188 C187 H18H 109.6 . .
C186 C187 H18I 109.6 . .
C188 C187 H18I 109.6 . .
H18H C187 H18I 108.2 . .
C187 C188 C189 118(2) . .
C187 C188 H18J 107.8 . .
C189 C188 H18J 107.8 . .
C187 C188 H18K 107.8 . .
C189 C188 H18K 107.8 . .
H18J C188 H18K 107.1 . .
C188 C189 C190 111(2) . .
C188 C189 H18L 109.5 . .
C190 C189 H18L 109.5 . .
C188 C189 H18M 109.5 . .
C190 C189 H18M 109.5 . .
H18L C189 H18M 108.1 . .
N18 C190 C189 92(2) . .
N18 C190 H19B 113.2 . .
C189 C190 H19B 113.2 . .
N18 C190 H19C 113.2 . .
C189 C190 H19C 113.2 . .
H19B C190 H19C 110.6 . .
N18 C191 C192 137(4) . .
C191 C192 C193 121(3) . .
C191 C192 C197 122(3) . .
C193 C192 C197 114(3) . .
C194 C193 C192 117(4) . .
C194 C193 H19D 121.4 . .
C192 C193 H19D 121.4 . .
C193 C194 C195 137(3) . .
C193 C194 Br20 120(3) . .
C195 C194 Br20 102(2) . .
C196 C195 C194 102(3) . .
C196 C195 H19E 128.8 . .
C194 C195 H19E 128.8 . .
C197 C196 C195 128(3) . .
C197 C196 O36 112(2) . .
C195 C196 O36 120(3) . .
O35 C197 C196 122(3) . .
O35 C197 C192 117(3) . .
C196 C197 C192 120(3) . .
O36 C198 H19G 109.5 . .
O36 C198 H19H 109.5 . .
H19G C198 H19H 109.5 . .
O36 C198 H19I 109.5 . .
H19G C198 H19I 109.5 . .
H19H C198 H19I 109.5 . .
O37 C199 H19J 109.5 . .
O37 C199 H19K 109.5 . .
H19J C199 H19K 109.5 . .
O37 C199 H19L 109.5 . .
H19J C199 H19L 109.5 . .
H19K C199 H19L 109.5 . .
C201 C200 O37 121(3) . .
C201 C200 C205 122(3) . .
O37 C200 C205 117(2) . .
C200 C201 C202 117(3) . .
C200 C201 H20A 121.7 . .
C202 C201 H20A 121.7 . .
C203 C202 C201 125(3) . .
C203 C202 Br10 114(3) . .
C201 C202 Br10 120(3) . .
C202 C203 C204 116(3) . .
C202 C203 H20B 122.1 . .
C204 C203 H20B 122.1 . .
C205 C204 C206 123(3) . .
C205 C204 C203 121(3) . .
C206 C204 C203 117(3) . .
O38 C205 C204 130(3) . .
O38 C205 C200 110(2) . .
C204 C205 C200 119(3) . .
N19 C206 C204 136(3) . .
N19 C206 H20C 112.1 . .
C204 C206 H20C 112.1 . .
N19 C207 C208 106.6(18) . .
N19 C207 H20D 110.4 . .
C208 C207 H20D 110.4 . .
N19 C207 H20E 110.4 . .
C208 C207 H20E 110.4 . .
H20D C207 H20E 108.6 . .
C207 C208 C209 107.2(18) . .
C207 C208 H20F 110.3 . .
C209 C208 H20F 110.3 . .
C207 C208 H20G 110.3 . .
C209 C208 H20G 110.3 . .
H20F C208 H20G 108.5 . .
C210 C209 C208 111.3(19) . .
C210 C209 H20H 109.4 . .
C208 C209 H20H 109.4 . .
C210 C209 H20I 109.4 . .
C208 C209 H20I 109.4 . .
H20H C209 H20I 108.0 . .
C211 C210 C209 113(2) . .
C211 C210 H21A 109.0 . .
C209 C210 H21A 109.0 . .
C211 C210 H21B 109.0 . .
C209 C210 H21B 109.0 . .
H21A C210 H21B 107.8 . .
C210 C211 C212 114(2) . .
C210 C211 H21C 108.8 . .
C212 C211 H21C 108.8 . .
C210 C211 H21D 108.8 . .
C212 C211 H21D 108.8 . .
H21C C211 H21D 107.7 . .
N20 C212 C211 111.0(18) . .
N20 C212 H21E 109.4 . .
C211 C212 H21E 109.4 . .
N20 C212 H21F 109.4 . .
C211 C212 H21F 109.4 . .
H21E C212 H21F 108.0 . .
N20 C213 C214 126(3) . .
N20 C213 H21G 117.2 . .
C214 C213 H21G 117.2 . .
C219 C214 C213 121(5) . .
C219 C214 C215 123(5) . .
C213 C214 C215 116(5) . .
C216 C215 C214 119(5) . .
C216 C215 H21H 120.7 . .
C214 C215 H21H 120.7 . .
C217 C216 C215 124(6) . .
C217 C216 Br11 114(6) . .
C215 C216 Br11 121(5) . .
C216 C217 C218 110(5) . .
C216 C217 H21I 125.2 . .
C218 C217 H21I 125.2 . .
C219 C218 C217 128(4) . .
C219 C218 O40 127(4) . .
C217 C218 O40 105(5) . .
C214 C219 O39 132(5) . .
C214 C219 C218 116(5) . .
O39 C219 C218 108(4) . .
O40 C220 H22D 109.5 . .
O40 C220 H22E 109.5 . .
H22D C220 H22E 109.5 . .
O40 C220 H22F 109.5 . .
H22D C220 H22F 109.5 . .
H22E C220 H22F 109.5 . .
O41 C221 H22G 109.5 . .
O41 C221 H22H 109.5 . .
H22G C221 H22H 109.5 . .
O41 C221 H22I 109.5 . .
H22G C221 H22I 109.5 . .
H22H C221 H22I 109.5 . .
O41 C222 C223 123(3) . .
O41 C222 C227 109(3) . .
C223 C222 C227 127(3) . .
C222 C223 C224 105(4) . .
C222 C223 H22J 127.3 . .
C224 C223 H22J 127.3 . .
C225 C224 C223 132(5) . .
C225 C224 Br21 112(3) . .
C223 C224 Br21 102(3) . .
C224 C225 C226 111(3) . .
C224 C225 H22L 124.3 . .
C226 C225 H22L 124.3 . .
C227 C226 C225 123(3) . .
C227 C226 C228 122(3) . .
C225 C226 C228 114(3) . .
O42 C227 C226 125(3) . .
O42 C227 C222 122(3) . .
C226 C227 C222 113(3) . .
N21 C228 C226 129(3) . .
N21 C228 H22M 115.6 . .
C226 C228 H22M 115.6 . .
N21 C229 C230 104(2) . .
N21 C229 H22N 111.0 . .
C230 C229 H22N 111.0 . .
N21 C229 H22O 111.0 . .
C230 C229 H22O 111.0 . .
H22N C229 H22O 109.0 . .
C231 C230 C229 113(3) . .
C231 C230 H23D 109.1 . .
C229 C230 H23D 109.1 . .
C231 C230 H23E 109.1 . .
C229 C230 H23E 109.1 . .
H23D C230 H23E 107.8 . .
C230 C231 C232 148(4) . .
C230 C231 H23M 99.7 . .
C232 C231 H23M 99.7 . .
C230 C231 H23F 99.7 . .
C232 C231 H23F 99.7 . .
H23M C231 H23F 104.1 . .
C231 C232 C233 140(5) . .
C231 C232 H23O 102.1 . .
C233 C232 H23O 102.1 . .
C231 C232 H23G 102.1 . .
C233 C232 H23G 102.1 . .
H23O C232 H23G 104.8 . .
C232 C233 C234 101.2(16) . .
C232 C233 H23P 111.5 . .
C234 C233 H23P 111.5 . .
C232 C233 H23H 111.5 . .
C234 C233 H23H 111.5 . .
H23P C233 H23H 109.4 . .
N22 C234 C233 96(2) . .
N22 C234 H23I 112.5 . .
C233 C234 H23I 112.5 . .
N22 C234 H23J 112.5 . .
C233 C234 H23J 112.5 . .
H23I C234 H23J 110.1 . .
N22 C235 C236 122(3) . .
N22 C235 H23K 118.9 . .
C236 C235 H23K 118.9 . .
C241 C236 C235 122(4) . .
C241 C236 C237 125(3) . .
C235 C236 C237 111(3) . .
C238 C237 C236 111(3) . .
C238 C237 H23L 124.4 . .
C236 C237 H23L 124.4 . .
C239 C238 C237 130(4) . .
C239 C238 Br33 123(3) . .
C237 C238 Br33 106(3) . .
C238 C239 C240 116(4) . .
C238 C239 H23N 122.1 . .
C240 C239 H23N 122.1 . .
C239 C240 O44 121(3) . .
C239 C240 C241 129(3) . .
O44 C240 C241 110(3) . .
O43 C241 C236 135(3) . .
O43 C241 C240 117(3) . .
C236 C241 C240 108(3) . .
O43 C241 Yb2 33.0(9) . .
C236 C241 Yb2 164(2) . .
C240 C241 Yb2 85.0(19) . .
O44 C242 H24A 109.5 . .
O44 C242 H24B 109.5 . .
H24A C242 H24B 109.5 . .
O44 C242 H24C 109.5 . .
H24A C242 H24C 109.5 . .
H24B C242 H24C 109.5 . .
O45 C243 H24D 109.5 . .
O45 C243 H24E 109.5 . .
H24D C243 H24E 109.5 . .
O45 C243 H24F 109.5 . .
H24D C243 H24F 109.5 . .
H24E C243 H24F 109.5 . .
O45 C244 C249 114(3) . .
O45 C244 C245 118(3) . .
C249 C244 C245 127(3) . .
C246 C245 C244 115(4) . .
C246 C245 H24G 122.5 . .
C244 C245 H24G 122.5 . .
C245 C246 C247 130(4) . .
C245 C246 Br22 115(4) . .
C247 C246 Br22 114(4) . .
C246 C247 C248 113(4) . .
C246 C247 H24H 123.7 . .
C248 C247 H24H 123.7 . .
C250 C248 C247 119(4) . .
C250 C248 C249 115(4) . .
C247 C248 C249 126(4) . .
O46 C249 C244 118(3) . .
O46 C249 C248 133(3) . .
C244 C249 C248 109(3) . .
O46 C249 Yb4 37.4(10) . .
C244 C249 Yb4 85(2) . .
C248 C249 Yb4 150(2) . .
N23 C250 C248 135(3) . .
N23 C250 H25B 112.7 . .
C248 C250 H25B 112.7 . .
C252 C251 N23 109.8(19) . .
C252 C251 H25C 109.7 . .
N23 C251 H25C 109.7 . .
C252 C251 H25D 109.7 . .
N23 C251 H25D 109.7 . .
H25C C251 H25D 108.2 . .
C253 C252 C251 106(3) . .
C253 C252 H25E 110.6 . .
C251 C252 H25E 110.6 . .
C253 C252 H25F 110.6 . .
C251 C252 H25F 110.6 . .
H25E C252 H25F 108.7 . .
C254 C253 C252 116(4) . .
C254 C253 H25P 108.2 . .
C252 C253 H25P 108.2 . .
C254 C253 H25G 108.2 . .
C252 C253 H25G 108.2 . .
H25P C253 H25G 107.4 . .
C253 C254 C255 104(4) . .
C253 C254 H25H 111.0 . .
C255 C254 H25H 111.0 . .
C253 C254 H25I 111.0 . .
C255 C254 H25I 111.0 . .
H25H C254 H25I 109.0 . .
C256 C255 C254 94(3) . .
C256 C255 H25J 113.0 . .
C254 C255 H25J 113.0 . .
C256 C255 H25K 113.0 . .
C254 C255 H25K 113.0 . .
H25J C255 H25K 110.4 . .
C255 C256 N24 105(3) . .
C255 C256 H25L 110.8 . .
N24 C256 H25L 110.8 . .
C255 C256 H25M 110.8 . .
N24 C256 H25M 110.8 . .
H25L C256 H25M 108.8 . .
N24 C257 C258 133(3) . .
N24 C257 H25N 113.5 . .
C258 C257 H25N 113.5 . .
C263 C258 C259 138(4) . .
C263 C258 C257 119(4) . .
C259 C258 C257 103(3) . .
C260 C259 C258 96(3) . .
C260 C259 H25O 132.1 . .
C258 C259 H25O 132.1 . .
C261 C260 C259 134(4) . .
C261 C260 Br34 116(3) . .
C259 C260 Br34 110(3) . .
C260 C261 C262 121(4) . .
C260 C261 H26A 119.4 . .
C262 C261 H26A 119.4 . .
O48 C262 C263 121(4) . .
O48 C262 C261 127(4) . .
C263 C262 C261 111(3) . .
C262 C263 O47 114(3) . .
C262 C263 C258 119(3) . .
O47 C263 C258 126(3) . .
O48 C264 H26B 109.5 . .
O48 C264 H26C 109.5 . .
H26B C264 H26C 109.5 . .
O48 C264 H26D 109.5 . .
H26B C264 H26D 109.5 . .
H26C C264 H26D 109.5 . .
O49 C265 H26E 109.5 . .
O49 C265 H26F 109.5 . .
H26E C265 H26F 109.5 . .
O49 C265 H26G 109.5 . .
H26E C265 H26G 109.5 . .
H26F C265 H26G 109.5 . .
C271 C266 O49 122(4) . .
C271 C266 C267 118(4) . .
O49 C266 C267 120(5) . .
C266 C267 C268 127(5) . .
C266 C267 H26H 116.7 . .
C268 C267 H26H 116.7 . .
C269 C268 C267 108(5) . .
C269 C268 Br41 137(4) . .
C267 C268 Br41 104(4) . .
C269 C268 Br23 125(4) . .
C267 C268 Br23 120(4) . .
Br41 C268 Br23 53.3(12) . .
C270 C269 C268 125(5) . .
C270 C269 H26I 117.6 . .
C268 C269 H26I 117.6 . .
C269 C270 C271 123(4) . .
C269 C270 C272 112(4) . .
C271 C270 C272 125(4) . .
O50 C271 C266 117(4) . .
O50 C271 C270 124(4) . .
C266 C271 C270 119(3) . .
N25 C272 C270 140(4) . .
N25 C272 H27B 110.2 . .
C270 C272 H27B 110.2 . .
N25 C273 C274 96(2) . .
N25 C273 H27C 112.5 . .
C274 C273 H27C 112.5 . .
N25 C273 H27D 112.5 . .
C274 C273 H27D 112.5 . .
H27C C273 H27D 110.0 . .
C273 C274 C275 103(3) . .
C273 C274 H27E 111.2 . .
C275 C274 H27E 111.2 . .
C273 C274 H27F 111.2 . .
C275 C274 H27F 111.2 . .
H27E C274 H27F 109.1 . .
C276 C275 C274 110(3) . .
C276 C275 H27G 109.8 . .
C274 C275 H27G 109.8 . .
C276 C275 H27H 109.8 . .
C274 C275 H27H 109.8 . .
H27G C275 H27H 108.2 . .
C275 C276 C277 116(4) . .
C275 C276 H27N 108.3 . .
C277 C276 H27N 108.3 . .
C275 C276 H27I 108.3 . .
C277 C276 H27I 108.3 . .
H27N C276 H27I 107.4 . .
C276 C277 C278 120(3) . .
C276 C277 H27O 107.4 . .
C278 C277 H27O 107.4 . .
C276 C277 H27J 107.4 . .
C278 C277 H27J 107.4 . .
H27O C277 H27J 106.9 . .
N26 C278 C277 102(2) . .
N26 C278 H27K 111.3 . .
C277 C278 H27K 111.3 . .
N26 C278 H27L 111.3 . .
C277 C278 H27L 111.3 . .
H27K C278 H27L 109.2 . .
N26 C279 C280 134(3) . .
N26 C279 H27M 113.2 . .
C280 C279 H27M 113.2 . .
C281 C280 C279 110(4) . .
C281 C280 C285 127(3) . .
C279 C280 C285 122(3) . .
C282 C281 C280 120(4) . .
C282 C281 H28A 120.1 . .
C280 C281 H28A 120.1 . .
C283 C282 C281 109(4) . .
C283 C282 Br35 125(4) . .
C281 C282 Br35 126(3) . .
C282 C283 C284 136(4) . .
C282 C283 H28B 112.0 . .
C284 C283 H28B 112.0 . .
O52 C284 C285 105(4) . .
O52 C284 C283 141(4) . .
C285 C284 C283 112(3) . .
O51 C285 C284 123(4) . .
O51 C285 C280 122(3) . .
C284 C285 C280 115(3) . .
O52 C286 H28C 109.5 . .
O52 C286 H28D 109.5 . .
H28C C286 H28D 109.5 . .
O52 C286 H28E 109.5 . .
H28C C286 H28E 109.5 . .
H28D C286 H28E 109.5 . .
O53 C287 H28F 109.5 . .
O53 C287 H28G 109.5 . .
H28F C287 H28G 109.5 . .
O53 C287 H28H 109.5 . .
H28F C287 H28H 109.5 . .
H28G C287 H28H 109.5 . .
O53 C288 C289 127(3) . .
O53 C288 C293 112(3) . .
C289 C288 C293 120(3) . .
C288 C289 C290 119(3) . .
C288 C289 H28I 120.7 . .
C290 C289 H28I 120.7 . .
C291 C290 C289 127(3) . .
C291 C290 Br24 117(3) . .
C289 C290 Br24 115(3) . .
C290 C291 C292 110(3) . .
C290 C291 H29A 124.8 . .
C292 C291 H29A 124.8 . .
C293 C292 C294 121(3) . .
C293 C292 C291 129(3) . .
C294 C292 C291 110(3) . .
O54 C293 C292 125(3) . .
O54 C293 C288 121(3) . .
C292 C293 C288 115(3) . .
N27 C294 C292 133(3) . .
N27 C294 H29B 113.5 . .
C292 C294 H29B 113.5 . .
N27 C295 C296 108(2) . .
N27 C295 H29C 110.1 . .
C296 C295 H29C 110.1 . .
N27 C295 H29D 110.1 . .
C296 C295 H29D 110.1 . .
H29C C295 H29D 108.5 . .
C297 C296 C295 109(2) . .
C297 C296 H29E 109.9 . .
C295 C296 H29E 109.9 . .
C297 C296 H29F 109.9 . .
C295 C296 H29F 109.9 . .
H29E C296 H29F 108.3 . .
C298 C297 C296 113(2) . .
C298 C297 H29G 109.1 . .
C296 C297 H29G 109.1 . .
C298 C297 H29H 109.1 . .
C296 C297 H29H 109.1 . .
H29G C297 H29H 107.8 . .
C297 C298 C299 117(2) . .
C297 C298 H29I 108.0 . .
C299 C298 H29I 108.0 . .
C297 C298 H29J 108.0 . .
C299 C298 H29J 108.0 . .
H29I C298 H29J 107.2 . .
C298 C299 C300 118(2) . .
C298 C299 H29K 107.9 . .
C300 C299 H29K 107.9 . .
C298 C299 H29L 107.9 . .
C300 C299 H29L 107.9 . .
H29K C299 H29L 107.2 . .
N28 C300 C299 109.4(19) . .
N28 C300 H30B 109.8 . .
C299 C300 H30B 109.8 . .
N28 C300 H30C 109.8 . .
C299 C300 H30C 109.8 . .
H30B C300 H30C 108.3 . .
N28 C301 C302 113(3) . .
N28 C301 H30D 123.6 . .
C302 C301 H30D 123.6 . .
C307 C302 C301 133(4) . .
C307 C302 C303 124(4) . .
C301 C302 C303 103(4) . .
C304 C303 C302 97(4) . .
C304 C303 H30E 131.6 . .
C302 C303 H30E 131.6 . .
C303 C304 C305 153(6) . .
C303 C304 Br36 107(4) . .
C305 C304 Br36 99(4) . .
C304 C305 C306 105(4) . .
C304 C305 H30F 127.4 . .
C306 C305 H30F 127.4 . .
O56 C306 C307 125(3) . .
O56 C306 C305 120(4) . .
C307 C306 C305 115(3) . .
O55 C307 C306 110(3) . .
O55 C307 C302 124(3) . .
C306 C307 C302 126(3) . .
O56 C308 H30G 109.5 . .
O56 C308 H30H 109.5 . .
H30G C308 H30H 109.5 . .
O56 C308 H30I 109.5 . .
H30G C308 H30I 109.5 . .
H30H C308 H30I 109.5 . .
O57 C309 H30J 109.5 . .
O57 C309 H30K 109.5 . .
H30J C309 H30K 109.5 . .
O57 C309 H30L 109.5 . .
H30J C309 H30L 109.5 . .
H30K C309 H30L 109.5 . .
C311 C310 O57 127(2) . .
C311 C310 C315 125(2) . .
O57 C310 C315 109(2) . .
C312 C311 C310 120(3) . .
C312 C311 H31B 119.8 . .
C310 C311 H31B 119.8 . .
C311 C312 C313 122(3) . .
C311 C312 Br25 123(2) . .
C313 C312 Br25 114(3) . .
C312 C313 C314 114(3) . .
C312 C313 H31C 122.9 . .
C314 C313 H31C 122.9 . .
C315 C314 C313 124(3) . .
C315 C314 C316 119(3) . .
C313 C314 C316 116(3) . .
O58 C315 C314 131(2) . .
O58 C315 C310 116(2) . .
C314 C315 C310 113(2) . .
N29 C316 C314 126(2) . .
N29 C316 H31D 116.8 . .
C314 C316 H31D 116.8 . .
N29 C317 C318 109.4(18) . .
N29 C317 H31E 109.8 . .
C318 C317 H31E 109.8 . .
N29 C317 H31F 109.8 . .
C318 C317 H31F 109.8 . .
H31E C317 H31F 108.2 . .
C319 C318 C317 105(3) . .
C319 C318 H31G 110.8 . .
C317 C318 H31G 110.8 . .
C319 C318 H31H 110.8 . .
C317 C318 H31H 110.8 . .
H31G C318 H31H 108.9 . .
C318 C319 C320 116(3) . .
C318 C319 H31K 108.3 . .
C320 C319 H31K 108.3 . .
C318 C319 H31I 108.3 . .
C320 C319 H31I 108.3 . .
H31K C319 H31I 107.4 . .
C321 C320 C319 107(3) . .
C321 C320 H32H 110.3 . .
C319 C320 H32H 110.3 . .
C321 C320 H32C 110.3 . .
C319 C320 H32C 110.3 . .
H32H C320 H32C 108.5 . .
C320 C321 C322 116(3) . .
C320 C321 H32D 108.4 . .
C322 C321 H32D 108.4 . .
C320 C321 H32E 108.4 . .
C322 C321 H32E 108.4 . .
H32D C321 H32E 107.4 . .
N30 C322 C321 115(2) . .
N30 C322 H32F 108.6 . .
C321 C322 H32F 108.6 . .
N30 C322 H32G 108.6 . .
C321 C322 H32G 108.6 . .
H32F C322 H32G 107.6 . .
N30 C323 C324 128(3) . .
N30 C323 H32I 116.2 . .
C324 C323 H32I 116.2 . .
C325 C324 C323 114(3) . .
C325 C324 C329 115(2) . .
C323 C324 C329 124(3) . .
C326 C325 C324 116(3) . .
C326 C325 H32K 122.1 . .
C324 C325 H32K 122.1 . .
C327 C326 C325 131(3) . .
C327 C326 Br37 116(2) . .
C325 C326 Br37 112(2) . .
C328 C327 C326 106(3) . .
C328 C327 H32L 126.9 . .
C326 C327 H32L 126.9 . .
C327 C328 O60 122(3) . .
C327 C328 C329 135(3) . .
O60 C328 C329 103(2) . .
O59 C329 C328 122(3) . .
O59 C329 C324 124(2) . .
C328 C329 C324 113(2) . .
O60 C330 H33C 109.5 . .
O60 C330 H33D 109.5 . .
H33C C330 H33D 109.5 . .
O60 C330 H33E 109.5 . .
H33C C330 H33E 109.5 . .
H33D C330 H33E 109.5 . .
O61 C331 H33F 109.5 . .
O61 C331 H33G 109.5 . .
H33F C331 H33G 109.5 . .
O61 C331 H33H 109.5 . .
H33F C331 H33H 109.5 . .
H33G C331 H33H 109.5 . .
C337 C332 C333 131(3) . .
C337 C332 O61 107(2) . .
C333 C332 O61 122(2) . .
C334 C333 C332 107(3) . .
C334 C333 H33I 126.5 . .
C332 C333 H33I 126.5 . .
C333 C334 C335 128(3) . .
C333 C334 Br26 118(2) . .
C335 C334 Br26 114(2) . .
C336 C335 C334 123(3) . .
C336 C335 H33J 118.6 . .
C334 C335 H33J 118.6 . .
C335 C336 C337 117(3) . .
C335 C336 C338 121(3) . .
C337 C336 C338 122(3) . .
O62 C337 C332 123(2) . .
O62 C337 C336 122(3) . .
C332 C337 C336 114(3) . .
N39 C338 C336 133(2) . .
N39 C338 H33K 113.7 . .
C336 C338 H33K 113.7 . .
N39 C339 C340 107(2) . .
N39 C339 H33L 110.3 . .
C340 C339 H33L 110.3 . .
N39 C339 H33M 110.3 . .
C340 C339 H33M 110.3 . .
H33L C339 H33M 108.5 . .
C341 C340 C339 104(2) . .
C341 C340 H34C 111.0 . .
C339 C340 H34C 111.0 . .
C341 C340 H34D 111.0 . .
C339 C340 H34D 111.0 . .
H34C C340 H34D 109.0 . .
C340 C341 C342 101(2) . .
C340 C341 H34E 111.6 . .
C342 C341 H34E 111.6 . .
C340 C341 H34F 111.6 . .
C342 C341 H34F 111.6 . .
H34E C341 H34F 109.4 . .
C341 C342 C343 102(2) . .
C341 C342 H34G 111.5 . .
C343 C342 H34G 111.5 . .
C341 C342 H34H 111.5 . .
C343 C342 H34H 111.5 . .
H34G C342 H34H 109.3 . .
C344 C343 C342 109(2) . .
C344 C343 H34I 110.0 . .
C342 C343 H34I 110.0 . .
C344 C343 H34J 110.0 . .
C342 C343 H34J 110.0 . .
H34I C343 H34J 108.4 . .
N40 C344 C343 105(2) . .
N40 C344 H34K 110.8 . .
C343 C344 H34K 110.8 . .
N40 C344 H34L 110.8 . .
C343 C344 H34L 110.8 . .
H34K C344 H34L 108.8 . .
C346 C345 N40 121(3) . .
C346 C345 H34M 119.3 . .
N40 C345 H34M 119.3 . .
C345 C346 C351 129(3) . .
C345 C346 C347 108(3) . .
C351 C346 C347 123(3) . .
C346 C347 C348 120(3) . .
C346 C347 H34N 120.2 . .
C348 C347 H34N 120.2 . .
C349 C348 C347 117(3) . .
C349 C348 Br38 129(2) . .
C347 C348 Br38 113(2) . .
C350 C349 C348 120(3) . .
C350 C349 H34O 119.8 . .
C348 C349 H34O 119.8 . .
O64 C350 C349 124(3) . .
O64 C350 C351 106(2) . .
C349 C350 C351 129(3) . .
O63 C351 C346 127(2) . .
O63 C351 C350 123(2) . .
C346 C351 C350 110(2) . .
O64 C352 H35C 109.5 . .
O64 C352 H35D 109.5 . .
H35C C352 H35D 109.5 . .
O64 C352 H35E 109.5 . .
H35C C352 H35E 109.5 . .
H35D C352 H35E 109.5 . .
O65 C353 H35F 109.5 . .
O65 C353 H35G 109.5 . .
H35F C353 H35G 109.5 . .
O65 C353 H35H 109.5 . .
H35F C353 H35H 109.5 . .
H35G C353 H35H 109.5 . .
O65 C354 C355 121(3) . .
O65 C354 C359 117(3) . .
C355 C354 C359 121(3) . .
C354 C355 C356 117(3) . .
C354 C355 H35J 121.5 . .
C356 C355 H35J 121.5 . .
C357 C356 C355 123(3) . .
C357 C356 Br27 119(2) . .
C355 C356 Br27 117(2) . .
C356 C357 C358 121(3) . .
C356 C357 H35K 119.3 . .
C358 C357 H35K 119.3 . .
C357 C358 C360 124(3) . .
C357 C358 C359 119(3) . .
C360 C358 C359 117(3) . .
O66 C359 C354 116(3) . .
O66 C359 C358 128(3) . .
C354 C359 C358 117(3) . .
N31 C360 C358 140(2) . .
N31 C360 H36C 110.1 . .
C358 C360 H36C 110.1 . .
C362 C361 N31 103(2) . .
C362 C361 H36D 111.1 . .
N31 C361 H36D 111.1 . .
C362 C361 H36E 111.1 . .
N31 C361 H36E 111.1 . .
H36D C361 H36E 109.1 . .
C361 C362 C363 136(3) . .
C361 C362 H36N 103.2 . .
C363 C362 H36N 103.2 . .
C361 C362 H36F 103.2 . .
C363 C362 H36F 103.2 . .
H36N C362 H36F 105.2 . .
C364 C363 C362 97(3) . .
C364 C363 H36G 112.5 . .
C362 C363 H36G 112.5 . .
C364 C363 H36H 112.5 . .
C362 C363 H36H 112.5 . .
H36G C363 H36H 110.0 . .
C363 C364 C365 104(3) . .
C363 C364 H36I 127.9 . .
C365 C364 H36I 127.9 . .
C364 C365 C366 110(3) . .
C364 C365 H36J 125.0 . .
C366 C365 H36J 125.0 . .
N32 C366 C365 115(2) . .
N32 C366 H36O 108.4 . .
C365 C366 H36O 108.4 . .
N32 C366 H36K 108.4 . .
C365 C366 H36K 108.4 . .
H36O C366 H36K 107.5 . .
N32 C367 C368 121(3) . .
N32 C367 H36L 119.5 . .
C368 C367 H36L 119.5 . .
C373 C368 C369 129(3) . .
C373 C368 C367 129(4) . .
C369 C368 C367 102(3) . .
C370 C369 C368 110(4) . .
C370 C369 H36M 124.9 . .
C368 C369 H36M 124.9 . .
C371 C370 C369 125(4) . .
C371 C370 Br39 119(4) . .
C369 C370 Br39 116(3) . .
C370 C371 C372 122(4) . .
C370 C371 H37B 119.2 . .
C372 C371 H37B 119.2 . .
O68 C372 C371 121(3) . .
O68 C372 C373 120(3) . .
C371 C372 C373 119(3) . .
C368 C373 O67 127(3) . .
C368 C373 C372 116(3) . .
O67 C373 C372 117(3) . .
O68 C374 H37C 109.5 . .
O68 C374 H37D 109.5 . .
H37C C374 H37D 109.5 . .
O68 C374 H37E 109.5 . .
H37C C374 H37E 109.5 . .
H37D C374 H37E 109.5 . .
O69 C375 H37F 109.5 . .
O69 C375 H37G 109.5 . .
H37F C375 H37G 109.5 . .
O69 C375 H37H 109.5 . .
H37F C375 H37H 109.5 . .
H37G C375 H37H 109.5 . .
O69 C376 C381 123(2) . .
O69 C376 C377 128(2) . .
C381 C376 C377 108(2) . .
C378 C377 C376 123(2) . .
C378 C377 H37I 118.7 . .
C376 C377 H37I 118.7 . .
C379 C378 C377 125(3) . .
C379 C378 Br28 118(2) . .
C377 C378 Br28 117.1(19) . .
C378 C379 C380 114(3) . .
C378 C379 H37J 123.1 . .
C380 C379 H37J 123.1 . .
C379 C380 C382 119(3) . .
C379 C380 C381 127(3) . .
C382 C380 C381 113(3) . .
C380 C381 C376 123(3) . .
C380 C381 O70 130(2) . .
C376 C381 O70 106(2) . .
C380 C382 N33 146(3) . .
C380 C382 H38A 106.9 . .
N33 C382 H38A 106.9 . .
N33 C383 C384 110.2(17) . .
N33 C383 H38B 109.6 . .
C384 C383 H38B 109.6 . .
N33 C383 H38C 109.6 . .
C384 C383 H38C 109.6 . .
H38B C383 H38C 108.1 . .
C385 C384 C383 110(2) . .
C385 C384 H38D 109.7 . .
C383 C384 H38D 109.7 . .
C385 C384 H38E 109.7 . .
C383 C384 H38E 109.7 . .
H38D C384 H38E 108.2 . .
C386 C385 C384 110(2) . .
C386 C385 H38F 109.6 . .
C384 C385 H38F 109.6 . .
C386 C385 H38G 109.6 . .
C384 C385 H38G 109.6 . .
H38F C385 H38G 108.1 . .
C385 C386 C387 112.9(19) . .
C385 C386 H38H 109.0 . .
C387 C386 H38H 109.0 . .
C385 C386 H38I 109.0 . .
C387 C386 H38I 109.0 . .
H38H C386 H38I 107.8 . .
C386 C387 C388 107.3(18) . .
C386 C387 H38J 110.2 . .
C388 C387 H38J 110.2 . .
C386 C387 H38K 110.2 . .
C388 C387 H38K 110.2 . .
H38J C387 H38K 108.5 . .
N34 C388 C387 109.1(17) . .
N34 C388 H38L 109.9 . .
C387 C388 H38L 109.9 . .
N34 C388 H38M 109.9 . .
C387 C388 H38M 109.9 . .
H38L C388 H38M 108.3 . .
N34 C389 C390 125(3) . .
N34 C389 H38N 117.4 . .
C390 C389 H38N 117.4 . .
C389 C390 C391 121(3) . .
C389 C390 C395 124(3) . .
C391 C390 C395 114(3) . .
C392 C391 C390 120(3) . .
C392 C391 H39C 119.9 . .
C390 C391 H39C 119.9 . .
C391 C392 C393 127(3) . .
C391 C392 Br40 118(3) . .
C393 C392 Br40 114(2) . .
C394 C393 C392 120(3) . .
C394 C393 H39E 120.0 . .
C392 C393 H39E 120.0 . .
O72 C394 C393 135(3) . .
O72 C394 C395 110(2) . .
C393 C394 C395 114(3) . .
O71 C395 C394 116(3) . .
O71 C395 C390 121(3) . .
C394 C395 C390 123(3) . .
O72 C396 H39F 109.5 . .
O72 C396 H39G 109.5 . .
H39F C396 H39G 109.5 . .
O72 C396 H39H 109.5 . .
H39F C396 H39H 109.5 . .
H39G C396 H39H 109.5 . .
O73 C419 H41B 109.5 . .
O73 C419 H41C 109.5 . .
H41B C419 H41C 109.5 . .
O73 C419 H41D 109.5 . .
H41B C419 H41D 109.5 . .
H41C C419 H41D 109.5 . .
C425 C420 C421 131(3) . .
C425 C420 O73 111(2) . .
C421 C420 O73 118(2) . .
C420 C421 C422 109(2) . .
C420 C421 H42A 125.7 . .
C422 C421 H42A 125.7 . .
C423 C422 C421 129(3) . .
C423 C422 Br29 117(2) . .
C421 C422 Br29 113(2) . .
C422 C423 C424 112(3) . .
C422 C423 H42C 124.2 . .
C424 C423 H42C 124.2 . .
C425 C424 C423 120(2) . .
C425 C424 C426 134(3) . .
C423 C424 C426 105(2) . .
C420 C425 C424 120(3) . .
C420 C425 O74 122(2) . .
C424 C425 O74 116(2) . .
N35 C426 C424 119(2) . .
N35 C426 H42D 120.5 . .
C424 C426 H42D 120.5 . .
N35 C427 C428 116.9(18) . .
N35 C427 H42E 108.1 . .
C428 C427 H42E 108.1 . .
N35 C427 H42F 108.1 . .
C428 C427 H42F 108.1 . .
H42E C427 H42F 107.3 . .
C429 C428 C427 114(2) . .
C429 C428 H42G 108.7 . .
C427 C428 H42G 108.7 . .
C429 C428 H42H 108.7 . .
C427 C428 H42H 108.7 . .
H42G C428 H42H 107.6 . .
C428 C429 C430 109(2) . .
C428 C429 H42I 109.9 . .
C430 C429 H42I 109.9 . .
C428 C429 H42J 109.9 . .
C430 C429 H42J 109.9 . .
H42I C429 H42J 108.3 . .
C429 C430 C431 108(2) . .
C429 C430 H43A 110.2 . .
C431 C430 H43A 110.2 . .
C429 C430 H43B 110.2 . .
C431 C430 H43B 110.2 . .
H43A C430 H43B 108.5 . .
C432 C431 C430 115.6(19) . .
C432 C431 H43C 108.4 . .
C430 C431 H43C 108.4 . .
C432 C431 H43D 108.4 . .
C430 C431 H43D 108.4 . .
H43C C431 H43D 107.4 . .
N36 C432 C431 114.6(17) . .
N36 C432 H43E 108.6 . .
C431 C432 H43E 108.6 . .
N36 C432 H43F 108.6 . .
C431 C432 H43F 108.6 . .
H43E C432 H43F 107.6 . .
N36 C433 C434 116(2) . .
N36 C433 H43G 122.0 . .
C434 C433 H43G 122.0 . .
C439 C434 C435 124(3) . .
C439 C434 C433 126(3) . .
C435 C434 C433 109(3) . .
C434 C435 C436 115(3) . .
C434 C435 H43I 122.3 . .
C436 C435 H43I 122.3 . .
C437 C436 C435 121(4) . .
C437 C436 Br31 125(3) . .
C435 C436 Br31 114(3) . .
C436 C437 C438 124(4) . .
C436 C437 H43J 117.9 . .
C438 C437 H43J 117.9 . .
C437 C438 O76 134(3) . .
C437 C438 C439 119(3) . .
O76 C438 C439 107(3) . .
O75 C439 C434 125(3) . .
O75 C439 C438 121(3) . .
C434 C439 C438 114(3) . .
O76 C440 H44D 109.5 . .
O76 C440 H44E 109.5 . .
H44D C440 H44E 109.5 . .
O76 C440 H44F 109.5 . .
H44D C440 H44F 109.5 . .
H44E C440 H44F 109.5 . .
O77 C441 H44G 109.5 . .
O77 C441 H44H 109.5 . .
H44G C441 H44H 109.5 . .
O77 C441 H44I 109.5 . .
H44G C441 H44I 109.5 . .
H44H C441 H44I 109.5 . .
O77 C442 C447 106(2) . .
O77 C442 C443 138(3) . .
C447 C442 C443 116(2) . .
C444 C443 C442 115(3) . .
C444 C443 H44J 122.3 . .
C442 C443 H44J 122.3 . .
C443 C444 C445 134(3) . .
C443 C444 Br30 114(3) . .
C445 C444 Br30 111(2) . .
C446 C445 C444 109(3) . .
C446 C445 H44L 125.3 . .
C444 C445 H44L 125.3 . .
C445 C446 C447 130(3) . .
C445 C446 C448 111(3) . .
C447 C446 C448 118(3) . .
O78 C447 C446 136(2) . .
O78 C447 C442 109(2) . .
C446 C447 C442 114(2) . .
N37 C448 C446 123(2) . .
N37 C448 H44M 118.3 . .
C446 C448 H44M 118.3 . .
C450 C449 N37 116.6(19) . .
C450 C449 H44N 108.1 . .
N37 C449 H44N 108.1 . .
C450 C449 H44O 108.1 . .
N37 C449 H44O 108.1 . .
H44N C449 H44O 107.3 . .
C449 C450 C451 111(2) . .
C449 C450 H45D 109.5 . .
C451 C450 H45D 109.5 . .
C449 C450 H45E 109.5 . .
C451 C450 H45E 109.5 . .
H45D C450 H45E 108.0 . .
C452 C451 C450 114(2) . .
C452 C451 H45F 108.7 . .
C450 C451 H45F 108.7 . .
C452 C451 H45G 108.7 . .
C450 C451 H45G 108.7 . .
H45F C451 H45G 107.6 . .
C451 C452 C453 122(2) . .
C451 C452 H45H 106.9 . .
C453 C452 H45H 106.9 . .
C451 C452 H45I 106.9 . .
C453 C452 H45I 106.9 . .
H45H C452 H45I 106.7 . .
C454 C453 C452 109(2) . .
C454 C453 H45J 110.0 . .
C452 C453 H45J 110.0 . .
C454 C453 H45K 110.0 . .
C452 C453 H45K 110.0 . .
H45J C453 H45K 108.4 . .
N38 C454 C453 103(2) . .
N38 C454 H45L 111.2 . .
C453 C454 H45L 111.2 . .
N38 C454 H45M 111.2 . .
C453 C454 H45M 111.2 . .
H45L C454 H45M 109.1 . .
N38 C455 C456 142(4) . .
N38 C455 H45N 108.8 . .
C456 C455 H45N 108.8 . .
C457 C456 C455 125(6) . .
C457 C456 C461 116(4) . .
C455 C456 C461 116(6) . .
C456 C457 C458 119(5) . .
C456 C457 H45O 120.7 . .
C458 C457 H45O 120.7 . .
C459 C458 C457 133(6) . .
C459 C458 Br32 107(6) . .
C457 C458 Br32 119(6) . .
C458 C459 C460 104(5) . .
C458 C459 H45P 127.9 . .
C460 C459 H45P 127.9 . .
O80 C460 C459 133(7) . .
O80 C460 C461 103(5) . .
C459 C460 C461 125(6) . .
C460 C461 C456 122(5) . .
C460 C461 O79 116(6) . .
C456 C461 O79 123(6) . .
O80 C462 H46A 109.5 . .
O80 C462 H46B 109.5 . .
H46A C462 H46B 109.5 . .
O80 C462 H46C 109.5 . .
H46A C462 H46C 109.5 . .
H46B C462 H46C 109.5 . .
C464 C463 H46D 109.5 . .
C464 C463 H46E 109.5 . .
H46D C463 H46E 109.5 . .
C464 C463 H46F 109.5 . .
H46D C463 H46F 109.5 . .
H46E C463 H46F 109.5 . .
O130 C464 O129 117(2) . .
O130 C464 C463 121(2) . .
O129 C464 C463 121(2) . .
C466 C465 H46G 109.5 . .
C466 C465 H46H 109.5 . .
H46G C465 H46H 109.5 . .
C466 C465 H46I 109.5 . .
H46G C465 H46I 109.5 . .
H46H C465 H46I 109.5 . .
O126 C466 O125 121.0(19) . .
O126 C466 C465 134(3) . .
O125 C466 C465 105(2) . .
C468 C467 H46J 109.5 . .
C468 C467 H46K 109.5 . .
H46J C467 H46K 109.5 . .
C468 C467 H46L 109.5 . .
H46J C467 H46L 109.5 . .
H46K C467 H46L 109.5 . .
O110 C468 O109 118(3) . .
O110 C468 C467 132(3) . .
O109 C468 C467 106(3) . .
C470 C469 H46M 109.5 . .
C470 C469 H46N 109.5 . .
H46M C469 H46N 109.5 . .
C470 C469 H46O 109.5 . .
H46M C469 H46O 109.5 . .
H46N C469 H46O 109.5 . .
O191 C470 O189 130(2) . .
O191 C470 C469 112(2) . .
O189 C470 C469 117(2) . .
O191 C470 Cd36 74.2(13) . .
O189 C470 Cd36 55.8(10) . .
C469 C470 Cd36 162.3(18) . .
C472 C471 H47B 109.5 . .
C472 C471 H47C 109.5 . .
H47B C471 H47C 109.5 . .
C472 C471 H47D 109.5 . .
H47B C471 H47D 109.5 . .
H47C C471 H47D 109.5 . .
O111 C472 O112 106(2) . .
O111 C472 C471 141(3) . .
O112 C472 C471 112(2) . .
C474 C473 H47E 80.9 . .
C474 C473 H47F 150.3 . .
H47E C473 H47F 109.5 . .
C474 C473 H47G 91.9 . .
H47E C473 H47G 109.5 . .
H47F C473 H47G 109.5 . .
O190 C474 C473 134(3) . .
O190 C474 O185 124.2(18) . .
C473 C474 O185 101.4(18) . .
O190 C474 Cd35 66.5(18) . .
C473 C474 Cd35 159(2) . .
O185 C474 Cd35 57.8(6) . .
C476 C475 H47I 109.5 . .
C476 C475 H47J 109.5 . .
H47I C475 H47J 109.5 . .
C476 C475 H47K 109.5 . .
H47I C475 H47K 109.5 . .
H47J C475 H47K 109.5 . .
O128 C476 O127 112(3) . .
O128 C476 C475 145(3) . .
O127 C476 C475 102(2) . .
C478 C477 H47L 109.5 . .
C478 C477 H47M 109.5 . .
H47L C477 H47M 109.5 . .
C478 C477 H47N 109.5 . .
H47L C477 H47N 109.5 . .
H47M C477 H47N 109.5 . .
O118 C478 O117 117(3) . .
O118 C478 C477 117(3) . .
O117 C478 C477 102(3) . .
C480 C479 H47O 109.5 . .
C480 C479 H47P 109.5 . .
H47O C479 H47P 109.5 . .
C480 C479 H47Q 109.5 . .
H47O C479 H47Q 109.5 . .
H47P C479 H47Q 109.5 . .
O123 C480 O124 123(3) . .
O123 C480 C479 121(3) . .
O124 C480 C479 116(3) . .
C482 C481 H48A 109.5 . .
C482 C481 H48B 109.5 . .
H48A C481 H48B 109.5 . .
C482 C481 H48C 109.5 . .
H48A C481 H48C 109.5 . .
H48B C481 H48C 109.5 . .
O113 C482 O114 140(2) . .
O113 C482 C481 112(2) . .
O114 C482 C481 107(2) . .
O113 C482 Cd41 64.7(10) . .
O114 C482 Cd41 77.0(10) . .
C481 C482 Cd41 169.4(19) . .
C484 C483 H48D 109.5 . .
C484 C483 H48E 109.5 . .
H48D C483 H48E 109.5 . .
C484 C483 H48F 109.5 . .
H48D C483 H48F 109.5 . .
H48E C483 H48F 109.5 . .
O115 C484 O116 135.7(19) . .
O115 C484 C483 109.3(19) . .
O116 C484 C483 115.0(19) . .
C486 C485 H48G 109.5 . .
C486 C485 H48H 109.5 . .
H48G C485 H48H 109.5 . .
C486 C485 H48I 109.5 . .
H48G C485 H48I 109.5 . .
H48H C485 H48I 109.5 . .
O122 C486 O121 117(3) . .
O122 C486 C485 119(3) . .
O121 C486 C485 124(3) . .
C488 C487 H48J 109.5 . .
C488 C487 H48K 109.5 . .
H48J C487 H48K 109.5 . .
C488 C487 H48L 109.5 . .
H48J C487 H48L 109.5 . .
H48K C487 H48L 109.5 . .
O119 C488 O120 138(2) . .
O119 C488 C487 121(3) . .
O120 C488 C487 100(2) . .
C490 C489 H48M 109.5 . .
C490 C489 H48N 109.5 . .
H48M C489 H48N 109.5 . .
C490 C489 H48O 109.5 . .
H48M C489 H48O 109.5 . .
H48N C489 H48O 109.5 . .
O86 C490 O85 112.9(16) . .
O86 C490 C489 127(2) . .
O85 C490 C489 120.4(19) . .
C492 C491 H49B 109.5 . .
C492 C491 H49C 109.5 . .
H49B C491 H49C 109.5 . .
C492 C491 H49D 109.5 . .
H49B C491 H49D 109.5 . .
H49C C491 H49D 109.5 . .
O81 C492 O82 105(2) . .
O81 C492 C491 119(3) . .
O82 C492 C491 135(3) . .
C494 C493 H49E 109.5 . .
C494 C493 H49F 109.5 . .
H49E C493 H49F 109.5 . .
C494 C493 H49G 109.5 . .
H49E C493 H49G 109.5 . .
H49F C493 H49G 109.5 . .
O84 C494 O83 117.3(17) . .
O84 C494 C493 121.8(19) . .
O83 C494 C493 120.8(19) . .
C496 C495 H49H 109.5 . .
C496 C495 H49I 109.5 . .
H49H C495 H49I 109.5 . .
C496 C495 H49J 109.5 . .
H49H C495 H49J 109.5 . .
H49I C495 H49J 109.5 . .
O104 C496 O103 122(2) . .
O104 C496 C495 120(2) . .
O103 C496 C495 115(2) . .
C498 C497 H49K 109.5 . .
C498 C497 H49L 109.5 . .
H49K C497 H49L 109.5 . .
C498 C497 H49M 109.5 . .
H49K C497 H49M 109.5 . .
H49L C497 H49M 109.5 . .
O102 C498 O101 126(2) . .
O102 C498 C497 115(2) . .
O101 C498 C497 119(2) . .
C500 C499 H49N 109.5 . .
C500 C499 H49O 109.5 . .
H49N C499 H49O 109.5 . .
C500 C499 H49P 109.5 . .
H49N C499 H49P 109.5 . .
H49O C499 H49P 109.5 . .
O106 C500 O105 130.7(19) . .
O106 C500 C499 122(2) . .
O105 C500 C499 106(2) . .
C502 C501 H50A 109.5 . .
C502 C501 H50B 109.5 . .
H50A C501 H50B 109.5 . .
C502 C501 H50C 109.5 . .
H50A C501 H50C 109.5 . .
H50B C501 H50C 109.5 . .
O88 C502 O87 120.3(18) . .
O88 C502 C501 120(2) . .
O87 C502 C501 118(2) . .
C504 C503 H50D 109.5 . .
C504 C503 H50E 109.5 . .
H50D C503 H50E 109.5 . .
C504 C503 H50F 109.5 . .
H50D C503 H50F 109.5 . .
H50E C503 H50F 109.5 . .
O107 C504 O108 121(2) . .
O107 C504 C503 124(2) . .
O108 C504 C503 115(2) . .
C506 C505 H50G 109.5 . .
C506 C505 H50H 109.5 . .
H50G C505 H50H 109.5 . .
C506 C505 H50I 109.5 . .
H50G C505 H50I 109.5 . .
H50H C505 H50I 109.5 . .
O98 C506 O97 121(2) . .
O98 C506 C505 124(2) . .
O97 C506 C505 114(2) . .
O98 C506 Cd24 58.0(10) . .
O97 C506 Cd24 64.5(10) . .
C505 C506 Cd24 175.5(18) . .
C508 C507 H50J 109.5 . .
C508 C507 H50K 109.5 . .
H50J C507 H50K 109.5 . .
C508 C507 H50L 109.5 . .
H50J C507 H50L 109.5 . .
H50K C507 H50L 109.5 . .
O96 C508 O95 110.8(14) . .
O96 C508 C507 125.2(18) . .
O95 C508 C507 123.7(17) . .
C510 C509 H50M 109.5 . .
C510 C509 H50N 109.5 . .
H50M C509 H50N 109.5 . .
C510 C509 H50O 109.5 . .
H50M C509 H50O 109.5 . .
H50N C509 H50O 109.5 . .
O99 C510 O100 121.3(17) . .
O99 C510 C509 121(2) . .
O100 C510 C509 116.3(18) . .
C512 C511 H51A 109.5 . .
C512 C511 H51B 109.5 . .
H51A C511 H51B 109.5 . .
C512 C511 H51C 109.5 . .
H51A C511 H51C 109.5 . .
H51B C511 H51C 109.5 . .
O89 C512 O90 119.2(18) . .
O89 C512 C511 124(2) . .
O90 C512 C511 116.2(19) . .
C514 C513 H51D 109.5 . .
C514 C513 H51E 109.5 . .
H51D C513 H51E 109.5 . .
C514 C513 H51F 109.5 . .
H51D C513 H51F 109.5 . .
H51E C513 H51F 109.5 . .
O94 C514 O93 125.8(16) . .
O94 C514 C513 123.4(18) . .
O93 C514 C513 110.4(17) . .
C516 C515 H51G 109.5 . .
C516 C515 H51H 109.5 . .
H51G C515 H51H 109.5 . .
C516 C515 H51I 109.5 . .
H51G C515 H51I 109.5 . .
H51H C515 H51I 109.5 . .
O92 C516 O91 119(2) . .
O92 C516 C515 123(2) . .
O91 C516 C515 118(2) . .
C518 C517 H51J 109.5 . .
C518 C517 H51K 109.5 . .
H51J C517 H51K 109.5 . .
C518 C517 H51L 109.5 . .
H51J C517 H51L 109.5 . .
H51K C517 H51L 109.5 . .
O156 C518 O155 119(2) . .
O156 C518 C517 127(2) . .
O155 C518 C517 112(2) . .
C520 C519 H51M 109.5 . .
C520 C519 H51N 109.5 . .
H51M C519 H51N 109.5 . .
C520 C519 H51O 109.5 . .
H51M C519 H51O 109.5 . .
H51N C519 H51O 109.5 . .
O132 C520 O131 129(2) . .
O132 C520 C519 117(2) . .
O131 C520 C519 113.1(19) . .
O132 C520 Cd21 75.1(11) . .
O131 C520 Cd21 54.4(9) . .
C519 C520 Cd21 167.5(17) . .
C522 C521 H52B 109.5 . .
C522 C521 H52C 109.5 . .
H52B C521 H52C 109.5 . .
C522 C521 H52D 109.5 . .
H52B C521 H52D 109.5 . .
H52C C521 H52D 109.5 . .
O134 C522 O133 127.4(18) . .
O134 C522 C521 120(2) . .
O133 C522 C521 110.3(19) . .
O134 C522 Cd20 71.9(10) . .
O133 C522 Cd20 59.0(8) . .
C521 C522 Cd20 167.3(18) . .
C524 C523 H52E 109.5 . .
C524 C523 H52F 109.5 . .
H52E C523 H52F 109.5 . .
C524 C523 H52G 109.5 . .
H52E C523 H52G 109.5 . .
H52F C523 H52G 109.5 . .
O150 C524 O149 129(2) . .
O150 C524 C523 116(2) . .
O149 C524 C523 114(2) . .
C526 C525 H52H 109.5 . .
C526 C525 H52I 109.5 . .
H52H C525 H52I 109.5 . .
C526 C525 H52J 109.5 . .
H52H C525 H52J 109.5 . .
H52I C525 H52J 109.5 . .
O157 C526 O158 123(2) . .
O157 C526 C525 123(2) . .
O158 C526 C525 114(2) . .
C528 C527 H52K 109.5 . .
C528 C527 H52L 109.5 . .
H52K C527 H52L 109.5 . .
C528 C527 H52M 109.5 . .
H52K C527 H52M 109.5 . .
H52L C527 H52M 109.5 . .
O145 C528 O146 117.0(18) . .
O145 C528 C527 129(2) . .
O146 C528 C527 114(2) . .
O145 C528 Cd13 54.5(9) . .
O146 C528 Cd13 63.2(9) . .
C527 C528 Cd13 167(2) . .
C530 C529 H52N 109.5 . .
C530 C529 H52O 109.5 . .
H52N C529 H52O 109.5 . .
C530 C529 H52P 109.5 . .
H52N C529 H52P 109.5 . .
H52O C529 H52P 109.5 . .
O151 C530 O152 121.9(18) . .
O151 C530 C529 122(2) . .
O152 C530 C529 116(2) . .
C532 C531 H53C 109.5 . .
C532 C531 H53D 109.5 . .
H53C C531 H53D 109.5 . .
C532 C531 H53E 109.5 . .
H53C C531 H53E 109.5 . .
H53D C531 H53E 109.5 . .
O147 C532 O148 134(2) . .
O147 C532 C531 108(2) . .
O148 C532 C531 118(2) . .
O147 C532 Cd14 79.3(12) . .
O148 C532 Cd14 54.9(10) . .
C531 C532 Cd14 172.2(18) . .
C534 C533 H53F 109.5 . .
C534 C533 H53G 109.5 . .
H53F C533 H53G 109.5 . .
C534 C533 H53H 109.5 . .
H53F C533 H53H 109.5 . .
H53G C533 H53H 109.5 . .
O143 C534 O144 128.6(18) . .
O143 C534 C533 115(2) . .
O144 C534 C533 115(2) . .
C536 C535 H53I 109.5 . .
C536 C535 H53J 109.5 . .
H53I C535 H53J 109.5 . .
C536 C535 H53K 109.5 . .
H53I C535 H53K 109.5 . .
H53J C535 H53K 109.5 . .
O153 C536 O154 128.7(16) . .
O153 C536 C535 116.6(19) . .
O154 C536 C535 114.1(18) . .
C538 C537 H53L 109.5 . .
C538 C537 H53M 109.5 . .
H53L C537 H53M 109.5 . .
C538 C537 H53N 109.5 . .
H53L C537 H53N 109.5 . .
H53M C537 H53N 109.5 . .
O138 C538 O137 126(2) . .
O138 C538 C537 118(2) . .
O137 C538 C537 116(2) . .
C540 C539 H53O 109.5 . .
C540 C539 H53P 109.5 . .
H53O C539 H53P 109.5 . .
C540 C539 H53Q 109.5 . .
H53O C539 H53Q 109.5 . .
H53P C539 H53Q 109.5 . .
O142 C540 O141 133.9(19) . .
O142 C540 C539 108.2(18) . .
O141 C540 C539 117.8(19) . .
C542 C541 H54C 109.5 . .
C542 C541 H54D 109.5 . .
H54C C541 H54D 109.5 . .
C542 C541 H54E 109.5 . .
H54C C541 H54E 109.5 . .
H54D C541 H54E 109.5 . .
O139 C542 O140 121(2) . .
O139 C542 C541 118(2) . .
O140 C542 C541 121(2) . .
C544 C543 H54F 109.5 . .
C544 C543 H54G 109.5 . .
H54F C543 H54G 109.5 . .
C544 C543 H54H 109.5 . .
H54F C543 H54H 109.5 . .
H54G C543 H54H 109.5 . .
O136 C544 O135 126.2(18) . .
O136 C544 C543 116.8(17) . .
O135 C544 C543 116.3(18) . .
C546 C545 H54I 109.5 . .
C546 C545 H54J 109.5 . .
H54I C545 H54J 109.5 . .
C546 C545 H54K 109.5 . .
H54I C545 H54K 109.5 . .
H54J C545 H54K 109.5 . .
O162 C546 O161 126(2) . .
O162 C546 C545 117(2) . .
O161 C546 C545 117(2) . .
C548 C547 H54L 109.5 . .
C548 C547 H54M 109.5 . .
H54L C547 H54M 109.5 . .
C548 C547 H54N 109.5 . .
H54L C547 H54N 109.5 . .
H54M C547 H54N 109.5 . .
O166 C548 O165 121.2(19) . .
O166 C548 C547 121(2) . .
O165 C548 C547 118(2) . .
C550 C549 H54O 109.5 . .
C550 C549 H54P 109.5 . .
H54O C549 H54P 109.5 . .
C550 C549 H54Q 109.5 . .
H54O C549 H54Q 109.5 . .
H54P C549 H54Q 109.5 . .
O188 C550 O192 137(3) . .
O188 C550 C549 105(2) . .
O192 C550 C549 114(2) . .
C552 C551 H55B 109.5 . .
C552 C551 H55C 109.5 . .
H55B C551 H55C 109.5 . .
C552 C551 H55D 109.5 . .
H55B C551 H55D 109.5 . .
H55C C551 H55D 109.5 . .
O164 C552 O163 115.1(17) . .
O164 C552 C551 123(2) . .
O163 C552 C551 121(2) . .
O164 C552 Cd10 63.9(9) . .
O163 C552 Cd10 52.3(8) . .
C551 C552 Cd10 173.2(17) . .
C554 C553 H55E 109.5 . .
C554 C553 H55F 109.5 . .
H55E C553 H55F 109.5 . .
C554 C553 H55G 109.5 . .
H55E C553 H55G 109.5 . .
H55F C553 H55G 109.5 . .
O167 C554 O168 123.7(18) . .
O167 C554 C553 117.1(19) . .
O168 C554 C553 116.1(18) . .
C556 C555 H55H 109.5 . .
C556 C555 H55I 109.5 . .
H55H C555 H55I 109.5 . .
C556 C555 H55J 109.5 . .
H55H C555 H55J 109.5 . .
H55I C555 H55J 109.5 . .
O170 C556 O169 132(2) . .
O170 C556 C555 118(2) . .
O169 C556 C555 109(2) . .
C558 C557 H55K 109.5 . .
C558 C557 H55L 109.5 . .
H55K C557 H55L 109.5 . .
C558 C557 H55M 109.5 . .
H55K C557 H55M 109.5 . .
H55L C557 H55M 109.5 . .
O160 C558 O159 105(2) . .
O160 C558 C557 131(2) . .
O159 C558 C557 123(2) . .
C560 C559 H55N 109.5 . .
C560 C559 H55O 109.5 . .
H55N C559 H55O 109.5 . .
C560 C559 H55P 109.5 . .
H55N C559 H55P 109.5 . .
H55O C559 H55P 109.5 . .
O173 C560 O174 114(2) . .
O173 C560 C559 138(2) . .
O174 C560 C559 107(2) . .
C562 C561 H56C 109.5 . .
C562 C561 H56D 109.5 . .
H56C C561 H56D 109.5 . .
C562 C561 H56E 109.5 . .
H56C C561 H56E 109.5 . .
H56D C561 H56E 109.5 . .
O183 C562 O184 121.5(18) . .
O183 C562 C561 124(2) . .
O184 C562 C561 113(2) . .
O183 C562 Cd2 65.8(10) . .
O184 C562 Cd2 56.0(9) . .
C561 C562 Cd2 168.1(18) . .
C564 C563 H56F 109.5 . .
C564 C563 H56G 109.5 . .
H56F C563 H56G 109.5 . .
C564 C563 H56H 109.5 . .
H56F C563 H56H 109.5 . .
H56G C563 H56H 109.5 . .
O182 C564 O181 129(3) . .
O182 C564 C563 115(3) . .
O181 C564 C563 115(3) . .
C566 C565 H56I 109.5 . .
C566 C565 H56J 109.5 . .
H56I C565 H56J 109.5 . .
C566 C565 H56K 109.5 . .
H56I C565 H56K 109.5 . .
H56J C565 H56K 109.5 . .
O187 C566 O180 126.6(19) . .
O187 C566 C565 122(2) . .
O180 C566 C565 111(2) . .
C568 C567 H56L 109.5 . .
C568 C567 H56M 109.5 . .
H56L C567 H56M 109.5 . .
C568 C567 H56N 109.5 . .
H56L C567 H56N 109.5 . .
H56M C567 H56N 109.5 . .
O172 C568 O171 135.8(17) . .
O172 C568 C567 111.8(18) . .
O171 C568 C567 111.8(18) . .
C570 C569 H56O 109.5 . .
C570 C569 H56P 109.5 . .
H56O C569 H56P 109.5 . .
C570 C569 H56Q 109.5 . .
H56O C569 H56Q 109.5 . .
H56P C569 H56Q 109.5 . .
O176 C570 O175 113(2) . .
O176 C570 C569 119(3) . .
O175 C570 C569 128(2) . .
C572 C571 H57C 109.5 . .
C572 C571 H57D 109.5 . .
H57C C571 H57D 109.5 . .
C572 C571 H57E 109.5 . .
H57C C571 H57E 109.5 . .
H57D C571 H57E 109.5 . .
O178 C572 O177 129(3) . .
O178 C572 C571 121(3) . .
O177 C572 C571 110(3) . .

loop_
_geom_bond_atom_site_label_1
_geom_bond_atom_site_label_2
_geom_bond_distance
_geom_bond_site_symmetry_2
Yb1 O161 2.276(16) .
Yb1 O168 2.301(14) .
Yb1 O71 2.305(15) .
Yb1 O75 2.339(17) .
Yb1 O188 2.454(19) .
Yb1 N36 2.465(11) .
Yb1 O160 2.472(18) .
Yb1 O72 2.496(18) .
Yb1 Cd1 3.607(3) .
Yb1 Cd11 3.802(3) .
Yb2 O43 2.211(19) .
Yb2 O182 2.29(2) .
Yb2 O180 2.319(18) .
Yb2 O178 2.362(17) .
Yb2 O47 2.401(18) .
Yb2 O176 2.44(2) .
Yb2 O44 2.515(15) .
Yb2 N24 2.61(2) .
Yb2 C241 3.21(3) .
Yb2 Cd4 3.712(4) .
Yb2 Cd3 3.871(3) .
Yb3 O63 2.240(17) .
Yb3 O173 2.273(15) .
Yb3 O59 2.287(16) .
Yb3 O171 2.321(14) .
Yb3 O166 2.375(16) .
Yb3 O170 2.398(16) .
Yb3 N40 2.57(2) .
Yb3 O60 2.612(15) .
Yb3 Cd9 3.669(3) .
Yb3 Cd8 3.794(3) .
Yb4 O42 2.251(16) .
Yb4 O46 2.259(18) .
Yb4 O150 2.292(17) .
Yb4 O157 2.313(16) .
Yb4 O152 2.324(15) .
Yb4 O155 2.374(16) .
Yb4 N21 2.57(2) .
Yb4 O45 2.655(18) .
Yb4 C249 3.20(4) .
Yb4 Cd22 3.653(3) .
Yb4 Cd12 3.859(3) .
Yb5 O54 2.256(15) .
Yb5 O148 2.316(18) .
Yb5 O58 2.327(16) .
Yb5 O144 2.355(16) .
Yb5 O142 2.371(15) .
Yb5 O140 2.483(16) .
Yb5 O57 2.529(16) .
Yb5 N27 2.62(2) .
Yb5 Cd14 3.611(3) .
Yb5 Cd15 3.707(3) .
Yb6 O134 2.248(15) .
Yb6 O154 2.314(16) .
Yb6 O74 2.319(15) .
Yb6 O135 2.343(14) .
Yb6 O70 2.352(15) .
Yb6 O137 2.478(15) .
Yb6 N33 2.601(17) .
Yb6 O73 2.650(15) .
Yb6 Cd18 3.628(3) .
Yb6 Cd20 3.751(3) .
Yb7 O191 2.255(19) .
Yb7 O39 2.293(16) .
Yb7 O130 2.305(16) .
Yb7 O35 2.374(17) .
Yb7 O111 2.451(13) .
Yb7 O109 2.474(18) .
Yb7 N20 2.58(2) .
Yb7 O36 2.636(17) .
Yb7 Cd37 3.637(3) .
Yb7 Cd36 3.746(4) .
Yb8 O124 2.317(17) .
Yb8 O23 2.329(18) .
Yb8 O27 2.367(16) .
Yb8 O118 2.379(19) .
Yb8 O125 2.436(19) .
Yb8 O127 2.462(18) .
Yb8 N14 2.54(2) .
Yb8 O24 2.70(2) .
Yb8 Cd34 3.673(4) .
Yb8 Cd44 3.838(3) .
Yb9 O15 2.222(16) .
Yb9 O11 2.252(17) .
Yb9 O116 2.256(15) .
Yb9 O114 2.361(16) .
Yb9 O121 2.414(17) .
Yb9 O120 2.426(17) .
Yb9 N8 2.57(2) .
Yb9 O12 2.704(18) .
Yb9 C65 3.16(3) .
Yb9 Cd42 3.701(4) .
Yb9 Cd41 3.714(3) .
Yb10 O6 2.269(18) .
Yb10 O89 2.271(15) .
Yb10 O10 2.363(17) .
Yb10 O86 2.365(15) .
Yb10 O84 2.376(13) .
Yb10 O87 2.449(15) .
Yb10 O9 2.638(17) .
Yb10 N3 2.66(2) .
Yb10 Cd28 3.660(3) .
Yb10 Cd29 3.749(3) .
Yb11 O38 2.308(16) .
Yb11 O107 2.315(18) .
Yb11 O34 2.319(15) .
Yb11 O105 2.324(16) .
Yb11 O103 2.368(15) .
Yb11 O102 2.387(14) .
Yb11 O37 2.571(16) .
Yb11 N17 2.606(18) .
Yb11 Cd25 3.646(3) .
Yb11 Cd26 3.907(3) .
Yb12 O95 2.267(15) .
Yb12 O93 2.329(14) .
Yb12 O26 2.358(14) .
Yb12 O22 2.378(14) .
Yb12 O99 2.399(16) .
Yb12 O92 2.504(17) .
Yb12 N11 2.55(2) .
Yb12 O25 2.581(15) .
Yb12 C139 3.17(2) .
Yb12 Cd33 3.654(3) .
Yb12 Cd23 3.861(2) .
Cd1 O160 2.217(17) .
Cd1 O79 2.24(2) .
Cd1 O75 2.276(17) .
Cd1 N38 2.31(2) .
Cd1 O192 2.325(17) .
Cd1 O76 2.406(19) .
Cd2 O192 2.191(18) .
Cd2 O79 2.291(19) .
Cd2 O184 2.30(2) .
Cd2 O80 2.36(3) .
Cd2 Cl10 2.423(10) .
Cd2 O183 2.52(2) .
Cd2 C562 2.76(2) .
Cd3 O181 2.241(17) .
Cd3 N22 2.29(2) .
Cd3 O187 2.296(18) .
Cd3 O43 2.342(19) .
Cd3 O183 2.34(2) .
Cd3 O159 2.475(19) .
Cd4 O47 2.186(18) .
Cd4 O176 2.26(2) .
Cd4 O177 2.289(18) .
Cd4 N26 2.29(3) .
Cd4 O51 2.29(2) .
Cd4 O48 2.49(2) .
Cd5 O51 2.23(2) .
Cd5 O177 2.327(18) .
Cd5 Cl9 2.355(14) .
Cd5 Cl13 2.373(10) .
Cd5 O52 2.46(2) .
Cd6 N28 2.19(3) .
Cd6 O175 2.20(2) .
Cd6 O55 2.303(18) .
Cd6 Cl11 2.566(9) .
Cd6 Cl15 2.582(8) .
Cd6 Cl13 2.962(9) .
Cd7 O55 2.279(18) .
Cd7 Cl12 2.407(8) .
Cd7 O174 2.408(16) .
Cd7 Cl11 2.482(9) .
Cd7 O56 2.54(2) .
Cd7 Cl8 2.68(2) .
Cd8 N30 2.12(2) .
Cd8 O172 2.226(15) .
Cd8 O174 2.295(16) .
Cd8 O59 2.326(16) .
Cd8 Cl15 2.515(8) .
Cd9 O166 2.164(16) .
Cd9 O67 2.231(15) .
Cd9 O169 2.261(17) .
Cd9 N32 2.28(2) .
Cd9 O63 2.285(19) .
Cd9 O64 2.561(17) .
Cd10 O163 2.202(18) .
Cd10 O67 2.238(15) .
Cd10 O169 2.319(18) .
Cd10 Cl14 2.447(8) .
Cd10 O164 2.460(15) .
Cd10 O68 2.496(19) .
Cd10 C552 2.74(2) .
Cd11 O162 2.273(16) .
Cd11 N34 2.28(2) .
Cd11 O71 2.323(15) .
Cd11 O167 2.378(14) .
Cd11 O165 2.386(16) .
Cd11 O164 2.445(15) .
Cd12 O149 2.176(17) .
Cd12 O46 2.22(2) .
Cd12 O151 2.283(16) .
Cd12 N23 2.38(2) .
Cd12 O147 2.384(16) .
Cd12 O146 2.554(17) .
Cd13 O145 2.15(2) .
Cd13 O50 2.211(19) .
Cd13 O143 2.254(19) .
Cd13 O146 2.336(18) .
Cd13 O49 2.41(2) .
Cd13 Cl6 2.440(8) .
Cd13 C528 2.61(2) .
Cd14 O50 2.170(19) .
Cd14 O148 2.242(17) .
Cd14 O143 2.308(17) .
Cd14 O54 2.338(15) .
Cd14 N25 2.38(2) .
Cd14 O53 2.534(17) .
Cd14 C532 2.71(2) .
Cd15 O141 2.191(16) .
Cd15 N29 2.21(2) .
Cd15 O139 2.300(14) .
Cd15 O58 2.385(17) .
Cd15 O140 2.556(16) .
Cd15 Cl5 2.563(8) .
Cd16 O139 2.300(14) .
Cd16 O62 2.337(14) .
Cd16 Cl4 2.467(7) .
Cd16 Cl1 2.518(7) 2_767
Cd16 Cl7 2.564(8) .
Cd16 O61 2.57(2) .
Cd17 N39 2.203(18) .
Cd17 O62 2.334(15) .
Cd17 O138 2.338(16) .
Cd17 Cl7 2.506(7) .
Cd17 Cl5 2.599(7) .
Cd18 O66 2.199(16) .
Cd18 O136 2.247(14) .
Cd18 O137 2.262(14) .
Cd18 N31 2.342(18) .
Cd18 O70 2.372(17) .
Cd18 O69 2.453(16) .
Cd19 O66 2.188(15) .
Cd19 O136 2.287(15) .
Cd19 O65 2.399(17) .
Cd19 Cl2 2.524(7) .
Cd19 Cl1 2.529(7) .
Cd19 Cl2 2.646(7) 2_767
Cd20 N35 2.24(2) .
Cd20 O74 2.290(14) .
Cd20 O133 2.297(15) .
Cd20 O153 2.346(15) .
Cd20 O158 2.396(15) .
Cd20 O132 2.498(16) .
Cd20 O134 2.572(15) .
Cd20 C522 2.68(2) .
Cd21 O131 2.145(19) .
Cd21 O156 2.222(17) .
Cd21 O78 2.236(17) .
Cd21 O77 2.25(2) .
Cd21 Cl3 2.486(8) .
Cd21 O132 2.569(16) .
Cd21 C520 2.61(2) .
Cd22 N37 2.205(11) .
Cd22 O42 2.229(14) .
Cd22 O156 2.231(16) .
Cd22 O157 2.260(16) .
Cd22 O78 2.281(18) .
Cd22 O41 2.545(19) .
Cd23 O94 2.243(16) .
Cd23 O96 2.255(16) .
Cd23 O26 2.272(15) .
Cd23 N13 2.328(18) .
Cd23 O97 2.403(16) .
Cd23 O108 2.409(14) .
Cd24 O30 2.235(17) .
Cd24 O98 2.28(2) .
Cd24 O101 2.282(17) .
Cd24 Cl27 2.408(8) .
Cd24 O97 2.418(15) .
Cd24 O29 2.48(2) .
Cd24 C506 2.68(2) .
Cd25 O30 2.118(18) .
Cd25 N15 2.232(12) .
Cd25 O107 2.282(17) .
Cd25 O34 2.284(17) .
Cd25 O101 2.326(15) .
Cd25 O33 2.560(17) .
Cd26 O104 2.221(14) .
Cd26 O106 2.246(18) .
Cd26 N19 2.347(17) .
Cd26 O38 2.371(17) .
Cd26 O83 2.405(15) .
Cd26 O81 2.543(15) .
Cd27 O82 2.10(2) .
Cd27 O2 2.213(18) .
Cd27 O85 2.366(14) .
Cd27 Cl25 2.460(10) .
Cd27 O81 2.473(15) .
Cd27 O1 2.49(2) .
Cd28 O85 2.222(15) .
Cd28 O2 2.235(16) .
Cd28 O84 2.259(15) .
Cd28 N1 2.30(2) .
Cd28 O6 2.371(14) .
Cd28 O5 2.541(18) .
Cd29 O90 2.170(17) .
Cd29 O88 2.251(13) .
Cd29 O10 2.30(2) .
Cd29 N5 2.365(18) .
Cd29 Cl28 2.531(7) .
Cd29 O87 2.624(13) .
Cd30 O14 2.345(18) .
Cd30 O88 2.356(13) .
Cd30 Cl31 2.439(8) .
Cd30 O13 2.548(15) .
Cd30 Cl29 2.588(7) .
Cd30 Cl26 2.623(7) 2_657
Cd31 O91 2.250(15) .
Cd31 O14 2.259(18) .
Cd31 N7 2.371(16) .
Cd31 Cl29 2.541(7) .
Cd31 Cl28 2.573(7) .
Cd32 O18 2.284(16) .
Cd32 O100 2.324(14) .
Cd32 Cl26 2.407(8) .
Cd32 Cl19 2.416(8) .
Cd32 O17 2.564(14) .
Cd33 O100 2.218(15) .
Cd33 O92 2.232(16) .
Cd33 O18 2.256(15) .
Cd33 N9 2.293(19) .
Cd33 O22 2.399(14) .
Cd33 O21 2.519(17) .
Cd34 O128 2.03(3) .
Cd34 O27 2.15(2) .
Cd34 O31 2.17(2) .
Cd34 N16 2.26(3) .
Cd34 O125 2.309(18) .
Cd34 O126 2.53(2) .
Cd34 O28 2.62(4) .
Cd34 Cd35 3.322(6) .
Cd35 O31 2.133(18) .
Cd35 O185 2.322(14) .
Cd35 O32 2.485(19) .
Cd35 O128 2.50(3) .
Cd35 O190 2.50(4) .
Cd35 Cl22 2.531(18) .
Cd35 C175 2.66(3) .
Cd35 C474 2.731(19) .
Cd36 O126 2.20(2) .
Cd36 O35 2.250(19) .
Cd36 O129 2.273(18) .
Cd36 O189 2.29(2) .
Cd36 N18 2.38(2) .
Cd36 O185 2.453(15) .
Cd36 C470 2.75(3) .
Cd37 O111 2.145(15) .
Cd37 O3 2.16(2) .
Cd37 N2 2.19(3) .
Cd37 O110 2.21(2) .
Cd37 O39 2.321(14) .
Cd38 O3 2.28(2) .
Cd38 Cl24 2.359(13) .
Cd38 O110 2.49(2) .
Cd38 Cl21 2.505(18) .
Cd38 O4 2.52(4) .
Cd39 N4 2.19(3) .
Cd39 O7 2.292(19) .
Cd39 O112 2.390(18) .
Cd39 Cl30 2.548(9) .
Cd39 Cl23 2.581(8) .
Cd39 Cl24 2.853(14) .
Cd40 O7 2.19(2) .
Cd40 O113 2.306(18) .
Cd40 Cl17 2.434(10) .
Cd40 O8 2.45(2) .
Cd40 Cl16 2.49(2) .
Cd40 Cl30 2.542(8) .
Cd41 O115 2.193(16) .
Cd41 O11 2.207(18) .
Cd41 N6 2.27(2) .
Cd41 O113 2.343(18) .
Cd41 Cl23 2.573(8) .
Cd41 C482 2.59(2) .
Cd41 O114 2.613(17) .
Cd42 O119 2.17(2) .
Cd42 O121 2.20(2) .
Cd42 N10 2.306(18) .
Cd42 O19 2.346(19) .
Cd42 O15 2.391(15) .
Cd42 O16 2.498(19) .
Cd43 O19 2.22(2) .
Cd43 O119 2.24(2) .
Cd43 Cl18 2.267(12) .
Cd43 O20 2.41(2) .
Cd43 Cl20 2.466(18) .
Cd44 O123 2.235(18) .
Cd44 O117 2.25(2) .
Cd44 N12 2.28(2) .
Cd44 O23 2.409(17) .
Cd44 O122 2.423(17) .
Cd44 Cl20 2.877(18) .
Br1 C4 2.04(3) .
Br2 C26 1.91(3) .
Br3 C48 1.88(3) .
Br4 C70 1.90(3) .
Br5 C92 1.88(4) .
Br6 C114 1.95(3) .
Br7 C136 1.97(3) .
Br8 C158 1.96(4) .
Br9 C180 2.00(2) .
Br10 C202 1.99(3) .
Br11 C216 1.96(5) .
Br12 C18 1.939(7) .
Br13 C40 2.02(4) .
Br14 C62 1.95(3) .
Br15 C84 1.840(4) .
Br16 C106 2.22(6) .
Br17 C128 2.03(3) .
Br18 C150 2.10(3) .
Br19 C172 1.59(5) .
Br20 C194 2.02(3) .
Br21 C224 2.07(5) .
Br22 C246 1.91(4) .
Br23 Br41 1.809(15) .
Br23 C268 2.04(5) .
Br41 C268 2.00(4) .
Br24 C290 1.89(3) .
Br25 C312 1.82(3) .
Br26 C334 1.89(3) .
Br27 C356 1.91(3) .
Br28 C378 1.90(2) .
Br29 C422 2.06(3) .
Br30 C444 1.92(3) .
Br31 C436 1.89(4) .
Br32 C458 1.81(5) .
Br33 C238 1.95(3) .
Br34 C260 1.95(4) .
Br35 C282 1.67(4) .
Br36 C304 2.11(5) .
Br37 C326 1.99(3) .
Br38 C348 1.85(3) .
Br39 C370 2.06(4) .
Br40 C392 1.95(3) .
Cl1 Cd16 2.518(7) 2_767
Cl2 Cd19 2.646(7) 2_767
Cl26 Cd30 2.623(7) 2_657
N1 C8 1.35(3) .
N1 C9 1.44(3) .
N2 C15 1.35(3) .
N2 C14 1.40(3) .
N3 C30 1.29(3) .
N3 C31 1.41(3) .
N4 C37 1.34(4) .
N4 C36 1.55(3) .
N5 C52 1.28(3) .
N5 C53 1.45(2) .
N6 C59 1.30(3) .
N6 C58 1.48(3) .
N7 C74 1.28(2) .
N7 C75 1.44(2) .
N8 C81 1.30(3) .
N8 C80 1.39(2) .
N9 C96 1.27(2) .
N9 C97 1.39(2) .
N10 C103 1.398(11) .
N10 C102 1.67(3) .
N11 C118 1.28(2) .
N11 C119 1.56(2) .
N12 C125 1.440(10) .
N12 C124 1.47(2) .
N13 C140 1.30(2) .
N13 C141 1.53(2) .
N14 C147 1.27(3) .
N14 C146 1.52(3) .
N15 C162 1.431(10) .
N15 C163 1.528(10) .
N16 C169 1.20(3) .
N16 C168 1.442(10) .
N17 C184 1.26(2) .
N17 C185 1.47(2) .
N18 C191 1.08(4) .
N18 C190 1.39(3) .
N19 C206 1.23(2) .
N19 C207 1.45(2) .
N20 C213 1.20(3) .
N20 C212 1.52(2) .
N21 C228 1.24(3) .
N21 C229 1.48(2) .
N22 C235 1.36(2) .
N22 C234 1.45(2) .
N23 C250 1.30(3) .
N23 C251 1.55(2) .
N24 C257 1.29(4) .
N24 C256 1.58(3) .
N25 C272 1.16(3) .
N25 C273 1.36(3) .
N26 C279 1.32(4) .
N26 C278 1.55(3) .
N27 C294 1.31(3) .
N27 C295 1.51(2) .
N28 C301 1.37(4) .
N28 C300 1.51(3) .
N29 C316 1.36(3) .
N29 C317 1.54(2) .
N30 C323 1.33(3) .
N30 C322 1.41(2) .
N31 C360 1.26(3) .
N31 C361 1.56(3) .
N32 C367 1.33(3) .
N32 C366 1.39(3) .
N33 C382 1.32(3) .
N33 C383 1.51(2) .
N34 C389 1.32(3) .
N34 C388 1.46(2) .
N35 C426 1.35(2) .
N35 C427 1.48(2) .
N36 C433 1.425(10) .
N36 C432 1.439(10) .
N37 C448 1.442(10) .
N37 C449 1.543(9) .
N38 C455 1.24(4) .
N38 C454 1.45(3) .
N39 C338 1.35(2) .
N39 C339 1.47(2) .
N40 C345 1.41(3) .
N40 C344 1.43(3) .
O1 C2 1.27(3) .
O1 C1 1.39(3) .
O2 C7 1.44(3) .
O3 C21 1.34(2) .
O4 C20 1.29(4) .
O4 C22 1.549(11) .
O5 C24 1.52(3) .
O5 C23 1.53(3) .
O6 C29 1.35(3) .
O7 C43 1.38(3) .
O8 C42 1.23(3) .
O8 C44 1.48(3) .
O9 C46 1.46(3) .
O9 C45 1.55(2) .
O10 C51 1.40(3) .
O11 C65 1.32(3) .
O12 C64 1.38(3) .
O12 C66 1.41(3) .
O13 C68 1.46(2) .
O13 C67 1.48(2) .
O14 C73 1.44(3) .
O15 C87 1.470(15) .
O16 C86 1.379(19) .
O16 C88 1.63(3) .
O17 C89 1.43(2) .
O17 C90 1.533(10) .
O18 C95 1.50(3) .
O19 C109 1.42(4) .
O20 C108 1.32(3) .
O20 C110 1.57(4) .
O21 C112 1.41(2) .
O21 C111 1.53(2) .
O22 C117 1.30(2) .
O23 C131 1.48(3) .
O24 C130 1.45(3) .
O24 C132 1.52(3) .
O25 C134 1.40(2) .
O25 C133 1.41(2) .
O26 C139 1.26(2) .
O27 C153 1.44(3) .
O28 C154 1.27(6) .
O28 C152 1.61(4) .
O29 C156 1.44(2) .
O29 C155 1.52(3) .
O30 C161 1.32(3) .
O31 C175 1.18(3) .
O32 C176 1.34(3) .
O32 C174 1.35(3) .
O33 C178 1.34(3) .
O33 C177 1.45(2) .
O34 C183 1.34(3) .
O35 C197 1.35(3) .
O36 C196 1.45(3) .
O36 C198 1.50(3) .
O37 C200 1.35(3) .
O37 C199 1.43(2) .
O38 C205 1.30(3) .
O39 C219 1.31(4) .
O40 C220 1.44(4) .
O40 C218 1.63(4) .
O41 C222 1.33(3) .
O41 C221 1.44(3) .
O42 C227 1.36(3) .
O43 C241 1.33(3) .
O44 C240 1.41(3) .
O44 C242 1.45(2) .
O45 C244 1.40(3) .
O45 C243 1.53(3) .
O46 C249 1.40(4) .
O47 C263 1.40(3) .
O48 C262 1.29(4) .
O48 C264 1.48(3) .
O49 C266 1.38(4) .
O49 C265 1.41(3) .
O50 C271 1.31(3) .
O51 C285 1.29(3) .
O52 C284 1.31(4) .
O52 C286 1.52(4) .
O53 C288 1.29(3) .
O53 C287 1.43(2) .
O54 C293 1.31(3) .
O55 C307 1.27(3) .
O56 C306 1.28(3) .
O56 C308 1.40(2) .
O57 C310 1.42(2) .
O57 C309 1.52(2) .
O58 C315 1.27(3) .
O59 C329 1.32(3) .
O60 C328 1.40(3) .
O60 C330 1.43(2) .
O61 C332 1.45(2) .
O61 C331 1.56(3) .
O62 C337 1.35(3) .
O63 C351 1.24(2) .
O64 C350 1.31(3) .
O64 C352 1.47(2) .
O65 C354 1.38(3) .
O65 C353 1.42(2) .
O66 C359 1.37(3) .
O67 C373 1.29(3) .
O68 C372 1.33(3) .
O68 C374 1.38(3) .
O69 C375 1.33(2) .
O69 C376 1.34(3) .
O70 C381 1.42(2) .
O71 C395 1.36(3) .
O72 C394 1.32(3) .
O72 C396 1.46(2) .
O73 C419 1.42(2) .
O73 C420 1.43(3) .
O74 C425 1.43(2) .
O75 C439 1.35(3) .
O76 C438 1.44(3) .
O76 C440 1.49(2) .
O77 C442 1.24(3) .
O77 C441 1.55(3) .
O78 C447 1.34(2) .
O79 C461 1.46(6) .
O80 C460 1.38(6) .
O80 C462 1.50(3) .
O81 C492 1.23(3) .
O82 C492 1.30(3) .
O83 C494 1.26(2) .
O84 C494 1.20(2) .
O85 C490 1.31(2) .
O86 C490 1.18(2) .
O87 C502 1.24(2) .
O88 C502 1.24(2) .
O89 C512 1.27(2) .
O90 C512 1.35(2) .
O91 C516 1.25(2) .
O92 C516 1.20(3) .
O93 C514 1.30(2) .
O94 C514 1.18(2) .
O95 C508 1.32(2) .
O96 C508 1.287(18) .
O97 C506 1.24(2) .
O98 C506 1.20(2) .
O99 C510 1.20(2) .
O100 C510 1.30(2) .
O101 C498 1.27(2) .
O102 C498 1.19(2) .
O103 C496 1.23(2) .
O104 C496 1.23(3) .
O105 C500 1.29(2) .
O106 C500 1.18(2) .
O107 C504 1.26(3) .
O108 C504 1.29(2) .
O109 C468 1.31(3) .
O110 C468 1.17(3) .
O111 C472 1.22(3) .
O112 C472 1.30(3) .
O113 C482 1.17(3) .
O114 C482 1.25(3) .
O115 C484 1.23(2) .
O116 C484 1.28(2) .
O117 C478 1.35(4) .
O118 C478 1.13(4) .
O119 C488 1.06(3) .
O120 C488 1.27(3) .
O121 C486 1.27(3) .
O122 C486 1.22(3) .
O123 C480 1.24(3) .
O124 C480 1.24(3) .
O125 C466 1.30(3) .
O126 C466 1.27(3) .
O127 C476 1.41(3) .
O128 C476 1.18(3) .
O129 C464 1.27(3) .
O130 C464 1.22(3) .
O131 C520 1.23(2) .
O132 C520 1.15(2) .
O133 C522 1.28(2) .
O134 C522 1.22(2) .
O135 C544 1.26(2) .
O136 C544 1.24(2) .
O137 C538 1.27(3) .
O138 C538 1.20(3) .
O139 C542 1.19(3) .
O140 C542 1.28(3) .
O141 C540 1.25(2) .
O142 C540 1.24(2) .
O143 C534 1.20(3) .
O144 C534 1.27(3) .
O145 C528 1.21(3) .
O146 C528 1.29(3) .
O147 C532 1.16(2) .
O148 C532 1.21(2) .
O149 C524 1.32(3) .
O150 C524 1.20(3) .
O151 C530 1.30(3) .
O152 C530 1.32(3) .
O153 C536 1.20(2) .
O154 C536 1.25(2) .
O155 C518 1.33(3) .
O156 C518 1.16(3) .
O157 C526 1.22(3) .
O158 C526 1.26(3) .
O159 C558 1.38(3) .
O160 C558 1.27(3) .
O161 C546 1.25(3) .
O162 C546 1.17(3) .
O163 C552 1.28(2) .
O164 C552 1.22(2) .
O165 C548 1.24(2) .
O166 C548 1.21(2) .
O167 C554 1.21(2) .
O168 C554 1.24(2) .
O169 C556 1.29(3) .
O170 C556 1.17(3) .
O171 C568 1.23(2) .
O172 C568 1.22(2) .
O173 C560 1.21(3) .
O174 C560 1.38(3) .
O175 C570 1.34(3) .
O176 C570 1.29(3) .
O177 C572 1.28(3) .
O178 C572 1.18(3) .
O180 C566 1.40(3) .
O181 C564 1.26(3) .
O182 C564 1.21(3) .
O183 C562 1.24(2) .
O184 C562 1.27(2) .
O185 C474 1.69(4) .
O187 C566 1.18(3) .
O188 C550 1.15(3) .
O189 C470 1.29(3) .
O190 C474 1.14(3) .
O191 C470 1.24(3) .
O192 C550 1.20(3) .
C1 H1A 0.9600 .
C1 H1B 0.9600 .
C1 H1C 0.9600 .
C2 C3 1.458(10) .
C2 C7 1.46(4) .
C3 C4 1.29(4) .
C3 H3A 0.9300 .
C4 C5 1.40(4) .
C5 C6 1.459(10) .
C5 H5A 0.9300 .
C6 C7 1.41(4) .
C6 C8 1.456(10) .
C8 H8A 0.9300 .
C9 C10 1.47(4) .
C9 H9A 0.9700 .
C9 H9B 0.9700 .
C10 C11 1.534(10) .
C10 H10K 0.9700 .
C10 H10A 0.9700 .
C11 C12 1.81(5) .
C11 H11M 0.9700 .
C11 H11A 0.9700 .
C12 C13 1.534(10) .
C12 H12O 0.9700 .
C12 H12A 0.9700 .
C13 C14 1.38(4) .
C13 H13J 0.9700 .
C13 H13A 0.9700 .
C14 H14A 0.9700 .
C14 H14B 0.9700 .
C15 C16 1.48(3) .
C15 H15A 0.9300 .
C16 C21 1.3899 .
C16 C17 1.3902 .
C17 C18 1.3896 .
C17 H17A 0.9300 .
C18 C19 1.3899 .
C19 C20 1.3900 .
C19 H19A 0.9300 .
C20 C21 1.3898 .
C22 H22A 0.9600 .
C22 H22B 0.9600 .
C22 H22C 0.9600 .
C23 H23A 0.9600 .
C23 H23B 0.9600 .
C23 H23C 0.9600 .
C24 C25 1.35(3) .
C24 C29 1.38(3) .
C25 C26 1.34(3) .
C25 H25A 0.9300 .
C26 C27 1.31(3) .
C27 C28 1.49(3) .
C27 H27A 0.9300 .
C28 C29 1.33(3) .
C28 C30 1.50(3) .
C30 H30A 0.9300 .
C31 C32 1.526(10) .
C31 H31J 0.9700 .
C31 H31A 0.9700 .
C32 C33 1.42(3) .
C32 H32A 0.9700 .
C32 H32B 0.9700 .
C33 C34 1.558(10) .
C33 H33A 0.9700 .
C33 H33B 0.9700 .
C34 C35 1.44(3) .
C34 H34A 0.9700 .
C34 H34B 0.9700 .
C35 C36 1.55(3) .
C35 H35A 0.9700 .
C35 H35B 0.9700 .
C36 H36A 0.9700 .
C36 H36B 0.9700 .
C37 C38 1.456(10) .
C37 H37A 0.9300 .
C38 C43 1.41(4) .
C38 C39 1.465(10) .
C39 C40 1.47(5) .
C39 H39A 0.9300 .
C40 C41 1.36(4) .
C41 C42 1.42(4) .
C41 H41A 0.9300 .
C42 C43 1.49(4) .
C44 H44A 0.9600 .
C44 H44B 0.9600 .
C44 H44C 0.9600 .
C45 H45A 0.9600 .
C45 H45B 0.9600 .
C45 H45C 0.9600 .
C46 C51 1.39(4) .
C46 C47 1.39(4) .
C47 C48 1.41(4) .
C47 H47A 0.9300 .
C48 C49 1.40(3) .
C49 C50 1.36(3) .
C49 H49A 0.9300 .
C50 C51 1.39(4) .
C50 C52 1.42(3) .
C52 H52A 0.9300 .
C53 C54 1.48(3) .
C53 H53A 0.9700 .
C53 H53B 0.9700 .
C54 C55 1.45(2) .
C54 H54A 0.9700 .
C54 H54B 0.9700 .
C55 C56 1.53(3) .
C55 H55Q 0.9700 .
C55 H55A 0.9700 .
C56 C57 1.46(3) .
C56 H56A 0.9700 .
C56 H56B 0.9700 .
C57 C58 1.55(3) .
C57 H57A 0.9700 .
C57 H57B 0.9700 .
C58 H58A 0.9700 .
C58 H58B 0.9700 .
C59 C60 1.37(3) .
C59 H59A 0.9300 .
C60 C61 1.46(3) .
C60 C65 1.48(3) .
C61 C62 1.31(3) .
C61 H61A 0.9300 .
C62 C63 1.22(3) .
C63 C64 1.39(3) .
C63 H63A 0.9300 .
C64 C65 1.51(3) .
C66 H66A 0.9600 .
C66 H66B 0.9600 .
C66 H66C 0.9600 .
C67 H67A 0.9600 .
C67 H67B 0.9600 .
C67 H67C 0.9600 .
C68 C73 1.31(3) .
C68 C69 1.42(3) .
C69 C70 1.35(3) .
C69 H69A 0.9300 .
C70 C71 1.37(3) .
C71 C72 1.42(3) .
C71 H71A 0.9300 .
C72 C74 1.37(3) .
C72 C73 1.39(3) .
C74 H74A 0.9300 .
C75 C76 1.42(3) .
C75 H75A 0.9700 .
C75 H75B 0.9700 .
C76 C77 1.438(10) .
C76 H76A 0.9300 .
C77 C78 1.567(10) .
C78 C79 1.61(3) .
C78 H78A 0.9700 .
C78 H78B 0.9700 .
C79 C80 1.535(10) .
C79 H79A 0.9700 .
C79 H79B 0.9700 .
C80 H80A 0.9700 .
C80 H80B 0.9700 .
C81 C82 1.51(3) .
C81 H81A 0.9300 .
C82 C87 1.3900 .
C82 C83 1.3903 .
C83 C84 1.3899 .
C83 H83A 0.9300 .
C84 C85 1.3899 .
C85 C86 1.3896 .
C85 H85A 0.9300 .
C86 C87 1.3900 .
C88 H88A 0.9600 .
C88 H88B 0.9600 .
C88 H88C 0.9600 .
C89 H89A 0.9600 .
C89 H89B 0.9600 .
C89 H89C 0.9600 .
C90 C91 1.18(3) .
C90 C95 1.459(10) .
C91 C92 1.47(4) .
C91 H91A 0.9300 .
C92 C93 1.26(4) .
C93 C94 1.53(3) .
C93 H93A 0.9300 .
C94 C96 1.39(3) .
C94 C95 1.47(3) .
C96 H96A 0.9300 .
C97 C98 1.544(10) .
C97 H97A 0.9700 .
C97 H97B 0.9700 .
C98 C99 1.561(10) .
C98 H98B 0.9700 .
C98 H98A 0.9700 .
C99 C100 1.59(4) .
C99 H99A 0.9700 .
C99 H99B 0.9700 .
C100 C101 1.49(4) .
C100 H10B 0.9700 .
C100 H10C 0.9700 .
C101 C102 1.54(4) .
C101 H10D 0.9700 .
C101 H10E 0.9700 .
C102 H10F 0.9700 .
C102 H10G 0.9700 .
C103 C104 1.402(11) .
C103 H10H 0.9300 .
C104 C109 1.45(4) .
C104 C105 1.459(10) .
C105 C106 1.20(5) .
C105 H10I 0.9300 .
C106 C107 1.441(11) .
C107 C108 1.55(4) .
C107 H10J 0.9300 .
C108 C109 1.43(4) .
C110 H11B 0.9600 .
C110 H11C 0.9600 .
C110 H11D 0.9600 .
C111 H11E 0.9600 .
C111 H11F 0.9600 .
C111 H11G 0.9600 .
C112 C117 1.39(3) .
C112 C113 1.427(10) .
C113 C114 1.32(3) .
C113 H11H 0.9300 .
C114 C115 1.39(3) .
C115 C116 1.36(3) .
C115 H11I 0.9300 .
C116 C118 1.39(3) .
C116 C117 1.46(3) .
C118 H11J 0.9300 .
C119 C120 1.48(3) .
C119 H11K 0.9700 .
C119 H11L 0.9700 .
C120 C121 1.47(3) .
C120 H12B 0.9700 .
C120 H12C 0.9700 .
C121 C122 1.61(3) .
C121 H12D 0.9700 .
C121 H12E 0.9700 .
C122 C123 1.564(10) .
C122 H12F 0.9700 .
C122 H12G 0.9700 .
C123 C124 1.60(3) .
C123 H12H 0.9700 .
C123 H12I 0.9700 .
C124 H12J 0.9700 .
C124 H12K 0.9700 .
C125 C126 1.41(3) .
C125 H12L 0.9300 .
C126 C131 1.28(4) .
C126 C127 1.43(4) .
C127 C128 1.40(4) .
C127 H12M 0.9300 .
C128 C129 1.33(4) .
C129 C130 1.29(4) .
C129 H12N 0.9300 .
C130 C131 1.453(10) .
C132 H13B 0.9600 .
C132 H13C 0.9600 .
C132 H13D 0.9600 .
C133 H13E 0.9600 .
C133 H13F 0.9600 .
C133 H13G 0.9600 .
C134 C135 1.28(3) .
C134 C139 1.38(3) .
C135 C136 1.44(3) .
C135 H13H 0.9300 .
C136 C137 1.29(3) .
C137 C138 1.42(3) .
C137 H13I 0.9300 .
C138 C139 1.42(3) .
C138 C140 1.47(3) .
C140 H14C 0.9300 .
C141 C142 1.57(3) .
C141 H14D 0.9700 .
C141 H14E 0.9700 .
C142 C143 1.50(3) .
C142 H14F 0.9700 .
C142 H14G 0.9700 .
C143 C144 1.57(3) .
C143 H14H 0.9700 .
C143 H14I 0.9700 .
C144 C145 1.558(10) .
C144 H14J 0.9700 .
C144 H14K 0.9700 .
C145 C146 1.45(3) .
C145 H14L 0.9700 .
C145 H14M 0.9700 .
C146 H14N 0.9700 .
C146 H14O 0.9700 .
C147 C148 1.454(10) .
C147 H14P 0.9300 .
C148 C149 1.29(5) .
C148 C153 1.38(3) .
C149 C150 1.50(5) .
C149 H14R 0.9300 .
C150 C151 1.38(4) .
C151 C152 1.455(10) .
C151 H15B 0.9300 .
C152 C153 1.459(10) .
C154 H15C 0.9600 .
C154 H15D 0.9600 .
C154 H15E 0.9600 .
C155 H15F 0.9600 .
C155 H15G 0.9600 .
C155 H15H 0.9600 .
C156 C161 1.43(3) .
C156 C157 1.47(4) .
C157 C158 1.34(4) .
C157 H15I 0.9300 .
C158 C159 1.26(4) .
C159 C160 1.440(10) .
C159 H15J 0.9300 .
C160 C162 1.442(10) .
C160 C161 1.443(10) .
C162 H16A 0.9300 .
C163 C164 1.47(3) .
C163 H16B 0.9700 .
C163 H16C 0.9700 .
C164 C165 1.561(10) .
C164 H16D 0.9700 .
C164 H16E 0.9700 .
C165 C166 1.531(10) .
C165 H16N 0.9700 .
C165 H16F 0.9700 .
C166 C167 1.554(10) .
C166 H16G 0.9700 .
C166 H16H 0.9700 .
C167 C168 1.544(7) .
C167 H16M 0.9700 .
C167 H16I 0.9700 .
C168 H16J 0.9700 .
C168 H16K 0.9700 .
C169 C170 1.467(10) .
C169 H16L 0.9300 .
C170 C175 1.455(10) .
C170 C171 1.470(11) .
C171 C172 1.448(11) .
C171 H17B 0.9300 .
C172 C173 1.453(11) .
C173 C174 1.452(10) .
C173 H17C 0.9300 .
C174 C175 1.444(10) .
C176 H17D 0.9600 .
C176 H17E 0.9600 .
C176 H17F 0.9600 .
C177 H17G 0.9600 .
C177 H17H 0.9600 .
C177 H17I 0.9600 .
C178 C179 1.30(3) .
C178 C183 1.53(4) .
C179 C180 1.33(3) .
C179 H17J 0.9300 .
C180 C181 1.37(3) .
C181 C182 1.459(10) .
C181 H18A 0.9300 .
C182 C184 1.46(3) .
C182 C183 1.49(3) .
C184 H18C 0.9300 .
C185 C186 1.48(3) .
C185 H18D 0.9700 .
C185 H18E 0.9700 .
C186 C187 1.42(3) .
C186 H18F 0.9700 .
C186 H18G 0.9700 .
C187 C188 1.54(3) .
C187 H18H 0.9700 .
C187 H18I 0.9700 .
C188 C189 1.56(3) .
C188 H18J 0.9700 .
C188 H18K 0.9700 .
C189 C190 1.58(3) .
C189 H18L 0.9700 .
C189 H18M 0.9700 .
C190 H19B 0.9700 .
C190 H19C 0.9700 .
C191 C192 1.39(4) .
C192 C193 1.455(10) .
C192 C197 1.456(10) .
C193 C194 1.28(4) .
C193 H19D 0.9300 .
C194 C195 1.47(3) .
C195 C196 1.452(10) .
C195 H19E 0.9300 .
C196 C197 1.41(3) .
C198 H19G 0.9600 .
C198 H19H 0.9600 .
C198 H19I 0.9600 .
C199 H19J 0.9600 .
C199 H19K 0.9600 .
C199 H19L 0.9600 .
C200 C201 1.31(3) .
C200 C205 1.42(3) .
C201 C202 1.38(3) .
C201 H20A 0.9300 .
C202 C203 1.33(3) .
C203 C204 1.43(3) .
C203 H20B 0.9300 .
C204 C205 1.31(3) .
C204 C206 1.40(3) .
C206 H20C 0.9300 .
C207 C208 1.47(3) .
C207 H20D 0.9700 .
C207 H20E 0.9700 .
C208 C209 1.58(3) .
C208 H20F 0.9700 .
C208 H20G 0.9700 .
C209 C210 1.539(10) .
C209 H20H 0.9700 .
C209 H20I 0.9700 .
C210 C211 1.45(3) .
C210 H21A 0.9700 .
C210 H21B 0.9700 .
C211 C212 1.53(3) .
C211 H21C 0.9700 .
C211 H21D 0.9700 .
C212 H21E 0.9700 .
C212 H21F 0.9700 .
C213 C214 1.38(4) .
C213 H21G 0.9300 .
C214 C219 1.23(4) .
C214 C215 1.439(11) .
C215 C216 1.38(6) .
C215 H21H 0.9300 .
C216 C217 1.33(6) .
C217 C218 1.48(5) .
C217 H21I 0.9300 .
C218 C219 1.38(5) .
C220 H22D 0.9600 .
C220 H22E 0.9600 .
C220 H22F 0.9600 .
C221 H22G 0.9600 .
C221 H22H 0.9600 .
C221 H22I 0.9600 .
C222 C223 1.43(4) .
C222 C227 1.51(3) .
C223 C224 1.446(11) .
C223 H22J 0.9300 .
C224 C225 1.31(4) .
C225 C226 1.45(3) .
C225 H22L 0.9300 .
C226 C227 1.42(3) .
C226 C228 1.456(10) .
C228 H22M 0.9300 .
C229 C230 1.49(3) .
C229 H22N 0.9700 .
C229 H22O 0.9700 .
C230 C231 1.40(3) .
C230 H23D 0.9700 .
C230 H23E 0.9700 .
C231 C232 1.435(10) .
C231 H23M 0.9700 .
C231 H23F 0.9700 .
C232 C233 1.506(8) .
C232 H23O 0.9700 .
C232 H23G 0.9700 .
C233 C234 1.52(3) .
C233 H23P 0.9700 .
C233 H23H 0.9700 .
C234 H23I 0.9700 .
C234 H23J 0.9700 .
C235 C236 1.452(10) .
C235 H23K 0.9300 .
C236 C241 1.38(3) .
C236 C237 1.48(4) .
C237 C238 1.35(4) .
C237 H23L 0.9300 .
C238 C239 1.24(4) .
C239 C240 1.31(4) .
C239 H23N 0.9300 .
C240 C241 1.461(10) .
C242 H24A 0.9600 .
C242 H24B 0.9600 .
C242 H24C 0.9600 .
C243 H24D 0.9600 .
C243 H24E 0.9600 .
C243 H24F 0.9600 .
C244 C249 1.41(4) .
C244 C245 1.456(10) .
C245 C246 1.29(4) .
C245 H24G 0.9300 .
C246 C247 1.36(4) .
C247 C248 1.46(4) .
C247 H24H 0.9300 .
C248 C250 1.36(4) .
C248 C249 1.49(4) .
C250 H25B 0.9300 .
C251 C252 1.53(3) .
C251 H25C 0.9700 .
C251 H25D 0.9700 .
C252 C253 1.49(4) .
C252 H25E 0.9700 .
C252 H25F 0.9700 .
C253 C254 1.45(5) .
C253 H25P 0.9700 .
C253 H25G 0.9700 .
C254 C255 1.556(10) .
C254 H25H 0.9700 .
C254 H25I 0.9700 .
C255 C256 1.51(4) .
C255 H25J 0.9700 .
C255 H25K 0.9700 .
C256 H25L 0.9700 .
C256 H25M 0.9700 .
C257 C258 1.50(4) .
C257 H25N 0.9300 .
C258 C263 1.41(4) .
C258 C259 1.45(4) .
C259 C260 1.443(10) .
C259 H25O 0.9300 .
C260 C261 1.42(4) .
C261 C262 1.45(4) .
C261 H26A 0.9300 .
C262 C263 1.40(4) .
C264 H26B 0.9600 .
C264 H26C 0.9600 .
C264 H26D 0.9600 .
C265 H26E 0.9600 .
C265 H26F 0.9600 .
C265 H26G 0.9600 .
C266 C271 1.32(4) .
C266 C267 1.41(5) .
C267 C268 1.50(6) .
C267 H26H 0.9300 .
C268 C269 1.442(11) .
C269 C270 1.30(5) .
C269 H26I 0.9300 .
C270 C271 1.457(10) .
C270 C272 1.459(10) .
C272 H27B 0.9300 .
C273 C274 1.56(3) .
C273 H27C 0.9700 .
C273 H27D 0.9700 .
C274 C275 1.58(4) .
C274 H27E 0.9700 .
C274 H27F 0.9700 .
C275 C276 1.441(10) .
C275 H27G 0.9700 .
C275 H27H 0.9700 .
C276 C277 1.458(10) .
C276 H27N 0.9700 .
C276 H27I 0.9700 .
C277 C278 1.56(4) .
C277 H27O 0.9700 .
C277 H27J 0.9700 .
C278 H27K 0.9700 .
C278 H27L 0.9700 .
C279 C280 1.465(10) .
C279 H27M 0.9300 .
C280 C281 1.459(10) .
C280 C285 1.50(4) .
C281 C282 1.44(5) .
C281 H28A 0.9300 .
C282 C283 1.437(10) .
C283 C284 1.47(4) .
C283 H28B 0.9300 .
C284 C285 1.45(4) .
C286 H28C 0.9600 .
C286 H28D 0.9600 .
C286 H28E 0.9600 .
C287 H28F 0.9600 .
C287 H28G 0.9600 .
C287 H28H 0.9600 .
C288 C289 1.43(3) .
C288 C293 1.47(3) .
C289 C290 1.43(4) .
C289 H28I 0.9300 .
C290 C291 1.38(4) .
C291 C292 1.47(3) .
C291 H29A 0.9300 .
C292 C293 1.41(3) .
C292 C294 1.41(3) .
C294 H29B 0.9300 .
C295 C296 1.562(10) .
C295 H29C 0.9700 .
C295 H29D 0.9700 .
C296 C297 1.49(3) .
C296 H29E 0.9700 .
C296 H29F 0.9700 .
C297 C298 1.44(3) .
C297 H29G 0.9700 .
C297 H29H 0.9700 .
C298 C299 1.52(3) .
C298 H29I 0.9700 .
C298 H29J 0.9700 .
C299 C300 1.558(10) .
C299 H29K 0.9700 .
C299 H29L 0.9700 .
C300 H30B 0.9700 .
C300 H30C 0.9700 .
C301 C302 1.46(4) .
C301 H30D 0.9300 .
C302 C307 1.41(4) .
C302 C303 1.54(5) .
C303 C304 1.33(5) .
C303 H30E 0.9300 .
C304 C305 1.37(5) .
C305 C306 1.54(4) .
C305 H30F 0.9300 .
C306 C307 1.39(4) .
C308 H30G 0.9600 .
C308 H30H 0.9600 .
C308 H30I 0.9600 .
C309 H30J 0.9600 .
C309 H30K 0.9600 .
C309 H30L 0.9600 .
C310 C311 1.35(3) .
C310 C315 1.457(10) .
C311 C312 1.33(3) .
C311 H31B 0.9300 .
C312 C313 1.457(10) .
C313 C314 1.46(4) .
C313 H31C 0.9300 .
C314 C315 1.41(3) .
C314 C316 1.51(3) .
C316 H31D 0.9300 .
C317 C318 1.56(3) .
C317 H31E 0.9700 .
C317 H31F 0.9700 .
C318 C319 1.50(4) .
C318 H31G 0.9700 .
C318 H31H 0.9700 .
C319 C320 1.507(7) .
C319 H31K 0.9700 .
C319 H31I 0.9700 .
C320 C321 1.435(10) .
C320 H32H 0.9700 .
C320 H32C 0.9700 .
C321 C322 1.62(3) .
C321 H32D 0.9700 .
C321 H32E 0.9700 .
C322 H32F 0.9700 .
C322 H32G 0.9700 .
C323 C324 1.460(10) .
C323 H32I 0.9300 .
C324 C325 1.42(3) .
C324 C329 1.47(3) .
C325 C326 1.40(3) .
C325 H32K 0.9300 .
C326 C327 1.39(3) .
C327 C328 1.27(3) .
C327 H32L 0.9300 .
C328 C329 1.43(3) .
C330 H33C 0.9600 .
C330 H33D 0.9600 .
C330 H33E 0.9600 .
C331 H33F 0.9600 .
C331 H33G 0.9600 .
C331 H33H 0.9600 .
C332 C337 1.37(3) .
C332 C333 1.424(10) .
C333 C334 1.25(3) .
C333 H33I 0.9300 .
C334 C335 1.42(3) .
C335 C336 1.29(3) .
C335 H33J 0.9300 .
C336 C337 1.41(3) .
C336 C338 1.47(3) .
C338 H33K 0.9300 .
C339 C340 1.58(3) .
C339 H33L 0.9700 .
C339 H33M 0.9700 .
C340 C341 1.54(3) .
C340 H34C 0.9700 .
C340 H34D 0.9700 .
C341 C342 1.538(10) .
C341 H34E 0.9700 .
C341 H34F 0.9700 .
C342 C343 1.63(3) .
C342 H34G 0.9700 .
C342 H34H 0.9700 .
C343 C344 1.61(3) .
C343 H34I 0.9700 .
C343 H34J 0.9700 .
C344 H34K 0.9700 .
C344 H34L 0.9700 .
C345 C346 1.40(3) .
C345 H34M 0.9300 .
C346 C351 1.42(3) .
C346 C347 1.44(3) .
C347 C348 1.49(3) .
C347 H34N 0.9300 .
C348 C349 1.34(3) .
C349 C350 1.33(3) .
C349 H34O 0.9300 .
C350 C351 1.48(3) .
C352 H35C 0.9600 .
C352 H35D 0.9600 .
C352 H35E 0.9600 .
C353 H35F 0.9600 .
C353 H35G 0.9600 .
C353 H35H 0.9600 .
C354 C355 1.42(3) .
C354 C359 1.42(3) .
C355 C356 1.43(3) .
C355 H35J 0.9300 .
C356 C357 1.30(3) .
C357 C358 1.40(3) .
C357 H35K 0.9300 .
C358 C360 1.44(3) .
C358 C359 1.49(3) .
C360 H36C 0.9300 .
C361 C362 1.45(3) .
C361 H36D 0.9700 .
C361 H36E 0.9700 .
C362 C363 1.542(10) .
C362 H36N 0.9700 .
C362 H36F 0.9700 .
C363 C364 1.445(10) .
C363 H36G 0.9700 .
C363 H36H 0.9700 .
C364 C365 1.453(10) .
C364 H36I 0.9300 .
C365 C366 1.52(3) .
C365 H36J 0.9300 .
C366 H36O 0.9700 .
C366 H36K 0.9700 .
C367 C368 1.48(4) .
C367 H36L 0.9300 .
C368 C373 1.29(3) .
C368 C369 1.47(4) .
C369 C370 1.35(4) .
C369 H36M 0.9300 .
C370 C371 1.33(4) .
C371 C372 1.37(4) .
C371 H37B 0.9300 .
C372 C373 1.40(3) .
C374 H37C 0.9600 .
C374 H37D 0.9600 .
C374 H37E 0.9600 .
C375 H37F 0.9600 .
C375 H37G 0.9600 .
C375 H37H 0.9600 .
C376 C381 1.38(3) .
C376 C377 1.47(3) .
C377 C378 1.32(3) .
C377 H37I 0.9300 .
C378 C379 1.29(3) .
C379 C380 1.29(3) .
C379 H37J 0.9300 .
C380 C382 1.31(3) .
C380 C381 1.32(3) .
C382 H38A 0.9300 .
C383 C384 1.62(3) .
C383 H38B 0.9700 .
C383 H38C 0.9700 .
C384 C385 1.50(3) .
C384 H38D 0.9700 .
C384 H38E 0.9700 .
C385 C386 1.46(2) .
C385 H38F 0.9700 .
C385 H38G 0.9700 .
C386 C387 1.529(10) .
C386 H38H 0.9700 .
C386 H38I 0.9700 .
C387 C388 1.59(3) .
C387 H38J 0.9700 .
C387 H38K 0.9700 .
C388 H38L 0.9700 .
C388 H38M 0.9700 .
C389 C390 1.38(3) .
C389 H38N 0.9300 .
C390 C391 1.40(3) .
C390 C395 1.54(3) .
C391 C392 1.28(3) .
C391 H39C 0.9300 .
C392 C393 1.43(3) .
C393 C394 1.39(3) .
C393 H39E 0.9300 .
C394 C395 1.44(3) .
C396 H39F 0.9600 .
C396 H39G 0.9600 .
C396 H39H 0.9600 .
C419 H41B 0.9600 .
C419 H41C 0.9600 .
C419 H41D 0.9600 .
C420 C425 1.26(3) .
C420 C421 1.29(3) .
C421 C422 1.38(3) .
C421 H42A 0.9300 .
C422 C423 1.37(3) .
C423 C424 1.41(3) .
C423 H42C 0.9300 .
C424 C425 1.33(3) .
C424 C426 1.45(3) .
C426 H42D 0.9300 .
C427 C428 1.55(3) .
C427 H42E 0.9700 .
C427 H42F 0.9700 .
C428 C429 1.52(3) .
C428 H42G 0.9700 .
C428 H42H 0.9700 .
C429 C430 1.56(3) .
C429 H42I 0.9700 .
C429 H42J 0.9700 .
C430 C431 1.59(3) .
C430 H43A 0.9700 .
C430 H43B 0.9700 .
C431 C432 1.53(3) .
C431 H43C 0.9700 .
C431 H43D 0.9700 .
C432 H43E 0.9700 .
C432 H43F 0.9700 .
C433 C434 1.458(10) .
C433 H43G 0.9300 .
C434 C439 1.37(3) .
C434 C435 1.41(4) .
C435 C436 1.457(10) .
C435 H43I 0.9300 .
C436 C437 1.21(4) .
C437 C438 1.40(3) .
C437 H43J 0.9300 .
C438 C439 1.45(3) .
C440 H44D 0.9600 .
C440 H44E 0.9600 .
C440 H44F 0.9600 .
C441 H44G 0.9600 .
C441 H44H 0.9600 .
C441 H44I 0.9600 .
C442 C447 1.43(3) .
C442 C443 1.51(3) .
C443 C444 1.23(3) .
C443 H44J 0.9300 .
C444 C445 1.35(3) .
C445 C446 1.32(3) .
C445 H44L 0.9300 .
C446 C447 1.40(3) .
C446 C448 1.46(3) .
C448 H44M 0.9300 .
C449 C450 1.49(3) .
C449 H44N 0.9700 .
C449 H44O 0.9700 .
C450 C451 1.52(3) .
C450 H45D 0.9700 .
C450 H45E 0.9700 .
C451 C452 1.45(3) .
C451 H45F 0.9700 .
C451 H45G 0.9700 .
C452 C453 1.57(3) .
C452 H45H 0.9700 .
C452 H45I 0.9700 .
C453 C454 1.539(10) .
C453 H45J 0.9700 .
C453 H45K 0.9700 .
C454 H45L 0.9700 .
C454 H45M 0.9700 .
C455 C456 1.456(11) .
C455 H45N 0.9300 .
C456 C457 1.32(5) .
C456 C461 1.458(11) .
C457 C458 1.47(6) .
C457 H45O 0.9300 .
C458 C459 1.39(7) .
C459 C460 1.454(11) .
C459 H45P 0.9300 .
C460 C461 1.455(11) .
C462 H46A 0.9600 .
C462 H46B 0.9600 .
C462 H46C 0.9600 .
C463 C464 1.43(3) .
C463 H46D 0.9600 .
C463 H46E 0.9600 .
C463 H46F 0.9600 .
C465 C466 1.475(10) .
C465 H46G 0.9600 .
C465 H46H 0.9600 .
C465 H46I 0.9600 .
C467 C468 1.540(10) .
C467 H46J 0.9600 .
C467 H46K 0.9600 .
C467 H46L 0.9600 .
C469 C470 1.57(3) .
C469 H46M 0.9600 .
C469 H46N 0.9600 .
C469 H46O 0.9600 .
C471 C472 1.50(3) .
C471 H47B 0.9600 .
C471 H47C 0.9600 .
C471 H47D 0.9600 .
C473 C474 1.549(10) .
C473 H47E 0.9600 .
C473 H47F 0.9600 .
C473 H47G 0.9600 .
C475 C476 1.48(4) .
C475 H47I 0.9600 .
C475 H47J 0.9600 .
C475 H47K 0.9600 .
C477 C478 1.50(4) .
C477 H47L 0.9600 .
C477 H47M 0.9600 .
C477 H47N 0.9600 .
C479 C480 1.55(3) .
C479 H47O 0.9600 .
C479 H47P 0.9600 .
C479 H47Q 0.9600 .
C481 C482 1.562(10) .
C481 H48A 0.9600 .
C481 H48B 0.9600 .
C481 H48C 0.9600 .
C483 C484 1.58(3) .
C483 H48D 0.9600 .
C483 H48E 0.9600 .
C483 H48F 0.9600 .
C485 C486 1.45(3) .
C485 H48G 0.9600 .
C485 H48H 0.9600 .
C485 H48I 0.9600 .
C487 C488 1.540(10) .
C487 H48J 0.9600 .
C487 H48K 0.9600 .
C487 H48L 0.9600 .
C489 C490 1.436(10) .
C489 H48M 0.9600 .
C489 H48N 0.9600 .
C489 H48O 0.9600 .
C491 C492 1.46(3) .
C491 H49B 0.9600 .
C491 H49C 0.9600 .
C491 H49D 0.9600 .
C493 C494 1.531(10) .
C493 H49E 0.9600 .
C493 H49F 0.9600 .
C493 H49G 0.9600 .
C495 C496 1.43(3) .
C495 H49H 0.9600 .
C495 H49I 0.9600 .
C495 H49J 0.9600 .
C497 C498 1.55(3) .
C497 H49K 0.9600 .
C497 H49L 0.9600 .
C497 H49M 0.9600 .
C499 C500 1.46(3) .
C499 H49N 0.9600 .
C499 H49O 0.9600 .
C499 H49P 0.9600 .
C501 C502 1.534(10) .
C501 H50A 0.9600 .
C501 H50B 0.9600 .
C501 H50C 0.9600 .
C503 C504 1.53(3) .
C503 H50D 0.9600 .
C503 H50E 0.9600 .
C503 H50F 0.9600 .
C505 C506 1.57(3) .
C505 H50G 0.9600 .
C505 H50H 0.9600 .
C505 H50I 0.9600 .
C507 C508 1.51(2) .
C507 H50J 0.9600 .
C507 H50K 0.9600 .
C507 H50L 0.9600 .
C509 C510 1.558(10) .
C509 H50M 0.9600 .
C509 H50N 0.9600 .
C509 H50O 0.9600 .
C511 C512 1.48(3) .
C511 H51A 0.9600 .
C511 H51B 0.9600 .
C511 H51C 0.9600 .
C513 C514 1.532(10) .
C513 H51D 0.9600 .
C513 H51E 0.9600 .
C513 H51F 0.9600 .
C515 C516 1.52(3) .
C515 H51G 0.9600 .
C515 H51H 0.9600 .
C515 H51I 0.9600 .
C517 C518 1.59(3) .
C517 H51J 0.9600 .
C517 H51K 0.9600 .
C517 H51L 0.9600 .
C519 C520 1.44(3) .
C519 H51M 0.9600 .
C519 H51N 0.9600 .
C519 H51O 0.9600 .
C521 C522 1.557(10) .
C521 H52B 0.9600 .
C521 H52C 0.9600 .
C521 H52D 0.9600 .
C523 C524 1.59(3) .
C523 H52E 0.9600 .
C523 H52F 0.9600 .
C523 H52G 0.9600 .
C525 C526 1.59(3) .
C525 H52H 0.9600 .
C525 H52I 0.9600 .
C525 H52J 0.9600 .
C527 C528 1.558(10) .
C527 H52K 0.9600 .
C527 H52L 0.9600 .
C527 H52M 0.9600 .
C529 C530 1.474(10) .
C529 H52N 0.9600 .
C529 H52O 0.9600 .
C529 H52P 0.9600 .
C531 C532 1.59(3) .
C531 H53C 0.9600 .
C531 H53D 0.9600 .
C531 H53E 0.9600 .
C533 C534 1.561(10) .
C533 H53F 0.9600 .
C533 H53G 0.9600 .
C533 H53H 0.9600 .
C535 C536 1.563(10) .
C535 H53I 0.9600 .
C535 H53J 0.9600 .
C535 H53K 0.9600 .
C537 C538 1.56(3) .
C537 H53L 0.9600 .
C537 H53M 0.9600 .
C537 H53N 0.9600 .
C539 C540 1.56(3) .
C539 H53O 0.9600 .
C539 H53P 0.9600 .
C539 H53Q 0.9600 .
C541 C542 1.44(3) .
C541 H54C 0.9600 .
C541 H54D 0.9600 .
C541 H54E 0.9600 .
C543 C544 1.60(3) .
C543 H54F 0.9600 .
C543 H54G 0.9600 .
C543 H54H 0.9600 .
C545 C546 1.51(3) .
C545 H54I 0.9600 .
C545 H54J 0.9600 .
C545 H54K 0.9600 .
C547 C548 1.51(3) .
C547 H54L 0.9600 .
C547 H54M 0.9600 .
C547 H54N 0.9600 .
C549 C550 1.62(3) .
C549 H54O 0.9600 .
C549 H54P 0.9600 .
C549 H54Q 0.9600 .
C551 C552 1.537(10) .
C551 H55B 0.9600 .
C551 H55C 0.9600 .
C551 H55D 0.9600 .
C553 C554 1.52(3) .
C553 H55E 0.9600 .
C553 H55F 0.9600 .
C553 H55G 0.9600 .
C555 C556 1.53(3) .
C555 H55H 0.9600 .
C555 H55I 0.9600 .
C555 H55J 0.9600 .
C557 C558 1.46(3) .
C557 H55K 0.9600 .
C557 H55L 0.9600 .
C557 H55M 0.9600 .
C559 C560 1.47(3) .
C559 H55N 0.9600 .
C559 H55O 0.9600 .
C559 H55P 0.9600 .
C561 C562 1.537(10) .
C561 H56C 0.9600 .
C561 H56D 0.9600 .
C561 H56E 0.9600 .
C563 C564 1.45(3) .
C563 H56F 0.9600 .
C563 H56G 0.9600 .
C563 H56H 0.9600 .
C565 C566 1.558(10) .
C565 H56I 0.9600 .
C565 H56J 0.9600 .
C565 H56K 0.9600 .
C567 C568 1.559(10) .
C567 H56L 0.9600 .
C567 H56M 0.9600 .
C567 H56N 0.9600 .
C569 C570 1.54(3) .
C569 H56O 0.9600 .
C569 H56P 0.9600 .
C569 H56Q 0.9600 .
C571 C572 1.50(3) .
C571 H57C 0.9600 .
C571 H57D 0.9600 .
C571 H57E 0.9600 .
